data_7134974
loop_
_publ_author_name
'Chen, Jin-Fa'
'Gao, Qing-Xiu'
'Wang, Yuxuan'
'Shi, Bingbing'
'Yao, Hong'
'Wei, Tai-Bao'
'Lin, Qi'

_publ_section_title
;
 Guest-triggered crystallization of &#x3c0;-conjugated pillar[5]arene:
 from amorphous aggregates to an ordered architecture <i>via</i>
 solid-state host-guest synergy.
;
_journal_issue 81
_journal_name_full 'Chemical communications (Cambridge, England)'
_journal_page_first 15882
_journal_page_last 15885
_journal_paper_doi 10.1039/d5cc03945b
_journal_volume 61
_journal_year 2025
_chemical_formula_moiety 'C87 H88 N2 O8, C5 H10 O, 0.203[C3H6O], 0.336[C3H6O]'
_chemical_formula_sum 'C93.62 H101.24 N2 O9.54'
_chemical_formula_weight 1407.08
_space_group_crystal_system monoclinic
_space_group_IT_number 15
_space_group_name_Hall '-C 2yc'
_space_group_name_H-M_alt 'C 1 2/c 1'
_atom_sites_solution_hydrogens mixed
_atom_sites_solution_primary dual
_atom_sites_solution_secondary difmap
_audit_creation_date 2025-08-06
_audit_creation_method
;
Olex2 1.5
(compiled 2022.04.07 svn.rca3783a0 for OlexSys, GUI svn.r6498)
;
_audit_update_record
;
2025-08-29 deposited with the CCDC.	2025-09-08 downloaded from the CCDC.
;
_cell_angle_alpha 90
_cell_angle_beta 99.4700(10)
_cell_angle_gamma 90
_cell_formula_units_Z 32
_cell_length_a 43.0399(3)
_cell_length_b 24.22730(10)
_cell_length_c 61.0404(4)
_cell_measurement_reflns_used 119553
_cell_measurement_temperature 150.00(10)
_cell_measurement_theta_max 76.1450
_cell_measurement_theta_min 2.0720
_cell_volume 62781.9(7)
_computing_cell_refinement 'CrysAlisPro 1.171.42.93a (Rigaku OD, 2023)'
_computing_data_collection 'CrysAlisPro 1.171.42.93a (Rigaku OD, 2023)'
_computing_data_reduction 'CrysAlisPro 1.171.42.93a (Rigaku OD, 2023)'
_computing_molecular_graphics 'Olex2 1.5 (Dolomanov et al., 2009)'
_computing_publication_material 'Olex2 1.5 (Dolomanov et al., 2009)'
_computing_structure_refinement 'SHELXL 2019/3 (Sheldrick, 2015)'
_computing_structure_solution 'SHELXT 2018/2 (Sheldrick, 2018)'
_diffrn_ambient_environment N~2~
_diffrn_ambient_temperature 150.00(10)
_diffrn_detector 'Hybrid Pixel Array Detector'
_diffrn_detector_area_resol_mean 10.0000
_diffrn_detector_type HyPix
_diffrn_measured_fraction_theta_full 1.000
_diffrn_measured_fraction_theta_max 0.977
_diffrn_measurement_details
;
List of Runs (angles in degrees, time in seconds):

  # Type    Start    End  Width  t~exp~   \w     \q     \k     \f   Frames
#--------------------------------------------------------------------------
  1  \w    -24.00  28.06   0.38    0.04    --  -46.79  19.00  30.00  137
  2  \w    -23.00  22.22   0.38    0.04    --  -46.79  19.00   0.00  119
  3  \w    -25.00  28.20   0.38    0.04    --  -46.79  19.00 -90.00  140
  4  \w     68.00  93.08   0.38    0.04    --   46.79 145.00-145.00   66
  5  \w     93.00 118.08   0.38    0.04    --  104.64 145.00-145.00   66
  6  \w     92.00 125.06   0.38    0.04    --  104.64 125.00  46.00   87
  7  \w     80.00 161.70   0.38    0.04    --  104.64 125.00  90.00  215
  8  \w     24.00 117.86   0.38    0.04    --   46.79  77.00  30.00  247
  9  \w     92.00 119.36   0.38    0.04    --  104.64  45.00-150.00   72
 10  \w    129.00 167.76   0.38    0.04    --  104.64  45.00-150.00  102
 11  \w    130.00 168.76   0.38    0.04    --  104.64  15.00-120.00  102
 12  \w    103.00 129.22   0.38    0.04    --  104.64  15.00-120.00   69
 13  \w    128.00 175.50   0.38    0.04    --  104.64  45.00 -30.00  125
 14  \w    139.00 168.64   0.38    0.04    --  104.64  30.00 150.00   78
 15  \w     92.00 117.08   0.38    0.04    --  104.64  30.00 150.00   66
 16  \w    -27.00  24.30   0.38    0.04    --   46.79 -19.00  60.00  135
 17  \w     32.00  62.02   0.38    0.04    --  104.64 -61.00 120.00   79
 18  \w     46.00  71.08   0.38    0.04    --  104.64 -61.00  30.00   66
 19  \w     42.00  67.08   0.38    0.04    --  104.64 -77.00 -60.00   66
 20  \w    -26.00  16.18   0.38    0.04    --   46.79 -19.00-180.00  111
 21  \w     32.00  57.08   0.38    0.04    --  104.64 -61.00-150.00   66
 22  \w     39.00 107.02   0.38    0.04    --  104.64 -77.00-120.00  179
 23  \w     34.00 103.16   0.38    0.04    --  104.64 -94.00-180.00  182
 24  \w     31.00  92.56   0.38    0.04    --   46.79-125.00 -30.00  162
 25  \w     37.00  71.20   0.38    0.04    --  104.64-125.00 -30.00   90
 26  \w     76.00 106.78   0.38    0.04    --  104.64-125.00 -30.00   81
 27  \w     55.00 102.50   0.38    0.04    --   46.79-145.00 161.00  125
 28  \w     32.00 120.16   0.38    0.04    --  104.64-145.00 161.00  232
 29  \w     52.00  96.08   0.38    0.04    --  104.64 -94.00 150.00  116
 30  \w    -91.00 -63.64   0.38    0.04    --  -46.79 145.00-145.00   72
 31  \w   -126.00 -84.20   0.38    0.04    -- -102.00 145.00-145.00  110
 32  \w    -87.00 -43.68   0.38    0.04    -- -102.00 142.00  14.71  114
 33  \w   -124.00 -92.08   0.38    0.04    -- -102.00 142.00  14.71   84
 34  \w   -126.00 -92.18   0.38    0.04    -- -102.00 144.00  27.42   89
 35  \w    -97.00 -69.64   0.38    0.04    -- -102.00 125.00  46.00   72
 36  \w   -105.00 -48.00   0.38    0.04    -- -102.00 125.00   0.00  150
 37  \w   -108.00 -60.88   0.38    0.04    -- -102.00 112.00 -11.84  124
 38  \w    -77.00 -50.78   0.38    0.04    --  -46.79 125.00  46.00   69
 39  \w   -107.00 -73.94   0.38    0.04    -- -102.00 107.00 119.43   87
 40  \w    -69.00 -31.00   0.38    0.04    -- -102.00  61.00  60.00  100
 41  \w    -68.00 -30.00   0.38    0.04    -- -102.00  61.00  30.00  100
 42  \w    -66.00 -31.80   0.38    0.04    -- -102.00  61.00   0.00   90
 43  \w    -59.00 -29.74   0.38    0.04    -- -102.00  61.00-120.00   77
 44  \w   -103.00 -29.66   0.38    0.04    -- -102.00  77.00 -90.00  193
 45  \w   -165.00 -89.00   0.38    0.04    -- -102.00 -30.00  30.00  200
 46  \w   -137.00 -74.68   0.38    0.04    -- -102.00-125.00 -30.00  164
 47  \w   -168.00 -74.14   0.38    0.04    -- -102.00-125.00   0.00  247
 48  \w   -109.00 -60.74   0.38    0.04    --  -46.79-145.00 161.00  127
 49  \w   -153.00 -93.72   0.38    0.04    -- -102.00-145.00 161.00  156
;
_diffrn_measurement_device 'four-circle diffractometer'
_diffrn_measurement_device_type 'XtaLAB Synergy R, DW system, HyPix'
_diffrn_measurement_method '\w scans'
_diffrn_orient_matrix_type 'CrysAlisPro convention (1999,Acta A55,543-557)'
_diffrn_orient_matrix_UB_11 -0.0110654000
_diffrn_orient_matrix_UB_12 -0.0033796000
_diffrn_orient_matrix_UB_13 -0.0252852000
_diffrn_orient_matrix_UB_21 0.0343655500
_diffrn_orient_matrix_UB_22 -0.0081588500
_diffrn_orient_matrix_UB_23 -0.0034990000
_diffrn_orient_matrix_UB_31 -0.0038565000
_diffrn_orient_matrix_UB_32 -0.0629371000
_diffrn_orient_matrix_UB_33 0.0017896000
_diffrn_radiation_monochromator mirror
_diffrn_radiation_probe x-ray
_diffrn_radiation_type 'Cu K\a'
_diffrn_radiation_wavelength 1.54184
_diffrn_reflns_av_R_equivalents 0.0948
_diffrn_reflns_av_unetI/netI 0.0615
_diffrn_reflns_Laue_measured_fraction_full 1.000
_diffrn_reflns_Laue_measured_fraction_max 0.977
_diffrn_reflns_limit_h_max 54
_diffrn_reflns_limit_h_min -54
_diffrn_reflns_limit_k_max 22
_diffrn_reflns_limit_k_min -30
_diffrn_reflns_limit_l_max 76
_diffrn_reflns_limit_l_min -76
_diffrn_reflns_number 484053
_diffrn_reflns_point_group_measured_fraction_full 1.000
_diffrn_reflns_point_group_measured_fraction_max 0.977
_diffrn_reflns_theta_full 67.684
_diffrn_reflns_theta_max 76.520
_diffrn_reflns_theta_min 2.081
_diffrn_source 'Rotating-anode X-ray tube'
_diffrn_source_type 'Rigaku (Cu) X-ray Source'
_exptl_absorpt_coefficient_mu 0.598
_exptl_absorpt_correction_T_max 1.00000
_exptl_absorpt_correction_T_min 0.79237
_exptl_absorpt_correction_type multi-scan
_exptl_absorpt_process_details
;
CrysAlisPro 1.171.42.93a (Rigaku Oxford Diffraction, 2023)
Empirical absorption correction using spherical harmonics,
implemented in SCALE3 ABSPACK scaling algorithm.
;
_exptl_crystal_colour 'clear light colourless'
_exptl_crystal_colour_lustre clear
_exptl_crystal_colour_modifier light
_exptl_crystal_colour_primary colourless
_exptl_crystal_density_diffrn 1.191
_exptl_crystal_description block
_exptl_crystal_F_000 24105
_exptl_crystal_size_max 0.15
_exptl_crystal_size_mid 0.09
_exptl_crystal_size_min 0.05
_refine_diff_density_max 0.456
_refine_diff_density_min -0.374
_refine_diff_density_rms 0.045
_refine_ls_extinction_method none
_refine_ls_goodness_of_fit_ref 1.037
_refine_ls_hydrogen_treatment constr
_refine_ls_matrix_type full
_refine_ls_number_parameters 4660
_refine_ls_number_reflns 64455
_refine_ls_number_restraints 3588
_refine_ls_restrained_S_all 1.054
_refine_ls_R_factor_all 0.0865
_refine_ls_R_factor_gt 0.0564
_refine_ls_shift/su_max 0.002
_refine_ls_shift/su_mean 0.000
_refine_ls_structure_factor_coef Fsqd
_refine_ls_weighting_details 'w=1/[\s^2^(Fo^2^)+(0.0773P)^2^+26.3054P] where P=(Fo^2^+2Fc^2^)/3'
_refine_ls_weighting_scheme calc
_refine_ls_wR_factor_gt 0.1471
_refine_ls_wR_factor_ref 0.1670
_reflns_Friedel_coverage 0.000
_reflns_number_gt 42248
_reflns_number_total 64455
_reflns_threshold_expression 'I > 2\s(I)'
_cod_data_source_file d5cc03945b2.cif
_cod_data_source_block qxg_0722_auto
_cod_depositor_comments 'Adding full bibliography for 7134972--7134974.cif.'
_cod_database_code 7134974
_shelx_shelxl_version_number 2019/3
_shelx_space_group_comment
;
The symmetry employed for this shelxl refinement is uniquely defined
by the following loop, which should always be used as a source of
symmetry information in preference to the above space-group names.
They are only intended as comments.
;
_olex2_refinement_description
;
1. Fixed Uiso
 At 1.2 times of:
  All C(H) groups, All C(H,H) groups, All C(H,H,H,H) groups
 At 1.5 times of:
  All C(H,H,H) groups, All C(H,H,H,H,H,H) groups, All C(H,H,H,H,H,H,H,H,H)
  groups
2. Restrained distances
 C362-C361 = C363-C362 = C409-C363 = C409-C408
 1.54 with sigma of 0.01
 C361-C360 = C360-C359
 1.51 with sigma of 0.01
 C363-C408
 2.515 with sigma of 0.02
 C361-C363
 2.515 with sigma of 0.02
 C361-C359
 2.615 with sigma of 0.02
 C325-C324 \\sim C399-C324
 with sigma of 0.01
3. Restrained planarity
 O35A, C406, C407, C408
 with sigma of 0.01
 O35, C359, C360, C361
 with sigma of 0.01
 C350, O33, C400, C401
 with sigma of 0.01
 C89, C94, N3A, C95A, C96A, C97A, C98A, C99A
 with sigma of 0.01
 N1, C13, C14, C15, C16, C17, C18
 with sigma of 0.01
 N3A, C369, C370, C371, C372, C373, C374
 with sigma of 0.01
 N5, C385, C386, C387, C388, C389, C390
 with sigma of 0.01
 N3, C100, C101, C102, C103, C104, C105
 with sigma of 0.01
 N1, C13A, C14A, C15A, C16A, C17A, C18A
 with sigma of 0.01
 N3A, C375, C376, C377, C378, C379, C380
 with sigma of 0.01
 N5, C187, C188, C189, C190, C191, C192
 with sigma of 0.01
 N1, C19A, C20A, C21A, C22A, C23A, C24A
 with sigma of 0.01
 N3, C106, C107, C108, C109, C110, C111
 with sigma of 0.01
 N1, C19, C20, C21, C22, C23, C24
 with sigma of 0.01
 N5, C193, C194, C195, C196, C197, C198
 with sigma of 0.01
 N5, C391, C392, C393, C394, C395, C396
 with sigma of 0.01
 C89, C94, N3, C95, C96, C97, C98, C99
 with sigma of 0.01
 C285, C281, C282, C284, C280, C283, N7
 with sigma of 0.01
 C279, C275, C276, C278, C274, C277, N7
 with sigma of 0.01
 C432, C428, C429, C431, C427, C430, N7A
 with sigma of 0.01
 C425, C423, C422, C426, C424, C268, C263, N7A
 with sigma of 0.01
 C272, C270, C269, C273, C271, C268, C263, N7
 with sigma of 0.01
 C438, C434, C435, C437, C433, C436, N7A
 with sigma of 0.01
 C271, C269, C268, C272, C270, C273, N7, C263
 with sigma of 0.01
4. Uiso/Uaniso restraints and constraints
O10 \\sim C137 \\sim C138 \\sim C381 \\sim C382 \\sim C439 \\sim C440: within
2A with sigma of 0.01 and sigma for terminal atoms of 0.02 within 2A
C363 \\sim O35 \\sim C359 \\sim C360 \\sim C361 \\sim C362 \\sim O35A \\sim
C406 \\sim C407 \\sim C408 \\sim C409 \\sim O35B \\sim C416 \\sim C417 \\sim
C418 \\sim C419: within 2A with sigma of 0.01 and sigma for terminal atoms of
0.02 within 2A
C268 \\sim N7 \\sim C269 \\sim C270 \\sim C271 \\sim C272 \\sim C273 \\sim C274
\\sim C275 \\sim C276 \\sim C277 \\sim C278 \\sim C279 \\sim C280 \\sim C281
\\sim C282 \\sim C283 \\sim C284 \\sim C285 \\sim N7A \\sim C422 \\sim C423
\\sim C424 \\sim C425 \\sim C426 \\sim C427 \\sim C428 \\sim C429 \\sim C430
\\sim C431 \\sim C432 \\sim C433 \\sim C434 \\sim C435 \\sim C436 \\sim C437
\\sim C438: within 2A with sigma of 0.01 and sigma for terminal atoms of 0.02
within 2A
C355 \\sim C358 \\sim O34 \\sim C354 \\sim C356 \\sim C357 \\sim O34A \\sim
C403 \\sim C404 \\sim C405: within 2A with sigma of 0.01 and sigma for terminal
atoms of 0.02 within 2A
O6 \\sim C74 \\sim C75 \\sim C74A \\sim C75A: within 2A with sigma of 0.01 and
sigma for terminal atoms of 0.02 within 2A
N5 \\sim C187 \\sim C188 \\sim C189 \\sim C190 \\sim C191 \\sim C192 \\sim C193
\\sim C194 \\sim C195 \\sim C196 \\sim C197 \\sim C198 \\sim C385 \\sim C386
\\sim C387 \\sim C388 \\sim C389 \\sim C390 \\sim C391 \\sim C392 \\sim C393
\\sim C394 \\sim C395 \\sim C396: within 2A with sigma of 0.01 and sigma for
terminal atoms of 0.02 within 2A
O16 \\sim C172 \\sim C173 \\sim C383 \\sim C384: within 2A with sigma of 0.01
and sigma for terminal atoms of 0.02 within 2A
C94 \\sim N3 \\sim C95 \\sim C96 \\sim C97 \\sim C98 \\sim C99 \\sim C100 \\sim
C101 \\sim C102 \\sim C103 \\sim C104 \\sim C105 \\sim C106 \\sim C107 \\sim
C108 \\sim C109 \\sim C110 \\sim C111 \\sim N3A \\sim C95A \\sim C96A \\sim
C97A \\sim C98A \\sim C99A \\sim C369 \\sim C370 \\sim C371 \\sim C372 \\sim
C373 \\sim C374 \\sim C375 \\sim C376 \\sim C377 \\sim C378 \\sim C379 \\sim
C380: within 2A with sigma of 0.01 and sigma for terminal atoms of 0.02 within
2A
N1 \\sim C13 \\sim C14 \\sim C15 \\sim C16 \\sim C17 \\sim C18 \\sim C19 \\sim
C20 \\sim C21 \\sim C22 \\sim C23 \\sim C24 \\sim C13A \\sim C14A \\sim C15A
\\sim C16A \\sim C17A \\sim C18A \\sim C19A \\sim C20A \\sim C21A \\sim C22A
\\sim C23A \\sim C24A: within 2A with sigma of 0.01 and sigma for terminal
atoms of 0.02 within 2A
O22 \\sim C248 \\sim C249 \\sim C397 \\sim C398: within 2A with sigma of 0.01
and sigma for terminal atoms of 0.02 within 2A
C324 \\sim C325 \\sim C399: within 2A with sigma of 0.01 and sigma for terminal
atoms of 0.02 within 2A
C350 \\sim C353 \\sim O33 \\sim C349 \\sim C351 \\sim C352 \\sim O33A \\sim
C400 \\sim C401 \\sim C402: within 2A with sigma of 0.01 and sigma for terminal
atoms of 0.02 within 2A
C368 \\sim O36 \\sim C364 \\sim C365 \\sim C366 \\sim C367 \\sim O36A \\sim
C410 \\sim C411 \\sim C412 \\sim C413: within 2A with sigma of 0.01 and sigma
for terminal atoms of 0.02 within 2A
O21 \\sim C246 \\sim C247 \\sim C414 \\sim C415: within 2A with sigma of 0.01
and sigma for terminal atoms of 0.02 within 2A
O13 \\sim C159 \\sim C160 \\sim C420 \\sim C421: within 2A with sigma of 0.01
and sigma for terminal atoms of 0.02 within 2A
Uanis(C94) \\sim Ueq, Uanis(N3) \\sim Ueq, Uanis(C95) \\sim Ueq, Uanis(C96)
\\sim Ueq, Uanis(C97) \\sim Ueq, Uanis(C98) \\sim Ueq, Uanis(C99) \\sim Ueq,
Uanis(C100) \\sim Ueq, Uanis(C101) \\sim Ueq, Uanis(C102) \\sim Ueq,
Uanis(C103) \\sim Ueq, Uanis(C104) \\sim Ueq, Uanis(C105) \\sim Ueq,
Uanis(C106) \\sim Ueq, Uanis(C107) \\sim Ueq, Uanis(C108) \\sim Ueq,
Uanis(C109) \\sim Ueq, Uanis(C110) \\sim Ueq, Uanis(C111) \\sim Ueq, Uanis(N3A)
\\sim Ueq, Uanis(C95A) \\sim Ueq, Uanis(C96A) \\sim Ueq, Uanis(C97A) \\sim Ueq,
Uanis(C98A) \\sim Ueq, Uanis(C99A) \\sim Ueq, Uanis(C369) \\sim Ueq,
Uanis(C370) \\sim Ueq, Uanis(C371) \\sim Ueq, Uanis(C372) \\sim Ueq,
Uanis(C373) \\sim Ueq, Uanis(C374) \\sim Ueq, Uanis(C375) \\sim Ueq,
Uanis(C376) \\sim Ueq, Uanis(C377) \\sim Ueq, Uanis(C378) \\sim Ueq,
Uanis(C379) \\sim Ueq, Uanis(C380) \\sim Ueq: with sigma of 0.02 and sigma for
terminal atoms of 0.04
5. Same fragment restrains
{O6, C74A, C75A} sigma for 1-2: 0.01, 1-3: 0.01
as in
{O6, C74, C75}
{N1, C13A, C14A, C15A, C16A, C17A, C18A, C19A, C20A, C21A, C22A, C23A, C24A}
sigma for 1-2: 0.01, 1-3: 0.01
as in
{N1, C13, C14, C15, C16, C17, C18, C19, C20, C21, C22, C23, C24}
{O10, C381, C382} sigma for 1-2: 0.01, 1-3: 0.01
{O10, C439, C440} sigma for 1-2: 0.01, 1-3: 0.01
as in
{O10, C137, C138}
{O13, C420, C421} sigma for 1-2: 0.01, 1-3: 0.01
as in
{O13, C159, C160}
{O16, C383, C384} sigma for 1-2: 0.01, 1-3: 0.01
as in
{O16, C172, C173}
{C94, N3A, C95A, C96A, C97A, C98A, C99A, C369, C370, C371, C372, C373, C374,
C375, C376, C377, C378, C379, C380} sigma for 1-2: 0.01, 1-3: 0.01
as in
{C94, N3, C95, C96, C97, C98, C99, C100, C101, C102, C103, C104, C105, C106,
C107, C108, C109, C110, C111}
{O21, C414, C415} sigma for 1-2: 0.01, 1-3: 0.01
as in
{O21, C246, C247}
{O22, C397, C398} sigma for 1-2: 0.01, 1-3: 0.01
as in
{O22, C248, C249}
{N5, C385, C386, C387, C388, C389, C390, C391, C392, C393, C394, C395, C396}
sigma for 1-2: 0.01, 1-3: 0.01
as in
{N5, C187, C188, C189, C190, C191, C192, C193, C194, C195, C196, C197, C198}
{C268, N7A, C422, C423, C424, C425, C426, C427, C428, C429, C430, C431, C432,
C433, C434, C435, C436, C437, C438} sigma for 1-2: 0.01, 1-3: 0.01
as in
{C268, N7, C269, C270, C271, C272, C273, C274, C275, C276, C277, C278, C279,
C280, C281, C282, C283, C284, C285}
{C355, C358, O34A, C403, C404, C405} sigma for 1-2: 0.01, 1-3: 0.01
as in
{C355, C358, O34, C354, C356, C357}
{C363, O35A, C406, C407, C408, C409} sigma for 1-2: 0.01, 1-3: 0.01
{C363, O35B, C416, C417, C418, C419} sigma for 1-2: 0.01, 1-3: 0.01
as in
{C363, O35, C359, C360, C361, C362}
{C368, O36A, C410, C411, C412, C413} sigma for 1-2: 0.01, 1-3: 0.01
as in
{C368, O36, C364, C365, C366, C367}
6. Others
 1*[Sof(H36A)+Sof(H36B)+Sof(H36C)+Sof(O35)+Sof(C359)+Sof(H35A)+Sof(H35B)+
 Sof(H35C)+Sof(C360)+Sof(C361)+Sof(H36J)+Sof(H36K)+Sof(C362)+Sof(H36L)+
 Sof(H36M)]+1*[Sof(H36D)+Sof(H36E)+Sof(H36F)+Sof(O35A)+Sof(C406)+Sof(H40A)+
 Sof(H40B)+Sof(H40C)+Sof(C407)+Sof(C408)+Sof(H40D)+Sof(H40E)+Sof(C409)+
 Sof(H40F)+Sof(H40G)]+1*[Sof(H36G)+Sof(H36H)+Sof(H36I)+Sof(O35B)+Sof(C416)+
 Sof(H41F)+Sof(H41G)+Sof(H41H)+Sof(C417)+Sof(C418)+Sof(H41I)+Sof(H41J)+
 Sof(C419)+Sof(H41K)+Sof(H41L)]=1 with esd of 0
 1*[Sof(C137)+Sof(H13A)+Sof(H13B)+Sof(C138)+Sof(H13C)+Sof(H13D)+Sof(H13E)]+1*
 [Sof(C381)+Sof(H38A)+Sof(H38B)+Sof(C382)+Sof(H38C)+Sof(H38D)+Sof(H38E)]+1*
 [Sof(C439)+Sof(H43A)+Sof(H43B)+Sof(C440)+Sof(H44A)+Sof(H44B)+Sof(H44C)]=1 with
 esd of 0
 Sof(C74A)=Sof(H74C)=Sof(H74D)=Sof(C75A)=Sof(H75D)=Sof(H75E)=Sof(H75F)=1-FVAR(1)
 Sof(C74)=Sof(H74A)=Sof(H74B)=Sof(C75)=Sof(H75A)=Sof(H75B)=Sof(H75C)=FVAR(1)
 Sof(C13A)=Sof(C14A)=Sof(H14K)=Sof(C15A)=Sof(H15J)=Sof(C16A)=Sof(H16K)=
 Sof(C17A)=Sof(H17M)=Sof(C18A)=Sof(H18A)=Sof(C19A)=Sof(C20A)=Sof(H20A)=
 Sof(C21A)=Sof(H21C)=Sof(C22A)=Sof(H22M)=Sof(C23A)=Sof(H23M)=Sof(C24A)=
 Sof(H24K)=1-FVAR(2)
 Sof(C13)=Sof(C14)=Sof(H14)=Sof(C15)=Sof(H15)=Sof(C16)=Sof(H16)=Sof(C17)=
 Sof(H17)=Sof(C18)=Sof(H18)=Sof(C19)=Sof(C20)=Sof(H20)=Sof(C21)=Sof(H21)=
 Sof(C22)=Sof(H22)=Sof(C23)=Sof(H23)=Sof(C24)=Sof(H24)=FVAR(2)
 Sof(N3A)=Sof(C95A)=Sof(H95A)=Sof(C96A)=Sof(H96A)=Sof(C97A)=Sof(C98A)=
 Sof(H98A)=Sof(C99A)=Sof(H99A)=Sof(C369)=Sof(C370)=Sof(H370)=Sof(C371)=
 Sof(H371)=Sof(C372)=Sof(H372)=Sof(C373)=Sof(H373)=Sof(C374)=Sof(H374)=
 Sof(C375)=Sof(C376)=Sof(H376)=Sof(C377)=Sof(H377)=Sof(C378)=Sof(H378)=
 Sof(C379)=Sof(H379)=Sof(C380)=Sof(H380)=1-FVAR(3)
 Sof(N3)=Sof(C95)=Sof(H95)=Sof(C96)=Sof(H96)=Sof(C97)=Sof(C98)=Sof(H98)=
 Sof(C99)=Sof(H99)=Sof(C100)=Sof(C101)=Sof(H101)=Sof(C102)=Sof(H102)=Sof(C103)=
 Sof(H103)=Sof(C104)=Sof(H104)=Sof(C105)=Sof(H105)=Sof(C106)=Sof(C107)=
 Sof(H107)=Sof(C108)=Sof(H108)=Sof(C109)=Sof(H109)=Sof(C110)=Sof(H110)=
 Sof(C111)=Sof(H111)=FVAR(3)
 Sof(C137)=Sof(H13A)=Sof(H13B)=Sof(C138)=Sof(H13C)=Sof(H13D)=Sof(H13E)=FVAR(4)
 Sof(C383)=Sof(H38F)=Sof(H38G)=Sof(C384)=Sof(H38H)=Sof(H38I)=Sof(H38J)=1-FVAR(5)
 Sof(C172)=Sof(H17A)=Sof(H17B)=Sof(C173)=Sof(H17C)=Sof(H17D)=Sof(H17E)=FVAR(5)
 Sof(C385)=Sof(C386)=Sof(H386)=Sof(C387)=Sof(H387)=Sof(C388)=Sof(H388)=
 Sof(C389)=Sof(H389)=Sof(C390)=Sof(H390)=Sof(C391)=Sof(C392)=Sof(H392)=
 Sof(C393)=Sof(H393)=Sof(C394)=Sof(H394)=Sof(C395)=Sof(H395)=Sof(C396)=
 Sof(H396)=1-FVAR(6)
 Sof(C187)=Sof(C188)=Sof(H188)=Sof(C189)=Sof(H189)=Sof(C190)=Sof(H190)=
 Sof(C191)=Sof(H191)=Sof(C192)=Sof(H192)=Sof(C193)=Sof(C194)=Sof(H194)=
 Sof(C195)=Sof(H195)=Sof(C196)=Sof(H196)=Sof(C197)=Sof(H197)=Sof(C198)=
 Sof(H198)=FVAR(6)
 Sof(C397)=Sof(H39D)=Sof(H39E)=Sof(C398)=Sof(H39F)=Sof(H39G)=Sof(H39H)=1-FVAR(7)
 Sof(C248)=Sof(H24F)=Sof(H24G)=Sof(C249)=Sof(H24H)=Sof(H24I)=Sof(H24J)=FVAR(7)
 Sof(H32H)=Sof(H32I)=Sof(C399)=Sof(H39A)=Sof(H39B)=Sof(H39C)=1-FVAR(8)
 Sof(H32F)=Sof(H32G)=Sof(C325)=Sof(H32L)=Sof(H32M)=Sof(H32N)=FVAR(8)
 Sof(H35G)=Sof(H35H)=Sof(H35I)=Sof(O33A)=Sof(C400)=Sof(H40H)=Sof(H40I)=
 Sof(H40J)=Sof(C401)=Sof(H40K)=Sof(H40L)=Sof(C402)=Sof(H40M)=Sof(H40N)=1-FVAR(9)
 Sof(H35D)=Sof(H35E)=Sof(H35F)=Sof(O33)=Sof(C349)=Sof(H34M)=Sof(H34N)=
 Sof(H34O)=Sof(C351)=Sof(H35J)=Sof(H35K)=Sof(C352)=Sof(H35L)=Sof(H35M)=FVAR(9)
 Sof(H35Q)=Sof(H35R)=Sof(H35S)=Sof(O34A)=Sof(C403)=Sof(H40O)=Sof(H40P)=
 Sof(H40Q)=Sof(C404)=Sof(H40R)=Sof(H40S)=Sof(C405)=Sof(H40T)=Sof(H40U)=1-
 FVAR(10)
 Sof(H35N)=Sof(H35O)=Sof(H35P)=Sof(O34)=Sof(C354)=Sof(H35T)=Sof(H35U)=
 Sof(H35V)=Sof(C356)=Sof(H35W)=Sof(H35X)=Sof(C357)=Sof(H35Y)=Sof(H)=FVAR(10)
 Sof(H36A)=Sof(H36B)=Sof(H36C)=Sof(O35)=Sof(C359)=Sof(H35A)=Sof(H35B)=
 Sof(H35C)=Sof(C360)=Sof(C361)=Sof(H36J)=Sof(H36K)=Sof(C362)=Sof(H36L)=
 Sof(H36M)=FVAR(11)
 Sof(H36Q)=Sof(H36R)=Sof(H36S)=Sof(O36A)=Sof(C410)=Sof(H41M)=Sof(H41N)=
 Sof(H41O)=Sof(C411)=Sof(C412)=Sof(H41P)=Sof(H41Q)=Sof(C413)=Sof(H41R)=
 Sof(H41S)=1-FVAR(12)
 Sof(H36N)=Sof(H36O)=Sof(H36P)=Sof(O36)=Sof(C364)=Sof(H36T)=Sof(H36U)=
 Sof(H36V)=Sof(C365)=Sof(C366)=Sof(H36W)=Sof(H36X)=Sof(C367)=Sof(H36Y)=Sof(HA)=
 FVAR(12)
 Sof(C414)=Sof(H41A)=Sof(H41B)=Sof(C415)=Sof(H41C)=Sof(H41D)=Sof(H41E)=1-
 FVAR(13)
 Sof(C246)=Sof(H24A)=Sof(H24B)=Sof(C247)=Sof(H24C)=Sof(H24D)=Sof(H24E)=FVAR(13)
 Sof(H36D)=Sof(H36E)=Sof(H36F)=Sof(O35A)=Sof(C406)=Sof(H40A)=Sof(H40B)=
 Sof(H40C)=Sof(C407)=Sof(C408)=Sof(H40D)=Sof(H40E)=Sof(C409)=Sof(H40F)=
 Sof(H40G)=FVAR(14)
 Sof(H36G)=Sof(H36H)=Sof(H36I)=Sof(O35B)=Sof(C416)=Sof(H41F)=Sof(H41G)=
 Sof(H41H)=Sof(C417)=Sof(C418)=Sof(H41I)=Sof(H41J)=Sof(C419)=Sof(H41K)=
 Sof(H41L)=FVAR(15)
 Sof(C420)=Sof(H42A)=Sof(H42B)=Sof(C421)=Sof(H42C)=Sof(H42D)=Sof(H42E)=1-
 FVAR(16)
 Sof(C159)=Sof(H15A)=Sof(H15B)=Sof(C160)=Sof(H16A)=Sof(H16B)=Sof(H16C)=FVAR(16)
 Sof(N7A)=Sof(C422)=Sof(H422)=Sof(C423)=Sof(H423)=Sof(C424)=Sof(C425)=
 Sof(H425)=Sof(C426)=Sof(H426)=Sof(C427)=Sof(C428)=Sof(H428)=Sof(C429)=
 Sof(H429)=Sof(C430)=Sof(H430)=Sof(C431)=Sof(H431)=Sof(C432)=Sof(H432)=
 Sof(C433)=Sof(C434)=Sof(H434)=Sof(C435)=Sof(H435)=Sof(C436)=Sof(H436)=
 Sof(C437)=Sof(H437)=Sof(C438)=Sof(H438)=1-FVAR(17)
 Sof(N7)=Sof(C269)=Sof(H269)=Sof(C270)=Sof(H270)=Sof(C271)=Sof(C272)=Sof(H272)=
 Sof(C273)=Sof(H273)=Sof(C274)=Sof(C275)=Sof(H275)=Sof(C276)=Sof(H276)=
 Sof(C277)=Sof(H277)=Sof(C278)=Sof(H278)=Sof(C279)=Sof(H279)=Sof(C280)=
 Sof(C281)=Sof(H281)=Sof(C282)=Sof(H282)=Sof(C283)=Sof(H283)=Sof(C284)=
 Sof(H284)=Sof(C285)=Sof(H285)=FVAR(17)
 Sof(C381)=Sof(H38A)=Sof(H38B)=Sof(C382)=Sof(H38C)=Sof(H38D)=Sof(H38E)=FVAR(18)
 Sof(C439)=Sof(H43A)=Sof(H43B)=Sof(C440)=Sof(H44A)=Sof(H44B)=Sof(H44C)=FVAR(19)
7.a Riding coordinates:
 C358(H35N,H35O,H35P), C358(H35Q,H35R,H35S), C354(H35T,H35U,H35V), C403(H40O,
 H40P,H40Q)
7.b Secondary CH2 refined with riding coordinates:
 C74(H74A,H74B), C43(H43C,H43D), C50(H50A,H50B), C52(H52A,H52B), C54(H54A,
 H54B), C61(H61A,H61B), C63(H63A,H63B), C65(H65A,H65B), C72(H72A,H72B),
 C76(H76A,H76B), C83(H83A,H83B), C85(H85A,H85B), C87(H87A,H87B), C137(H13A,
 H13B), C159(H15A,H15B), C172(H17A,H17B), C130(H13F,H13G), C139(H13H,H13I),
 C141(H14D,H14E), C148(H14F,H14G), C150(H15C,H15D), C152(H15H,H15I), C161(H16D,
 H16E), C163(H16I,H16J), C170(H17F,H17G), C174(H17K,H17L), C439(H43A,H43B),
 C246(H24A,H24B), C248(H24F,H24G), C217(H21A,H21B), C224(H22A,H22B), C226(H22F,
 H22G), C228(H22K,H22L), C235(H23A,H23B), C237(H23F,H23G), C239(H23K,H23L),
 C250(H25A,H25B), C257(H25C,H25D), C259(H25H,H25I), C261(H26D,H26E), C304(H30A,
 H30B), C311(H31A,H31B), C313(H31F,H31G), C315(H31K,H31L), C322(H32A,H32B),
 C324(H32F,H32G), C324(H32H,H32I), C326(H32J,H32K), C333(H33A,H33B), C335(H33F,
 H33G), C337(H33K,H33L), C344(H34A,H34B), C346(H34F,H34G), C348(H34K,H34L),
 C351(H35J,H35K), C352(H35L,H35M), C401(H40K,H40L), C402(H40M,H40N), C356(H35W,
 H35X), C357(H35Y,H), C361(H36J,H36K), C362(H36L,H36M), C366(H36W,H36X),
 C367(H36Y,HA), C74A(H74C,H74D), C381(H38A,H38B), C383(H38F,H38G), C420(H42A,
 H42B), C397(H39D,H39E), C414(H41A,H41B), C404(H40R,H40S), C405(H40T,H40U),
 C408(H40D,H40E), C409(H40F,H40G), C418(H41I,H41J), C419(H41K,H41L), C412(H41P,
 H41Q), C413(H41R,H41S)
7.c Aromatic/amide H refined with riding coordinates:
 C14(H14), C15(H15), C16(H16), C17(H17), C18(H18), C20(H20), C21(H21),
 C22(H22), C23(H23), C24(H24), C3(H3), C6(H6), C8(H8), C9(H9), C11(H11),
 C12(H12), C26(H26), C27(H27), C29(H29), C30(H30), C32(H32), C33(H33), C34(H34),
  C35(H35), C36(H36), C38(H38), C39(H39), C40(H40), C41(H41), C42(H42),
 C46(H46), C49(H49), C57(H57), C60(H60), C68(H68), C71(H71), C79(H79), C82(H82),
  C90(H90), C93(H93), C95(H95), C96(H96), C98(H98), C99(H99), C101(H101),
 C102(H102), C103(H103), C104(H104), C105(H105), C107(H107), C108(H108),
 C109(H109), C110(H110), C111(H111), C113(H113), C114(H114), C116(H116),
 C117(H117), C119(H119), C120(H120), C121(H121), C122(H122), C123(H123),
 C125(H125), C126(H126), C127(H127), C128(H128), C129(H129), C133(H133),
 C136(H136), C144(H144), C147(H147), C155(H155), C158(H158), C166(H166),
 C169(H169), C188(H188), C189(H189), C190(H190), C191(H191), C192(H192),
 C194(H194), C195(H195), C196(H196), C197(H197), C198(H198), C177(H177),
 C180(H180), C182(H182), C183(H183), C185(H185), C186(H186), C200(H200),
 C201(H201), C203(H203), C204(H204), C206(H206), C207(H207), C208(H208),
 C209(H209), C210(H210), C212(H212), C213(H213), C214(H214), C215(H215),
 C216(H216), C220(H220), C223(H223), C231(H231), C234(H234), C242(H242),
 C245(H245), C253(H253), C256(H256), C264(H264), C267(H267), C269(H269),
 C270(H270), C272(H272), C273(H273), C275(H275), C276(H276), C277(H277),
 C278(H278), C279(H279), C281(H281), C282(H282), C283(H283), C284(H284),
 C285(H285), C287(H287), C288(H288), C290(H290), C291(H291), C293(H293),
 C294(H294), C295(H295), C296(H296), C297(H297), C299(H299), C300(H300),
 C301(H301), C302(H302), C303(H303), C307(H307), C310(H310), C318(H318),
 C321(H321), C329(H329), C332(H332), C340(H340), C343(H343), C14A(H14K),
 C15A(H15J), C16A(H16K), C17A(H17M), C18A(H18A), C20A(H20A), C21A(H21C),
 C22A(H22M), C23A(H23M), C24A(H24K), C95A(H95A), C96A(H96A), C98A(H98A),
 C99A(H99A), C370(H370), C371(H371), C372(H372), C373(H373), C374(H374),
 C376(H376), C377(H377), C378(H378), C379(H379), C380(H380), C386(H386),
 C387(H387), C388(H388), C389(H389), C390(H390), C392(H392), C393(H393),
 C394(H394), C395(H395), C396(H396), C422(H422), C423(H423), C425(H425),
 C426(H426), C428(H428), C429(H429), C430(H430), C431(H431), C432(H432),
 C434(H434), C435(H435), C436(H436), C437(H437), C438(H438)
7.d Idealised Me refined as rotating group:
 C75(H75A,H75B,H75C), C51(H51A,H51B,H51C), C53(H53A,H53B,H53C), C62(H62A,H62B,
 H62C), C64(H64A,H64B,H64C), C73(H73A,H73B,H73C), C84(H84A,H84B,H84C), C86(H86A,
 H86B,H86C), C138(H13C,H13D,H13E), C160(H16A,H16B,H16C), C173(H17C,H17D,H17E),
 C140(H14A,H14B,H14C), C149(H14H,H14I,H14J), C151(H15E,H15F,H15G), C162(H16F,
 H16G,H16H), C171(H17H,H17I,H17J), C440(H44A,H44B,H44C), C247(H24C,H24D,H24E),
 C249(H24H,H24I,H24J), C225(H22C,H22D,H22E), C227(H22H,H22I,H22J), C236(H23C,
 H23D,H23E), C238(H23H,H23I,H23J), C258(H25E,H25F,H25G), C260(H26A,H26B,H26C),
 C312(H31C,H31D,H31E), C314(H31H,H31I,H31J), C323(H32C,H32D,H32E), C334(H33C,
 H33D,H33E), C336(H33H,H33I,H33J), C345(H34C,H34D,H34E), C347(H34H,H34I,H34J),
 C325(H32L,H32M,H32N), C399(H39A,H39B,H39C), C353(H35D,H35E,H35F), C353(H35G,
 H35H,H35I), C349(H34M,H34N,H34O), C400(H40H,H40I,H40J), C363(H36A,H36B,H36C),
 C363(H36D,H36E,H36F), C363(H36G,H36H,H36I), C359(H35A,H35B,H35C), C368(H36N,
 H36O,H36P), C368(H36Q,H36R,H36S), C364(H36T,H36U,H36V), C75A(H75D,H75E,H75F),
 C382(H38C,H38D,H38E), C384(H38H,H38I,H38J), C421(H42C,H42D,H42E), C398(H39F,
 H39G,H39H), C415(H41C,H41D,H41E), C406(H40A,H40B,H40C), C416(H41F,H41G,H41H),
 C410(H41M,H41N,H41O)
;
_smtbx_masks_special_details
;
A solvent mask was calculated and 560 electrons were 
found in a volume of 3412\%A^3^ in 5 voids per unit cell. 
This is consistent with the presence of 
0.203[C3H6O], 0.336[C3H6O] per Asymmetric Unit 
which account for 552 electrons 
per unit cell.
;
_smtbx_masks_void_probe_radius 1.2
_smtbx_masks_void_truncation_radius 1.2
_olex2_submission_special_instructions 'No special instructions were received'
_oxdiff_exptl_absorpt_empirical_details
;
Empirical correction (ABSPACK) includes:
- Absorption correction using spherical harmonics
- Frame scaling
;
_oxdiff_exptl_absorpt_empirical_full_max 1.606
_oxdiff_exptl_absorpt_empirical_full_min 0.594

loop_
_space_group_symop_operation_xyz
'x, y, z'
'-x, y, -z+1/2'
'x+1/2, y+1/2, z'
'-x+1/2, y+1/2, -z+1/2'
'-x, -y, -z'
'x, -y, z-1/2'
'-x+1/2, -y+1/2, -z'
'x+1/2, -y+1/2, z-1/2'

loop_
_atom_site_label
_atom_site_type_symbol
_atom_site_fract_x
_atom_site_fract_y
_atom_site_fract_z
_atom_site_U_iso_or_equiv
_atom_site_adp_type
_atom_site_occupancy
_atom_site_site_symmetry_order
_atom_site_calc_flag
_atom_site_refinement_flags_posn
_atom_site_refinement_flags_adp
_atom_site_refinement_flags_occupancy
_atom_site_disorder_assembly
_atom_site_disorder_group
O1 O 0.58885(3) 0.68547(5) 0.60209(2) 0.0389(3) Uani 1 1 d . . . . .
O2 O 0.65347(4) 0.81105(6) 0.67084(2) 0.0505(4) Uani 1 1 d . . . . .
O3 O 0.64659(3) 0.85523(5) 0.58329(2) 0.0404(3) Uani 1 1 d . . . . .
O4 O 0.75784(3) 0.85132(5) 0.64362(2) 0.0381(3) Uani 1 1 d . . . . .
O5 O 0.74964(4) 0.78944(6) 0.55766(2) 0.0480(4) Uani 1 1 d . . . . .
O6 O 0.81659(4) 0.67516(5) 0.62859(2) 0.0457(4) Uani 1 1 d D U . . .
C74 C 0.8296(4) 0.7041(4) 0.64872(16) 0.052(2) Uani 0.60(4) 1 d D U P A 1
H74A H 0.812460 0.720531 0.655631 0.062 Uiso 0.60(4) 1 calc R U P A 1
H74B H 0.843756 0.734012 0.645429 0.062 Uiso 0.60(4) 1 calc R U P A 1
C75 C 0.8474(4) 0.6625(6) 0.66399(17) 0.062(3) Uani 0.60(4) 1 d D U P A 1
H75A H 0.832683 0.636027 0.668738 0.093 Uiso 0.60(4) 1 calc R U P A 1
H75B H 0.859035 0.681386 0.677023 0.093 Uiso 0.60(4) 1 calc R U P A 1
H75C H 0.862305 0.642971 0.656196 0.093 Uiso 0.60(4) 1 calc R U P A 1
O7 O 0.74464(3) 0.57685(5) 0.56022(2) 0.0373(3) Uani 1 1 d . . . . .
O8 O 0.75062(4) 0.52010(6) 0.64853(2) 0.0473(4) Uani 1 1 d . . . . .
N1 N 0.66761(5) 0.60862(8) 0.74799(3) 0.0585(5) Uani 1 1 d D U . . .
C13 C 0.6649(2) 0.5608(3) 0.76079(18) 0.061(2) Uani 0.168(7) 1 d D U P B 1
C14 C 0.6657(5) 0.5082(3) 0.7516(3) 0.067(3) Uani 0.168(7) 1 d D U P B 1
H14 H 0.668068 0.504304 0.736505 0.080 Uiso 0.168(7) 1 calc R U P B 1
C15 C 0.6630(5) 0.4617(4) 0.7643(3) 0.072(3) Uani 0.168(7) 1 d D U P B 1
H15 H 0.663561 0.426120 0.757896 0.087 Uiso 0.168(7) 1 calc R U P B 1
C16 C 0.6594(7) 0.4667(7) 0.7862(4) 0.076(3) Uani 0.168(7) 1 d D U P B 1
H16 H 0.657430 0.434744 0.794934 0.091 Uiso 0.168(7) 1 calc R U P B 1
C17 C 0.6588(9) 0.5179(8) 0.7953(3) 0.069(3) Uani 0.168(7) 1 d D U P B 1
H17 H 0.656534 0.521340 0.810501 0.082 Uiso 0.168(7) 1 calc R U P B 1
C18 C 0.6613(7) 0.5647(7) 0.7830(2) 0.063(3) Uani 0.168(7) 1 d D U P B 1
H18 H 0.660489 0.600020 0.789641 0.076 Uiso 0.168(7) 1 calc R U P B 1
C19 C 0.6802(2) 0.6594(3) 0.75697(12) 0.057(2) Uani 0.168(7) 1 d D U P B 1
C20 C 0.7078(3) 0.6617(4) 0.77234(19) 0.064(3) Uani 0.168(7) 1 d D U P B 1
H20 H 0.718718 0.628526 0.777050 0.077 Uiso 0.168(7) 1 calc R U P B 1
C21 C 0.7195(4) 0.7115(5) 0.7808(2) 0.072(3) Uani 0.168(7) 1 d D U P B 1
H21 H 0.738522 0.712540 0.791196 0.087 Uiso 0.168(7) 1 calc R U P B 1
C22 C 0.7041(4) 0.7599(5) 0.7743(2) 0.072(3) Uani 0.168(7) 1 d D U P B 1
H22 H 0.712129 0.794136 0.780329 0.087 Uiso 0.168(7) 1 calc R U P B 1
C23 C 0.6768(4) 0.7582(4) 0.7590(3) 0.066(2) Uani 0.168(7) 1 d D U P B 1
H23 H 0.666055 0.791547 0.754366 0.080 Uiso 0.168(7) 1 calc R U P B 1
C24 C 0.6649(3) 0.7087(3) 0.7505(2) 0.062(3) Uani 0.168(7) 1 d D U P B 1
H24 H 0.645934 0.708158 0.739981 0.074 Uiso 0.168(7) 1 calc R U P B 1
N2 N 0.60816(4) 0.46418(6) 0.52002(2) 0.0329(3) Uani 1 1 d . . . . .
C1 C 0.62712(5) 0.59192(7) 0.63838(3) 0.0321(4) Uani 1 1 d . . . . .
C2 C 0.65195(5) 0.57225(7) 0.65420(3) 0.0338(4) Uani 1 1 d . . . . .
C3 C 0.67423(5) 0.53664(7) 0.64729(3) 0.0328(4) Uani 1 1 d . . . . .
H3 H 0.691465 0.524599 0.657992 0.039 Uiso 1 1 calc R U . . .
C4 C 0.67222(4) 0.51816(7) 0.62547(3) 0.0303(4) Uani 1 1 d . . . . .
C5 C 0.64614(4) 0.53507(7) 0.60998(3) 0.0303(4) Uani 1 1 d . . . . .
C6 C 0.62459(5) 0.57213(7) 0.61680(3) 0.0334(4) Uani 1 1 d . . . . .
H6 H 0.607380 0.584319 0.606111 0.040 Uiso 1 1 calc R U . . .
C7 C 0.65521(5) 0.58512(8) 0.67839(3) 0.0365(4) Uani 1 1 d . . . . .
C8 C 0.63359(6) 0.56397(9) 0.69096(3) 0.0486(5) Uani 1 1 d . . . . .
H8 H 0.615948 0.543552 0.683812 0.058 Uiso 1 1 calc R U . . .
C9 C 0.63748(6) 0.57232(10) 0.71360(3) 0.0535(6) Uani 1 1 d . . . . .
H9 H 0.622532 0.557481 0.721838 0.064 Uiso 1 1 calc R U . . .
C10 C 0.66290(6) 0.60203(9) 0.72447(3) 0.0497(5) Uani 1 1 d . . . . .
C11 C 0.68395(6) 0.62379(11) 0.71220(3) 0.0545(6) Uani 1 1 d . . . . .
H11 H 0.701324 0.644785 0.719385 0.065 Uiso 1 1 calc R U . . .
C12 C 0.68018(5) 0.61551(9) 0.68945(3) 0.0466(5) Uani 1 1 d . . . . .
H12 H 0.695042 0.631005 0.681298 0.056 Uiso 1 1 calc R U . . .
C25 C 0.63898(4) 0.51546(7) 0.58652(3) 0.0310(4) Uani 1 1 d . . . . .
C26 C 0.63867(4) 0.45991(7) 0.58054(3) 0.0327(4) Uani 1 1 d . . . . .
H26 H 0.644712 0.432784 0.591666 0.039 Uiso 1 1 calc R U . . .
C27 C 0.62969(4) 0.44350(7) 0.55863(3) 0.0332(4) Uani 1 1 d . . . . .
H27 H 0.630558 0.405530 0.554891 0.040 Uiso 1 1 calc R U . . .
C28 C 0.61943(4) 0.48189(7) 0.54207(3) 0.0304(4) Uani 1 1 d . . . . .
C29 C 0.61941(5) 0.53746(7) 0.54788(3) 0.0338(4) Uani 1 1 d . . . . .
H29 H 0.612443 0.564427 0.536865 0.041 Uiso 1 1 calc R U . . .
C30 C 0.62950(5) 0.55355(7) 0.56965(3) 0.0335(4) Uani 1 1 d . . . . .
H30 H 0.629971 0.591758 0.573198 0.040 Uiso 1 1 calc R U . . .
C31 C 0.60746(4) 0.50077(7) 0.50176(3) 0.0309(4) Uani 1 1 d . . . . .
C32 C 0.63333(5) 0.53428(7) 0.50007(3) 0.0339(4) Uani 1 1 d . . . . .
H32 H 0.651485 0.533054 0.511265 0.041 Uiso 1 1 calc R U . . .
C33 C 0.63252(5) 0.56937(8) 0.48205(3) 0.0400(4) Uani 1 1 d . . . . .
H33 H 0.650106 0.592421 0.481082 0.048 Uiso 1 1 calc R U . . .
C34 C 0.60661(6) 0.57126(8) 0.46554(3) 0.0441(5) Uani 1 1 d . . . . .
H34 H 0.606380 0.595124 0.453167 0.053 Uiso 1 1 calc R U . . .
C35 C 0.58093(5) 0.53825(8) 0.46709(3) 0.0430(5) Uani 1 1 d . . . . .
H35 H 0.562996 0.539321 0.455715 0.052 Uiso 1 1 calc R U . . .
C36 C 0.58119(5) 0.50345(8) 0.48521(3) 0.0375(4) Uani 1 1 d . . . . .
H36 H 0.563278 0.481335 0.486277 0.045 Uiso 1 1 calc R U . . .
C37 C 0.59081(4) 0.41385(7) 0.51666(3) 0.0299(4) Uani 1 1 d . . . . .
C38 C 0.59527(5) 0.37912(7) 0.49931(3) 0.0346(4) Uani 1 1 d . . . . .
H38 H 0.609900 0.388871 0.489888 0.042 Uiso 1 1 calc R U . . .
C39 C 0.57840(5) 0.33029(8) 0.49574(3) 0.0404(4) Uani 1 1 d . . . . .
H39 H 0.581315 0.306938 0.483736 0.048 Uiso 1 1 calc R U . . .
C40 C 0.55745(5) 0.31546(8) 0.50948(3) 0.0415(5) Uani 1 1 d . . . . .
H40 H 0.546057 0.281829 0.507057 0.050 Uiso 1 1 calc R U . . .
C41 C 0.55305(5) 0.34964(8) 0.52681(3) 0.0410(5) Uani 1 1 d . . . . .
H41 H 0.538637 0.339409 0.536326 0.049 Uiso 1 1 calc R U . . .
C42 C 0.56954(4) 0.39869(8) 0.53038(3) 0.0360(4) Uani 1 1 d . . . . .
H42 H 0.566284 0.422127 0.542272 0.043 Uiso 1 1 calc R U . . .
C43 C 0.60316(5) 0.63370(7) 0.64388(3) 0.0354(4) Uani 1 1 d . . . . .
H43C H 0.582469 0.625814 0.634681 0.043 Uiso 1 1 calc R U . . .
H43D H 0.600819 0.629378 0.659654 0.043 Uiso 1 1 calc R U . . .
C44 C 0.61230(4) 0.69278(7) 0.63994(3) 0.0331(4) Uani 1 1 d . . . . .
C45 C 0.60524(4) 0.71721(7) 0.61895(3) 0.0328(4) Uani 1 1 d . . . . .
C46 C 0.61442(4) 0.77111(7) 0.61594(3) 0.0327(4) Uani 1 1 d . . . . .
H46 H 0.609458 0.787185 0.601590 0.039 Uiso 1 1 calc R U . . .
C47 C 0.63065(4) 0.80244(7) 0.63318(3) 0.0341(4) Uani 1 1 d . . . . .
C48 C 0.63756(5) 0.77838(8) 0.65417(3) 0.0365(4) Uani 1 1 d . . . . .
C49 C 0.62818(5) 0.72429(8) 0.65734(3) 0.0359(4) Uani 1 1 d . . . . .
H49 H 0.632737 0.708511 0.671755 0.043 Uiso 1 1 calc R U . . .
C50 C 0.58495(5) 0.70814(8) 0.58028(3) 0.0367(4) Uani 1 1 d . . . . .
H50A H 0.605795 0.714855 0.575939 0.044 Uiso 1 1 calc R U . . .
H50B H 0.573620 0.743779 0.579886 0.044 Uiso 1 1 calc R U . . .
C51 C 0.56645(5) 0.66807(9) 0.56441(3) 0.0440(5) Uani 1 1 d . . . . .
H51A H 0.576837 0.631951 0.565846 0.066 Uiso 1 1 calc R U . . .
H51B H 0.565349 0.681592 0.549173 0.066 Uiso 1 1 calc R U . . .
H51C H 0.545093 0.664545 0.567873 0.066 Uiso 1 1 calc R U . . .
C52 C 0.66536(6) 0.78628(10) 0.69161(3) 0.0502(5) Uani 1 1 d . . . . .
H52A H 0.678249 0.753523 0.689430 0.060 Uiso 1 1 calc R U . . .
H52B H 0.647770 0.774409 0.699127 0.060 Uiso 1 1 calc R U . . .
C53 C 0.68514(8) 0.82876(13) 0.70539(4) 0.0767(9) Uani 1 1 d . . . . .
H53A H 0.702222 0.840671 0.697663 0.115 Uiso 1 1 calc R U . . .
H53B H 0.694087 0.812719 0.719790 0.115 Uiso 1 1 calc R U . . .
H53C H 0.672024 0.860609 0.707711 0.115 Uiso 1 1 calc R U . . .
C54 C 0.64156(5) 0.86026(7) 0.62853(3) 0.0359(4) Uani 1 1 d . . . . .
H54A H 0.625682 0.878086 0.617146 0.043 Uiso 1 1 calc R U . . .
H54B H 0.643617 0.882647 0.642262 0.043 Uiso 1 1 calc R U . . .
C55 C 0.67284(4) 0.85823(7) 0.62044(3) 0.0321(4) Uani 1 1 d . . . . .
C56 C 0.67474(4) 0.85421(7) 0.59794(3) 0.0331(4) Uani 1 1 d . . . . .
C57 C 0.70410(4) 0.85080(7) 0.59119(3) 0.0324(4) Uani 1 1 d . . . . .
H57 H 0.705129 0.848795 0.575783 0.039 Uiso 1 1 calc R U . . .
C58 C 0.73190(4) 0.85025(6) 0.60645(3) 0.0309(4) Uani 1 1 d . . . . .
C59 C 0.72984(4) 0.85320(7) 0.62903(3) 0.0325(4) Uani 1 1 d . . . . .
C60 C 0.70050(5) 0.85783(7) 0.63568(3) 0.0343(4) Uani 1 1 d . . . . .
H60 H 0.699442 0.860787 0.651062 0.041 Uiso 1 1 calc R U . . .
C61 C 0.64660(5) 0.83490(10) 0.56163(3) 0.0470(5) Uani 1 1 d . . . . .
H61A H 0.656347 0.797801 0.562334 0.056 Uiso 1 1 calc R U . . .
H61B H 0.658958 0.859752 0.553480 0.056 Uiso 1 1 calc R U . . .
C62 C 0.61313(5) 0.83181(9) 0.54983(3) 0.0464(5) Uani 1 1 d . . . . .
H62A H 0.600394 0.811370 0.559012 0.070 Uiso 1 1 calc R U . . .
H62B H 0.612487 0.812821 0.535589 0.070 Uiso 1 1 calc R U . . .
H62C H 0.604667 0.869216 0.547203 0.070 Uiso 1 1 calc R U . . .
C63 C 0.75614(5) 0.85749(9) 0.66670(3) 0.0417(5) Uani 1 1 d . . . . .
H63A H 0.743528 0.827222 0.671699 0.050 Uiso 1 1 calc R U . . .
H63B H 0.746040 0.893061 0.669329 0.050 Uiso 1 1 calc R U . . .
C64 C 0.78914(6) 0.85585(12) 0.67918(4) 0.0620(7) Uani 1 1 d . . . . .
H64A H 0.799063 0.820877 0.676157 0.093 Uiso 1 1 calc R U . . .
H64B H 0.788739 0.858960 0.695142 0.093 Uiso 1 1 calc R U . . .
H64C H 0.801208 0.886635 0.674418 0.093 Uiso 1 1 calc R U . . .
C65 C 0.76326(5) 0.84680(7) 0.59841(3) 0.0351(4) Uani 1 1 d . . . . .
H65A H 0.779440 0.865853 0.609186 0.042 Uiso 1 1 calc R U . . .
H65B H 0.761660 0.866325 0.584014 0.042 Uiso 1 1 calc R U . . .
C66 C 0.77372(4) 0.78784(7) 0.59554(3) 0.0331(4) Uani 1 1 d . . . . .
C67 C 0.76564(5) 0.75996(7) 0.57542(3) 0.0342(4) Uani 1 1 d . . . . .
C68 C 0.77327(4) 0.70450(7) 0.57376(3) 0.0337(4) Uani 1 1 d . . . . .
H68 H 0.766868 0.685684 0.560105 0.040 Uiso 1 1 calc R U . . .
C69 C 0.79004(4) 0.67608(7) 0.59163(3) 0.0309(4) Uani 1 1 d . . . . .
C70 C 0.79950(4) 0.70468(7) 0.61146(3) 0.0357(4) Uani 1 1 d . . . . .
C71 C 0.79110(5) 0.75977(7) 0.61332(3) 0.0390(4) Uani 1 1 d . . . . .
H71 H 0.797356 0.778528 0.627004 0.047 Uiso 1 1 calc R U . . .
C72 C 0.75697(7) 0.77753(10) 0.53655(3) 0.0544(6) Uani 1 1 d . . . . .
H72A H 0.744572 0.745329 0.530075 0.065 Uiso 1 1 calc R U . . .
H72B H 0.779616 0.768357 0.537833 0.065 Uiso 1 1 calc R U . . .
C73 C 0.74946(8) 0.82668(10) 0.52189(4) 0.0672(7) Uani 1 1 d . . . . .
H73A H 0.727761 0.838475 0.522220 0.101 Uiso 1 1 calc R U . . .
H73B H 0.751720 0.817019 0.506637 0.101 Uiso 1 1 calc R U . . .
H73C H 0.763960 0.856812 0.527174 0.101 Uiso 1 1 calc R U . . .
C76 C 0.79734(4) 0.61497(7) 0.58979(3) 0.0329(4) Uani 1 1 d . . . . .
H76A H 0.799116 0.606217 0.574200 0.040 Uiso 1 1 calc R U . . .
H76B H 0.817880 0.606758 0.599124 0.040 Uiso 1 1 calc R U . . .
C77 C 0.77220(4) 0.57880(7) 0.59704(3) 0.0303(4) Uani 1 1 d . . . . .
C78 C 0.74592(4) 0.56115(7) 0.58212(3) 0.0301(4) Uani 1 1 d . . . . .
C79 C 0.72274(4) 0.52908(7) 0.58942(3) 0.0309(4) Uani 1 1 d . . . . .
H79 H 0.705391 0.516369 0.578978 0.037 Uiso 1 1 calc R U . . .
C80 C 0.72455(4) 0.51538(7) 0.61168(3) 0.0300(4) Uani 1 1 d . . . . .
C81 C 0.75065(5) 0.53343(7) 0.62661(3) 0.0346(4) Uani 1 1 d . . . . .
C82 C 0.77437(4) 0.56387(7) 0.61922(3) 0.0337(4) Uani 1 1 d . . . . .
H82 H 0.792351 0.574611 0.629536 0.040 Uiso 1 1 calc R U . . .
C83 C 0.71628(5) 0.56588(9) 0.54507(3) 0.0403(4) Uani 1 1 d . . . . .
H83A H 0.697883 0.580512 0.551043 0.048 Uiso 1 1 calc R U . . .
H83B H 0.713460 0.525605 0.542827 0.048 Uiso 1 1 calc R U . . .
C84 C 0.71895(5) 0.59366(9) 0.52342(3) 0.0457(5) Uani 1 1 d . . . . .
H84A H 0.723699 0.632892 0.526065 0.068 Uiso 1 1 calc R U . . .
H84B H 0.699006 0.589854 0.513169 0.068 Uiso 1 1 calc R U . . .
H84C H 0.735896 0.576328 0.516928 0.068 Uiso 1 1 calc R U . . .
C85 C 0.77747(6) 0.53317(11) 0.66476(4) 0.0596(6) Uani 1 1 d . . . . .
H85A H 0.782774 0.572830 0.664102 0.071 Uiso 1 1 calc R U . . .
H85B H 0.795942 0.511103 0.662276 0.071 Uiso 1 1 calc R U . . .
C86 C 0.76817(7) 0.51906(12) 0.68690(4) 0.0668(7) Uani 1 1 d . . . . .
H86A H 0.750228 0.541961 0.689233 0.100 Uiso 1 1 calc R U . . .
H86B H 0.785979 0.526059 0.698791 0.100 Uiso 1 1 calc R U . . .
H86C H 0.762253 0.480016 0.687032 0.100 Uiso 1 1 calc R U . . .
C87 C 0.69858(4) 0.48218(7) 0.61951(3) 0.0321(4) Uani 1 1 d . . . . .
H87A H 0.707720 0.460241 0.632688 0.039 Uiso 1 1 calc R U . . .
H87B H 0.689650 0.456071 0.607653 0.039 Uiso 1 1 calc R U . . .
O9 O 0.64880(3) 0.00598(5) 0.60166(2) 0.0387(3) Uani 1 1 d . . . . .
O10 O 0.74757(4) 0.00871(7) 0.67255(2) 0.0566(4) Uani 1 1 d D U . . .
C137 C 0.74476(15) 0.0239(3) 0.69505(7) 0.0688(16) Uani 0.588(3) 1 d D U P C 1
H13A H 0.729711 0.054833 0.694996 0.083 Uiso 0.588(3) 1 calc R U P C 1
H13B H 0.765465 0.035672 0.703279 0.083 Uiso 0.588(3) 1 calc R U P C 1
C138 C 0.73319(12) -0.0259(2) 0.70579(7) 0.0761(15) Uani 0.588(3) 1 d D U P C 1
H13C H 0.713032 -0.037807 0.697214 0.114 Uiso 0.588(3) 1 calc R U P C 1
H13D H 0.730310 -0.016666 0.720957 0.114 Uiso 0.588(3) 1 calc R U P C 1
H13E H 0.748633 -0.055730 0.706213 0.114 Uiso 0.588(3) 1 calc R U P C 1
O11 O 0.75740(3) 0.00900(5) 0.58480(2) 0.0396(3) Uani 1 1 d . . . . .
O12 O 0.82530(3) 0.15741(5) 0.64309(2) 0.0378(3) Uani 1 1 d . . . . .
O13 O 0.77600(4) 0.20673(6) 0.55664(2) 0.0495(4) Uani 1 1 d D U . . .
C159 C 0.77561(8) 0.23663(11) 0.53673(4) 0.0554(8) Uani 0.872(4) 1 d D U P D 1
H15A H 0.785184 0.273460 0.540096 0.066 Uiso 0.872(4) 1 calc R U P D 1
H15B H 0.753598 0.241940 0.529254 0.066 Uiso 0.872(4) 1 calc R U P D 1
C160 C 0.79373(7) 0.20561(12) 0.52173(4) 0.0583(8) Uani 0.872(4) 1 d D U P D 1
H16A H 0.790466 0.222991 0.507028 0.087 Uiso 0.872(4) 1 calc R U P D 1
H16B H 0.786360 0.167300 0.520358 0.087 Uiso 0.872(4) 1 calc R U P D 1
H16C H 0.816207 0.206263 0.527981 0.087 Uiso 0.872(4) 1 calc R U P D 1
O14 O 0.76355(3) 0.33973(6) 0.62826(2) 0.0470(3) Uani 1 1 d . . . . .
O15 O 0.66803(3) 0.30654(5) 0.56068(2) 0.0389(3) Uani 1 1 d . . . . .
O16 O 0.65812(4) 0.31064(6) 0.64990(2) 0.0468(3) Uani 1 1 d D U . . .
C172 C 0.68365(18) 0.3349(3) 0.66475(13) 0.0619(19) Uani 0.686(6) 1 d D U P E 1
H17A H 0.685103 0.374883 0.661772 0.074 Uiso 0.686(6) 1 calc R U P E 1
H17B H 0.703835 0.317204 0.663014 0.074 Uiso 0.686(6) 1 calc R U P E 1
C173 C 0.67657(11) 0.3254(2) 0.68770(6) 0.0861(16) Uani 0.686(6) 1 d D U P E 1
H17C H 0.657540 0.345853 0.689574 0.129 Uiso 0.686(6) 1 calc R U P E 1
H17D H 0.694338 0.338218 0.698661 0.129 Uiso 0.686(6) 1 calc R U P E 1
H17E H 0.673208 0.285895 0.689876 0.129 Uiso 0.686(6) 1 calc R U P E 1
N4 N 0.53791(4) 0.17216(6) 0.52120(2) 0.0329(3) Uani 1 1 d . . . . .
C88 C 0.62412(4) 0.09254(7) 0.63887(3) 0.0293(4) Uani 1 1 d . . . . .
C89 C 0.62960(4) 0.13362(6) 0.65493(3) 0.0303(4) Uani 1 1 d . . . . .
C90 C 0.62308(4) 0.18899(7) 0.64831(3) 0.0302(4) Uani 1 1 d . . . . .
H90 H 0.627442 0.217204 0.659192 0.036 Uiso 1 1 calc R U . . .
C91 C 0.61058(4) 0.20413(7) 0.62665(3) 0.0286(4) Uani 1 1 d . . . . .
C92 C 0.60295(4) 0.16176(7) 0.61088(3) 0.0292(4) Uani 1 1 d . . . . .
C93 C 0.61040(4) 0.10735(7) 0.61745(3) 0.0309(4) Uani 1 1 d . . . . .
H93 H 0.605827 0.078953 0.606669 0.037 Uiso 1 1 calc R U . . .
C94 C 0.63965(4) 0.12380(6) 0.67905(3) 0.0356(4) Uani 1 1 d D U . . .
N3 N 0.66249(12) 0.08955(17) 0.74758(7) 0.0722(14) Uani 0.551(5) 1 d D U P F 1
C95 C 0.62025(19) 0.0903(4) 0.68984(9) 0.0369(16) Uani 0.551(5) 1 d D U P F 1
H95 H 0.601640 0.074884 0.681575 0.044 Uiso 0.551(5) 1 calc R U P F 1
C96 C 0.62784(18) 0.0795(4) 0.71230(9) 0.0467(15) Uani 0.551(5) 1 d D U P F 1
H96 H 0.614307 0.057121 0.719386 0.056 Uiso 0.551(5) 1 calc R U P F 1
C97 C 0.65528(18) 0.1012(3) 0.72464(8) 0.0499(14) Uani 0.551(5) 1 d D U P F 1
C98 C 0.67496(18) 0.1334(3) 0.71411(8) 0.0486(16) Uani 0.551(5) 1 d D U P F 1
H98 H 0.693897 0.147796 0.722314 0.058 Uiso 0.551(5) 1 calc R U P F 1
C99 C 0.6670(2) 0.1445(4) 0.69157(10) 0.0409(18) Uani 0.551(5) 1 d D U P F 1
H99 H 0.680643 0.166898 0.684556 0.049 Uiso 0.551(5) 1 calc R U P F 1
C100 C 0.66059(8) 0.0367(3) 0.75642(8) 0.0692(15) Uani 0.551(5) 1 d D U P F 1
C101 C 0.65362(12) 0.0305(3) 0.77779(9) 0.0768(15) Uani 0.551(5) 1 d D U P F 1
H101 H 0.650078 0.062352 0.786117 0.092 Uiso 0.551(5) 1 calc R U P F 1
C102 C 0.65178(17) -0.0209(4) 0.78706(14) 0.087(2) Uani 0.551(5) 1 d D U P F 1
H102 H 0.646991 -0.024500 0.801641 0.104 Uiso 0.551(5) 1 calc R U P F 1
C103 C 0.65708(13) -0.0683(3) 0.77465(12) 0.0895(18) Uani 0.551(5) 1 d D U P F 1
H103 H 0.656236 -0.103969 0.781028 0.107 Uiso 0.551(5) 1 calc R U P F 1
C104 C 0.66352(16) -0.0630(3) 0.75313(13) 0.0954(19) Uani 0.551(5) 1 d D U P F 1
H104 H 0.666704 -0.094718 0.744638 0.115 Uiso 0.551(5) 1 calc R U P F 1
C105 C 0.66524(15) -0.0101(2) 0.74424(11) 0.0814(17) Uani 0.551(5) 1 d D U P F 1
H105 H 0.669670 -0.006139 0.729581 0.098 Uiso 0.551(5) 1 calc R U P F 1
C106 C 0.67920(14) 0.1310(2) 0.76180(7) 0.0694(14) Uani 0.551(5) 1 d D U P F 1
C107 C 0.66412(16) 0.1790(3) 0.76652(9) 0.099(2) Uani 0.551(5) 1 d D U P F 1
H107 H 0.642618 0.184954 0.760404 0.119 Uiso 0.551(5) 1 calc R U P F 1
C108 C 0.68104(18) 0.2191(3) 0.78052(10) 0.106(2) Uani 0.551(5) 1 d D U P F 1
H108 H 0.670863 0.252189 0.783775 0.127 Uiso 0.551(5) 1 calc R U P F 1
C109 C 0.71189(17) 0.2106(3) 0.78939(9) 0.0891(18) Uani 0.551(5) 1 d D U P F 1
H109 H 0.723160 0.237599 0.798831 0.107 Uiso 0.551(5) 1 calc R U P F 1
C110 C 0.72643(17) 0.1632(3) 0.78464(13) 0.0786(18) Uani 0.551(5) 1 d D U P F 1
H110 H 0.747881 0.157163 0.790859 0.094 Uiso 0.551(5) 1 calc R U P F 1
C111 C 0.71025(15) 0.1238(3) 0.77085(12) 0.0694(17) Uani 0.551(5) 1 d D U P F 1
H111 H 0.720854 0.091219 0.767578 0.083 Uiso 0.551(5) 1 calc R U P F 1
C112 C 0.58715(4) 0.17005(7) 0.58755(3) 0.0298(4) Uani 1 1 d . . . . .
C113 C 0.59848(4) 0.14197(7) 0.57048(3) 0.0326(4) Uani 1 1 d . . . . .
H113 H 0.617678 0.122017 0.573853 0.039 Uiso 1 1 calc R U . . .
C114 C 0.58265(4) 0.14231(7) 0.54886(3) 0.0330(4) Uani 1 1 d . . . . .
H114 H 0.590620 0.121556 0.537798 0.040 Uiso 1 1 calc R U . . .
C115 C 0.55513(4) 0.17283(7) 0.54319(3) 0.0302(4) Uani 1 1 d . . . . .
C116 C 0.54408(4) 0.20315(7) 0.55982(3) 0.0323(4) Uani 1 1 d . . . . .
H116 H 0.525916 0.225709 0.556174 0.039 Uiso 1 1 calc R U . . .
C117 C 0.55946(4) 0.20049(7) 0.58155(3) 0.0324(4) Uani 1 1 d . . . . .
H117 H 0.550955 0.219901 0.592729 0.039 Uiso 1 1 calc R U . . .
C118 C 0.55317(4) 0.15933(7) 0.50286(3) 0.0308(4) Uani 1 1 d . . . . .
C119 C 0.58222(4) 0.18268(8) 0.50111(3) 0.0341(4) Uani 1 1 d . . . . .
H119 H 0.592031 0.207111 0.512325 0.041 Uiso 1 1 calc R U . . .
C120 C 0.59691(5) 0.17059(8) 0.48314(3) 0.0410(4) Uani 1 1 d . . . . .
H120 H 0.616916 0.186223 0.482275 0.049 Uiso 1 1 calc R U . . .
C121 C 0.58271(5) 0.13598(9) 0.46645(3) 0.0446(5) Uani 1 1 d . . . . .
H121 H 0.592666 0.128287 0.453999 0.054 Uiso 1 1 calc R U . . .
C122 C 0.55388(5) 0.11270(8) 0.46807(3) 0.0432(5) Uani 1 1 d . . . . .
H122 H 0.543988 0.088829 0.456668 0.052 Uiso 1 1 calc R U . . .
C123 C 0.53927(5) 0.12385(8) 0.48618(3) 0.0373(4) Uani 1 1 d . . . . .
H123 H 0.519603 0.107117 0.487211 0.045 Uiso 1 1 calc R U . . .
C124 C 0.50438(4) 0.17314(7) 0.51783(3) 0.0292(4) Uani 1 1 d . . . . .
C125 C 0.48761(4) 0.14532(7) 0.53210(3) 0.0341(4) Uani 1 1 d . . . . .
H125 H 0.498578 0.125278 0.544364 0.041 Uiso 1 1 calc R U . . .
C126 C 0.45511(5) 0.14681(8) 0.52848(3) 0.0384(4) Uani 1 1 d . . . . .
H126 H 0.443850 0.128062 0.538377 0.046 Uiso 1 1 calc R U . . .
C127 C 0.43881(5) 0.17527(8) 0.51062(3) 0.0392(4) Uani 1 1 d . . . . .
H127 H 0.416441 0.175926 0.508194 0.047 Uiso 1 1 calc R U . . .
C128 C 0.45511(5) 0.20273(8) 0.49630(3) 0.0382(4) Uani 1 1 d . . . . .
H128 H 0.443954 0.222100 0.483920 0.046 Uiso 1 1 calc R U . . .
C129 C 0.48780(4) 0.20210(7) 0.49997(3) 0.0330(4) Uani 1 1 d . . . . .
H129 H 0.498937 0.221606 0.490200 0.040 Uiso 1 1 calc R U . . .
C130 C 0.63363(5) 0.03244(7) 0.64356(3) 0.0353(4) Uani 1 1 d . . . . .
H13F H 0.631733 0.023608 0.659116 0.042 Uiso 1 1 calc R U . . .
H13G H 0.618811 0.008315 0.633770 0.042 Uiso 1 1 calc R U . . .
C131 C 0.66684(5) 0.01980(7) 0.63998(3) 0.0335(4) Uani 1 1 d . . . . .
C132 C 0.67388(5) 0.00738(7) 0.61891(3) 0.0313(4) Uani 1 1 d . . . . .
C133 C 0.70475(5) -0.00373(7) 0.61644(3) 0.0328(4) Uani 1 1 d . . . . .
H133 H 0.709158 -0.012139 0.602058 0.039 Uiso 1 1 calc R U . . .
C134 C 0.72943(5) -0.00298(7) 0.63423(3) 0.0332(4) Uani 1 1 d . . . . .
C135 C 0.72239(5) 0.00852(7) 0.65533(3) 0.0396(4) Uani 1 1 d . . . . .
C136 C 0.69145(5) 0.01954(8) 0.65783(3) 0.0397(4) Uani 1 1 d . . . . .
H136 H 0.686993 0.027177 0.672258 0.048 Uiso 1 1 calc R U . . .
C139 C 0.65588(5) -0.00380(8) 0.58001(3) 0.0351(4) Uani 1 1 d . . . . .
H13H H 0.667925 -0.038569 0.579869 0.042 Uiso 1 1 calc R U . . .
H13I H 0.668841 0.026774 0.575638 0.042 Uiso 1 1 calc R U . . .
C140 C 0.62543(5) -0.00775(8) 0.56399(3) 0.0417(5) Uani 1 1 d . . . . .
H14A H 0.629927 -0.012029 0.548859 0.063 Uiso 1 1 calc R U . . .
H14B H 0.613086 0.025933 0.564881 0.063 Uiso 1 1 calc R U . . .
H14C H 0.613422 -0.039721 0.567796 0.063 Uiso 1 1 calc R U . . .
C141 C 0.76275(5) -0.01449(7) 0.63040(3) 0.0348(4) Uani 1 1 d . . . . .
H14D H 0.775696 -0.026242 0.644556 0.042 Uiso 1 1 calc R U . . .
H14E H 0.762404 -0.045178 0.619652 0.042 Uiso 1 1 calc R U . . .
C142 C 0.77773(4) 0.03563(7) 0.62161(3) 0.0313(4) Uani 1 1 d . . . . .
C143 C 0.77393(4) 0.04751(7) 0.59897(3) 0.0324(4) Uani 1 1 d . . . . .
C144 C 0.78695(4) 0.09525(7) 0.59157(3) 0.0317(4) Uani 1 1 d . . . . .
H144 H 0.784109 0.102814 0.576102 0.038 Uiso 1 1 calc R U . . .
C145 C 0.80402(4) 0.13205(7) 0.60637(3) 0.0303(4) Uani 1 1 d . . . . .
C146 C 0.80820(4) 0.11986(7) 0.62894(3) 0.0313(4) Uani 1 1 d . . . . .
C147 C 0.79533(4) 0.07192(7) 0.63632(3) 0.0319(4) Uani 1 1 d . . . . .
H147 H 0.798678 0.063863 0.651758 0.038 Uiso 1 1 calc R U . . .
C148 C 0.74722(6) 0.02475(9) 0.56258(3) 0.0487(5) Uani 1 1 d . . . . .
H14F H 0.765619 0.031530 0.555122 0.058 Uiso 1 1 calc R U . . .
H14G H 0.734732 0.059182 0.562031 0.058 Uiso 1 1 calc R U . . .
C149 C 0.72737(5) -0.02104(10) 0.55103(3) 0.0493(5) Uani 1 1 d . . . . .
H14H H 0.718125 -0.009127 0.536022 0.074 Uiso 1 1 calc R U . . .
H14I H 0.710513 -0.030151 0.559423 0.074 Uiso 1 1 calc R U . . .
H14J H 0.740537 -0.053682 0.550097 0.074 Uiso 1 1 calc R U . . .
C150 C 0.83264(6) 0.14269(9) 0.66599(3) 0.0479(5) Uani 1 1 d . . . . .
H15C H 0.844145 0.107150 0.667670 0.057 Uiso 1 1 calc R U . . .
H15D H 0.813073 0.138687 0.672391 0.057 Uiso 1 1 calc R U . . .
C151 C 0.85283(8) 0.18804(11) 0.67772(4) 0.0687(8) Uani 1 1 d . . . . .
H15E H 0.856458 0.181062 0.693749 0.103 Uiso 1 1 calc R U . . .
H15F H 0.842101 0.223562 0.674673 0.103 Uiso 1 1 calc R U . . .
H15G H 0.873076 0.188986 0.672356 0.103 Uiso 1 1 calc R U . . .
C152 C 0.81698(4) 0.18427(7) 0.59739(3) 0.0338(4) Uani 1 1 d . . . . .
H15H H 0.835941 0.196399 0.607706 0.041 Uiso 1 1 calc R U . . .
H15I H 0.823330 0.176202 0.582852 0.041 Uiso 1 1 calc R U . . .
C153 C 0.79286(4) 0.23031(7) 0.59462(3) 0.0317(4) Uani 1 1 d . . . . .
C154 C 0.77214(5) 0.23880(7) 0.57483(3) 0.0345(4) Uani 1 1 d . . . . .
C155 C 0.74844(5) 0.27809(7) 0.57350(3) 0.0342(4) Uani 1 1 d . . . . .
H155 H 0.734092 0.282115 0.560000 0.041 Uiso 1 1 calc R U . . .
C156 C 0.74518(4) 0.31165(7) 0.59142(3) 0.0327(4) Uani 1 1 d . . . . .
C157 C 0.76689(4) 0.30503(7) 0.61096(3) 0.0350(4) Uani 1 1 d . . . . .
C158 C 0.79008(5) 0.26446(7) 0.61245(3) 0.0356(4) Uani 1 1 d . . . . .
H158 H 0.804318 0.260067 0.625976 0.043 Uiso 1 1 calc R U . . .
C161 C 0.78782(6) 0.33910(12) 0.64735(4) 0.0643(7) Uani 1 1 d . . . . .
H16D H 0.808358 0.348875 0.643098 0.077 Uiso 1 1 calc R U . . .
H16E H 0.789577 0.301938 0.654185 0.077 Uiso 1 1 calc R U . . .
C162 C 0.77888(8) 0.38051(14) 0.66327(5) 0.0870(10) Uani 1 1 d . . . . .
H16F H 0.795132 0.381708 0.676543 0.130 Uiso 1 1 calc R U . . .
H16G H 0.758679 0.370060 0.667494 0.130 Uiso 1 1 calc R U . . .
H16H H 0.776948 0.416973 0.656226 0.130 Uiso 1 1 calc R U . . .
C163 C 0.71888(4) 0.35376(7) 0.58982(3) 0.0340(4) Uani 1 1 d . . . . .
H16I H 0.713335 0.366146 0.574211 0.041 Uiso 1 1 calc R U . . .
H16J H 0.726508 0.386322 0.598947 0.041 Uiso 1 1 calc R U . . .
C164 C 0.68948(4) 0.33145(7) 0.59754(3) 0.0312(4) Uani 1 1 d . . . . .
C165 C 0.66474(4) 0.30794(7) 0.58280(3) 0.0310(4) Uani 1 1 d . . . . .
C166 C 0.63824(4) 0.28792(7) 0.59058(3) 0.0325(4) Uani 1 1 d . . . . .
H166 H 0.621281 0.273192 0.580303 0.039 Uiso 1 1 calc R U . . .
C167 C 0.63605(4) 0.28901(7) 0.61305(3) 0.0307(4) Uani 1 1 d . . . . .
C168 C 0.66092(5) 0.31153(7) 0.62778(3) 0.0340(4) Uani 1 1 d . . . . .
C169 C 0.68708(5) 0.33301(7) 0.61990(3) 0.0345(4) Uani 1 1 d . . . . .
H169 H 0.703641 0.349102 0.630117 0.041 Uiso 1 1 calc R U . . .
C170 C 0.64610(5) 0.27429(8) 0.54598(3) 0.0423(5) Uani 1 1 d . . . . .
H17F H 0.624890 0.291176 0.544223 0.051 Uiso 1 1 calc R U . . .
H17G H 0.644855 0.236514 0.551960 0.051 Uiso 1 1 calc R U . . .
C171 C 0.65744(6) 0.27230(9) 0.52394(3) 0.0483(5) Uani 1 1 d . . . . .
H17H H 0.643979 0.247318 0.513906 0.072 Uiso 1 1 calc R U . . .
H17I H 0.679209 0.258892 0.526110 0.072 Uiso 1 1 calc R U . . .
H17J H 0.656500 0.309396 0.517466 0.072 Uiso 1 1 calc R U . . .
C174 C 0.60718(4) 0.26515(7) 0.62100(3) 0.0311(4) Uani 1 1 d . . . . .
H17K H 0.603373 0.285705 0.634326 0.037 Uiso 1 1 calc R U . . .
H17L H 0.588597 0.270428 0.609278 0.037 Uiso 1 1 calc R U . . .
C439 C 0.7410(5) -0.0138(5) 0.69363(17) 0.065(3) Uani 0.176(3) 1 d D U P C 3
H43A H 0.757807 -0.039891 0.699891 0.078 Uiso 0.176(3) 1 calc R U P C 3
H43B H 0.720700 -0.034016 0.691113 0.078 Uiso 0.176(3) 1 calc R U P C 3
C440 C 0.7394(4) 0.0323(7) 0.70930(16) 0.069(3) Uani 0.176(3) 1 d D U P C 3
H44A H 0.722528 0.057712 0.703062 0.104 Uiso 0.176(3) 1 calc R U P C 3
H44B H 0.759546 0.051989 0.711755 0.104 Uiso 0.176(3) 1 calc R U P C 3
H44C H 0.735052 0.017659 0.723456 0.104 Uiso 0.176(3) 1 calc R U P C 3
O17 O 0.33751(3) 0.43491(5) 0.60338(2) 0.0384(3) Uani 1 1 d . . . . .
O18 O 0.40608(4) 0.55930(6) 0.67082(2) 0.0497(4) Uani 1 1 d . . . . .
O19 O 0.39605(3) 0.60199(5) 0.58297(2) 0.0394(3) Uani 1 1 d . . . . .
O20 O 0.50927(3) 0.60104(5) 0.64119(2) 0.0388(3) Uani 1 1 d . . . . .
O21 O 0.49650(4) 0.53266(6) 0.55570(2) 0.0497(4) Uani 1 1 d D U . . .
C246 C 0.50944(17) 0.5291(3) 0.53598(7) 0.0741(15) Uani 0.830(5) 1 d D U P G 1
H24A H 0.501871 0.494902 0.527947 0.089 Uiso 0.830(5) 1 calc R U P G 1
H24B H 0.532671 0.526929 0.539750 0.089 Uiso 0.830(5) 1 calc R U P G 1
C247 C 0.50072(9) 0.57685(12) 0.52147(5) 0.0634(10) Uani 0.830(5) 1 d D U P G 1
H24C H 0.505940 0.569334 0.506721 0.095 Uiso 0.830(5) 1 calc R U P G 1
H24D H 0.512355 0.609441 0.527813 0.095 Uiso 0.830(5) 1 calc R U P G 1
H24E H 0.478048 0.583661 0.520180 0.095 Uiso 0.830(5) 1 calc R U P G 1
O22 O 0.56842(4) 0.42594(5) 0.62653(2) 0.0523(4) Uani 1 1 d D U . . .
C248 C 0.59243(16) 0.45792(19) 0.64088(11) 0.0476(14) Uani 0.593(15) 1 d D U P H 1
H24F H 0.582393 0.486366 0.649034 0.057 Uiso 0.593(15) 1 calc R U P H 1
H24G H 0.606482 0.476576 0.631893 0.057 Uiso 0.593(15) 1 calc R U P H 1
C249 C 0.6108(2) 0.4186(3) 0.65677(14) 0.074(2) Uani 0.593(15) 1 d D U P H 1
H24H H 0.596259 0.396488 0.663984 0.111 Uiso 0.593(15) 1 calc R U P H 1
H24I H 0.624989 0.439213 0.668049 0.111 Uiso 0.593(15) 1 calc R U P H 1
H24J H 0.623109 0.394107 0.648722 0.111 Uiso 0.593(15) 1 calc R U P H 1
O23 O 0.49286(3) 0.32270(5) 0.56121(2) 0.0379(3) Uani 1 1 d . . . . .
O24 O 0.49938(4) 0.27365(6) 0.65031(2) 0.0500(4) Uani 1 1 d . . . . .
N5 N 0.41600(5) 0.36720(8) 0.74982(3) 0.0592(5) Uani 1 1 d D U . . .
C187 C 0.41059(7) 0.32530(17) 0.76504(7) 0.0586(12) Uani 0.674(10) 1 d D U P I 1
C188 C 0.41266(16) 0.27027(17) 0.76016(10) 0.0622(13) Uani 0.674(10) 1 d D U P I 1
H188 H 0.417947 0.259834 0.746232 0.075 Uiso 0.674(10) 1 calc R U P I 1
C189 C 0.40726(19) 0.2296(2) 0.77497(10) 0.0630(15) Uani 0.674(10) 1 d D U P I 1
H189 H 0.408812 0.191810 0.771138 0.076 Uiso 0.674(10) 1 calc R U P I 1
C190 C 0.39967(17) 0.2438(2) 0.79515(9) 0.0663(15) Uani 0.674(10) 1 d D U P I 1
H190 H 0.395841 0.216068 0.805389 0.080 Uiso 0.674(10) 1 calc R U P I 1
C191 C 0.39767(17) 0.2987(3) 0.80039(8) 0.0717(14) Uani 0.674(10) 1 d D U P I 1
H191 H 0.392517 0.308745 0.814406 0.086 Uiso 0.674(10) 1 calc R U P I 1
C192 C 0.40304(16) 0.3399(2) 0.78562(8) 0.0677(13) Uani 0.674(10) 1 d D U P I 1
H192 H 0.401578 0.377680 0.789504 0.081 Uiso 0.674(10) 1 calc R U P I 1
C193 C 0.43250(10) 0.41661(16) 0.75786(5) 0.0602(12) Uani 0.674(10) 1 d D U P I 1
C194 C 0.46085(13) 0.4134(2) 0.77256(7) 0.0689(13) Uani 0.674(10) 1 d D U P I 1
H194 H 0.469408 0.378431 0.777360 0.083 Uiso 0.674(10) 1 calc R U P I 1
C195 C 0.47650(16) 0.4614(2) 0.78015(7) 0.0762(15) Uani 0.674(10) 1 d D U P I 1
H195 H 0.495703 0.459317 0.790321 0.091 Uiso 0.674(10) 1 calc R U P I 1
C196 C 0.46444(18) 0.5121(2) 0.77307(8) 0.0738(15) Uani 0.674(10) 1 d D U P I 1
H196 H 0.475533 0.544816 0.778154 0.089 Uiso 0.674(10) 1 calc R U P I 1
C197 C 0.43660(18) 0.51567(18) 0.75877(11) 0.0708(14) Uani 0.674(10) 1 d D U P I 1
H197 H 0.428393 0.550827 0.753954 0.085 Uiso 0.674(10) 1 calc R U P I 1
C198 C 0.42018(15) 0.46813(16) 0.75120(10) 0.0651(13) Uani 0.674(10) 1 d D U P I 1
H198 H 0.400574 0.470834 0.741506 0.078 Uiso 0.674(10) 1 calc R U P I 1
N6 N 0.35858(4) 0.21084(6) 0.52236(2) 0.0317(3) Uani 1 1 d . . . . .
C175 C 0.37555(5) 0.34072(7) 0.64056(3) 0.0319(4) Uani 1 1 d . . . . .
C176 C 0.40043(5) 0.32181(7) 0.65643(3) 0.0340(4) Uani 1 1 d . . . . .
C177 C 0.42269(5) 0.28638(7) 0.64961(3) 0.0348(4) Uani 1 1 d . . . . .
H177 H 0.439949 0.274702 0.660367 0.042 Uiso 1 1 calc R U . . .
C178 C 0.42091(4) 0.26730(7) 0.62788(3) 0.0309(4) Uani 1 1 d . . . . .
C179 C 0.39456(5) 0.28323(7) 0.61235(3) 0.0316(4) Uani 1 1 d . . . . .
C180 C 0.37298(5) 0.32019(7) 0.61903(3) 0.0323(4) Uani 1 1 d . . . . .
H180 H 0.355664 0.331901 0.608319 0.039 Uiso 1 1 calc R U . . .
C181 C 0.40383(5) 0.33587(7) 0.68056(3) 0.0379(4) Uani 1 1 d . . . . .
C182 C 0.38098(6) 0.32040(9) 0.69320(3) 0.0469(5) Uani 1 1 d . . . . .
H182 H 0.362512 0.301960 0.686203 0.056 Uiso 1 1 calc R U . . .
C183 C 0.38476(6) 0.33143(9) 0.71569(3) 0.0515(6) Uani 1 1 d . . . . .
H183 H 0.368741 0.321061 0.723890 0.062 Uiso 1 1 calc R U . . .
C184 C 0.41184(6) 0.35760(9) 0.72646(3) 0.0479(5) Uani 1 1 d . . . . .
C185 C 0.43437(6) 0.37362(9) 0.71410(3) 0.0475(5) Uani 1 1 d . . . . .
H185 H 0.452833 0.391942 0.721186 0.057 Uiso 1 1 calc R U . . .
C186 C 0.43046(5) 0.36335(8) 0.69141(3) 0.0435(5) Uani 1 1 d . . . . .
H186 H 0.446140 0.375207 0.683178 0.052 Uiso 1 1 calc R U . . .
C199 C 0.38769(4) 0.26324(7) 0.58899(3) 0.0307(4) Uani 1 1 d . . . . .
C200 C 0.38769(5) 0.20753(7) 0.58305(3) 0.0330(4) Uani 1 1 d . . . . .
H200 H 0.393560 0.180554 0.594267 0.040 Uiso 1 1 calc R U . . .
C201 C 0.37933(4) 0.19078(7) 0.56118(3) 0.0323(4) Uani 1 1 d . . . . .
H201 H 0.380681 0.152823 0.557536 0.039 Uiso 1 1 calc R U . . .
C202 C 0.36899(4) 0.22878(7) 0.54445(3) 0.0298(4) Uani 1 1 d . . . . .
C203 C 0.36860(5) 0.28455(7) 0.55012(3) 0.0323(4) Uani 1 1 d . . . . .
H203 H 0.361673 0.311327 0.539015 0.039 Uiso 1 1 calc R U . . .
C204 C 0.37828(5) 0.30092(7) 0.57189(3) 0.0331(4) Uani 1 1 d . . . . .
H204 H 0.378535 0.339179 0.575321 0.040 Uiso 1 1 calc R U . . .
C205 C 0.34193(4) 0.16000(7) 0.51854(3) 0.0284(4) Uani 1 1 d . . . . .
C206 C 0.32066(4) 0.14312(7) 0.53204(3) 0.0342(4) Uani 1 1 d . . . . .
H206 H 0.316954 0.165696 0.544074 0.041 Uiso 1 1 calc R U . . .
C207 C 0.30490(5) 0.09353(8) 0.52797(3) 0.0386(4) Uani 1 1 d . . . . .
H207 H 0.290713 0.081850 0.537437 0.046 Uiso 1 1 calc R U . . .
C208 C 0.30957(5) 0.06079(8) 0.51029(3) 0.0388(4) Uani 1 1 d . . . . .
H208 H 0.298394 0.027034 0.507449 0.047 Uiso 1 1 calc R U . . .
C209 C 0.33054(5) 0.07736(8) 0.49677(3) 0.0381(4) Uani 1 1 d . . . . .
H209 H 0.333790 0.054971 0.484572 0.046 Uiso 1 1 calc R U . . .
C210 C 0.34688(4) 0.12643(7) 0.50090(3) 0.0324(4) Uani 1 1 d . . . . .
H210 H 0.361539 0.137302 0.491668 0.039 Uiso 1 1 calc R U . . .
C211 C 0.35787(4) 0.24765(7) 0.50414(3) 0.0297(4) Uani 1 1 d . . . . .
C212 C 0.33156(5) 0.25062(7) 0.48755(3) 0.0363(4) Uani 1 1 d . . . . .
H212 H 0.313572 0.228753 0.488684 0.044 Uiso 1 1 calc R U . . .
C213 C 0.33127(5) 0.28511(8) 0.46940(3) 0.0418(5) Uani 1 1 d . . . . .
H213 H 0.313315 0.286275 0.458034 0.050 Uiso 1 1 calc R U . . .
C214 C 0.35713(5) 0.31779(8) 0.46786(3) 0.0429(5) Uani 1 1 d . . . . .
H214 H 0.357019 0.341386 0.455420 0.051 Uiso 1 1 calc R U . . .
C215 C 0.38303(5) 0.31608(8) 0.48438(3) 0.0395(4) Uani 1 1 d . . . . .
H215 H 0.400615 0.339148 0.483437 0.047 Uiso 1 1 calc R U . . .
C216 C 0.38371(5) 0.28096(7) 0.50240(3) 0.0333(4) Uani 1 1 d . . . . .
H216 H 0.401864 0.279630 0.513586 0.040 Uiso 1 1 calc R U . . .
C217 C 0.35211(5) 0.38413(7) 0.64550(3) 0.0338(4) Uani 1 1 d . . . . .
H21A H 0.331388 0.376678 0.636272 0.041 Uiso 1 1 calc R U . . .
H21B H 0.349548 0.381147 0.661276 0.041 Uiso 1 1 calc R U . . .
C218 C 0.36228(4) 0.44243(7) 0.64099(3) 0.0311(4) Uani 1 1 d . . . . .
C219 C 0.35472(4) 0.46647(7) 0.61993(3) 0.0312(4) Uani 1 1 d . . . . .
C220 C 0.36412(4) 0.52001(7) 0.61657(3) 0.0315(4) Uani 1 1 d . . . . .
H220 H 0.358400 0.536151 0.602288 0.038 Uiso 1 1 calc R U . . .
C221 C 0.38167(4) 0.55091(7) 0.63341(3) 0.0315(4) Uani 1 1 d . . . . .
C222 C 0.38953(5) 0.52690(8) 0.65435(3) 0.0349(4) Uani 1 1 d . . . . .
C223 C 0.37961(4) 0.47333(7) 0.65790(3) 0.0337(4) Uani 1 1 d . . . . .
H223 H 0.384850 0.457531 0.672279 0.040 Uiso 1 1 calc R U . . .
C224 C 0.33395(5) 0.45654(8) 0.58140(3) 0.0364(4) Uani 1 1 d . . . . .
H22A H 0.354922 0.463014 0.577224 0.044 Uiso 1 1 calc R U . . .
H22B H 0.322606 0.492211 0.580666 0.044 Uiso 1 1 calc R U . . .
C225 C 0.31571(5) 0.41596(9) 0.56560(3) 0.0440(5) Uani 1 1 d . . . . .
H22C H 0.326086 0.379853 0.567338 0.066 Uiso 1 1 calc R U . . .
H22D H 0.314940 0.428945 0.550309 0.066 Uiso 1 1 calc R U . . .
H22E H 0.294237 0.412669 0.568843 0.066 Uiso 1 1 calc R U . . .
C226 C 0.42224(6) 0.53324(11) 0.69031(4) 0.0592(6) Uani 1 1 d . . . . .
H22F H 0.435732 0.503034 0.686286 0.071 Uiso 1 1 calc R U . . .
H22G H 0.406967 0.517497 0.699080 0.071 Uiso 1 1 calc R U . . .
C227 C 0.44200(7) 0.57656(13) 0.70353(4) 0.0761(9) Uani 1 1 d . . . . .
H22H H 0.456802 0.592165 0.694596 0.114 Uiso 1 1 calc R U . . .
H22I H 0.453769 0.559916 0.717027 0.114 Uiso 1 1 calc R U . . .
H22J H 0.428352 0.605894 0.707609 0.114 Uiso 1 1 calc R U . . .
C228 C 0.39273(5) 0.60839(7) 0.62843(3) 0.0350(4) Uani 1 1 d . . . . .
H22K H 0.376604 0.626352 0.617264 0.042 Uiso 1 1 calc R U . . .
H22L H 0.395404 0.630946 0.642136 0.042 Uiso 1 1 calc R U . . .
C229 C 0.42364(5) 0.60583(7) 0.61971(3) 0.0320(4) Uani 1 1 d . . . . .
C230 C 0.42466(5) 0.60133(7) 0.59703(3) 0.0323(4) Uani 1 1 d . . . . .
C231 C 0.45354(5) 0.59798(7) 0.58961(3) 0.0326(4) Uani 1 1 d . . . . .
H231 H 0.453925 0.595512 0.574126 0.039 Uiso 1 1 calc R U . . .
C232 C 0.48184(4) 0.59816(7) 0.60441(3) 0.0317(4) Uani 1 1 d . . . . .
C233 C 0.48075(4) 0.60170(7) 0.62705(3) 0.0324(4) Uani 1 1 d . . . . .
C234 C 0.45185(5) 0.60591(7) 0.63437(3) 0.0346(4) Uani 1 1 d . . . . .
H234 H 0.451489 0.608916 0.649840 0.042 Uiso 1 1 calc R U . . .
C235 C 0.39514(5) 0.58135(10) 0.56128(3) 0.0489(5) Uani 1 1 d . . . . .
H23A H 0.404720 0.544112 0.561887 0.059 Uiso 1 1 calc R U . . .
H23B H 0.407267 0.605871 0.552826 0.059 Uiso 1 1 calc R U . . .
C236 C 0.36144(5) 0.57854(9) 0.55001(3) 0.0459(5) Uani 1 1 d . . . . .
H23C H 0.348977 0.558493 0.559492 0.069 Uiso 1 1 calc R U . . .
H23D H 0.360243 0.559276 0.535781 0.069 Uiso 1 1 calc R U . . .
H23E H 0.353084 0.616027 0.547409 0.069 Uiso 1 1 calc R U . . .
C237 C 0.50823(5) 0.60863(9) 0.66429(3) 0.0444(5) Uani 1 1 d . . . . .
H23F H 0.496555 0.577902 0.669897 0.053 Uiso 1 1 calc R U . . .
H23G H 0.497382 0.643648 0.666629 0.053 Uiso 1 1 calc R U . . .
C238 C 0.54148(6) 0.61002(11) 0.67640(4) 0.0584(6) Uani 1 1 d . . . . .
H23H H 0.552227 0.575762 0.673525 0.088 Uiso 1 1 calc R U . . .
H23I H 0.541397 0.613663 0.692377 0.088 Uiso 1 1 calc R U . . .
H23J H 0.552539 0.641547 0.671201 0.088 Uiso 1 1 calc R U . . .
C239 C 0.51275(5) 0.59493(7) 0.59555(3) 0.0346(4) Uani 1 1 d . . . . .
H23K H 0.529220 0.614825 0.605802 0.042 Uiso 1 1 calc R U . . .
H23L H 0.510302 0.613547 0.580932 0.042 Uiso 1 1 calc R U . . .
C240 C 0.52333(4) 0.53577(7) 0.59304(3) 0.0331(4) Uani 1 1 d . . . . .
C241 C 0.51369(4) 0.50569(7) 0.57375(3) 0.0339(4) Uani 1 1 d . . . . .
C242 C 0.52111(4) 0.45000(7) 0.57274(3) 0.0339(4) Uani 1 1 d . . . . .
H242 H 0.513725 0.429917 0.559546 0.041 Uiso 1 1 calc R U . . .
C243 C 0.53902(4) 0.42302(7) 0.59052(3) 0.0322(4) Uani 1 1 d . . . . .
C244 C 0.55030(5) 0.45389(7) 0.60937(3) 0.0378(4) Uani 1 1 d . . . . .
C245 C 0.54225(5) 0.50929(7) 0.61054(3) 0.0418(5) Uani 1 1 d . . . . .
H245 H 0.549883 0.529538 0.623653 0.050 Uiso 1 1 calc R U . . .
C250 C 0.54600(4) 0.36181(7) 0.58974(3) 0.0339(4) Uani 1 1 d . . . . .
H25A H 0.566574 0.354083 0.599120 0.041 Uiso 1 1 calc R U . . .
H25B H 0.547521 0.351134 0.574301 0.041 Uiso 1 1 calc R U . . .
C251 C 0.52069(4) 0.32742(7) 0.59783(3) 0.0313(4) Uani 1 1 d . . . . .
C252 C 0.49417(4) 0.30888(7) 0.58330(3) 0.0314(4) Uani 1 1 d . . . . .
C253 C 0.47121(4) 0.27773(7) 0.59117(3) 0.0321(4) Uani 1 1 d . . . . .
H253 H 0.453798 0.264296 0.580952 0.039 Uiso 1 1 calc R U . . .
C254 C 0.47311(4) 0.26581(7) 0.61358(3) 0.0320(4) Uani 1 1 d . . . . .
C255 C 0.49925(5) 0.28515(7) 0.62824(3) 0.0370(4) Uani 1 1 d . . . . .
C256 C 0.52292(5) 0.31452(7) 0.62032(3) 0.0364(4) Uani 1 1 d . . . . .
H256 H 0.540942 0.326012 0.630425 0.044 Uiso 1 1 calc R U . . .
C257 C 0.46411(5) 0.31324(8) 0.54643(3) 0.0412(4) Uani 1 1 d . . . . .
H25C H 0.446232 0.329533 0.552524 0.049 Uiso 1 1 calc R U . . .
H25D H 0.460325 0.273130 0.544369 0.049 Uiso 1 1 calc R U . . .
C258 C 0.46709(5) 0.33996(9) 0.52461(3) 0.0455(5) Uani 1 1 d . . . . .
H25E H 0.472228 0.379125 0.527019 0.068 Uiso 1 1 calc R U . . .
H25F H 0.447110 0.336417 0.514365 0.068 Uiso 1 1 calc R U . . .
H25G H 0.483857 0.321720 0.518227 0.068 Uiso 1 1 calc R U . . .
C259 C 0.52598(7) 0.28919(12) 0.66627(4) 0.0677(8) Uani 1 1 d . . . . .
H25H H 0.530573 0.328986 0.664962 0.081 Uiso 1 1 calc R U . . .
H25I H 0.544801 0.267789 0.664031 0.081 Uiso 1 1 calc R U . . .
C260 C 0.51737(7) 0.27676(12) 0.68872(4) 0.0676(7) Uani 1 1 d . . . . .
H26A H 0.499225 0.299316 0.690908 0.101 Uiso 1 1 calc R U . . .
H26B H 0.535285 0.285304 0.700333 0.101 Uiso 1 1 calc R U . . .
H26C H 0.511985 0.237587 0.689501 0.101 Uiso 1 1 calc R U . . .
C261 C 0.44762(5) 0.23251(7) 0.62198(3) 0.0331(4) Uani 1 1 d . . . . .
H26D H 0.438874 0.205493 0.610429 0.040 Uiso 1 1 calc R U . . .
H26E H 0.457254 0.211507 0.635292 0.040 Uiso 1 1 calc R U . . .
O25 O 0.40050(3) -0.24745(5) 0.60075(2) 0.0364(3) Uani 1 1 d . . . . .
O26 O 0.50084(3) -0.23724(7) 0.67053(2) 0.0484(4) Uani 1 1 d . . . . .
O27 O 0.51013(3) -0.23826(5) 0.58359(2) 0.0377(3) Uani 1 1 d . . . . .
O28 O 0.57585(3) -0.09291(5) 0.64447(2) 0.0395(3) Uani 1 1 d . . . . .
O29 O 0.52746(4) -0.03969(5) 0.55831(2) 0.0445(3) Uani 1 1 d . . . . .
O30 O 0.51092(3) 0.08971(6) 0.63016(2) 0.0465(3) Uani 1 1 d . . . . .
O31 O 0.41867(3) 0.05471(5) 0.56133(2) 0.0364(3) Uani 1 1 d . . . . .
O32 O 0.40388(3) 0.06142(6) 0.64973(2) 0.0429(3) Uani 1 1 d . . . . .
N8 N 0.28765(3) -0.08132(6) 0.52003(2) 0.0322(3) Uani 1 1 d . . . . .
C262 C 0.37580(4) -0.15928(7) 0.63778(3) 0.0280(4) Uani 1 1 d . . . . .
C263 C 0.38160(4) -0.11791(7) 0.65360(3) 0.0309(4) Uani 1 1 d . . . . .
C264 C 0.37320(4) -0.06301(7) 0.64703(3) 0.0313(4) Uani 1 1 d . . . . .
H264 H 0.377102 -0.034604 0.657866 0.038 Uiso 1 1 calc R U . . .
C265 C 0.35956(4) -0.04871(7) 0.62554(3) 0.0302(4) Uani 1 1 d . . . . .
C266 C 0.35236(4) -0.09148(7) 0.60995(3) 0.0286(4) Uani 1 1 d . . . . .
C267 C 0.36093(4) -0.14537(7) 0.61657(3) 0.0298(4) Uani 1 1 d . . . . .
H267 H 0.356311 -0.174106 0.605940 0.036 Uiso 1 1 calc R U . . .
C268 C 0.39503(4) -0.12553(7) 0.67743(3) 0.0351(4) Uani 1 1 d D U . . .
N7 N 0.4260(3) -0.1527(3) 0.74543(12) 0.064(2) Uani 0.175(4) 1 d D U P J 1
C269 C 0.3765(2) -0.1559(4) 0.68958(15) 0.051(3) Uani 0.175(4) 1 d D U P J 1
H269 H 0.356859 -0.170485 0.682571 0.061 Uiso 0.175(4) 1 calc R U P J 1
C270 C 0.3868(3) -0.1650(5) 0.71208(14) 0.054(3) Uani 0.175(4) 1 d D U P J 1
H270 H 0.374258 -0.185900 0.720457 0.065 Uiso 0.175(4) 1 calc R U P J 1
C271 C 0.4157(3) -0.1435(3) 0.72244(12) 0.049(2) Uani 0.175(4) 1 d D U P J 1
C272 C 0.4344(2) -0.1127(4) 0.71016(13) 0.030(2) Uani 0.175(4) 1 d D U P J 1
H272 H 0.454039 -0.097936 0.717077 0.037 Uiso 0.175(4) 1 calc R U P J 1
C273 C 0.4237(2) -0.1042(4) 0.68768(15) 0.032(2) Uani 0.175(4) 1 d D U P J 1
H273 H 0.436157 -0.083422 0.679184 0.038 Uiso 0.175(4) 1 calc R U P J 1
C274 C 0.4232(2) -0.2024(4) 0.75616(15) 0.058(2) Uani 0.175(4) 1 d D U P J 1
C275 C 0.4256(3) -0.2519(4) 0.74501(18) 0.062(2) Uani 0.175(4) 1 d D U P J 1
H275 H 0.429098 -0.251424 0.730051 0.075 Uiso 0.175(4) 1 calc R U P J 1
C276 C 0.4229(3) -0.3018(4) 0.7555(2) 0.068(2) Uani 0.175(4) 1 d D U P J 1
H276 H 0.424490 -0.335335 0.747680 0.081 Uiso 0.175(4) 1 calc R U P J 1
C277 C 0.4178(3) -0.3033(5) 0.7772(2) 0.070(3) Uani 0.175(4) 1 d D U P J 1
H277 H 0.415896 -0.337525 0.784437 0.084 Uiso 0.175(4) 1 calc R U P J 1
C278 C 0.4155(3) -0.2546(6) 0.78817(19) 0.058(2) Uani 0.175(4) 1 d D U P J 1
H278 H 0.412018 -0.255428 0.803142 0.070 Uiso 0.175(4) 1 calc R U P J 1
C279 C 0.4181(3) -0.2043(5) 0.77800(16) 0.059(2) Uani 0.175(4) 1 d D U P J 1
H279 H 0.416434 -0.170985 0.785947 0.070 Uiso 0.175(4) 1 calc R U P J 1
C280 C 0.4385(2) -0.1046(4) 0.75835(12) 0.059(2) Uani 0.175(4) 1 d D U P J 1
C281 C 0.4679(3) -0.1100(5) 0.77179(18) 0.065(3) Uani 0.175(4) 1 d D U P J 1
H281 H 0.478961 -0.144066 0.772246 0.078 Uiso 0.175(4) 1 calc R U P J 1
C282 C 0.4809(3) -0.0662(6) 0.7843(2) 0.072(3) Uani 0.175(4) 1 d D U P J 1
H282 H 0.500870 -0.070258 0.793418 0.086 Uiso 0.175(4) 1 calc R U P J 1
C283 C 0.4654(3) -0.0169(6) 0.7839(2) 0.069(2) Uani 0.175(4) 1 d D U P J 1
H283 H 0.474571 0.013119 0.792700 0.083 Uiso 0.175(4) 1 calc R U P J 1
C284 C 0.4363(3) -0.0111(5) 0.7707(2) 0.070(2) Uani 0.175(4) 1 d D U P J 1
H284 H 0.425324 0.023092 0.770271 0.084 Uiso 0.175(4) 1 calc R U P J 1
C285 C 0.4231(3) -0.0550(4) 0.75803(19) 0.063(3) Uani 0.175(4) 1 d D U P J 1
H285 H 0.403111 -0.050856 0.748963 0.075 Uiso 0.175(4) 1 calc R U P J 1
C286 C 0.33629(4) -0.08393(7) 0.58664(3) 0.0296(4) Uani 1 1 d . . . . .
C287 C 0.30852(4) -0.05365(7) 0.58052(3) 0.0319(4) Uani 1 1 d . . . . .
H287 H 0.299800 -0.034424 0.591640 0.038 Uiso 1 1 calc R U . . .
C288 C 0.29347(4) -0.05099(7) 0.55875(3) 0.0318(4) Uani 1 1 d . . . . .
H288 H 0.275342 -0.028355 0.555042 0.038 Uiso 1 1 calc R U . . .
C289 C 0.30456(4) -0.08118(7) 0.54205(3) 0.0295(4) Uani 1 1 d . . . . .
C290 C 0.33208(4) -0.11190(7) 0.54789(3) 0.0325(4) Uani 1 1 d . . . . .
H290 H 0.340112 -0.132842 0.536911 0.039 Uiso 1 1 calc R U . . .
C291 C 0.34777(4) -0.11208(7) 0.56958(3) 0.0316(4) Uani 1 1 d . . . . .
H291 H 0.366979 -0.131957 0.573027 0.038 Uiso 1 1 calc R U . . .
C292 C 0.30285(4) -0.09374(7) 0.50157(3) 0.0305(4) Uani 1 1 d . . . . .
C293 C 0.33245(4) -0.07193(8) 0.50028(3) 0.0351(4) Uani 1 1 d . . . . .
H293 H 0.342735 -0.048990 0.511874 0.042 Uiso 1 1 calc R U . . .
C294 C 0.34692(5) -0.08355(8) 0.48216(3) 0.0406(4) Uani 1 1 d . . . . .
H294 H 0.367228 -0.068928 0.481518 0.049 Uiso 1 1 calc R U . . .
C295 C 0.33210(5) -0.11623(9) 0.46500(3) 0.0440(5) Uani 1 1 d . . . . .
H295 H 0.341976 -0.123579 0.452486 0.053 Uiso 1 1 calc R U . . .
C296 C 0.30285(5) -0.13804(8) 0.46621(3) 0.0437(5) Uani 1 1 d . . . . .
H296 H 0.292560 -0.160569 0.454482 0.052 Uiso 1 1 calc R U . . .
C297 C 0.28830(5) -0.12734(8) 0.48445(3) 0.0371(4) Uani 1 1 d . . . . .
H297 H 0.268298 -0.143075 0.485232 0.044 Uiso 1 1 calc R U . . .
C298 C 0.25414(4) -0.07842(7) 0.51664(3) 0.0292(4) Uani 1 1 d . . . . .
C299 C 0.23684(4) -0.10619(7) 0.53054(3) 0.0341(4) Uani 1 1 d . . . . .
H299 H 0.247382 -0.127981 0.542424 0.041 Uiso 1 1 calc R U . . .
C300 C 0.20444(5) -0.10220(8) 0.52713(3) 0.0387(4) Uani 1 1 d . . . . .
H300 H 0.192869 -0.120477 0.536961 0.046 Uiso 1 1 calc R U . . .
C301 C 0.18859(5) -0.07189(8) 0.50956(3) 0.0392(4) Uani 1 1 d . . . . .
H301 H 0.166241 -0.069883 0.507134 0.047 Uiso 1 1 calc R U . . .
C302 C 0.20559(5) -0.04460(8) 0.49558(3) 0.0378(4) Uani 1 1 d . . . . .
H302 H 0.194885 -0.023779 0.483451 0.045 Uiso 1 1 calc R U . . .
C303 C 0.23816(4) -0.04742(7) 0.49913(3) 0.0328(4) Uani 1 1 d . . . . .
H303 H 0.249678 -0.028066 0.489560 0.039 Uiso 1 1 calc R U . . .
C304 C 0.38607(4) -0.21881(7) 0.64252(3) 0.0312(4) Uani 1 1 d . . . . .
H30A H 0.384509 -0.227542 0.658150 0.037 Uiso 1 1 calc R U . . .
H30B H 0.371368 -0.243496 0.632915 0.037 Uiso 1 1 calc R U . . .
C305 C 0.41938(4) -0.23075(7) 0.63872(3) 0.0300(4) Uani 1 1 d . . . . .
C306 C 0.42586(4) -0.24479(7) 0.61777(3) 0.0297(4) Uani 1 1 d . . . . .
C307 C 0.45668(4) -0.25640(7) 0.61506(3) 0.0303(4) Uani 1 1 d . . . . .
H307 H 0.460772 -0.266216 0.600732 0.036 Uiso 1 1 calc R U . . .
C308 C 0.48168(4) -0.25408(7) 0.63267(3) 0.0309(4) Uani 1 1 d . . . . .
C309 C 0.47516(5) -0.23989(8) 0.65368(3) 0.0360(4) Uani 1 1 d . . . . .
C310 C 0.44427(5) -0.22910(8) 0.65638(3) 0.0358(4) Uani 1 1 d . . . . .
H310 H 0.440054 -0.220307 0.670774 0.043 Uiso 1 1 calc R U . . .
C311 C 0.40706(5) -0.25773(7) 0.57897(3) 0.0339(4) Uani 1 1 d . . . . .
H31A H 0.419009 -0.292587 0.578778 0.041 Uiso 1 1 calc R U . . .
H31B H 0.419902 -0.227327 0.574321 0.041 Uiso 1 1 calc R U . . .
C312 C 0.37622(5) -0.26178(8) 0.56333(3) 0.0412(5) Uani 1 1 d . . . . .
H31C H 0.380267 -0.267271 0.548145 0.062 Uiso 1 1 calc R U . . .
H31D H 0.364215 -0.227639 0.564039 0.062 Uiso 1 1 calc R U . . .
H31E H 0.364104 -0.293068 0.567628 0.062 Uiso 1 1 calc R U . . .
C313 C 0.49576(6) -0.22545(13) 0.69273(4) 0.0668(8) Uani 1 1 d . . . . .
H31F H 0.479492 -0.196381 0.692203 0.080 Uiso 1 1 calc R U . . .
H31G H 0.515519 -0.211004 0.701454 0.080 Uiso 1 1 calc R U . . .
C314 C 0.48555(8) -0.27499(16) 0.70413(4) 0.0877(10) Uani 1 1 d . . . . .
H31H H 0.483479 -0.265374 0.719413 0.132 Uiso 1 1 calc R U . . .
H31I H 0.501265 -0.304328 0.704292 0.132 Uiso 1 1 calc R U . . .
H31J H 0.465201 -0.287854 0.696170 0.132 Uiso 1 1 calc R U . . .
C315 C 0.51490(4) -0.26580(7) 0.62870(3) 0.0318(4) Uani 1 1 d . . . . .
H31K H 0.527732 -0.279138 0.642647 0.038 Uiso 1 1 calc R U . . .
H31L H 0.514343 -0.295302 0.617417 0.038 Uiso 1 1 calc R U . . .
C316 C 0.53010(4) -0.21473(7) 0.62081(3) 0.0289(4) Uani 1 1 d . . . . .
C317 C 0.52610(4) -0.20064(7) 0.59840(3) 0.0302(4) Uani 1 1 d . . . . .
C318 C 0.53863(4) -0.15166(7) 0.59179(3) 0.0304(4) Uani 1 1 d . . . . .
H318 H 0.535835 -0.142650 0.576444 0.037 Uiso 1 1 calc R U . . .
C319 C 0.55517(4) -0.11561(7) 0.60719(3) 0.0289(4) Uani 1 1 d . . . . .
C320 C 0.55950(4) -0.13006(7) 0.62960(3) 0.0308(4) Uani 1 1 d . . . . .
C321 C 0.54716(4) -0.17939(7) 0.63609(3) 0.0304(4) Uani 1 1 d . . . . .
H321 H 0.550522 -0.189060 0.651383 0.036 Uiso 1 1 calc R U . . .
C322 C 0.49784(6) -0.21985(9) 0.56214(3) 0.0469(5) Uani 1 1 d . . . . .
H32A H 0.515253 -0.209573 0.554167 0.056 Uiso 1 1 calc R U . . .
H32B H 0.484559 -0.186820 0.563006 0.056 Uiso 1 1 calc R U . . .
C323 C 0.47849(5) -0.26509(9) 0.54980(3) 0.0465(5) Uani 1 1 d . . . . .
H32C H 0.467415 -0.250768 0.535629 0.070 Uiso 1 1 calc R U . . .
H32D H 0.463107 -0.278527 0.558730 0.070 Uiso 1 1 calc R U . . .
H32E H 0.492335 -0.295494 0.546995 0.070 Uiso 1 1 calc R U . . .
C324 C 0.58317(6) -0.11014(9) 0.66721(3) 0.0525(6) Uani 1 1 d D U . . .
H32F H 0.601332 -0.135767 0.669495 0.063 Uiso 0.29(2) 1 calc R U P K 1
H32G H 0.564869 -0.128288 0.672095 0.063 Uiso 0.29(2) 1 calc R U P K 1
H32H H 0.593931 -0.146387 0.668159 0.063 Uiso 0.71(2) 1 calc R U P K 2
H32I H 0.563557 -0.113968 0.673573 0.063 Uiso 0.71(2) 1 calc R U P K 2
C326 C 0.56754(4) -0.06173(7) 0.59917(3) 0.0324(4) Uani 1 1 d . . . . .
H32J H 0.585947 -0.049379 0.609965 0.039 Uiso 1 1 calc R U . . .
H32K H 0.574657 -0.068058 0.584754 0.039 Uiso 1 1 calc R U . . .
C327 C 0.54273(4) -0.01688(7) 0.59643(3) 0.0308(4) Uani 1 1 d . . . . .
C328 C 0.52254(5) -0.00818(7) 0.57648(3) 0.0327(4) Uani 1 1 d . . . . .
C329 C 0.49833(5) 0.03042(7) 0.57504(3) 0.0332(4) Uani 1 1 d . . . . .
H329 H 0.484291 0.034594 0.561406 0.040 Uiso 1 1 calc R U . . .
C330 C 0.49424(4) 0.06287(7) 0.59303(3) 0.0312(4) Uani 1 1 d . . . . .
C331 C 0.51530(4) 0.05589(7) 0.61288(3) 0.0346(4) Uani 1 1 d . . . . .
C332 C 0.53890(4) 0.01604(7) 0.61457(3) 0.0341(4) Uani 1 1 d . . . . .
H332 H 0.552632 0.011185 0.628305 0.041 Uiso 1 1 calc R U . . .
C333 C 0.52416(7) -0.01207(10) 0.53782(3) 0.0562(6) Uani 1 1 d . . . . .
H33A H 0.532356 0.026043 0.540045 0.067 Uiso 1 1 calc R U . . .
H33B H 0.501619 -0.010072 0.531111 0.067 Uiso 1 1 calc R U . . .
C334 C 0.54215(7) -0.04286(11) 0.52268(4) 0.0620(6) Uani 1 1 d . . . . .
H33C H 0.537730 -0.026734 0.507762 0.093 Uiso 1 1 calc R U . . .
H33D H 0.535739 -0.081711 0.521998 0.093 Uiso 1 1 calc R U . . .
H33E H 0.564765 -0.040248 0.528364 0.093 Uiso 1 1 calc R U . . .
C335 C 0.53454(6) 0.08952(11) 0.64962(4) 0.0605(7) Uani 1 1 d . . . . .
H33F H 0.555349 0.098906 0.645740 0.073 Uiso 1 1 calc R U . . .
H33G H 0.535938 0.052598 0.656665 0.073 Uiso 1 1 calc R U . . .
C336 C 0.52492(8) 0.13201(14) 0.66517(5) 0.0852(10) Uani 1 1 d . . . . .
H33H H 0.540814 0.133816 0.678638 0.128 Uiso 1 1 calc R U . . .
H33I H 0.504538 0.121743 0.669152 0.128 Uiso 1 1 calc R U . . .
H33J H 0.523137 0.168150 0.657866 0.128 Uiso 1 1 calc R U . . .
C337 C 0.46764(4) 0.10466(7) 0.59127(3) 0.0333(4) Uani 1 1 d . . . . .
H33K H 0.462485 0.117542 0.575703 0.040 Uiso 1 1 calc R U . . .
H33L H 0.474868 0.137000 0.600652 0.040 Uiso 1 1 calc R U . . .
C338 C 0.43805(4) 0.08152(7) 0.59839(3) 0.0306(4) Uani 1 1 d . . . . .
C339 C 0.41421(4) 0.05674(7) 0.58323(3) 0.0307(4) Uani 1 1 d . . . . .
C340 C 0.38747(4) 0.03589(7) 0.59043(3) 0.0305(4) Uani 1 1 d . . . . .
H340 H 0.371197 0.020134 0.579887 0.037 Uiso 1 1 calc R U . . .
C341 C 0.38398(4) 0.03753(7) 0.61270(3) 0.0301(4) Uani 1 1 d . . . . .
C342 C 0.40796(5) 0.06179(7) 0.62781(3) 0.0324(4) Uani 1 1 d . . . . .
C343 C 0.43432(5) 0.08391(7) 0.62050(3) 0.0335(4) Uani 1 1 d . . . . .
H343 H 0.450162 0.101115 0.630952 0.040 Uiso 1 1 calc R U . . .
C344 C 0.39679(5) 0.02320(8) 0.54610(3) 0.0382(4) Uani 1 1 d . . . . .
H34A H 0.375660 0.040418 0.544224 0.046 Uiso 1 1 calc R U . . .
H34B H 0.395189 -0.014778 0.551801 0.046 Uiso 1 1 calc R U . . .
C345 C 0.40857(5) 0.02183(8) 0.52428(3) 0.0432(5) Uani 1 1 d . . . . .
H34C H 0.395038 -0.002348 0.513929 0.065 Uiso 1 1 calc R U . . .
H34D H 0.430207 0.007735 0.526556 0.065 Uiso 1 1 calc R U . . .
H34E H 0.408160 0.059214 0.518104 0.065 Uiso 1 1 calc R U . . .
C346 C 0.42776(6) 0.08641(11) 0.66573(4) 0.0568(6) Uani 1 1 d . . . . .
H34F H 0.428202 0.126807 0.663354 0.068 Uiso 1 1 calc R U . . .
H34G H 0.448698 0.071107 0.664411 0.068 Uiso 1 1 calc R U . . .
C347 C 0.41967(8) 0.07371(14) 0.68842(4) 0.0775(8) Uani 1 1 d . . . . .
H34H H 0.435468 0.090400 0.699902 0.116 Uiso 1 1 calc R U . . .
H34I H 0.419442 0.033643 0.690584 0.116 Uiso 1 1 calc R U . . .
H34J H 0.398850 0.088879 0.689460 0.116 Uiso 1 1 calc R U . . .
C348 C 0.35511(4) 0.01232(7) 0.61998(3) 0.0320(4) Uani 1 1 d . . . . .
H34K H 0.336823 0.016839 0.607958 0.038 Uiso 1 1 calc R U . . .
H34L H 0.350440 0.032308 0.633207 0.038 Uiso 1 1 calc R U . . .
C325 C 0.5913(6) -0.0552(6) 0.6796(3) 0.057(4) Uani 0.29(2) 1 d D U P K 1
H32L H 0.593485 -0.061534 0.695653 0.086 Uiso 0.29(2) 1 calc R U P K 1
H32M H 0.574382 -0.028476 0.675033 0.086 Uiso 0.29(2) 1 calc R U P K 1
H32N H 0.611117 -0.040810 0.676034 0.086 Uiso 0.29(2) 1 calc R U P K 1
C399 C 0.6046(3) -0.0669(3) 0.68017(11) 0.0595(19) Uani 0.71(2) 1 d D U P K 2
H39A H 0.593465 -0.031493 0.679627 0.089 Uiso 0.71(2) 1 calc R U P K 2
H39B H 0.623695 -0.062694 0.673546 0.089 Uiso 0.71(2) 1 calc R U P K 2
H39C H 0.610310 -0.078758 0.695658 0.089 Uiso 0.71(2) 1 calc R U P K 2
C350 C 0.72381(6) 0.70444(8) 0.65179(4) 0.0450(5) Uani 1 1 d . U . . .
C353 C 0.68252(7) 0.68045(11) 0.59116(4) 0.0644(7) Uani 1 1 d . U . . .
H35D H 0.685122 0.650469 0.580837 0.097 Uiso 0.700(5) 1 calc R U P L 1
H35E H 0.688746 0.715491 0.585128 0.097 Uiso 0.700(5) 1 calc R U P L 1
H35F H 0.660421 0.682512 0.593153 0.097 Uiso 0.700(5) 1 calc R U P L 1
H35G H 0.691546 0.684665 0.577524 0.097 Uiso 0.300(5) 1 calc R U P L 2
H35H H 0.663749 0.703745 0.590307 0.097 Uiso 0.300(5) 1 calc R U P L 2
H35I H 0.676702 0.641768 0.592857 0.097 Uiso 0.300(5) 1 calc R U P L 2
O33 O 0.71955(15) 0.73393(15) 0.66729(9) 0.0598(11) Uani 0.700(5) 1 d . U P L 1
C349 C 0.74736(9) 0.66009(17) 0.65412(6) 0.0571(11) Uani 0.700(5) 1 d . U P L 1
H34M H 0.760774 0.662773 0.668697 0.086 Uiso 0.700(5) 1 calc R U P L 1
H34N H 0.760370 0.663648 0.642436 0.086 Uiso 0.700(5) 1 calc R U P L 1
H34O H 0.736672 0.624242 0.652767 0.086 Uiso 0.700(5) 1 calc R U P L 1
C351 C 0.70273(10) 0.71128(17) 0.62927(6) 0.0588(10) Uani 0.700(5) 1 d . U P L 1
H35J H 0.680858 0.715619 0.632083 0.071 Uiso 0.700(5) 1 calc R U P L 1
H35K H 0.708632 0.746545 0.622860 0.071 Uiso 0.700(5) 1 calc R U P L 1
C352 C 0.70224(12) 0.6699(2) 0.61248(7) 0.0658(11) Uani 0.700(5) 1 d . U P L 1
H35L H 0.695225 0.634804 0.618397 0.079 Uiso 0.700(5) 1 calc R U P L 1
H35M H 0.724114 0.664288 0.609849 0.079 Uiso 0.700(5) 1 calc R U P L 1
O33A O 0.7158(4) 0.7120(5) 0.6694(3) 0.097(4) Uani 0.300(5) 1 d . U P L 2
C400 C 0.7579(2) 0.7009(4) 0.65214(13) 0.056(2) Uani 0.300(5) 1 d . U P L 2
H40H H 0.765225 0.734648 0.645723 0.084 Uiso 0.300(5) 1 calc R U P L 2
H40I H 0.762590 0.668948 0.643416 0.084 Uiso 0.300(5) 1 calc R U P L 2
H40J H 0.768644 0.696889 0.667499 0.084 Uiso 0.300(5) 1 calc R U P L 2
C401 C 0.7017(2) 0.6770(4) 0.63474(13) 0.0572(19) Uani 0.300(5) 1 d . U P L 2
H40K H 0.679812 0.685206 0.636768 0.069 Uiso 0.300(5) 1 calc R U P L 2
H40L H 0.704848 0.636511 0.635726 0.069 Uiso 0.300(5) 1 calc R U P L 2
C402 C 0.7075(2) 0.6984(4) 0.61169(16) 0.0546(19) Uani 0.300(5) 1 d . U P L 2
H40M H 0.728494 0.685324 0.609279 0.066 Uiso 0.300(5) 1 calc R U P L 2
H40N H 0.708243 0.739215 0.612184 0.066 Uiso 0.300(5) 1 calc R U P L 2
C355 C 0.73491(7) 0.19393(11) 0.65624(5) 0.0682(7) Uani 1 1 d D U . . .
C358 C 0.69320(7) 0.15384(11) 0.59687(5) 0.0680(7) Uani 1 1 d D U . . .
H35N H 0.675336 0.130687 0.599156 0.102 Uiso 0.539(6) 1 d R U P M 1
H35O H 0.703876 0.137077 0.585526 0.102 Uiso 0.539(6) 1 d R U P M 1
H35P H 0.685556 0.190637 0.591936 0.102 Uiso 0.539(6) 1 d R U P M 1
H35Q H 0.671826 0.166387 0.590896 0.102 Uiso 0.461(6) 1 d R U P M 2
H35R H 0.695686 0.115327 0.592576 0.102 Uiso 0.461(6) 1 d R U P M 2
H35S H 0.708536 0.176907 0.590866 0.102 Uiso 0.461(6) 1 d R U P M 2
O34 O 0.7468(2) 0.2374(2) 0.66394(11) 0.121(3) Uani 0.539(6) 1 d D U P M 1
C354 C 0.73734(19) 0.1467(3) 0.66942(12) 0.065(2) Uani 0.539(6) 1 d D U P M 1
H35T H 0.751575 0.120242 0.663990 0.097 Uiso 0.539(6) 1 d R U P M 1
H35U H 0.716445 0.129962 0.668640 0.097 Uiso 0.539(6) 1 d R U P M 1
H35V H 0.745645 0.156472 0.684840 0.097 Uiso 0.539(6) 1 d R U P M 1
C356 C 0.72892(13) 0.1900(2) 0.63098(8) 0.0629(14) Uani 0.539(6) 1 d D U P M 1
H35W H 0.718798 0.225678 0.626230 0.075 Uiso 0.539(6) 1 calc R U P M 1
H35X H 0.750281 0.192141 0.627014 0.075 Uiso 0.539(6) 1 calc R U P M 1
C357 C 0.7161(2) 0.1591(3) 0.61842(10) 0.0909(18) Uani 0.539(6) 1 d D U P M 1
H35Y H 0.705965 0.135049 0.628287 0.109 Uiso 0.539(6) 1 calc R U P M 1
H H 0.734061 0.137032 0.614972 0.109 Uiso 0.539(6) 1 calc R U P M 1
C363 C 0.43130(7) 0.42827(11) 0.59543(5) 0.0672(7) Uani 1 1 d D U . . .
H36A H 0.436340 0.390546 0.591394 0.101 Uiso 0.249(3) 1 calc R U P N 1
H36B H 0.429954 0.452201 0.582360 0.101 Uiso 0.249(3) 1 calc R U P N 1
H36C H 0.411068 0.428430 0.600804 0.101 Uiso 0.249(3) 1 calc R U P N 1
H36D H 0.412395 0.409254 0.598509 0.101 Uiso 0.381(3) 1 calc R U P N 2
H36E H 0.437456 0.413063 0.581891 0.101 Uiso 0.381(3) 1 calc R U P N 2
H36F H 0.426871 0.467777 0.593374 0.101 Uiso 0.381(3) 1 calc R U P N 2
H36G H 0.443486 0.456053 0.588816 0.101 Uiso 0.370(3) 1 calc R U P N 3
H36H H 0.408780 0.436406 0.591417 0.101 Uiso 0.370(3) 1 calc R U P N 3
H36I H 0.435658 0.391623 0.589846 0.101 Uiso 0.370(3) 1 calc R U P N 3
O35 O 0.4719(2) 0.4582(4) 0.67127(14) 0.068(3) Uani 0.249(3) 1 d D U P N 1
C359 C 0.5135(2) 0.4368(8) 0.6527(3) 0.119(5) Uani 0.249(3) 1 d D U P N 1
H35A H 0.520953 0.472425 0.648081 0.178 Uiso 0.249(3) 1 calc R U P N 1
H35B H 0.515979 0.408681 0.641564 0.178 Uiso 0.249(3) 1 calc R U P N 1
H35C H 0.525725 0.426161 0.667052 0.178 Uiso 0.249(3) 1 calc R U P N 1
C360 C 0.4805(2) 0.4412(3) 0.65475(12) 0.057(2) Uani 0.249(3) 1 d D U P N 1
C361 C 0.4553(2) 0.4243(4) 0.63604(10) 0.0558(17) Uani 0.249(3) 1 d D U P N 1
H36J H 0.434654 0.433937 0.640100 0.067 Uiso 0.249(3) 1 calc R U P N 1
H36K H 0.456010 0.383670 0.634538 0.067 Uiso 0.249(3) 1 calc R U P N 1
C362 C 0.4572(2) 0.4496(4) 0.61374(11) 0.0567(19) Uani 0.249(3) 1 d D U P N 1
H36L H 0.477999 0.441161 0.609679 0.068 Uiso 0.249(3) 1 calc R U P N 1
H36M H 0.455339 0.490182 0.614818 0.068 Uiso 0.249(3) 1 calc R U P N 1
C368 C 0.44115(7) -0.10021(11) 0.59328(4) 0.0646(7) Uani 1 1 d D U . . .
H36N H 0.420569 -0.083751 0.587706 0.097 Uiso 0.393(5) 1 calc R U P O 1
H36O H 0.440861 -0.139381 0.589249 0.097 Uiso 0.393(5) 1 calc R U P O 1
H36P H 0.457460 -0.081159 0.586694 0.097 Uiso 0.393(5) 1 calc R U P O 1
H36Q H 0.424277 -0.123407 0.597262 0.097 Uiso 0.607(5) 1 calc R U P O 2
H36R H 0.450640 -0.118530 0.581682 0.097 Uiso 0.607(5) 1 calc R U P O 2
H36S H 0.432426 -0.064517 0.587773 0.097 Uiso 0.607(5) 1 calc R U P O 2
O36 O 0.4873(2) -0.0124(3) 0.66001(13) 0.096(2) Uani 0.393(5) 1 d D U P O 1
C364 C 0.49008(17) -0.1074(2) 0.66441(11) 0.0512(16) Uani 0.393(5) 1 d D U P O 1
H36T H 0.503308 -0.098206 0.678587 0.077 Uiso 0.393(5) 1 calc R U P O 1
H36U H 0.501214 -0.133635 0.656265 0.077 Uiso 0.393(5) 1 calc R U P O 1
H36V H 0.470328 -0.123929 0.667210 0.077 Uiso 0.393(5) 1 calc R U P O 1
C365 C 0.4834(4) -0.0587(4) 0.65165(15) 0.073(3) Uani 0.393(5) 1 d D U P O 1
C366 C 0.47418(19) -0.0602(3) 0.62690(10) 0.0789(18) Uani 0.393(5) 1 d D U P O 1
H36W H 0.469246 -0.021986 0.621721 0.095 Uiso 0.393(5) 1 calc R U P O 1
H36X H 0.492753 -0.072305 0.620507 0.095 Uiso 0.393(5) 1 calc R U P O 1
C367 C 0.4481(2) -0.0947(4) 0.61787(10) 0.0772(18) Uani 0.393(5) 1 d D U P O 1
H36Y H 0.428986 -0.080073 0.622948 0.093 Uiso 0.393(5) 1 calc R U P O 1
HA H 0.451953 -0.132034 0.624289 0.093 Uiso 0.393(5) 1 calc R U P O 1
C13A C 0.66669(6) 0.56208(12) 0.76193(5) 0.0548(8) Uani 0.832(7) 1 d D U P B 2
C14A C 0.67579(11) 0.51040(13) 0.75566(6) 0.0727(11) Uani 0.832(7) 1 d D U P B 2
H14K H 0.682926 0.505865 0.741841 0.087 Uiso 0.832(7) 1 calc R U P B 2
C15A C 0.67456(12) 0.46536(15) 0.76939(8) 0.0819(13) Uani 0.832(7) 1 d D U P B 2
H15J H 0.680666 0.429981 0.764905 0.098 Uiso 0.832(7) 1 calc R U P B 2
C16A C 0.66451(14) 0.47151(18) 0.78957(7) 0.0774(12) Uani 0.832(7) 1 d D U P B 2
H16K H 0.663622 0.440497 0.798967 0.093 Uiso 0.832(7) 1 calc R U P B 2
C17A C 0.65589(19) 0.5223(2) 0.79590(7) 0.0698(11) Uani 0.832(7) 1 d D U P B 2
H17M H 0.649413 0.526614 0.809947 0.084 Uiso 0.832(7) 1 calc R U P B 2
C18A C 0.65637(14) 0.56751(16) 0.78229(5) 0.0589(10) Uani 0.832(7) 1 d D U P B 2
H18A H 0.649657 0.602468 0.786793 0.071 Uiso 0.832(7) 1 calc R U P B 2
C19A C 0.67352(6) 0.66233(11) 0.75704(4) 0.0502(7) Uani 0.832(7) 1 d D U P B 2
C20A C 0.69626(9) 0.67104(13) 0.77564(5) 0.0564(8) Uani 0.832(7) 1 d D U P B 2
H20A H 0.708232 0.640868 0.782458 0.068 Uiso 0.832(7) 1 calc R U P B 2
C21A C 0.70148(11) 0.72360(14) 0.78424(5) 0.0686(10) Uani 0.832(7) 1 d D U P B 2
H21C H 0.717059 0.729452 0.796979 0.082 Uiso 0.832(7) 1 calc R U P B 2
C22A C 0.68429(11) 0.76743(13) 0.77448(5) 0.0682(11) Uani 0.832(7) 1 d D U P B 2
H22M H 0.687782 0.803461 0.780527 0.082 Uiso 0.832(7) 1 calc R U P B 2
C23A C 0.66190(11) 0.75889(13) 0.75585(6) 0.0660(10) Uani 0.832(7) 1 d D U P B 2
H23M H 0.650084 0.789193 0.749002 0.079 Uiso 0.832(7) 1 calc R U P B 2
C24A C 0.65664(9) 0.70705(13) 0.74720(6) 0.0581(8) Uani 0.832(7) 1 d D U P B 2
H24K H 0.641258 0.701641 0.734314 0.070 Uiso 0.832(7) 1 calc R U P B 2
C74A C 0.8370(5) 0.7068(6) 0.6451(3) 0.051(3) Uani 0.40(4) 1 d D U P A 2
H74C H 0.824333 0.730769 0.653392 0.061 Uiso 0.40(4) 1 calc R U P A 2
H74D H 0.851168 0.730404 0.637939 0.061 Uiso 0.40(4) 1 calc R U P A 2
C75A C 0.8558(6) 0.6668(9) 0.6605(3) 0.065(4) Uani 0.40(4) 1 d D U P A 2
H75D H 0.841490 0.640812 0.666185 0.098 Uiso 0.40(4) 1 calc R U P A 2
H75E H 0.868005 0.686815 0.672992 0.098 Uiso 0.40(4) 1 calc R U P A 2
H75F H 0.870077 0.646369 0.652555 0.098 Uiso 0.40(4) 1 calc R U P A 2
N3A N 0.67229(12) 0.1027(2) 0.74815(7) 0.0672(15) Uani 0.449(5) 1 d D U P F 2
C95A C 0.6261(2) 0.0852(5) 0.69190(11) 0.038(2) Uani 0.449(5) 1 d D U P F 2
H95A H 0.609339 0.062602 0.684872 0.046 Uiso 0.449(5) 1 calc R U P F 2
C96A C 0.6364(2) 0.0793(4) 0.71440(10) 0.0465(18) Uani 0.449(5) 1 d D U P F 2
H96A H 0.625744 0.054581 0.722721 0.056 Uiso 0.449(5) 1 calc R U P F 2
C97A C 0.6624(2) 0.1092(4) 0.72511(9) 0.0531(17) Uani 0.449(5) 1 d D U P F 2
C98A C 0.6762(2) 0.1469(4) 0.71271(10) 0.0458(17) Uani 0.449(5) 1 d D U P F 2
H98A H 0.693594 0.168262 0.719680 0.055 Uiso 0.449(5) 1 calc R U P F 2
C99A C 0.6652(2) 0.1539(5) 0.69024(11) 0.0375(18) Uani 0.449(5) 1 d D U P F 2
H99A H 0.675291 0.179957 0.682154 0.045 Uiso 0.449(5) 1 calc R U P F 2
C369 C 0.66586(10) 0.0564(3) 0.76019(9) 0.0741(17) Uani 0.449(5) 1 d D U P F 2
C370 C 0.65396(15) 0.0620(4) 0.78000(10) 0.085(2) Uani 0.449(5) 1 d D U P F 2
H370 H 0.650011 0.097723 0.785314 0.102 Uiso 0.449(5) 1 calc R U P F 2
C371 C 0.64788(16) 0.0159(4) 0.79194(11) 0.090(2) Uani 0.449(5) 1 d D U P F 2
H371 H 0.639949 0.020188 0.805477 0.108 Uiso 0.449(5) 1 calc R U P F 2
C372 C 0.6534(2) -0.0377(4) 0.78411(17) 0.083(2) Uani 0.449(5) 1 d D U P F 2
H372 H 0.649244 -0.069406 0.792332 0.100 Uiso 0.449(5) 1 calc R U P F 2
C373 C 0.66492(19) -0.0434(3) 0.76436(14) 0.0901(19) Uani 0.449(5) 1 d D U P F 2
H373 H 0.668542 -0.079037 0.758838 0.108 Uiso 0.449(5) 1 calc R U P F 2
C374 C 0.67120(18) 0.0037(3) 0.75254(13) 0.083(2) Uani 0.449(5) 1 d D U P F 2
H374 H 0.679248 -0.000367 0.739043 0.099 Uiso 0.449(5) 1 calc R U P F 2
C375 C 0.68744(15) 0.1486(3) 0.76065(8) 0.0702(17) Uani 0.449(5) 1 d D U P F 2
C376 C 0.67383(18) 0.2005(3) 0.75966(12) 0.090(2) Uani 0.449(5) 1 d D U P F 2
H376 H 0.653967 0.206956 0.750655 0.108 Uiso 0.449(5) 1 calc R U P F 2
C377 C 0.6899(2) 0.2438(3) 0.77225(13) 0.104(2) Uani 0.449(5) 1 d D U P F 2
H377 H 0.681005 0.279742 0.771633 0.124 Uiso 0.449(5) 1 calc R U P F 2
C378 C 0.7184(2) 0.2341(4) 0.78533(14) 0.101(2) Uani 0.449(5) 1 d D U P F 2
H378 H 0.729015 0.263215 0.793894 0.122 Uiso 0.449(5) 1 calc R U P F 2
C379 C 0.7315(2) 0.1832(4) 0.78616(15) 0.082(2) Uani 0.449(5) 1 d D U P F 2
H379 H 0.751267 0.176913 0.795276 0.099 Uiso 0.449(5) 1 calc R U P F 2
C380 C 0.71628(18) 0.1403(4) 0.77383(14) 0.072(2) Uani 0.449(5) 1 d D U P F 2
H380 H 0.725797 0.104836 0.774449 0.086 Uiso 0.449(5) 1 calc R U P F 2
C381 C 0.7343(3) 0.0111(9) 0.69340(13) 0.062(3) Uani 0.236(3) 1 d D U P C 2
H38A H 0.719955 -0.020475 0.694354 0.074 Uiso 0.236(3) 1 calc R U P C 2
H38B H 0.722451 0.045829 0.694257 0.074 Uiso 0.236(3) 1 calc R U P C 2
C382 C 0.7620(3) 0.0084(6) 0.71150(13) 0.080(3) Uani 0.236(3) 1 d D U P C 2
H38C H 0.778396 0.033519 0.708095 0.120 Uiso 0.236(3) 1 calc R U P C 2
H38D H 0.770185 -0.029374 0.712766 0.120 Uiso 0.236(3) 1 calc R U P C 2
H38E H 0.755598 0.019385 0.725562 0.120 Uiso 0.236(3) 1 calc R U P C 2
C383 C 0.6839(4) 0.3219(7) 0.6672(4) 0.062(3) Uani 0.314(6) 1 d D U P E 2
H38F H 0.703923 0.310861 0.662387 0.075 Uiso 0.314(6) 1 calc R U P E 2
H38G H 0.681612 0.300447 0.680607 0.075 Uiso 0.314(6) 1 calc R U P E 2
C384 C 0.6847(2) 0.3823(4) 0.67240(17) 0.089(3) Uani 0.314(6) 1 d D U P E 2
H38H H 0.704580 0.391428 0.681980 0.133 Uiso 0.314(6) 1 calc R U P E 2
H38I H 0.667047 0.391509 0.680062 0.133 Uiso 0.314(6) 1 calc R U P E 2
H38J H 0.682856 0.403521 0.658578 0.133 Uiso 0.314(6) 1 calc R U P E 2
C420 C 0.7914(5) 0.2085(7) 0.5386(2) 0.057(3) Uani 0.128(4) 1 d D U P D 2
H42A H 0.787339 0.174041 0.529850 0.068 Uiso 0.128(4) 1 calc R U P D 2
H42B H 0.814414 0.211560 0.543692 0.068 Uiso 0.128(4) 1 calc R U P D 2
C421 C 0.7799(6) 0.2574(8) 0.5243(3) 0.074(5) Uani 0.128(4) 1 d D U P D 2
H42C H 0.765621 0.244746 0.511093 0.112 Uiso 0.128(4) 1 calc R U P D 2
H42D H 0.797950 0.276363 0.519775 0.112 Uiso 0.128(4) 1 calc R U P D 2
H42E H 0.768751 0.282817 0.532770 0.112 Uiso 0.128(4) 1 calc R U P D 2
C385 C 0.41093(13) 0.3216(3) 0.76319(12) 0.059(2) Uani 0.326(10) 1 d D U P I 2
C386 C 0.4172(3) 0.2684(3) 0.75717(18) 0.059(2) Uani 0.326(10) 1 d D U P I 2
H386 H 0.425139 0.262400 0.743739 0.071 Uiso 0.326(10) 1 calc R U P I 2
C387 C 0.4122(4) 0.2236(4) 0.7701(2) 0.065(2) Uani 0.326(10) 1 d D U P I 2
H387 H 0.416579 0.187447 0.765430 0.078 Uiso 0.326(10) 1 calc R U P I 2
C388 C 0.4010(3) 0.2311(5) 0.7896(2) 0.067(2) Uani 0.326(10) 1 d D U P I 2
H388 H 0.397651 0.200311 0.798596 0.081 Uiso 0.326(10) 1 calc R U P I 2
C389 C 0.3945(4) 0.2836(5) 0.79595(17) 0.071(2) Uani 0.326(10) 1 d D U P I 2
H389 H 0.386635 0.289048 0.809432 0.085 Uiso 0.326(10) 1 calc R U P I 2
C390 C 0.3994(3) 0.3291(4) 0.78297(15) 0.069(2) Uani 0.326(10) 1 d D U P I 2
H390 H 0.394819 0.365186 0.787632 0.083 Uiso 0.326(10) 1 calc R U P I 2
C391 C 0.42788(16) 0.4187(2) 0.75806(10) 0.0527(19) Uani 0.326(10) 1 d D U P I 2
C392 C 0.4524(2) 0.4240(3) 0.77568(14) 0.067(2) Uani 0.326(10) 1 d D U P I 2
H392 H 0.462038 0.392139 0.782934 0.081 Uiso 0.326(10) 1 calc R U P I 2
C393 C 0.4627(3) 0.4764(4) 0.78262(15) 0.076(2) Uani 0.326(10) 1 d D U P I 2
H393 H 0.479610 0.480560 0.794648 0.092 Uiso 0.326(10) 1 calc R U P I 2
C394 C 0.4484(3) 0.5224(4) 0.77204(17) 0.079(2) Uani 0.326(10) 1 d D U P I 2
H394 H 0.455628 0.558103 0.776936 0.095 Uiso 0.326(10) 1 calc R U P I 2
C395 C 0.4242(3) 0.5175(3) 0.75465(19) 0.069(2) Uani 0.326(10) 1 d D U P I 2
H395 H 0.414720 0.549598 0.747486 0.083 Uiso 0.326(10) 1 calc R U P I 2
C396 C 0.4135(2) 0.4661(3) 0.74757(17) 0.062(2) Uani 0.326(10) 1 d D U P I 2
H396 H 0.396463 0.462455 0.735620 0.074 Uiso 0.326(10) 1 calc R U P I 2
C397 C 0.5795(3) 0.4568(3) 0.64717(13) 0.056(2) Uani 0.407(15) 1 d D U P H 2
H39D H 0.561449 0.471971 0.653395 0.067 Uiso 0.407(15) 1 calc R U P H 2
H39E H 0.593356 0.487696 0.644301 0.067 Uiso 0.407(15) 1 calc R U P H 2
C398 C 0.5973(4) 0.4161(5) 0.66281(16) 0.080(4) Uani 0.407(15) 1 d D U P H 2
H39F H 0.582411 0.391996 0.668772 0.121 Uiso 0.407(15) 1 calc R U P H 2
H39G H 0.610292 0.435794 0.675032 0.121 Uiso 0.407(15) 1 calc R U P H 2
H39H H 0.610849 0.393760 0.654876 0.121 Uiso 0.407(15) 1 calc R U P H 2
C414 C 0.5034(6) 0.5227(8) 0.5343(3) 0.039(3) Uani 0.170(5) 1 d D U P G 2
H41A H 0.485140 0.533529 0.523077 0.047 Uiso 0.170(5) 1 calc R U P G 2
H41B H 0.507276 0.482827 0.532553 0.047 Uiso 0.170(5) 1 calc R U P G 2
C415 C 0.5313(3) 0.5543(7) 0.5308(2) 0.078(4) Uani 0.170(5) 1 d D U P G 2
H41C H 0.526178 0.576418 0.517288 0.117 Uiso 0.170(5) 1 calc R U P G 2
H41D H 0.548462 0.528768 0.529331 0.117 Uiso 0.170(5) 1 calc R U P G 2
H41E H 0.537783 0.578708 0.543562 0.117 Uiso 0.170(5) 1 calc R U P G 2
N7A N 0.43287(6) -0.13534(11) 0.74633(3) 0.0547(7) Uani 0.825(4) 1 d D U P J 2
C422 C 0.38278(6) -0.16298(11) 0.69140(4) 0.0377(6) Uani 0.825(4) 1 d D U P J 2
H422 H 0.365588 -0.185982 0.685407 0.045 Uiso 0.825(4) 1 calc R U P J 2
C423 C 0.39533(7) -0.16696(12) 0.71377(4) 0.0447(7) Uani 0.825(4) 1 d D U P J 2
H423 H 0.386641 -0.192649 0.722850 0.054 Uiso 0.825(4) 1 calc R U P J 2
C424 C 0.42064(7) -0.13365(12) 0.72318(4) 0.0486(7) Uani 0.825(4) 1 d D U P J 2
C425 C 0.43267(7) -0.09632(13) 0.70950(5) 0.0463(8) Uani 0.825(4) 1 d D U P J 2
H425 H 0.449600 -0.072858 0.715564 0.056 Uiso 0.825(4) 1 calc R U P J 2
C426 C 0.42030(7) -0.09285(13) 0.68716(5) 0.0385(7) Uani 0.825(4) 1 d D U P J 2
H426 H 0.429285 -0.067411 0.678142 0.046 Uiso 0.825(4) 1 calc R U P J 2
C427 C 0.42933(6) -0.18213(13) 0.75925(4) 0.0487(7) Uani 0.825(4) 1 d D U P J 2
C428 C 0.43546(6) -0.23420(13) 0.75133(5) 0.0578(8) Uani 0.825(4) 1 d D U P J 2
H428 H 0.441972 -0.237793 0.737268 0.069 Uiso 0.825(4) 1 calc R U P J 2
C429 C 0.43211(7) -0.28080(15) 0.76387(6) 0.0678(9) Uani 0.825(4) 1 d D U P J 2
H429 H 0.436388 -0.316162 0.758334 0.081 Uiso 0.825(4) 1 calc R U P J 2
C430 C 0.42265(7) -0.27644(18) 0.78430(6) 0.0661(10) Uani 0.825(4) 1 d D U P J 2
H430 H 0.420179 -0.308508 0.792805 0.079 Uiso 0.825(4) 1 calc R U P J 2
C431 C 0.41685(7) -0.22511(19) 0.79214(5) 0.0625(9) Uani 0.825(4) 1 d D U P J 2
H431 H 0.410633 -0.221696 0.806311 0.075 Uiso 0.825(4) 1 calc R U P J 2
C432 C 0.41991(6) -0.17821(16) 0.77978(4) 0.0537(8) Uani 0.825(4) 1 d D U P J 2
H432 H 0.415505 -0.143034 0.785430 0.064 Uiso 0.825(4) 1 calc R U P J 2
C433 C 0.44294(7) -0.08369(14) 0.75702(4) 0.0541(7) Uani 0.825(4) 1 d D U P J 2
C434 C 0.47034(8) -0.08251(17) 0.77271(5) 0.0660(9) Uani 0.825(4) 1 d D U P J 2
H434 H 0.481951 -0.115504 0.776402 0.079 Uiso 0.825(4) 1 calc R U P J 2
C435 C 0.48060(9) -0.03377(19) 0.78286(5) 0.0759(11) Uani 0.825(4) 1 d D U P J 2
H435 H 0.499196 -0.033283 0.793670 0.091 Uiso 0.825(4) 1 calc R U P J 2
C436 C 0.46421(9) 0.01431(18) 0.77750(5) 0.0768(10) Uani 0.825(4) 1 d D U P J 2
H436 H 0.471443 0.047982 0.784529 0.092 Uiso 0.825(4) 1 calc R U P J 2
C437 C 0.43711(8) 0.01338(15) 0.76182(6) 0.0686(9) Uani 0.825(4) 1 d D U P J 2
H437 H 0.425713 0.046554 0.758051 0.082 Uiso 0.825(4) 1 calc R U P J 2
C438 C 0.42658(7) -0.03522(14) 0.75167(5) 0.0595(8) Uani 0.825(4) 1 d D U P J 2
H438 H 0.407926 -0.035508 0.740911 0.071 Uiso 0.825(4) 1 calc R U P J 2
O34A O 0.7335(3) 0.2380(3) 0.66637(16) 0.149(4) Uani 0.461(6) 1 d D U P M 2
C403 C 0.7449(3) 0.1472(3) 0.66845(16) 0.106(4) Uani 0.461(6) 1 d D U P M 2
H40O H 0.765714 0.135865 0.665606 0.159 Uiso 0.461(6) 1 d R U P M 2
H40P H 0.729754 0.117315 0.664126 0.159 Uiso 0.461(6) 1 d R U P M 2
H40Q H 0.745984 0.155165 0.684286 0.159 Uiso 0.461(6) 1 d R U P M 2
C404 C 0.7089(2) 0.1889(3) 0.63568(11) 0.095(2) Uani 0.461(6) 1 d D U P M 2
H40R H 0.689911 0.200213 0.641810 0.114 Uiso 0.461(6) 1 calc R U P M 2
H40S H 0.713587 0.220801 0.626621 0.114 Uiso 0.461(6) 1 calc R U P M 2
C405 C 0.69880(14) 0.1586(2) 0.62260(8) 0.0541(13) Uani 0.461(6) 1 d D U P M 2
H40T H 0.677535 0.151652 0.626197 0.065 Uiso 0.461(6) 1 calc R U P M 2
H40U H 0.710912 0.124650 0.627269 0.065 Uiso 0.461(6) 1 calc R U P M 2
O35A O 0.47677(15) 0.4888(2) 0.66785(8) 0.0721(15) Uani 0.381(3) 1 d D U P N 2
C406 C 0.49783(18) 0.4059(3) 0.65730(12) 0.0689(18) Uani 0.381(3) 1 d D U P N 2
H40A H 0.511918 0.409100 0.671593 0.103 Uiso 0.381(3) 1 calc R U P N 2
H40B H 0.510354 0.404415 0.645283 0.103 Uiso 0.381(3) 1 calc R U P N 2
H40C H 0.485279 0.372107 0.657166 0.103 Uiso 0.381(3) 1 calc R U P N 2
C407 C 0.47728(13) 0.4527(3) 0.65419(9) 0.0451(16) Uani 0.381(3) 1 d D U P N 2
C408 C 0.45476(17) 0.4593(3) 0.63295(9) 0.0652(15) Uani 0.381(3) 1 d D U P N 2
H40D H 0.433131 0.456209 0.636373 0.078 Uiso 0.381(3) 1 calc R U P N 2
H40E H 0.457120 0.497234 0.627407 0.078 Uiso 0.381(3) 1 calc R U P N 2
C409 C 0.45759(19) 0.4202(4) 0.61455(10) 0.0709(17) Uani 0.381(3) 1 d D U P N 2
H40F H 0.457129 0.381810 0.620056 0.085 Uiso 0.381(3) 1 calc R U P N 2
H40G H 0.478023 0.426032 0.609454 0.085 Uiso 0.381(3) 1 calc R U P N 2
O35B O 0.51727(14) 0.4599(2) 0.65716(11) 0.0857(19) Uani 0.370(3) 1 d D U P N 3
C416 C 0.4698(2) 0.4363(4) 0.66824(14) 0.062(2) Uani 0.370(3) 1 d D U P N 3
H41F H 0.461193 0.399145 0.665214 0.092 Uiso 0.370(3) 1 calc R U P N 3
H41G H 0.452554 0.462734 0.667988 0.092 Uiso 0.370(3) 1 calc R U P N 3
H41H H 0.483173 0.436919 0.682893 0.092 Uiso 0.370(3) 1 calc R U P N 3
C417 C 0.48760(18) 0.4505(5) 0.65223(10) 0.0531(17) Uani 0.370(3) 1 d D U P N 3
C418 C 0.47487(13) 0.4432(3) 0.62809(9) 0.0500(12) Uani 0.370(3) 1 d D U P N 3
H41I H 0.487317 0.413752 0.622376 0.060 Uiso 0.370(3) 1 calc R U P N 3
H41J H 0.479053 0.477774 0.620417 0.060 Uiso 0.370(3) 1 calc R U P N 3
C419 C 0.44079(15) 0.4294(3) 0.62110(10) 0.0595(15) Uani 0.370(3) 1 d D U P N 3
H41K H 0.427772 0.457121 0.627348 0.071 Uiso 0.370(3) 1 calc R U P N 3
H41L H 0.436459 0.392884 0.627208 0.071 Uiso 0.370(3) 1 calc R U P N 3
O36A O 0.47129(12) -0.01149(19) 0.66395(9) 0.0860(16) Uani 0.607(5) 1 d D U P O 2
C410 C 0.50464(15) -0.0825(3) 0.65912(10) 0.100(2) Uani 0.607(5) 1 d D U P O 2
H41M H 0.517625 -0.065576 0.672070 0.150 Uiso 0.607(5) 1 calc R U P O 2
H41N H 0.516833 -0.085181 0.646948 0.150 Uiso 0.607(5) 1 calc R U P O 2
H41O H 0.498200 -0.119553 0.663043 0.150 Uiso 0.607(5) 1 calc R U P O 2
C411 C 0.47727(18) -0.04937(19) 0.65228(8) 0.0480(14) Uani 0.607(5) 1 d D U P O 2
C412 C 0.45433(11) -0.0636(2) 0.63215(7) 0.0713(13) Uani 0.607(5) 1 d D U P O 2
H41P H 0.438011 -0.087755 0.636774 0.086 Uiso 0.607(5) 1 calc R U P O 2
H41Q H 0.443748 -0.029163 0.626258 0.086 Uiso 0.607(5) 1 calc R U P O 2
C413 C 0.46650(11) -0.0910(2) 0.61394(7) 0.0653(12) Uani 0.607(5) 1 d D U P O 2
H41R H 0.475499 -0.127211 0.619214 0.078 Uiso 0.607(5) 1 calc R U P O 2
H41S H 0.483721 -0.068441 0.609692 0.078 Uiso 0.607(5) 1 calc R U P O 2

loop_
_atom_site_aniso_label
_atom_site_aniso_U_11
_atom_site_aniso_U_22
_atom_site_aniso_U_33
_atom_site_aniso_U_23
_atom_site_aniso_U_13
_atom_site_aniso_U_12
O1 0.0487(8) 0.0384(7) 0.0275(7) -0.0014(5) 0.0005(6) -0.0051(6)
O2 0.0657(10) 0.0498(8) 0.0325(8) -0.0061(6) -0.0019(7) -0.0107(7)
O3 0.0390(8) 0.0486(7) 0.0304(7) -0.0044(6) -0.0035(6) 0.0051(6)
O4 0.0349(7) 0.0447(7) 0.0327(7) 0.0030(6) -0.0001(6) -0.0028(6)
O5 0.0631(10) 0.0515(8) 0.0300(7) 0.0095(6) 0.0100(7) 0.0201(7)
O6 0.0560(9) 0.0309(6) 0.0423(8) -0.0031(6) -0.0156(7) 0.0031(6)
C74 0.065(4) 0.039(2) 0.042(3) -0.003(2) -0.017(3) -0.005(3)
C75 0.068(5) 0.057(4) 0.050(3) -0.001(3) -0.022(3) -0.001(4)
O7 0.0373(7) 0.0489(7) 0.0253(7) 0.0003(6) 0.0039(5) -0.0061(6)
O8 0.0520(9) 0.0612(9) 0.0253(7) 0.0039(6) -0.0037(6) -0.0157(7)
N1 0.0917(16) 0.0633(11) 0.0205(8) 0.0016(8) 0.0098(9) -0.0011(10)
C13 0.088(4) 0.068(4) 0.028(4) 0.004(4) 0.012(4) 0.007(4)
C14 0.095(5) 0.068(4) 0.037(4) 0.011(4) 0.008(4) 0.024(4)
C15 0.101(5) 0.071(4) 0.040(5) 0.008(4) 0.000(5) 0.023(4)
C16 0.106(5) 0.076(5) 0.044(5) 0.012(4) 0.007(5) 0.007(4)
C17 0.095(5) 0.076(5) 0.035(4) 0.007(4) 0.010(4) -0.005(5)
C18 0.085(5) 0.071(4) 0.033(4) -0.001(4) 0.009(4) -0.004(4)
C19 0.079(4) 0.064(4) 0.026(4) 0.001(4) 0.009(4) 0.012(4)
C20 0.085(5) 0.068(4) 0.037(4) -0.001(4) 0.004(4) 0.003(4)
C21 0.091(5) 0.077(5) 0.046(5) 0.001(5) 0.002(5) -0.003(5)
C22 0.095(5) 0.073(4) 0.050(4) 0.002(4) 0.015(5) 0.001(5)
C23 0.092(5) 0.068(4) 0.040(4) -0.001(4) 0.011(4) 0.012(4)
C24 0.081(5) 0.072(4) 0.032(4) 0.000(4) 0.009(4) 0.013(4)
N2 0.0430(9) 0.0319(7) 0.0229(7) -0.0024(6) 0.0023(7) -0.0076(6)
C1 0.0407(10) 0.0316(9) 0.0251(9) -0.0008(7) 0.0089(8) -0.0039(7)
C2 0.0454(11) 0.0329(9) 0.0236(9) -0.0005(7) 0.0073(8) -0.0053(8)
C3 0.0414(10) 0.0328(9) 0.0235(9) 0.0028(7) 0.0036(8) -0.0029(8)
C4 0.0399(10) 0.0248(8) 0.0263(9) 0.0021(7) 0.0053(8) -0.0057(7)
C5 0.0413(10) 0.0276(8) 0.0219(8) -0.0005(7) 0.0053(7) -0.0047(7)
C6 0.0416(10) 0.0324(9) 0.0257(9) 0.0012(7) 0.0039(8) -0.0017(8)
C7 0.0488(12) 0.0390(10) 0.0227(9) 0.0009(7) 0.0086(8) 0.0003(8)
C8 0.0643(15) 0.0541(12) 0.0286(10) 0.0001(9) 0.0115(10) -0.0147(11)
C9 0.0733(17) 0.0624(14) 0.0282(11) 0.0035(10) 0.0188(11) -0.0124(12)
C10 0.0714(16) 0.0565(13) 0.0220(10) 0.0011(9) 0.0103(10) 0.0027(11)
C11 0.0574(14) 0.0780(16) 0.0278(11) -0.0073(10) 0.0061(10) -0.0114(12)
C12 0.0517(13) 0.0632(13) 0.0259(10) -0.0051(9) 0.0097(9) -0.0098(10)
C25 0.0353(10) 0.0318(9) 0.0257(9) -0.0017(7) 0.0046(7) -0.0044(7)
C26 0.0395(10) 0.0311(9) 0.0263(9) 0.0023(7) 0.0024(8) -0.0027(7)
C27 0.0412(10) 0.0264(8) 0.0305(10) -0.0028(7) 0.0017(8) -0.0040(7)
C28 0.0367(10) 0.0307(8) 0.0232(9) -0.0027(7) 0.0025(7) -0.0042(7)
C29 0.0451(11) 0.0306(9) 0.0248(9) 0.0020(7) 0.0033(8) -0.0004(8)
C30 0.0463(11) 0.0278(8) 0.0264(9) -0.0036(7) 0.0059(8) -0.0021(7)
C31 0.0405(10) 0.0286(8) 0.0241(9) -0.0045(7) 0.0065(8) -0.0013(7)
C32 0.0416(11) 0.0330(9) 0.0269(9) -0.0032(7) 0.0048(8) -0.0032(8)
C33 0.0517(12) 0.0347(9) 0.0350(11) -0.0016(8) 0.0113(9) -0.0057(8)
C34 0.0672(15) 0.0352(10) 0.0299(10) 0.0036(8) 0.0076(10) 0.0012(9)
C35 0.0546(13) 0.0401(10) 0.0311(10) -0.0024(8) -0.0025(9) 0.0042(9)
C36 0.0417(11) 0.0363(9) 0.0336(10) -0.0026(8) 0.0035(8) -0.0017(8)
C37 0.0342(9) 0.0307(8) 0.0237(9) -0.0029(7) 0.0010(7) -0.0028(7)
C38 0.0406(10) 0.0367(9) 0.0276(9) -0.0051(7) 0.0091(8) -0.0052(8)
C39 0.0494(12) 0.0366(10) 0.0348(11) -0.0111(8) 0.0061(9) -0.0063(8)
C40 0.0447(12) 0.0382(10) 0.0401(11) -0.0048(8) 0.0025(9) -0.0137(8)
C41 0.0390(11) 0.0506(11) 0.0347(11) -0.0040(9) 0.0095(9) -0.0136(9)
C42 0.0358(10) 0.0421(10) 0.0307(10) -0.0076(8) 0.0075(8) -0.0050(8)
C43 0.0407(11) 0.0404(10) 0.0268(9) -0.0024(8) 0.0102(8) -0.0007(8)
C44 0.0337(10) 0.0379(9) 0.0297(9) -0.0016(8) 0.0106(8) 0.0041(7)
C45 0.0292(9) 0.0405(10) 0.0288(9) -0.0058(8) 0.0046(7) 0.0014(7)
C46 0.0332(10) 0.0372(9) 0.0276(9) -0.0005(7) 0.0050(8) 0.0049(7)
C47 0.0300(9) 0.0383(9) 0.0346(10) -0.0009(8) 0.0065(8) 0.0026(7)
C48 0.0360(10) 0.0430(10) 0.0307(10) -0.0059(8) 0.0060(8) 0.0008(8)
C49 0.0408(11) 0.0424(10) 0.0253(9) -0.0016(8) 0.0082(8) 0.0031(8)
C50 0.0379(10) 0.0436(10) 0.0283(10) -0.0005(8) 0.0044(8) 0.0005(8)
C51 0.0451(12) 0.0565(12) 0.0294(10) -0.0012(9) 0.0026(9) -0.0053(9)
C52 0.0535(13) 0.0681(14) 0.0285(11) -0.0035(10) 0.0052(10) -0.0073(11)
C53 0.088(2) 0.104(2) 0.0348(13) -0.0087(13) 0.0000(13) -0.0394(17)
C54 0.0370(10) 0.0359(9) 0.0343(10) -0.0046(8) 0.0045(8) 0.0009(8)
C55 0.0365(10) 0.0289(8) 0.0300(9) 0.0000(7) 0.0025(8) -0.0018(7)
C56 0.0366(10) 0.0274(8) 0.0328(10) 0.0011(7) -0.0014(8) 0.0011(7)
C57 0.0412(11) 0.0270(8) 0.0283(9) 0.0015(7) 0.0037(8) 0.0037(7)
C58 0.0374(10) 0.0208(8) 0.0337(10) 0.0023(7) 0.0038(8) -0.0008(7)
C59 0.0357(10) 0.0276(8) 0.0324(10) 0.0030(7) 0.0004(8) -0.0030(7)
C60 0.0404(11) 0.0331(9) 0.0288(9) 0.0009(7) 0.0042(8) -0.0029(8)
C61 0.0467(12) 0.0630(13) 0.0297(10) -0.0047(9) 0.0020(9) -0.0045(10)
C62 0.0490(13) 0.0560(12) 0.0313(11) 0.0031(9) -0.0023(9) -0.0075(10)
C63 0.0447(12) 0.0505(11) 0.0282(10) 0.0022(8) 0.0009(9) -0.0051(9)
C64 0.0461(14) 0.0973(19) 0.0384(13) 0.0028(12) -0.0050(10) -0.0055(13)
C65 0.0391(10) 0.0280(8) 0.0380(11) 0.0030(7) 0.0062(8) 0.0001(7)
C66 0.0347(10) 0.0290(8) 0.0360(10) 0.0021(7) 0.0072(8) -0.0009(7)
C67 0.0372(10) 0.0365(9) 0.0300(10) 0.0047(8) 0.0087(8) 0.0033(8)
C68 0.0357(10) 0.0373(9) 0.0290(9) -0.0014(8) 0.0079(8) 0.0030(8)
C69 0.0292(9) 0.0310(9) 0.0329(10) -0.0011(7) 0.0062(7) -0.0014(7)
C70 0.0358(10) 0.0313(9) 0.0367(10) 0.0004(8) -0.0040(8) -0.0005(7)
C71 0.0445(11) 0.0314(9) 0.0371(11) -0.0037(8) -0.0050(9) 0.0000(8)
C72 0.0784(17) 0.0554(13) 0.0295(11) 0.0040(10) 0.0095(11) 0.0085(12)
C73 0.100(2) 0.0597(14) 0.0397(13) 0.0090(11) 0.0043(14) -0.0054(14)
C76 0.0322(9) 0.0322(9) 0.0343(10) -0.0030(7) 0.0052(8) 0.0027(7)
C77 0.0315(9) 0.0262(8) 0.0336(10) -0.0031(7) 0.0063(8) 0.0021(7)
C78 0.0341(9) 0.0303(8) 0.0261(9) -0.0026(7) 0.0056(7) 0.0013(7)
C79 0.0338(10) 0.0301(8) 0.0277(9) -0.0036(7) 0.0019(7) -0.0014(7)
C80 0.0364(10) 0.0259(8) 0.0271(9) -0.0015(7) 0.0035(7) 0.0000(7)
C81 0.0407(11) 0.0349(9) 0.0267(9) -0.0002(7) 0.0012(8) -0.0017(8)
C82 0.0342(10) 0.0342(9) 0.0313(10) -0.0026(7) 0.0014(8) -0.0019(7)
C83 0.0392(11) 0.0506(11) 0.0297(10) 0.0008(8) 0.0021(8) -0.0056(9)
C84 0.0459(12) 0.0576(12) 0.0322(11) 0.0042(9) 0.0024(9) -0.0060(10)
C85 0.0650(16) 0.0758(16) 0.0313(11) 0.0023(11) -0.0115(11) -0.0173(13)
C86 0.0789(19) 0.0853(18) 0.0304(12) -0.0024(12) -0.0078(12) -0.0097(14)
C87 0.0414(10) 0.0261(8) 0.0278(9) -0.0005(7) 0.0026(8) -0.0027(7)
O9 0.0412(8) 0.0487(7) 0.0266(7) -0.0080(6) 0.0068(6) -0.0036(6)
O10 0.0665(11) 0.0705(10) 0.0280(8) -0.0071(7) -0.0061(7) 0.0179(8)
C137 0.070(3) 0.097(4) 0.031(2) -0.036(2) -0.017(2) 0.022(3)
C138 0.075(3) 0.122(4) 0.031(2) 0.014(2) 0.009(2) 0.025(3)
O11 0.0540(9) 0.0352(7) 0.0270(7) -0.0033(5) -0.0006(6) -0.0023(6)
O12 0.0482(8) 0.0353(6) 0.0295(7) -0.0009(5) 0.0051(6) -0.0098(6)
O13 0.0753(11) 0.0466(8) 0.0290(7) 0.0006(6) 0.0158(7) 0.0159(7)
C159 0.083(2) 0.0552(16) 0.0304(13) 0.0022(12) 0.0152(13) 0.0110(14)
C160 0.0634(18) 0.0763(19) 0.0379(15) -0.0098(13) 0.0166(13) 0.0011(14)
O14 0.0431(8) 0.0501(8) 0.0443(8) -0.0175(7) -0.0030(7) 0.0063(6)
O15 0.0442(8) 0.0419(7) 0.0313(7) 0.0000(6) 0.0081(6) -0.0102(6)
O16 0.0467(8) 0.0641(9) 0.0282(7) -0.0032(6) 0.0021(6) -0.0127(7)
C172 0.058(2) 0.092(4) 0.033(3) -0.009(3) 0.0004(19) -0.019(3)
C173 0.082(3) 0.145(4) 0.030(2) -0.006(2) 0.0017(19) -0.031(3)
N4 0.0303(8) 0.0463(8) 0.0216(7) -0.0004(6) 0.0032(6) -0.0002(6)
C88 0.0339(9) 0.0313(8) 0.0244(9) 0.0000(7) 0.0097(7) -0.0038(7)
C89 0.0359(10) 0.0324(9) 0.0235(9) 0.0002(7) 0.0072(7) -0.0030(7)
C90 0.0362(10) 0.0299(8) 0.0259(9) -0.0034(7) 0.0093(8) -0.0014(7)
C91 0.0296(9) 0.0321(8) 0.0248(9) -0.0019(7) 0.0063(7) 0.0002(7)
C92 0.0296(9) 0.0343(9) 0.0245(9) -0.0011(7) 0.0068(7) -0.0026(7)
C93 0.0357(10) 0.0331(9) 0.0251(9) -0.0049(7) 0.0081(7) -0.0030(7)
C94 0.0499(11) 0.0328(9) 0.0248(9) 0.0003(7) 0.0082(8) 0.0029(8)
N3 0.082(3) 0.100(3) 0.031(2) 0.018(2) -0.002(2) -0.005(2)
C95 0.050(3) 0.037(3) 0.024(2) 0.0074(19) 0.0085(19) 0.005(3)
C96 0.055(3) 0.056(2) 0.030(2) 0.011(2) 0.011(2) 0.002(3)
C97 0.063(3) 0.061(3) 0.024(2) 0.011(2) 0.005(2) 0.006(2)
C98 0.064(3) 0.049(4) 0.030(2) 0.008(2) -0.004(2) 0.000(2)
C99 0.049(3) 0.039(4) 0.033(3) 0.004(2) 0.003(2) 0.002(3)
C100 0.061(3) 0.105(3) 0.040(2) 0.034(3) 0.005(2) 0.003(3)
C101 0.066(3) 0.119(4) 0.043(2) 0.041(3) 0.005(2) -0.006(3)
C102 0.063(3) 0.127(5) 0.066(3) 0.049(4) -0.002(3) -0.006(3)
C103 0.068(3) 0.119(4) 0.080(4) 0.055(3) 0.008(3) 0.003(3)
C104 0.089(3) 0.112(4) 0.086(4) 0.045(3) 0.016(3) 0.018(3)
C105 0.079(3) 0.104(3) 0.062(3) 0.042(3) 0.016(3) 0.021(3)
C106 0.081(3) 0.095(3) 0.029(2) 0.007(2) -0.002(2) 0.026(3)
C107 0.101(4) 0.128(4) 0.056(3) -0.018(3) -0.021(3) 0.053(3)
C108 0.117(4) 0.118(4) 0.072(3) -0.037(3) -0.014(3) 0.049(3)
C109 0.111(4) 0.102(4) 0.044(3) -0.008(3) -0.019(3) 0.031(3)
C110 0.090(4) 0.093(4) 0.048(3) -0.005(3) -0.004(3) 0.013(3)
C111 0.086(3) 0.084(3) 0.034(3) 0.001(3) -0.001(2) 0.024(3)
C112 0.0323(9) 0.0335(9) 0.0232(9) -0.0024(7) 0.0037(7) -0.0022(7)
C113 0.0313(9) 0.0395(9) 0.0271(9) -0.0003(7) 0.0049(7) 0.0051(7)
C114 0.0349(10) 0.0392(9) 0.0252(9) -0.0014(7) 0.0057(8) 0.0040(7)
C115 0.0308(9) 0.0349(9) 0.0242(9) -0.0006(7) 0.0027(7) -0.0015(7)
C116 0.0275(9) 0.0377(9) 0.0305(10) -0.0030(7) 0.0010(7) 0.0032(7)
C117 0.0337(10) 0.0367(9) 0.0275(9) -0.0081(7) 0.0064(8) 0.0004(7)
C118 0.0339(10) 0.0349(9) 0.0236(9) 0.0028(7) 0.0046(7) 0.0050(7)
C119 0.0347(10) 0.0410(10) 0.0262(9) 0.0014(8) 0.0037(8) 0.0003(8)
C120 0.0380(11) 0.0508(11) 0.0359(11) 0.0059(9) 0.0114(9) 0.0025(9)
C121 0.0522(13) 0.0526(12) 0.0315(11) -0.0003(9) 0.0143(9) 0.0096(10)
C122 0.0528(13) 0.0440(11) 0.0326(11) -0.0059(8) 0.0060(9) 0.0049(9)
C123 0.0392(11) 0.0382(10) 0.0346(10) -0.0027(8) 0.0061(8) -0.0016(8)
C124 0.0307(9) 0.0323(8) 0.0240(9) -0.0023(7) 0.0030(7) -0.0010(7)
C125 0.0373(10) 0.0355(9) 0.0281(9) 0.0039(7) 0.0013(8) -0.0033(7)
C126 0.0374(10) 0.0453(10) 0.0330(10) 0.0010(8) 0.0071(8) -0.0111(8)
C127 0.0293(10) 0.0453(10) 0.0416(11) -0.0042(9) 0.0009(8) -0.0028(8)
C128 0.0369(10) 0.0402(10) 0.0346(10) 0.0031(8) -0.0029(8) 0.0011(8)
C129 0.0352(10) 0.0352(9) 0.0277(9) 0.0030(7) 0.0029(8) -0.0017(7)
C130 0.0491(11) 0.0297(9) 0.0284(9) 0.0014(7) 0.0109(8) -0.0032(8)
C131 0.0493(11) 0.0227(8) 0.0294(9) 0.0022(7) 0.0089(8) -0.0018(7)
C132 0.0430(11) 0.0255(8) 0.0251(9) -0.0006(7) 0.0048(8) -0.0038(7)
C133 0.0451(11) 0.0262(8) 0.0279(9) 0.0000(7) 0.0084(8) -0.0033(7)
C134 0.0461(11) 0.0221(8) 0.0308(10) 0.0009(7) 0.0047(8) -0.0024(7)
C135 0.0557(13) 0.0332(9) 0.0285(10) 0.0007(8) 0.0022(9) 0.0053(8)
C136 0.0580(13) 0.0358(10) 0.0256(10) -0.0004(8) 0.0081(9) 0.0050(9)
C139 0.0454(11) 0.0350(9) 0.0262(9) -0.0017(7) 0.0096(8) -0.0039(8)
C140 0.0480(12) 0.0454(11) 0.0312(10) -0.0046(8) 0.0050(9) -0.0066(9)
C141 0.0451(11) 0.0268(8) 0.0309(10) 0.0024(7) 0.0012(8) 0.0004(7)
C142 0.0353(10) 0.0288(8) 0.0298(9) 0.0004(7) 0.0052(8) 0.0043(7)
C143 0.0357(10) 0.0309(9) 0.0298(9) -0.0043(7) 0.0031(8) 0.0040(7)
C144 0.0354(10) 0.0342(9) 0.0263(9) 0.0016(7) 0.0072(8) 0.0065(7)
C145 0.0315(9) 0.0293(8) 0.0316(9) 0.0015(7) 0.0098(8) 0.0049(7)
C146 0.0339(9) 0.0298(8) 0.0308(9) -0.0020(7) 0.0072(8) 0.0004(7)
C147 0.0386(10) 0.0309(9) 0.0262(9) 0.0006(7) 0.0049(8) 0.0016(7)
C148 0.0573(14) 0.0587(13) 0.0272(10) 0.0035(9) -0.0019(9) -0.0125(10)
C149 0.0515(13) 0.0664(14) 0.0292(10) -0.0063(10) 0.0036(9) -0.0110(11)
C150 0.0677(15) 0.0486(11) 0.0275(10) -0.0001(9) 0.0085(10) -0.0198(10)
C151 0.108(2) 0.0657(15) 0.0312(12) -0.0024(11) 0.0074(13) -0.0435(15)
C152 0.0345(10) 0.0350(9) 0.0335(10) 0.0046(8) 0.0103(8) 0.0017(7)
C153 0.0302(9) 0.0306(9) 0.0354(10) 0.0046(7) 0.0083(8) -0.0022(7)
C154 0.0443(11) 0.0309(9) 0.0303(10) 0.0024(7) 0.0122(8) -0.0005(8)
C155 0.0407(11) 0.0339(9) 0.0278(9) 0.0065(7) 0.0050(8) 0.0008(8)
C156 0.0327(10) 0.0285(8) 0.0370(10) 0.0038(7) 0.0057(8) -0.0036(7)
C157 0.0342(10) 0.0339(9) 0.0364(10) -0.0055(8) 0.0044(8) -0.0027(7)
C158 0.0345(10) 0.0368(9) 0.0338(10) -0.0005(8) 0.0005(8) -0.0006(8)
C161 0.0477(14) 0.0841(17) 0.0555(15) -0.0280(13) -0.0083(12) 0.0098(12)
C162 0.077(2) 0.106(2) 0.0699(19) -0.0501(18) -0.0120(16) 0.0155(17)
C163 0.0364(10) 0.0268(8) 0.0388(11) 0.0031(7) 0.0057(8) -0.0004(7)
C164 0.0330(9) 0.0229(8) 0.0376(10) 0.0036(7) 0.0055(8) 0.0035(7)
C165 0.0364(10) 0.0264(8) 0.0299(9) 0.0022(7) 0.0047(8) 0.0018(7)
C166 0.0337(10) 0.0297(8) 0.0326(10) 0.0002(7) 0.0011(8) -0.0010(7)
C167 0.0339(9) 0.0261(8) 0.0317(9) 0.0021(7) 0.0040(8) 0.0026(7)
C168 0.0369(10) 0.0357(9) 0.0285(9) 0.0022(7) 0.0027(8) 0.0005(7)
C169 0.0356(10) 0.0317(9) 0.0340(10) 0.0003(8) -0.0007(8) -0.0018(7)
C170 0.0486(12) 0.0445(11) 0.0343(11) -0.0029(9) 0.0087(9) -0.0106(9)
C171 0.0542(13) 0.0539(12) 0.0378(12) -0.0045(9) 0.0110(10) -0.0135(10)
C174 0.0320(9) 0.0309(9) 0.0297(9) -0.0017(7) 0.0033(7) 0.0029(7)
C439 0.066(5) 0.091(5) 0.035(4) -0.011(5) -0.004(4) 0.011(5)
C440 0.069(7) 0.095(7) 0.039(6) -0.012(6) -0.006(6) 0.020(6)
O17 0.0482(8) 0.0403(7) 0.0246(7) -0.0001(5) -0.0005(6) -0.0058(6)
O18 0.0697(11) 0.0487(8) 0.0282(7) -0.0051(6) 0.0004(7) -0.0164(7)
O19 0.0393(8) 0.0492(7) 0.0278(7) -0.0053(6) -0.0005(6) 0.0055(6)
O20 0.0378(7) 0.0460(7) 0.0312(7) 0.0004(6) 0.0021(6) -0.0065(6)
O21 0.0646(10) 0.0544(8) 0.0304(7) 0.0052(6) 0.0081(7) 0.0205(7)
C246 0.098(4) 0.086(3) 0.041(2) 0.0179(19) 0.019(2) 0.022(2)
C247 0.082(2) 0.0631(18) 0.0437(17) 0.0134(14) 0.0053(15) -0.0027(16)
O22 0.0707(11) 0.0294(7) 0.0463(9) -0.0025(6) -0.0213(8) -0.0012(6)
C248 0.055(3) 0.0378(19) 0.045(3) -0.0001(18) -0.008(2) -0.009(2)
C249 0.092(5) 0.043(3) 0.071(4) -0.003(3) -0.038(4) 0.001(3)
O23 0.0376(7) 0.0486(7) 0.0268(7) -0.0013(6) 0.0029(6) -0.0032(6)
O24 0.0587(10) 0.0602(9) 0.0261(7) 0.0038(6) -0.0082(7) -0.0202(7)
N5 0.0907(15) 0.0647(12) 0.0198(8) -0.0013(8) 0.0020(9) -0.0193(11)
C187 0.077(2) 0.073(2) 0.022(2) 0.0051(19) -0.0021(19) -0.020(2)
C188 0.083(3) 0.076(3) 0.025(2) 0.0028(19) 0.0031(19) -0.023(2)
C189 0.088(3) 0.075(2) 0.024(3) 0.0045(19) 0.003(2) -0.022(2)
C190 0.096(3) 0.080(3) 0.023(2) 0.003(2) 0.009(2) -0.027(3)
C191 0.101(3) 0.090(3) 0.025(2) -0.003(2) 0.011(2) -0.027(3)
C192 0.092(3) 0.082(3) 0.028(2) -0.0037(19) 0.008(2) -0.018(2)
C193 0.089(3) 0.064(2) 0.026(2) -0.008(2) 0.005(2) -0.010(2)
C194 0.093(3) 0.077(3) 0.032(2) -0.0124(18) -0.001(2) -0.009(2)
C195 0.092(3) 0.089(3) 0.044(2) -0.021(2) 0.001(2) -0.015(3)
C196 0.099(4) 0.074(3) 0.052(2) -0.026(2) 0.024(3) -0.023(3)
C197 0.102(4) 0.065(2) 0.049(3) -0.012(2) 0.020(3) -0.007(2)
C198 0.094(3) 0.068(2) 0.035(2) -0.0075(19) 0.013(2) -0.006(2)
N6 0.0433(9) 0.0297(7) 0.0206(7) -0.0015(6) 0.0003(6) -0.0077(6)
C175 0.0408(10) 0.0298(8) 0.0247(9) -0.0001(7) 0.0043(8) -0.0065(7)
C176 0.0464(11) 0.0316(9) 0.0224(9) -0.0008(7) 0.0008(8) -0.0048(8)
C177 0.0446(11) 0.0315(9) 0.0252(9) 0.0016(7) -0.0036(8) -0.0030(8)
C178 0.0408(10) 0.0237(8) 0.0260(9) 0.0017(7) -0.0006(8) -0.0041(7)
C179 0.0422(10) 0.0276(8) 0.0235(9) 0.0003(7) 0.0011(8) -0.0060(7)
C180 0.0409(10) 0.0312(9) 0.0232(9) 0.0005(7) 0.0004(8) -0.0033(7)
C181 0.0529(12) 0.0345(9) 0.0241(9) 0.0015(7) -0.0005(8) 0.0004(8)
C182 0.0620(14) 0.0512(12) 0.0260(10) 0.0011(9) 0.0031(10) -0.0146(10)
C183 0.0684(16) 0.0617(13) 0.0250(10) 0.0025(9) 0.0091(10) -0.0165(11)
C184 0.0691(15) 0.0513(12) 0.0213(10) 0.0001(9) 0.0019(10) -0.0081(11)
C185 0.0583(14) 0.0532(12) 0.0278(10) -0.0050(9) -0.0023(10) -0.0103(10)
C186 0.0533(13) 0.0486(11) 0.0273(10) -0.0025(8) 0.0027(9) -0.0035(9)
C199 0.0361(10) 0.0317(9) 0.0229(9) -0.0012(7) 0.0008(7) -0.0045(7)
C200 0.0419(10) 0.0282(8) 0.0266(9) 0.0020(7) -0.0011(8) -0.0027(7)
C201 0.0411(10) 0.0247(8) 0.0292(9) -0.0017(7) 0.0001(8) -0.0029(7)
C202 0.0367(10) 0.0296(8) 0.0222(8) -0.0023(7) 0.0018(7) -0.0040(7)
C203 0.0442(11) 0.0292(8) 0.0219(9) 0.0010(7) 0.0007(8) -0.0010(7)
C204 0.0474(11) 0.0249(8) 0.0257(9) -0.0014(7) 0.0026(8) -0.0015(7)
C205 0.0334(9) 0.0271(8) 0.0234(8) -0.0013(7) 0.0007(7) -0.0018(7)
C206 0.0351(10) 0.0404(10) 0.0277(9) -0.0066(8) 0.0073(8) -0.0026(8)
C207 0.0371(10) 0.0469(11) 0.0322(10) -0.0018(8) 0.0068(8) -0.0108(8)
C208 0.0434(11) 0.0342(9) 0.0370(11) -0.0040(8) 0.0015(9) -0.0098(8)
C209 0.0473(12) 0.0357(9) 0.0314(10) -0.0107(8) 0.0064(9) -0.0044(8)
C210 0.0377(10) 0.0353(9) 0.0244(9) -0.0046(7) 0.0055(8) -0.0039(7)
C211 0.0397(10) 0.0266(8) 0.0226(9) -0.0031(7) 0.0041(7) -0.0003(7)
C212 0.0383(10) 0.0370(9) 0.0318(10) 0.0001(8) 0.0002(8) -0.0025(8)
C213 0.0525(13) 0.0398(10) 0.0296(10) 0.0028(8) -0.0037(9) 0.0030(9)
C214 0.0651(14) 0.0353(10) 0.0273(10) 0.0046(8) 0.0045(9) -0.0007(9)
C215 0.0507(12) 0.0369(10) 0.0317(10) -0.0011(8) 0.0091(9) -0.0078(8)
C216 0.0398(10) 0.0341(9) 0.0252(9) -0.0022(7) 0.0026(8) -0.0015(7)
C217 0.0405(10) 0.0389(9) 0.0224(9) 0.0004(7) 0.0061(8) -0.0029(8)
C218 0.0316(9) 0.0372(9) 0.0256(9) -0.0038(7) 0.0078(7) 0.0014(7)
C219 0.0322(9) 0.0345(9) 0.0269(9) -0.0041(7) 0.0045(7) 0.0025(7)
C220 0.0310(9) 0.0360(9) 0.0268(9) 0.0004(7) 0.0029(7) 0.0042(7)
C221 0.0320(9) 0.0350(9) 0.0290(9) -0.0039(7) 0.0093(8) 0.0012(7)
C222 0.0374(10) 0.0415(10) 0.0258(9) -0.0067(8) 0.0050(8) -0.0028(8)
C223 0.0394(10) 0.0407(10) 0.0215(9) -0.0015(7) 0.0070(8) 0.0004(8)
C224 0.0393(11) 0.0445(10) 0.0247(9) 0.0015(8) 0.0030(8) 0.0001(8)
C225 0.0463(12) 0.0557(12) 0.0284(10) -0.0004(9) 0.0016(9) -0.0061(9)
C226 0.0640(16) 0.0757(16) 0.0333(12) 0.0003(11) -0.0060(11) -0.0194(13)
C227 0.084(2) 0.104(2) 0.0368(13) -0.0051(13) -0.0006(13) -0.0448(17)
C228 0.0401(11) 0.0336(9) 0.0319(10) -0.0050(7) 0.0075(8) -0.0004(8)
C229 0.0413(10) 0.0260(8) 0.0287(9) 0.0005(7) 0.0058(8) -0.0010(7)
C230 0.0389(10) 0.0271(8) 0.0295(9) 0.0002(7) 0.0015(8) 0.0002(7)
C231 0.0444(11) 0.0280(8) 0.0252(9) 0.0003(7) 0.0050(8) 0.0015(7)
C232 0.0394(10) 0.0245(8) 0.0316(10) 0.0027(7) 0.0071(8) -0.0018(7)
C233 0.0379(10) 0.0280(8) 0.0297(9) 0.0016(7) 0.0011(8) -0.0048(7)
C234 0.0432(11) 0.0333(9) 0.0269(9) -0.0011(7) 0.0049(8) -0.0061(8)
C235 0.0503(13) 0.0664(14) 0.0288(10) -0.0106(10) 0.0028(9) -0.0066(11)
C236 0.0510(13) 0.0541(12) 0.0300(10) 0.0001(9) -0.0007(9) -0.0090(10)
C237 0.0447(12) 0.0590(12) 0.0289(10) 0.0011(9) 0.0046(9) -0.0110(10)
C238 0.0531(14) 0.0840(17) 0.0354(12) -0.0004(11) -0.0006(10) -0.0117(12)
C239 0.0408(11) 0.0276(8) 0.0363(10) 0.0013(7) 0.0094(8) -0.0037(7)
C240 0.0354(10) 0.0296(9) 0.0351(10) 0.0024(7) 0.0079(8) -0.0034(7)
C241 0.0357(10) 0.0387(9) 0.0283(9) 0.0034(8) 0.0085(8) 0.0033(8)
C242 0.0368(10) 0.0382(9) 0.0275(9) -0.0047(7) 0.0078(8) 0.0013(8)
C243 0.0297(9) 0.0322(9) 0.0350(10) -0.0018(7) 0.0061(8) -0.0011(7)
C244 0.0439(11) 0.0317(9) 0.0341(10) 0.0019(8) -0.0043(9) -0.0043(8)
C245 0.0541(13) 0.0312(9) 0.0359(11) -0.0042(8) -0.0051(9) -0.0062(8)
C250 0.0331(10) 0.0341(9) 0.0345(10) -0.0068(8) 0.0052(8) 0.0038(7)
C251 0.0353(10) 0.0243(8) 0.0335(10) -0.0051(7) 0.0029(8) 0.0043(7)
C252 0.0381(10) 0.0273(8) 0.0281(9) -0.0037(7) 0.0032(8) 0.0037(7)
C253 0.0354(10) 0.0296(8) 0.0294(9) -0.0051(7) -0.0008(8) -0.0010(7)
C254 0.0392(10) 0.0236(8) 0.0311(10) -0.0019(7) 0.0001(8) -0.0002(7)
C255 0.0473(11) 0.0339(9) 0.0275(10) -0.0009(7) -0.0012(8) -0.0039(8)
C256 0.0399(11) 0.0320(9) 0.0340(10) -0.0054(8) -0.0034(8) -0.0026(8)
C257 0.0408(11) 0.0496(11) 0.0311(10) 0.0002(9) 0.0001(9) -0.0062(9)
C258 0.0450(12) 0.0588(12) 0.0317(11) 0.0029(9) 0.0034(9) -0.0084(10)
C259 0.0761(18) 0.0851(18) 0.0335(12) 0.0036(12) -0.0159(12) -0.0359(15)
C260 0.0820(19) 0.0842(18) 0.0300(12) -0.0004(12) -0.0102(12) -0.0204(15)
C261 0.0422(11) 0.0256(8) 0.0292(9) -0.0001(7) -0.0013(8) -0.0024(7)
O25 0.0348(7) 0.0491(7) 0.0240(6) -0.0038(5) 0.0010(5) 0.0012(6)
O26 0.0355(8) 0.0756(10) 0.0314(7) -0.0089(7) -0.0029(6) 0.0036(7)
O27 0.0488(8) 0.0326(6) 0.0289(7) -0.0039(5) -0.0014(6) -0.0032(6)
O28 0.0526(8) 0.0392(7) 0.0254(7) -0.0019(5) 0.0023(6) -0.0156(6)
O29 0.0699(10) 0.0384(7) 0.0264(7) -0.0016(6) 0.0116(7) 0.0085(7)
O30 0.0423(8) 0.0560(8) 0.0380(8) -0.0186(7) -0.0032(6) 0.0089(6)
O31 0.0433(8) 0.0402(7) 0.0254(6) -0.0002(5) 0.0050(6) -0.0093(6)
O32 0.0483(8) 0.0538(8) 0.0258(7) -0.0051(6) 0.0037(6) -0.0041(6)
N8 0.0288(8) 0.0451(8) 0.0219(7) 0.0020(6) 0.0020(6) 0.0011(6)
C262 0.0274(9) 0.0343(9) 0.0227(8) 0.0048(7) 0.0054(7) -0.0026(7)
C263 0.0332(9) 0.0372(9) 0.0227(9) 0.0034(7) 0.0053(7) -0.0030(7)
C264 0.0347(10) 0.0361(9) 0.0235(9) -0.0029(7) 0.0056(7) -0.0011(7)
C265 0.0286(9) 0.0365(9) 0.0264(9) 0.0020(7) 0.0071(7) 0.0012(7)
C266 0.0256(8) 0.0374(9) 0.0230(8) 0.0028(7) 0.0044(7) 0.0011(7)
C267 0.0294(9) 0.0362(9) 0.0239(9) -0.0010(7) 0.0045(7) -0.0019(7)
C268 0.0458(11) 0.0354(9) 0.0237(9) 0.0018(7) 0.0041(8) 0.0016(8)
N7 0.077(4) 0.073(4) 0.036(4) 0.002(4) -0.009(3) 0.001(4)
C269 0.071(5) 0.052(5) 0.028(5) 0.008(4) 0.002(4) 0.002(5)
C270 0.073(5) 0.057(4) 0.030(4) 0.002(4) 0.003(4) 0.001(4)
C271 0.069(4) 0.049(4) 0.026(4) 0.005(4) -0.005(4) 0.007(4)
C272 0.042(4) 0.024(4) 0.021(4) 0.000(3) -0.008(3) 0.022(3)
C273 0.040(4) 0.027(4) 0.028(4) 0.002(4) 0.002(4) 0.014(4)
C274 0.072(4) 0.063(4) 0.034(3) 0.009(3) -0.004(3) 0.010(4)
C275 0.072(5) 0.066(5) 0.044(4) 0.009(4) -0.007(4) 0.016(4)
C276 0.073(5) 0.073(5) 0.051(4) 0.013(4) -0.009(4) 0.013(4)
C277 0.073(5) 0.079(5) 0.052(5) 0.016(5) -0.007(5) 0.006(5)
C278 0.060(4) 0.075(5) 0.038(4) 0.011(4) 0.003(4) 0.007(4)
C279 0.064(4) 0.074(4) 0.035(4) 0.012(4) -0.002(4) 0.005(4)
C280 0.071(4) 0.068(4) 0.036(3) 0.008(4) -0.003(3) 0.007(4)
C281 0.076(5) 0.074(5) 0.040(4) 0.005(5) -0.005(4) 0.010(5)
C282 0.077(5) 0.083(5) 0.048(5) -0.002(5) -0.011(5) 0.003(5)
C283 0.078(4) 0.074(4) 0.050(4) -0.008(4) -0.005(4) 0.007(4)
C284 0.077(4) 0.075(4) 0.055(4) -0.005(4) 0.004(4) 0.005(4)
C285 0.069(4) 0.072(5) 0.044(4) -0.001(4) -0.001(4) 0.002(4)
C286 0.0313(9) 0.0342(9) 0.0229(9) 0.0010(7) 0.0031(7) 0.0008(7)
C287 0.0312(9) 0.0372(9) 0.0269(9) -0.0024(7) 0.0042(7) 0.0029(7)
C288 0.0290(9) 0.0352(9) 0.0298(9) 0.0004(7) 0.0006(7) 0.0048(7)
C289 0.0308(9) 0.0353(9) 0.0218(8) 0.0018(7) 0.0026(7) -0.0006(7)
C290 0.0359(10) 0.0387(9) 0.0228(9) -0.0005(7) 0.0044(7) 0.0053(7)
C291 0.0295(9) 0.0385(9) 0.0266(9) 0.0034(7) 0.0039(7) 0.0072(7)
C292 0.0347(10) 0.0344(9) 0.0221(8) 0.0038(7) 0.0036(7) 0.0030(7)
C293 0.0359(10) 0.0390(10) 0.0299(10) 0.0044(8) 0.0035(8) 0.0018(8)
C294 0.0396(11) 0.0486(11) 0.0351(11) 0.0066(9) 0.0100(9) 0.0030(9)
C295 0.0518(13) 0.0522(12) 0.0301(10) 0.0026(9) 0.0131(9) 0.0118(10)
C296 0.0537(13) 0.0459(11) 0.0302(10) -0.0051(9) 0.0028(9) 0.0052(9)
C297 0.0388(11) 0.0398(10) 0.0316(10) -0.0022(8) 0.0029(8) 0.0009(8)
C298 0.0293(9) 0.0322(8) 0.0250(9) 0.0002(7) 0.0016(7) -0.0009(7)
C299 0.0373(10) 0.0349(9) 0.0287(9) 0.0048(7) 0.0017(8) -0.0034(7)
C300 0.0368(10) 0.0453(10) 0.0341(10) 0.0036(8) 0.0059(8) -0.0101(8)
C301 0.0303(10) 0.0436(10) 0.0418(11) -0.0008(9) 0.0006(8) -0.0025(8)
C302 0.0364(10) 0.0398(10) 0.0343(10) 0.0055(8) -0.0027(8) 0.0039(8)
C303 0.0353(10) 0.0351(9) 0.0266(9) 0.0051(7) 0.0007(8) -0.0025(7)
C304 0.0360(10) 0.0336(9) 0.0240(9) 0.0039(7) 0.0050(7) -0.0033(7)
C305 0.0346(10) 0.0264(8) 0.0286(9) 0.0039(7) 0.0041(7) -0.0012(7)
C306 0.0337(9) 0.0269(8) 0.0268(9) 0.0037(7) -0.0001(7) -0.0019(7)
C307 0.0383(10) 0.0257(8) 0.0271(9) -0.0013(7) 0.0060(8) -0.0011(7)
C308 0.0361(10) 0.0239(8) 0.0321(9) 0.0022(7) 0.0043(8) -0.0023(7)
C309 0.0364(10) 0.0385(10) 0.0313(10) -0.0006(8) 0.0001(8) -0.0014(8)
C310 0.0373(10) 0.0427(10) 0.0267(9) -0.0003(8) 0.0031(8) 0.0000(8)
C311 0.0398(10) 0.0352(9) 0.0265(9) -0.0005(7) 0.0047(8) -0.0030(8)
C312 0.0464(12) 0.0457(11) 0.0300(10) -0.0027(8) 0.0019(9) -0.0059(9)
C313 0.0484(14) 0.105(2) 0.0407(13) -0.0289(14) -0.0099(11) 0.0153(14)
C314 0.072(2) 0.154(3) 0.0389(14) 0.0125(17) 0.0147(14) 0.025(2)
C315 0.0343(10) 0.0271(8) 0.0329(10) 0.0020(7) 0.0019(8) 0.0013(7)
C316 0.0297(9) 0.0283(8) 0.0285(9) -0.0006(7) 0.0040(7) 0.0035(7)
C317 0.0317(9) 0.0292(8) 0.0289(9) -0.0056(7) 0.0027(7) 0.0015(7)
C318 0.0337(10) 0.0323(9) 0.0250(9) -0.0008(7) 0.0041(7) 0.0052(7)
C319 0.0288(9) 0.0298(8) 0.0286(9) -0.0006(7) 0.0058(7) 0.0022(7)
C320 0.0324(9) 0.0311(9) 0.0284(9) -0.0033(7) 0.0038(7) -0.0017(7)
C321 0.0317(9) 0.0340(9) 0.0255(9) 0.0012(7) 0.0048(7) 0.0009(7)
C322 0.0585(14) 0.0500(12) 0.0295(10) 0.0003(9) -0.0013(10) -0.0143(10)
C323 0.0488(13) 0.0595(13) 0.0305(10) -0.0085(9) 0.0046(9) -0.0129(10)
C324 0.0729(16) 0.0564(13) 0.0258(10) 0.0016(9) 0.0011(10) -0.0258(11)
C326 0.0331(10) 0.0331(9) 0.0316(10) 0.0014(7) 0.0078(8) -0.0018(7)
C327 0.0323(9) 0.0301(8) 0.0308(9) 0.0011(7) 0.0078(8) -0.0036(7)
C328 0.0435(11) 0.0286(8) 0.0268(9) -0.0005(7) 0.0081(8) -0.0032(7)
C329 0.0409(10) 0.0309(9) 0.0273(9) 0.0019(7) 0.0038(8) -0.0023(7)
C330 0.0341(10) 0.0283(8) 0.0312(9) 0.0006(7) 0.0052(8) -0.0040(7)
C331 0.0350(10) 0.0376(9) 0.0310(10) -0.0072(8) 0.0042(8) -0.0027(8)
C332 0.0328(10) 0.0387(10) 0.0295(10) -0.0026(8) 0.0017(8) -0.0004(8)
C333 0.0819(18) 0.0586(13) 0.0300(11) 0.0032(10) 0.0145(11) 0.0145(12)
C334 0.0684(17) 0.0817(17) 0.0387(13) -0.0075(12) 0.0167(12) 0.0046(13)
C335 0.0524(14) 0.0791(16) 0.0450(13) -0.0276(12) -0.0063(11) 0.0099(12)
C336 0.079(2) 0.106(2) 0.0619(18) -0.0502(17) -0.0156(15) 0.0223(17)
C337 0.0380(10) 0.0265(8) 0.0348(10) 0.0010(7) 0.0037(8) -0.0017(7)
C338 0.0344(10) 0.0240(8) 0.0324(10) 0.0013(7) 0.0024(8) 0.0022(7)
C339 0.0377(10) 0.0261(8) 0.0276(9) 0.0021(7) 0.0036(8) 0.0031(7)
C340 0.0352(10) 0.0286(8) 0.0261(9) -0.0002(7) 0.0004(7) 0.0009(7)
C341 0.0347(10) 0.0256(8) 0.0293(9) 0.0023(7) 0.0030(7) 0.0057(7)
C342 0.0396(10) 0.0314(9) 0.0260(9) -0.0008(7) 0.0046(8) 0.0039(7)
C343 0.0385(10) 0.0273(8) 0.0322(10) -0.0025(7) -0.0014(8) 0.0012(7)
C344 0.0434(11) 0.0407(10) 0.0300(10) -0.0020(8) 0.0043(8) -0.0076(8)
C345 0.0528(13) 0.0463(11) 0.0308(10) -0.0012(9) 0.0079(9) -0.0089(9)
C346 0.0576(15) 0.0785(16) 0.0312(11) -0.0114(11) -0.0018(10) -0.0068(12)
C347 0.089(2) 0.109(2) 0.0317(13) -0.0075(14) 0.0018(13) -0.0039(18)
C348 0.0339(10) 0.0352(9) 0.0265(9) -0.0009(7) 0.0035(7) 0.0058(7)
C325 0.061(8) 0.085(8) 0.023(4) -0.003(5) -0.003(6) -0.044(6)
C399 0.077(4) 0.064(3) 0.033(2) -0.0012(18) -0.006(3) -0.030(3)
C350 0.0552(13) 0.0424(11) 0.0391(12) -0.0019(9) 0.0126(10) -0.0063(9)
C353 0.0691(17) 0.0656(15) 0.0521(15) -0.0065(12) -0.0085(13) -0.0018(12)
O33 0.082(3) 0.0512(19) 0.0446(17) -0.0180(16) 0.0056(16) 0.0100(19)
C349 0.064(2) 0.068(2) 0.0376(18) -0.0064(16) 0.0035(16) 0.0151(19)
C351 0.071(2) 0.052(2) 0.048(2) -0.0100(17) -0.0050(17) 0.0229(18)
C352 0.084(3) 0.060(2) 0.048(2) -0.013(2) -0.0063(19) 0.016(2)
O33A 0.091(6) 0.116(9) 0.087(7) -0.025(8) 0.026(5) -0.001(8)
C400 0.066(5) 0.060(5) 0.043(4) -0.002(4) 0.014(4) -0.001(4)
C401 0.064(4) 0.057(4) 0.050(4) 0.000(3) 0.010(3) -0.004(3)
C402 0.069(4) 0.047(4) 0.046(4) 0.003(4) 0.002(3) -0.018(4)
C355 0.0705(18) 0.0622(15) 0.0682(17) -0.0038(13) 0.0006(14) -0.0034(14)
C358 0.0751(18) 0.0643(15) 0.0619(17) 0.0043(13) 0.0030(14) 0.0029(13)
O34 0.124(5) 0.065(3) 0.147(5) 0.029(3) -0.057(4) -0.038(3)
C354 0.055(4) 0.071(4) 0.066(4) 0.024(3) 0.001(3) -0.019(3)
C356 0.050(3) 0.063(3) 0.076(3) 0.012(2) 0.011(2) -0.016(2)
C357 0.086(4) 0.090(3) 0.094(4) -0.025(3) 0.008(3) -0.003(3)
C363 0.0699(17) 0.0590(14) 0.0673(17) -0.0061(13) -0.0052(14) -0.0021(12)
O35 0.061(4) 0.054(6) 0.092(5) -0.001(5) 0.024(4) -0.044(4)
C359 0.126(8) 0.102(9) 0.124(8) 0.003(8) 0.006(8) 0.013(8)
C360 0.063(4) 0.046(4) 0.064(4) 0.003(4) 0.018(4) -0.024(4)
C361 0.062(3) 0.049(3) 0.059(3) 0.000(3) 0.020(3) -0.014(3)
C362 0.061(4) 0.050(4) 0.059(4) 0.011(4) 0.010(3) -0.011(3)
C368 0.0734(18) 0.0649(15) 0.0529(15) -0.0082(12) 0.0023(13) 0.0004(13)
O36 0.127(6) 0.062(4) 0.092(5) 0.002(3) -0.005(5) -0.002(4)
C364 0.051(4) 0.042(3) 0.061(4) 0.004(3) 0.013(3) -0.003(3)
C365 0.067(5) 0.094(4) 0.060(4) -0.007(4) 0.015(4) -0.002(4)
C366 0.066(4) 0.100(4) 0.071(4) -0.007(3) 0.013(3) -0.019(3)
C367 0.070(4) 0.099(4) 0.065(4) -0.023(3) 0.018(3) -0.022(3)
C13A 0.0775(19) 0.0623(16) 0.0246(14) 0.0052(13) 0.0083(14) 0.0061(15)
C14A 0.107(3) 0.0736(19) 0.0390(18) 0.0070(15) 0.0169(19) 0.0274(18)
C15A 0.119(4) 0.0682(19) 0.056(3) 0.0099(17) 0.007(2) 0.031(2)
C16A 0.109(3) 0.079(2) 0.041(2) 0.0161(18) 0.003(2) 0.004(2)
C17A 0.098(3) 0.079(2) 0.0335(16) 0.0040(16) 0.0161(16) -0.017(2)
C18A 0.080(3) 0.0697(18) 0.0290(14) -0.0032(14) 0.0150(15) -0.0084(16)
C19A 0.0673(18) 0.0627(16) 0.0225(12) 0.0005(12) 0.0132(12) 0.0065(14)
C20A 0.073(2) 0.0634(17) 0.0305(14) 0.0038(12) 0.0021(14) 0.0078(15)
C21A 0.090(3) 0.0694(19) 0.0420(16) -0.0004(14) -0.0006(17) -0.0059(18)
C22A 0.101(3) 0.0596(17) 0.0458(17) -0.0021(14) 0.0180(19) 0.0045(17)
C23A 0.092(3) 0.0679(18) 0.0411(17) 0.0048(14) 0.0186(18) 0.0289(17)
C24A 0.071(2) 0.0771(19) 0.0261(14) 0.0025(13) 0.0078(14) 0.0198(15)
C74A 0.056(5) 0.039(3) 0.049(4) -0.006(3) -0.018(4) -0.004(3)
C75A 0.072(7) 0.041(5) 0.070(6) -0.002(5) -0.030(6) 0.005(5)
N3A 0.083(3) 0.088(3) 0.025(2) 0.016(2) -0.008(2) -0.007(3)
C95A 0.049(4) 0.038(3) 0.028(3) 0.001(2) 0.005(2) 0.006(3)
C96A 0.056(4) 0.056(3) 0.028(3) 0.011(2) 0.007(2) 0.009(3)
C97A 0.072(4) 0.061(3) 0.024(3) 0.005(2) 0.002(2) 0.002(3)
C98A 0.068(3) 0.039(4) 0.028(3) 0.006(2) -0.001(2) 0.005(2)
C99A 0.053(3) 0.031(3) 0.027(3) 0.006(2) -0.001(2) 0.008(3)
C369 0.074(3) 0.103(3) 0.043(3) 0.030(3) 0.001(2) 0.012(3)
C370 0.074(3) 0.128(5) 0.052(3) 0.036(4) 0.008(3) 0.018(4)
C371 0.066(3) 0.142(5) 0.061(3) 0.048(4) 0.007(3) 0.001(4)
C372 0.062(3) 0.120(5) 0.064(4) 0.050(4) -0.001(3) -0.008(4)
C373 0.079(3) 0.111(4) 0.075(4) 0.049(3) -0.004(3) -0.002(3)
C374 0.077(3) 0.108(4) 0.060(4) 0.038(3) 0.004(3) 0.001(3)
C375 0.080(3) 0.101(4) 0.025(2) -0.007(3) -0.007(2) 0.020(3)
C376 0.087(4) 0.106(4) 0.066(4) -0.031(3) -0.019(3) 0.024(3)
C377 0.101(4) 0.115(4) 0.084(4) -0.040(4) -0.021(4) 0.027(4)
C378 0.099(4) 0.118(5) 0.075(4) -0.036(4) -0.021(3) 0.014(4)
C379 0.086(4) 0.109(5) 0.043(3) -0.021(4) -0.013(3) 0.026(4)
C380 0.086(4) 0.098(4) 0.027(3) -0.008(3) -0.005(3) 0.026(3)
C381 0.071(5) 0.079(5) 0.026(4) -0.017(4) -0.018(4) 0.021(5)
C382 0.073(6) 0.114(7) 0.046(5) -0.013(5) -0.011(5) 0.011(6)
C383 0.057(5) 0.088(6) 0.037(5) 0.003(5) -0.005(4) -0.012(4)
C384 0.076(6) 0.114(7) 0.075(6) -0.028(5) 0.009(5) -0.031(5)
C420 0.070(6) 0.066(6) 0.037(6) -0.002(5) 0.019(5) 0.015(6)
C421 0.092(10) 0.079(9) 0.051(9) 0.017(8) 0.009(9) -0.001(9)
C385 0.080(4) 0.077(4) 0.019(3) 0.005(3) 0.004(3) -0.017(4)
C386 0.080(4) 0.072(4) 0.024(4) 0.009(3) 0.010(3) -0.018(3)
C387 0.087(5) 0.080(4) 0.028(4) 0.006(3) 0.006(4) -0.015(4)
C388 0.089(4) 0.083(4) 0.029(4) 0.004(4) 0.005(4) -0.024(4)
C389 0.097(4) 0.087(4) 0.029(4) -0.001(4) 0.010(3) -0.017(4)
C390 0.089(4) 0.085(4) 0.033(4) 0.000(3) 0.005(4) -0.019(4)
C391 0.079(4) 0.062(4) 0.017(3) -0.006(3) 0.009(3) -0.013(3)
C392 0.094(4) 0.070(4) 0.033(3) -0.012(3) -0.005(4) -0.004(4)
C393 0.104(4) 0.076(4) 0.044(3) -0.022(3) -0.003(4) -0.004(4)
C394 0.107(5) 0.077(4) 0.050(4) -0.019(3) 0.003(5) -0.002(4)
C395 0.102(5) 0.070(4) 0.037(4) -0.013(3) 0.016(4) 0.000(4)
C396 0.088(4) 0.071(4) 0.027(4) -0.001(3) 0.010(3) -0.001(4)
C397 0.075(5) 0.037(3) 0.045(4) 0.004(3) -0.020(3) -0.017(3)
C398 0.105(8) 0.058(4) 0.061(5) 0.001(4) -0.036(5) -0.003(5)
C414 0.057(6) 0.033(5) 0.028(5) -0.017(4) 0.005(5) 0.011(5)
C415 0.078(9) 0.085(9) 0.068(8) 0.019(7) 0.003(7) 0.009(7)
N7A 0.0820(18) 0.0544(14) 0.0227(11) 0.0003(10) -0.0059(11) 0.0054(13)
C422 0.0535(15) 0.0359(13) 0.0240(13) 0.0020(10) 0.0071(11) -0.0012(11)
C423 0.0624(18) 0.0472(14) 0.0248(13) 0.0096(11) 0.0076(12) 0.0043(13)
C424 0.0661(18) 0.0526(15) 0.0236(13) 0.0004(12) -0.0029(12) 0.0060(14)
C425 0.0570(17) 0.0408(18) 0.0364(14) 0.0023(12) -0.0061(13) 0.0017(14)
C426 0.0441(15) 0.0398(15) 0.0287(13) 0.0027(11) -0.0026(12) 0.0018(12)
C427 0.0578(16) 0.0606(17) 0.0245(12) 0.0052(12) -0.0029(11) 0.0108(13)
C428 0.072(2) 0.0637(19) 0.0369(16) 0.0054(14) 0.0064(14) 0.0188(16)
C429 0.072(2) 0.0653(19) 0.060(2) 0.0103(16) -0.0072(16) 0.0184(16)
C430 0.067(2) 0.080(2) 0.0457(18) 0.0232(18) -0.0085(16) 0.0007(18)
C431 0.0579(18) 0.096(2) 0.0314(15) 0.0072(16) 0.0001(13) -0.0119(18)
C432 0.0546(16) 0.075(2) 0.0290(13) -0.0033(14) -0.0009(12) 0.0044(15)
C433 0.0672(18) 0.0650(18) 0.0265(12) -0.0004(12) -0.0026(12) 0.0046(15)
C434 0.078(2) 0.076(2) 0.0374(16) 0.0031(17) -0.0111(15) 0.0048(18)
C435 0.079(2) 0.091(3) 0.0488(18) -0.0055(19) -0.0165(17) -0.006(2)
C436 0.089(2) 0.082(2) 0.057(2) -0.0171(18) 0.0020(18) -0.012(2)
C437 0.079(2) 0.066(2) 0.059(2) -0.0089(16) 0.0097(17) 0.0060(17)
C438 0.0646(19) 0.0689(19) 0.0420(16) -0.0015(15) -0.0002(14) 0.0081(15)
O34A 0.217(11) 0.067(4) 0.153(6) -0.053(4) -0.002(6) 0.035(5)
C403 0.104(8) 0.090(6) 0.111(7) -0.038(5) -0.023(5) 0.064(5)
C404 0.091(4) 0.106(4) 0.088(4) -0.015(3) 0.013(4) 0.017(4)
C405 0.039(3) 0.059(3) 0.067(3) -0.008(2) 0.017(2) -0.019(2)
O35A 0.104(4) 0.047(3) 0.065(3) -0.011(2) 0.013(3) 0.001(3)
C406 0.071(4) 0.059(4) 0.076(4) -0.004(3) 0.011(4) 0.011(3)
C407 0.053(3) 0.034(3) 0.051(3) -0.005(3) 0.017(3) -0.019(3)
C408 0.070(3) 0.057(3) 0.068(3) -0.014(3) 0.008(3) 0.006(3)
C409 0.075(4) 0.071(3) 0.066(3) -0.008(3) 0.011(3) 0.014(3)
O35B 0.108(4) 0.060(3) 0.105(4) -0.003(3) 0.063(4) -0.010(3)
C416 0.062(4) 0.054(5) 0.076(5) -0.003(4) 0.033(4) -0.040(4)
C417 0.058(4) 0.054(3) 0.054(3) 0.004(3) 0.030(3) -0.023(3)
C418 0.055(3) 0.050(3) 0.050(3) -0.003(2) 0.023(2) -0.009(2)
C419 0.056(3) 0.067(3) 0.056(3) 0.001(3) 0.013(3) -0.003(3)
O36A 0.097(3) 0.066(2) 0.091(3) -0.017(2) 0.005(3) 0.026(2)
C410 0.099(5) 0.123(5) 0.073(4) -0.023(4) -0.002(3) 0.058(4)
C411 0.055(3) 0.046(2) 0.045(2) -0.0013(18) 0.012(2) -0.011(2)
C412 0.053(2) 0.091(3) 0.069(3) -0.022(2) 0.008(2) 0.012(2)
C413 0.055(3) 0.082(3) 0.063(3) -0.021(2) 0.022(2) -0.008(2)

loop_
_atom_type_symbol
_atom_type_description
_atom_type_scat_dispersion_real
_atom_type_scat_dispersion_imag
_atom_type_scat_source
C C 0.0181 0.0091 'International Tables Vol C Tables 4.2.6.8 and 6.1.1.4'
H H 0.0000 0.0000 'International Tables Vol C Tables 4.2.6.8 and 6.1.1.4'
N N 0.0311 0.0180 'International Tables Vol C Tables 4.2.6.8 and 6.1.1.4'
O O 0.0492 0.0322 'International Tables Vol C Tables 4.2.6.8 and 6.1.1.4'

loop_
_geom_angle_atom_site_label_1
_geom_angle_atom_site_label_2
_geom_angle_atom_site_label_3
_geom_angle
_geom_angle_site_symmetry_1
_geom_angle_site_symmetry_3
_geom_angle_publ_flag
C45 O1 C50 116.68(14) . . ?
C48 O2 C52 118.60(16) . . ?
C56 O3 C61 117.70(16) . . ?
C59 O4 C63 116.92(15) . . ?
C67 O5 C72 117.01(16) . . ?
C70 O6 C74 118.5(4) . . ?
C70 O6 C74A 116.3(6) . . ?
O6 C74 H74A 110.3 . . ?
O6 C74 H74B 110.3 . . ?
O6 C74 C75 106.9(5) . . ?
H74A C74 H74B 108.6 . . ?
C75 C74 H74A 110.3 . . ?
C75 C74 H74B 110.3 . . ?
C74 C75 H75A 109.5 . . ?
C74 C75 H75B 109.5 . . ?
C74 C75 H75C 109.5 . . ?
H75A C75 H75B 109.5 . . ?
H75A C75 H75C 109.5 . . ?
H75B C75 H75C 109.5 . . ?
C78 O7 C83 117.93(14) . . ?
C81 O8 C85 119.48(17) . . ?
C13 N1 C19 124.0(5) . . ?
C13 N1 C10 117.0(5) . . ?
C19 N1 C10 118.0(3) . . ?
C13A N1 C10 120.1(2) . . ?
C13A N1 C19A 121.08(18) . . ?
C19A N1 C10 118.77(18) . . ?
C14 C13 N1 121.2(7) . . ?
C18 C13 N1 121.0(7) . . ?
C18 C13 C14 117.8(6) . . ?
C13 C14 H14 119.7 . . ?
C15 C14 C13 120.6(7) . . ?
C15 C14 H14 119.7 . . ?
C14 C15 H15 119.8 . . ?
C16 C15 C14 120.4(7) . . ?
C16 C15 H15 119.8 . . ?
C15 C16 H16 120.4 . . ?
C17 C16 C15 119.3(7) . . ?
C17 C16 H16 120.4 . . ?
C16 C17 H17 119.4 . . ?
C16 C17 C18 121.3(7) . . ?
C18 C17 H17 119.4 . . ?
C13 C18 H18 119.7 . . ?
C17 C18 C13 120.6(7) . . ?
C17 C18 H18 119.7 . . ?
C20 C19 N1 121.6(7) . . ?
C24 C19 N1 120.2(7) . . ?
C24 C19 C20 118.2(6) . . ?
C19 C20 H20 119.8 . . ?
C21 C20 C19 120.5(7) . . ?
C21 C20 H20 119.8 . . ?
C20 C21 H21 119.6 . . ?
C22 C21 C20 120.8(7) . . ?
C22 C21 H21 119.6 . . ?
C21 C22 H22 120.3 . . ?
C21 C22 C23 119.3(7) . . ?
C23 C22 H22 120.3 . . ?
C22 C23 H23 119.8 . . ?
C24 C23 C22 120.5(7) . . ?
C24 C23 H23 119.8 . . ?
C19 C24 H24 119.6 . . ?
C23 C24 C19 120.8(7) . . ?
C23 C24 H24 119.6 . . ?
C28 N2 C31 121.00(14) . . ?
C28 N2 C37 118.94(14) . . ?
C31 N2 C37 118.50(14) . . ?
C2 C1 C43 122.82(16) . . ?
C6 C1 C2 117.91(17) . . ?
C6 C1 C43 119.26(17) . . ?
C1 C2 C3 118.88(16) . . ?
C1 C2 C7 123.21(17) . . ?
C3 C2 C7 117.85(17) . . ?
C2 C3 H3 118.5 . . ?
C4 C3 C2 123.06(18) . . ?
C4 C3 H3 118.5 . . ?
C3 C4 C5 117.81(17) . . ?
C3 C4 C87 118.73(16) . . ?
C5 C4 C87 123.44(16) . . ?
C4 C5 C25 124.70(16) . . ?
C6 C5 C4 118.77(16) . . ?
C6 C5 C25 116.51(16) . . ?
C1 C6 C5 123.36(18) . . ?
C1 C6 H6 118.3 . . ?
C5 C6 H6 118.3 . . ?
C8 C7 C2 120.26(18) . . ?
C12 C7 C2 122.21(17) . . ?
C12 C7 C8 117.44(18) . . ?
C7 C8 H8 119.5 . . ?
C9 C8 C7 121.0(2) . . ?
C9 C8 H8 119.5 . . ?
C8 C9 H9 119.6 . . ?
C8 C9 C10 120.8(2) . . ?
C10 C9 H9 119.6 . . ?
C9 C10 N1 120.8(2) . . ?
C11 C10 N1 120.6(2) . . ?
C11 C10 C9 118.59(19) . . ?
C10 C11 H11 119.6 . . ?
C10 C11 C12 120.8(2) . . ?
C12 C11 H11 119.6 . . ?
C7 C12 C11 121.3(2) . . ?
C7 C12 H12 119.3 . . ?
C11 C12 H12 119.3 . . ?
C26 C25 C5 123.38(16) . . ?
C30 C25 C5 119.18(15) . . ?
C30 C25 C26 117.21(16) . . ?
C25 C26 H26 119.4 . . ?
C27 C26 C25 121.20(16) . . ?
C27 C26 H26 119.4 . . ?
C26 C27 H27 119.5 . . ?
C26 C27 C28 120.91(16) . . ?
C28 C27 H27 119.5 . . ?
C27 C28 N2 120.32(15) . . ?
C27 C28 C29 118.34(16) . . ?
C29 C28 N2 121.29(16) . . ?
C28 C29 H29 119.9 . . ?
C30 C29 C28 120.25(16) . . ?
C30 C29 H29 119.9 . . ?
C25 C30 H30 119.0 . . ?
C29 C30 C25 122.03(16) . . ?
C29 C30 H30 119.0 . . ?
C32 C31 N2 120.46(17) . . ?
C36 C31 N2 120.65(17) . . ?
C36 C31 C32 118.89(17) . . ?
C31 C32 H32 120.0 . . ?
C33 C32 C31 119.95(18) . . ?
C33 C32 H32 120.0 . . ?
C32 C33 H33 119.6 . . ?
C34 C33 C32 120.87(19) . . ?
C34 C33 H33 119.6 . . ?
C33 C34 H34 120.2 . . ?
C33 C34 C35 119.52(18) . . ?
C35 C34 H34 120.2 . . ?
C34 C35 H35 119.8 . . ?
C34 C35 C36 120.3(2) . . ?
C36 C35 H35 119.8 . . ?
C31 C36 C35 120.44(19) . . ?
C31 C36 H36 119.8 . . ?
C35 C36 H36 119.8 . . ?
C38 C37 N2 119.50(16) . . ?
C42 C37 N2 121.39(15) . . ?
C42 C37 C38 119.12(16) . . ?
C37 C38 H38 119.9 . . ?
C39 C38 C37 120.14(17) . . ?
C39 C38 H38 119.9 . . ?
C38 C39 H39 119.8 . . ?
C40 C39 C38 120.34(18) . . ?
C40 C39 H39 119.8 . . ?
C39 C40 H40 120.1 . . ?
C39 C40 C41 119.77(17) . . ?
C41 C40 H40 120.1 . . ?
C40 C41 H41 119.8 . . ?
C40 C41 C42 120.31(18) . . ?
C42 C41 H41 119.8 . . ?
C37 C42 H42 119.8 . . ?
C41 C42 C37 120.31(17) . . ?
C41 C42 H42 119.8 . . ?
C1 C43 H43C 109.0 . . ?
C1 C43 H43D 109.0 . . ?
H43C C43 H43D 107.8 . . ?
C44 C43 C1 112.99(15) . . ?
C44 C43 H43C 109.0 . . ?
C44 C43 H43D 109.0 . . ?
C45 C44 C43 121.52(17) . . ?
C49 C44 C43 120.31(17) . . ?
C49 C44 C45 118.17(17) . . ?
O1 C45 C44 117.01(16) . . ?
O1 C45 C46 123.18(16) . . ?
C46 C45 C44 119.81(17) . . ?
C45 C46 H46 118.9 . . ?
C45 C46 C47 122.22(17) . . ?
C47 C46 H46 118.9 . . ?
C46 C47 C48 118.18(17) . . ?
C46 C47 C54 119.66(17) . . ?
C48 C47 C54 122.10(17) . . ?
O2 C48 C47 116.30(17) . . ?
O2 C48 C49 123.85(17) . . ?
C47 C48 C49 119.85(17) . . ?
C44 C49 C48 121.76(17) . . ?
C44 C49 H49 119.1 . . ?
C48 C49 H49 119.1 . . ?
O1 C50 H50A 109.9 . . ?
O1 C50 H50B 109.9 . . ?
O1 C50 C51 108.78(16) . . ?
H50A C50 H50B 108.3 . . ?
C51 C50 H50A 109.9 . . ?
C51 C50 H50B 109.9 . . ?
C50 C51 H51A 109.5 . . ?
C50 C51 H51B 109.5 . . ?
C50 C51 H51C 109.5 . . ?
H51A C51 H51B 109.5 . . ?
H51A C51 H51C 109.5 . . ?
H51B C51 H51C 109.5 . . ?
O2 C52 H52A 110.2 . . ?
O2 C52 H52B 110.2 . . ?
O2 C52 C53 107.3(2) . . ?
H52A C52 H52B 108.5 . . ?
C53 C52 H52A 110.2 . . ?
C53 C52 H52B 110.2 . . ?
C52 C53 H53A 109.5 . . ?
C52 C53 H53B 109.5 . . ?
C52 C53 H53C 109.5 . . ?
H53A C53 H53B 109.5 . . ?
H53A C53 H53C 109.5 . . ?
H53B C53 H53C 109.5 . . ?
C47 C54 H54A 109.5 . . ?
C47 C54 H54B 109.5 . . ?
H54A C54 H54B 108.1 . . ?
C55 C54 C47 110.54(15) . . ?
C55 C54 H54A 109.5 . . ?
C55 C54 H54B 109.5 . . ?
C56 C55 C54 121.68(17) . . ?
C60 C55 C54 119.67(17) . . ?
C60 C55 C56 118.58(17) . . ?
O3 C56 C55 116.70(17) . . ?
O3 C56 C57 123.37(17) . . ?
C55 C56 C57 119.91(17) . . ?
C56 C57 H57 119.2 . . ?
C58 C57 C56 121.63(17) . . ?
C58 C57 H57 119.2 . . ?
C57 C58 C59 118.25(17) . . ?
C57 C58 C65 119.90(17) . . ?
C59 C58 C65 121.85(17) . . ?
O4 C59 C58 116.48(17) . . ?
O4 C59 C60 123.57(17) . . ?
C60 C59 C58 119.96(17) . . ?
C55 C60 C59 121.65(17) . . ?
C55 C60 H60 119.2 . . ?
C59 C60 H60 119.2 . . ?
O3 C61 H61A 110.0 . . ?
O3 C61 H61B 110.0 . . ?
O3 C61 C62 108.58(18) . . ?
H61A C61 H61B 108.4 . . ?
C62 C61 H61A 110.0 . . ?
C62 C61 H61B 110.0 . . ?
C61 C62 H62A 109.5 . . ?
C61 C62 H62B 109.5 . . ?
C61 C62 H62C 109.5 . . ?
H62A C62 H62B 109.5 . . ?
H62A C62 H62C 109.5 . . ?
H62B C62 H62C 109.5 . . ?
O4 C63 H63A 110.2 . . ?
O4 C63 H63B 110.2 . . ?
O4 C63 C64 107.48(18) . . ?
H63A C63 H63B 108.5 . . ?
C64 C63 H63A 110.2 . . ?
C64 C63 H63B 110.2 . . ?
C63 C64 H64A 109.5 . . ?
C63 C64 H64B 109.5 . . ?
C63 C64 H64C 109.5 . . ?
H64A C64 H64B 109.5 . . ?
H64A C64 H64C 109.5 . . ?
H64B C64 H64C 109.5 . . ?
C58 C65 H65A 109.0 . . ?
C58 C65 H65B 109.0 . . ?
C58 C65 C66 112.78(14) . . ?
H65A C65 H65B 107.8 . . ?
C66 C65 H65A 109.0 . . ?
C66 C65 H65B 109.0 . . ?
C67 C66 C65 121.48(17) . . ?
C71 C66 C65 120.15(17) . . ?
C71 C66 C67 118.35(16) . . ?
O5 C67 C66 117.37(16) . . ?
O5 C67 C68 122.34(17) . . ?
C68 C67 C66 120.29(17) . . ?
C67 C68 H68 119.3 . . ?
C69 C68 C67 121.38(17) . . ?
C69 C68 H68 119.3 . . ?
C68 C69 C70 118.36(16) . . ?
C68 C69 C76 120.79(16) . . ?
C70 C69 C76 120.83(16) . . ?
O6 C70 C69 116.38(16) . . ?
O6 C70 C71 123.35(17) . . ?
C71 C70 C69 120.26(17) . . ?
C66 C71 C70 121.24(18) . . ?
C66 C71 H71 119.4 . . ?
C70 C71 H71 119.4 . . ?
O5 C72 H72A 109.9 . . ?
O5 C72 H72B 109.9 . . ?
O5 C72 C73 109.06(19) . . ?
H72A C72 H72B 108.3 . . ?
C73 C72 H72A 109.9 . . ?
C73 C72 H72B 109.9 . . ?
C72 C73 H73A 109.5 . . ?
C72 C73 H73B 109.5 . . ?
C72 C73 H73C 109.5 . . ?
H73A C73 H73B 109.5 . . ?
H73A C73 H73C 109.5 . . ?
H73B C73 H73C 109.5 . . ?
C69 C76 H76A 109.2 . . ?
C69 C76 H76B 109.2 . . ?
H76A C76 H76B 107.9 . . ?
C77 C76 C69 112.04(14) . . ?
C77 C76 H76A 109.2 . . ?
C77 C76 H76B 109.2 . . ?
C78 C77 C76 121.82(16) . . ?
C82 C77 C76 119.91(16) . . ?
C82 C77 C78 118.23(16) . . ?
O7 C78 C77 116.46(15) . . ?
O7 C78 C79 123.08(16) . . ?
C79 C78 C77 120.46(16) . . ?
C78 C79 H79 119.4 . . ?
C80 C79 C78 121.22(17) . . ?
C80 C79 H79 119.4 . . ?
C79 C80 C81 118.30(17) . . ?
C79 C80 C87 120.64(16) . . ?
C81 C80 C87 121.06(16) . . ?
O8 C81 C80 115.61(16) . . ?
O8 C81 C82 123.82(17) . . ?
C82 C81 C80 120.56(17) . . ?
C77 C82 C81 121.18(17) . . ?
C77 C82 H82 119.4 . . ?
C81 C82 H82 119.4 . . ?
O7 C83 H83A 110.2 . . ?
O7 C83 H83B 110.2 . . ?
O7 C83 C84 107.72(16) . . ?
H83A C83 H83B 108.5 . . ?
C84 C83 H83A 110.2 . . ?
C84 C83 H83B 110.2 . . ?
C83 C84 H84A 109.5 . . ?
C83 C84 H84B 109.5 . . ?
C83 C84 H84C 109.5 . . ?
H84A C84 H84B 109.5 . . ?
H84A C84 H84C 109.5 . . ?
H84B C84 H84C 109.5 . . ?
O8 C85 H85A 110.6 . . ?
O8 C85 H85B 110.6 . . ?
O8 C85 C86 105.5(2) . . ?
H85A C85 H85B 108.8 . . ?
C86 C85 H85A 110.6 . . ?
C86 C85 H85B 110.6 . . ?
C85 C86 H86A 109.5 . . ?
C85 C86 H86B 109.5 . . ?
C85 C86 H86C 109.5 . . ?
H86A C86 H86B 109.5 . . ?
H86A C86 H86C 109.5 . . ?
H86B C86 H86C 109.5 . . ?
C4 C87 H87A 109.0 . . ?
C4 C87 H87B 109.0 . . ?
C80 C87 C4 112.87(14) . . ?
C80 C87 H87A 109.0 . . ?
C80 C87 H87B 109.0 . . ?
H87A C87 H87B 107.8 . . ?
C132 O9 C139 116.91(15) . . ?
C135 O10 C137 123.1(3) . . ?
C135 O10 C439 115.2(8) . . ?
C135 O10 C381 106.8(4) . . ?
O10 C137 H13A 110.3 . . ?
O10 C137 H13B 110.3 . . ?
O10 C137 C138 107.2(4) . . ?
H13A C137 H13B 108.5 . . ?
C138 C137 H13A 110.3 . . ?
C138 C137 H13B 110.3 . . ?
C137 C138 H13C 109.5 . . ?
C137 C138 H13D 109.5 . . ?
C137 C138 H13E 109.5 . . ?
H13C C138 H13D 109.5 . . ?
H13C C138 H13E 109.5 . . ?
H13D C138 H13E 109.5 . . ?
C143 O11 C148 117.73(15) . . ?
C146 O12 C150 117.22(14) . . ?
C154 O13 C159 114.53(16) . . ?
C420 O13 C154 139.5(9) . . ?
O13 C159 H15A 109.8 . . ?
O13 C159 H15B 109.8 . . ?
O13 C159 C160 109.6(2) . . ?
H15A C159 H15B 108.2 . . ?
C160 C159 H15A 109.8 . . ?
C160 C159 H15B 109.8 . . ?
C159 C160 H16A 109.5 . . ?
C159 C160 H16B 109.5 . . ?
C159 C160 H16C 109.5 . . ?
H16A C160 H16B 109.5 . . ?
H16A C160 H16C 109.5 . . ?
H16B C160 H16C 109.5 . . ?
C157 O14 C161 117.64(16) . . ?
C165 O15 C170 117.75(14) . . ?
C168 O16 C172 115.7(5) . . ?
C168 O16 C383 122.6(12) . . ?
O16 C172 H17A 110.5 . . ?
O16 C172 H17B 110.5 . . ?
O16 C172 C173 106.0(7) . . ?
H17A C172 H17B 108.7 . . ?
C173 C172 H17A 110.5 . . ?
C173 C172 H17B 110.5 . . ?
C172 C173 H17C 109.5 . . ?
C172 C173 H17D 109.5 . . ?
C172 C173 H17E 109.5 . . ?
H17C C173 H17D 109.5 . . ?
H17C C173 H17E 109.5 . . ?
H17D C173 H17E 109.5 . . ?
C115 N4 C124 119.63(14) . . ?
C118 N4 C115 120.59(15) . . ?
C118 N4 C124 118.55(14) . . ?
C89 C88 C93 118.35(16) . . ?
C89 C88 C130 122.82(16) . . ?
C93 C88 C130 118.78(15) . . ?
C88 C89 C90 118.35(16) . . ?
C88 C89 C94 124.94(13) . . ?
C90 C89 C94 116.54(13) . . ?
C89 C90 H90 118.4 . . ?
C91 C90 C89 123.24(16) . . ?
C91 C90 H90 118.4 . . ?
C90 C91 C92 117.86(15) . . ?
C90 C91 C174 118.65(15) . . ?
C92 C91 C174 123.43(16) . . ?
C91 C92 C112 125.06(15) . . ?
C93 C92 C91 118.28(16) . . ?
C93 C92 C112 116.66(15) . . ?
C88 C93 C92 123.67(16) . . ?
C88 C93 H93 118.2 . . ?
C92 C93 H93 118.2 . . ?
C95 C94 C89 117.3(3) . . ?
C99 C94 C89 124.8(3) . . ?
C99 C94 C95 117.9(3) . . ?
C95A C94 C89 125.4(3) . . ?
C99A C94 C89 118.5(3) . . ?
C99A C94 C95A 116.0(4) . . ?
C97 N3 C106 117.7(3) . . ?
C100 N3 C97 123.3(4) . . ?
C100 N3 C106 117.4(3) . . ?
C94 C95 H95 119.6 . . ?
C96 C95 C94 120.9(4) . . ?
C96 C95 H95 119.6 . . ?
C95 C96 H96 119.8 . . ?
C95 C96 C97 120.3(4) . . ?
C97 C96 H96 119.8 . . ?
C96 C97 N3 119.2(5) . . ?
C98 C97 N3 121.4(5) . . ?
C98 C97 C96 119.3(3) . . ?
C97 C98 H98 120.0 . . ?
C97 C98 C99 120.0(4) . . ?
C99 C98 H98 120.0 . . ?
C94 C99 H99 119.2 . . ?
C98 C99 C94 121.5(4) . . ?
C98 C99 H99 119.2 . . ?
C101 C100 N3 119.8(6) . . ?
C105 C100 N3 121.3(4) . . ?
C105 C100 C101 119.0(5) . . ?
C100 C101 H101 119.4 . . ?
C102 C101 C100 121.3(7) . . ?
C102 C101 H101 119.4 . . ?
C101 C102 H102 120.3 . . ?
C101 C102 C103 119.3(7) . . ?
C103 C102 H102 120.3 . . ?
C102 C103 H103 119.9 . . ?
C104 C103 C102 120.2(7) . . ?
C104 C103 H103 119.9 . . ?
C103 C104 H104 120.5 . . ?
C103 C104 C105 118.9(7) . . ?
C105 C104 H104 120.5 . . ?
C100 C105 C104 121.3(6) . . ?
C100 C105 H105 119.4 . . ?
C104 C105 H105 119.4 . . ?
C107 C106 N3 120.4(4) . . ?
C111 C106 N3 120.8(4) . . ?
C111 C106 C107 118.8(5) . . ?
C106 C107 H107 120.3 . . ?
C106 C107 C108 119.3(5) . . ?
C108 C107 H107 120.3 . . ?
C107 C108 H108 119.8 . . ?
C109 C108 C107 120.5(5) . . ?
C109 C108 H108 119.8 . . ?
C108 C109 H109 120.2 . . ?
C110 C109 C108 119.6(5) . . ?
C110 C109 H109 120.2 . . ?
C109 C110 H110 119.7 . . ?
C109 C110 C111 120.6(5) . . ?
C111 C110 H110 119.7 . . ?
C106 C111 C110 121.2(5) . . ?
C106 C111 H111 119.4 . . ?
C110 C111 H111 119.4 . . ?
C113 C112 C92 119.14(16) . . ?
C113 C112 C117 116.67(16) . . ?
C117 C112 C92 123.90(16) . . ?
C112 C113 H113 119.0 . . ?
C114 C113 C112 122.08(17) . . ?
C114 C113 H113 119.0 . . ?
C113 C114 H114 119.8 . . ?
C113 C114 C115 120.45(16) . . ?
C115 C114 H114 119.8 . . ?
C114 C115 N4 121.26(16) . . ?
C114 C115 C116 118.41(16) . . ?
C116 C115 N4 120.30(16) . . ?
C115 C116 H116 119.8 . . ?
C117 C116 C115 120.39(16) . . ?
C117 C116 H116 119.8 . . ?
C112 C117 H117 119.1 . . ?
C116 C117 C112 121.89(16) . . ?
C116 C117 H117 119.1 . . ?
C119 C118 N4 120.57(16) . . ?
C123 C118 N4 120.86(17) . . ?
C123 C118 C119 118.57(17) . . ?
C118 C119 H119 119.7 . . ?
C120 C119 C118 120.53(18) . . ?
C120 C119 H119 119.7 . . ?
C119 C120 H120 119.7 . . ?
C121 C120 C119 120.55(19) . . ?
C121 C120 H120 119.7 . . ?
C120 C121 H121 120.4 . . ?
C122 C121 C120 119.23(18) . . ?
C122 C121 H121 120.4 . . ?
C121 C122 H122 119.7 . . ?
C121 C122 C123 120.57(19) . . ?
C123 C122 H122 119.7 . . ?
C118 C123 H123 119.7 . . ?
C122 C123 C118 120.53(19) . . ?
C122 C123 H123 119.7 . . ?
C125 C124 N4 121.22(16) . . ?
C129 C124 N4 119.92(16) . . ?
C129 C124 C125 118.86(17) . . ?
C124 C125 H125 119.9 . . ?
C126 C125 C124 120.18(17) . . ?
C126 C125 H125 119.9 . . ?
C125 C126 H126 119.7 . . ?
C127 C126 C125 120.63(18) . . ?
C127 C126 H126 119.7 . . ?
C126 C127 H127 120.1 . . ?
C128 C127 C126 119.78(18) . . ?
C128 C127 H127 120.1 . . ?
C127 C128 H128 120.0 . . ?
C127 C128 C129 120.04(18) . . ?
C129 C128 H128 120.0 . . ?
C124 C129 H129 119.7 . . ?
C128 C129 C124 120.51(17) . . ?
C128 C129 H129 119.7 . . ?
C88 C130 H13F 108.9 . . ?
C88 C130 H13G 108.9 . . ?
H13F C130 H13G 107.7 . . ?
C131 C130 C88 113.39(14) . . ?
C131 C130 H13F 108.9 . . ?
C131 C130 H13G 108.9 . . ?
C132 C131 C130 121.87(17) . . ?
C136 C131 C130 120.32(17) . . ?
C136 C131 C132 117.81(18) . . ?
O9 C132 C131 116.47(17) . . ?
O9 C132 C133 123.73(16) . . ?
C133 C132 C131 119.79(17) . . ?
C132 C133 H133 118.8 . . ?
C132 C133 C134 122.33(17) . . ?
C134 C133 H133 118.8 . . ?
C133 C134 C135 117.99(18) . . ?
C133 C134 C141 119.85(17) . . ?
C135 C134 C141 122.17(18) . . ?
O10 C135 C134 116.12(19) . . ?
O10 C135 C136 124.18(18) . . ?
C136 C135 C134 119.70(19) . . ?
C131 C136 C135 122.37(18) . . ?
C131 C136 H136 118.8 . . ?
C135 C136 H136 118.8 . . ?
O9 C139 H13H 110.0 . . ?
O9 C139 H13I 110.0 . . ?
O9 C139 C140 108.50(16) . . ?
H13H C139 H13I 108.4 . . ?
C140 C139 H13H 110.0 . . ?
C140 C139 H13I 110.0 . . ?
C139 C140 H14A 109.5 . . ?
C139 C140 H14B 109.5 . . ?
C139 C140 H14C 109.5 . . ?
H14A C140 H14B 109.5 . . ?
H14A C140 H14C 109.5 . . ?
H14B C140 H14C 109.5 . . ?
C134 C141 H14D 109.2 . . ?
C134 C141 H14E 109.2 . . ?
H14D C141 H14E 107.9 . . ?
C142 C141 C134 112.09(14) . . ?
C142 C141 H14D 109.2 . . ?
C142 C141 H14E 109.2 . . ?
C143 C142 C141 121.95(16) . . ?
C147 C142 C141 119.85(16) . . ?
C147 C142 C143 118.19(16) . . ?
O11 C143 C142 116.36(16) . . ?
O11 C143 C144 123.30(16) . . ?
C144 C143 C142 120.32(17) . . ?
C143 C144 H144 119.3 . . ?
C145 C144 C143 121.33(16) . . ?
C145 C144 H144 119.3 . . ?
C144 C145 C146 118.39(16) . . ?
C144 C145 C152 119.05(16) . . ?
C146 C145 C152 122.55(16) . . ?
O12 C146 C145 116.63(15) . . ?
O12 C146 C147 123.14(16) . . ?
C145 C146 C147 120.23(17) . . ?
C142 C147 C146 121.50(17) . . ?
C142 C147 H147 119.2 . . ?
C146 C147 H147 119.2 . . ?
O11 C148 H14F 110.0 . . ?
O11 C148 H14G 110.0 . . ?
O11 C148 C149 108.36(17) . . ?
H14F C148 H14G 108.4 . . ?
C149 C148 H14F 110.0 . . ?
C149 C148 H14G 110.0 . . ?
C148 C149 H14H 109.5 . . ?
C148 C149 H14I 109.5 . . ?
C148 C149 H14J 109.5 . . ?
H14H C149 H14I 109.5 . . ?
H14H C149 H14J 109.5 . . ?
H14I C149 H14J 109.5 . . ?
O12 C150 H15C 110.2 . . ?
O12 C150 H15D 110.2 . . ?
O12 C150 C151 107.50(16) . . ?
H15C C150 H15D 108.5 . . ?
C151 C150 H15C 110.2 . . ?
C151 C150 H15D 110.2 . . ?
C150 C151 H15E 109.5 . . ?
C150 C151 H15F 109.5 . . ?
C150 C151 H15G 109.5 . . ?
H15E C151 H15F 109.5 . . ?
H15E C151 H15G 109.5 . . ?
H15F C151 H15G 109.5 . . ?
C145 C152 H15H 109.3 . . ?
C145 C152 H15I 109.3 . . ?
H15H C152 H15I 108.0 . . ?
C153 C152 C145 111.58(15) . . ?
C153 C152 H15H 109.3 . . ?
C153 C152 H15I 109.3 . . ?
C154 C153 C152 122.32(17) . . ?
C158 C153 C152 119.84(17) . . ?
C158 C153 C154 117.79(17) . . ?
O13 C154 C153 117.86(16) . . ?
O13 C154 C155 121.40(17) . . ?
C155 C154 C153 120.74(17) . . ?
C154 C155 H155 119.2 . . ?
C154 C155 C156 121.63(18) . . ?
C156 C155 H155 119.2 . . ?
C155 C156 C157 117.70(17) . . ?
C155 C156 C163 121.00(17) . . ?
C157 C156 C163 121.30(17) . . ?
O14 C157 C156 116.43(16) . . ?
O14 C157 C158 123.06(17) . . ?
C158 C157 C156 120.49(17) . . ?
C153 C158 C157 121.53(18) . . ?
C153 C158 H158 119.2 . . ?
C157 C158 H158 119.2 . . ?
O14 C161 H16D 110.3 . . ?
O14 C161 H16E 110.3 . . ?
O14 C161 C162 106.9(2) . . ?
H16D C161 H16E 108.6 . . ?
C162 C161 H16D 110.3 . . ?
C162 C161 H16E 110.3 . . ?
C161 C162 H16F 109.5 . . ?
C161 C162 H16G 109.5 . . ?
C161 C162 H16H 109.5 . . ?
H16F C162 H16G 109.5 . . ?
H16F C162 H16H 109.5 . . ?
H16G C162 H16H 109.5 . . ?
C156 C163 H16I 109.0 . . ?
C156 C163 H16J 109.0 . . ?
C156 C163 C164 113.05(14) . . ?
H16I C163 H16J 107.8 . . ?
C164 C163 H16I 109.0 . . ?
C164 C163 H16J 109.0 . . ?
C165 C164 C163 122.02(17) . . ?
C169 C164 C163 119.74(17) . . ?
C169 C164 C165 118.21(17) . . ?
O15 C165 C164 116.72(16) . . ?
O15 C165 C166 123.11(16) . . ?
C166 C165 C164 120.16(17) . . ?
C165 C166 H166 119.3 . . ?
C167 C166 C165 121.45(17) . . ?
C167 C166 H166 119.3 . . ?
C166 C167 C168 118.36(17) . . ?
C166 C167 C174 119.95(16) . . ?
C168 C167 C174 121.68(16) . . ?
O16 C168 C167 116.47(16) . . ?
O16 C168 C169 123.37(17) . . ?
C167 C168 C169 120.16(17) . . ?
C164 C169 C168 121.60(17) . . ?
C164 C169 H169 119.2 . . ?
C168 C169 H169 119.2 . . ?
O15 C170 H17F 110.2 . . ?
O15 C170 H17G 110.2 . . ?
O15 C170 C171 107.58(16) . . ?
H17F C170 H17G 108.5 . . ?
C171 C170 H17F 110.2 . . ?
C171 C170 H17G 110.2 . . ?
C170 C171 H17H 109.5 . . ?
C170 C171 H17I 109.5 . . ?
C170 C171 H17J 109.5 . . ?
H17H C171 H17I 109.5 . . ?
H17H C171 H17J 109.5 . . ?
H17I C171 H17J 109.5 . . ?
C91 C174 C167 112.90(14) . . ?
C91 C174 H17K 109.0 . . ?
C91 C174 H17L 109.0 . . ?
C167 C174 H17K 109.0 . . ?
C167 C174 H17L 109.0 . . ?
H17K C174 H17L 107.8 . . ?
O10 C439 H43A 109.9 . . ?
O10 C439 H43B 109.9 . . ?
O10 C439 C440 108.8(8) . . ?
H43A C439 H43B 108.3 . . ?
C440 C439 H43A 109.9 . . ?
C440 C439 H43B 109.9 . . ?
C439 C440 H44A 109.5 . . ?
C439 C440 H44B 109.5 . . ?
C439 C440 H44C 109.5 . . ?
H44A C440 H44B 109.5 . . ?
H44A C440 H44C 109.5 . . ?
H44B C440 H44C 109.5 . . ?
C219 O17 C224 116.53(14) . . ?
C222 O18 C226 118.70(16) . . ?
C230 O19 C235 117.64(15) . . ?
C233 O20 C237 116.50(15) . . ?
C241 O21 C246 114.6(3) . . ?
C241 O21 C414 119.4(12) . . ?
O21 C246 H24A 109.3 . . ?
O21 C246 H24B 109.3 . . ?
O21 C246 C247 111.7(5) . . ?
H24A C246 H24B 107.9 . . ?
C247 C246 H24A 109.3 . . ?
C247 C246 H24B 109.3 . . ?
C246 C247 H24C 109.5 . . ?
C246 C247 H24D 109.5 . . ?
C246 C247 H24E 109.5 . . ?
H24C C247 H24D 109.5 . . ?
H24C C247 H24E 109.5 . . ?
H24D C247 H24E 109.5 . . ?
C244 O22 C248 116.8(2) . . ?
C244 O22 C397 117.6(3) . . ?
O22 C248 H24F 110.3 . . ?
O22 C248 H24G 110.3 . . ?
O22 C248 C249 107.3(3) . . ?
H24F C248 H24G 108.5 . . ?
C249 C248 H24F 110.3 . . ?
C249 C248 H24G 110.3 . . ?
C248 C249 H24H 109.5 . . ?
C248 C249 H24I 109.5 . . ?
C248 C249 H24J 109.5 . . ?
H24H C249 H24I 109.5 . . ?
H24H C249 H24J 109.5 . . ?
H24I C249 H24J 109.5 . . ?
C252 O23 C257 118.07(15) . . ?
C255 O24 C259 119.27(17) . . ?
C187 N5 C193 119.8(2) . . ?
C187 N5 C184 122.0(2) . . ?
C184 N5 C193 116.82(18) . . ?
C385 N5 C184 116.4(4) . . ?
C391 N5 C184 118.6(3) . . ?
C391 N5 C385 124.6(4) . . ?
C188 C187 N5 121.9(4) . . ?
C188 C187 C192 118.4(3) . . ?
C192 C187 N5 119.7(4) . . ?
C187 C188 H188 119.1 . . ?
C187 C188 C189 121.8(4) . . ?
C189 C188 H188 119.1 . . ?
C188 C189 H189 120.0 . . ?
C190 C189 C188 120.0(4) . . ?
C190 C189 H189 120.0 . . ?
C189 C190 H190 120.5 . . ?
C189 C190 C191 119.0(4) . . ?
C191 C190 H190 120.5 . . ?
C190 C191 H191 119.3 . . ?
C190 C191 C192 121.4(4) . . ?
C192 C191 H191 119.3 . . ?
C187 C192 H192 120.3 . . ?
C191 C192 C187 119.4(4) . . ?
C191 C192 H192 120.3 . . ?
C194 C193 N5 120.3(4) . . ?
C198 C193 N5 120.3(4) . . ?
C198 C193 C194 119.4(3) . . ?
C193 C194 H194 120.2 . . ?
C195 C194 C193 119.6(4) . . ?
C195 C194 H194 120.2 . . ?
C194 C195 H195 119.7 . . ?
C196 C195 C194 120.5(4) . . ?
C196 C195 H195 119.7 . . ?
C195 C196 H196 119.9 . . ?
C197 C196 C195 120.2(4) . . ?
C197 C196 H196 119.9 . . ?
C196 C197 H197 119.8 . . ?
C196 C197 C198 120.4(4) . . ?
C198 C197 H197 119.8 . . ?
C193 C198 H198 120.1 . . ?
C197 C198 C193 119.9(4) . . ?
C197 C198 H198 120.1 . . ?
C202 N6 C205 119.50(14) . . ?
C202 N6 C211 120.96(14) . . ?
C211 N6 C205 117.95(14) . . ?
C176 C175 C217 123.14(16) . . ?
C180 C175 C176 118.04(17) . . ?
C180 C175 C217 118.78(16) . . ?
C175 C176 C177 118.61(16) . . ?
C175 C176 C181 123.20(17) . . ?
C177 C176 C181 118.14(17) . . ?
C176 C177 H177 118.2 . . ?
C178 C177 C176 123.56(17) . . ?
C178 C177 H177 118.2 . . ?
C177 C178 C179 117.50(17) . . ?
C177 C178 C261 119.01(16) . . ?
C179 C178 C261 123.45(16) . . ?
C178 C179 C199 124.54(17) . . ?
C180 C179 C178 118.69(16) . . ?
C180 C179 C199 116.77(16) . . ?
C175 C180 C179 123.36(17) . . ?
C175 C180 H180 118.3 . . ?
C179 C180 H180 118.3 . . ?
C182 C181 C176 121.27(18) . . ?
C186 C181 C176 121.08(18) . . ?
C186 C181 C182 117.62(18) . . ?
C181 C182 H182 119.4 . . ?
C183 C182 C181 121.2(2) . . ?
C183 C182 H182 119.4 . . ?
C182 C183 H183 119.7 . . ?
C182 C183 C184 120.6(2) . . ?
C184 C183 H183 119.7 . . ?
C183 C184 N5 120.2(2) . . ?
C185 C184 N5 121.1(2) . . ?
C185 C184 C183 118.62(19) . . ?
C184 C185 H185 119.5 . . ?
C184 C185 C186 120.9(2) . . ?
C186 C185 H185 119.5 . . ?
C181 C186 H186 119.5 . . ?
C185 C186 C181 120.9(2) . . ?
C185 C186 H186 119.5 . . ?
C200 C199 C179 123.65(16) . . ?
C204 C199 C179 119.40(15) . . ?
C204 C199 C200 116.76(16) . . ?
C199 C200 H200 119.3 . . ?
C201 C200 C199 121.45(16) . . ?
C201 C200 H200 119.3 . . ?
C200 C201 H201 119.5 . . ?
C200 C201 C202 120.94(16) . . ?
C202 C201 H201 119.5 . . ?
C201 C202 N6 120.52(15) . . ?
C201 C202 C203 118.27(16) . . ?
C203 C202 N6 121.20(15) . . ?
C202 C203 H203 119.9 . . ?
C204 C203 C202 120.11(16) . . ?
C204 C203 H203 119.9 . . ?
C199 C204 H204 118.8 . . ?
C203 C204 C199 122.37(16) . . ?
C203 C204 H204 118.8 . . ?
C206 C205 N6 121.31(15) . . ?
C206 C205 C210 119.04(16) . . ?
C210 C205 N6 119.65(16) . . ?
C205 C206 H206 120.0 . . ?
C207 C206 C205 120.05(17) . . ?
C207 C206 H206 120.0 . . ?
C206 C207 H207 119.7 . . ?
C208 C207 C206 120.64(18) . . ?
C208 C207 H207 119.7 . . ?
C207 C208 H208 120.2 . . ?
C209 C208 C207 119.62(17) . . ?
C209 C208 H208 120.2 . . ?
C208 C209 H209 119.9 . . ?
C208 C209 C210 120.28(17) . . ?
C210 C209 H209 119.9 . . ?
C205 C210 H210 119.8 . . ?
C209 C210 C205 120.34(17) . . ?
C209 C210 H210 119.8 . . ?
C212 C211 N6 120.77(16) . . ?
C212 C211 C216 118.64(16) . . ?
C216 C211 N6 120.58(16) . . ?
C211 C212 H212 119.6 . . ?
C213 C212 C211 120.81(18) . . ?
C213 C212 H212 119.6 . . ?
C212 C213 H213 120.1 . . ?
C214 C213 C212 119.87(19) . . ?
C214 C213 H213 120.1 . . ?
C213 C214 H214 120.1 . . ?
C215 C214 C213 119.87(18) . . ?
C215 C214 H214 120.1 . . ?
C214 C215 H215 119.7 . . ?
C214 C215 C216 120.56(19) . . ?
C216 C215 H215 119.7 . . ?
C211 C216 H216 119.9 . . ?
C215 C216 C211 120.22(18) . . ?
C215 C216 H216 119.9 . . ?
C175 C217 H21A 109.0 . . ?
C175 C217 H21B 109.0 . . ?
H21A C217 H21B 107.8 . . ?
C218 C217 C175 112.78(15) . . ?
C218 C217 H21A 109.0 . . ?
C218 C217 H21B 109.0 . . ?
C219 C218 C217 121.59(16) . . ?
C223 C218 C217 120.16(16) . . ?
C223 C218 C219 118.25(16) . . ?
O17 C219 C218 117.18(15) . . ?
O17 C219 C220 123.01(16) . . ?
C220 C219 C218 119.80(16) . . ?
C219 C220 H220 119.0 . . ?
C219 C220 C221 122.09(17) . . ?
C221 C220 H220 119.0 . . ?
C220 C221 C222 118.27(16) . . ?
C220 C221 C228 119.72(16) . . ?
C222 C221 C228 121.97(16) . . ?
O18 C222 C221 116.71(16) . . ?
O18 C222 C223 123.46(17) . . ?
C221 C222 C223 119.78(17) . . ?
C218 C223 C222 121.78(17) . . ?
C218 C223 H223 119.1 . . ?
C222 C223 H223 119.1 . . ?
O17 C224 H22A 109.9 . . ?
O17 C224 H22B 109.9 . . ?
O17 C224 C225 109.11(15) . . ?
H22A C224 H22B 108.3 . . ?
C225 C224 H22A 109.9 . . ?
C225 C224 H22B 109.9 . . ?
C224 C225 H22C 109.5 . . ?
C224 C225 H22D 109.5 . . ?
C224 C225 H22E 109.5 . . ?
H22C C225 H22D 109.5 . . ?
H22C C225 H22E 109.5 . . ?
H22D C225 H22E 109.5 . . ?
O18 C226 H22F 110.3 . . ?
O18 C226 H22G 110.3 . . ?
O18 C226 C227 107.2(2) . . ?
H22F C226 H22G 108.5 . . ?
C227 C226 H22F 110.3 . . ?
C227 C226 H22G 110.3 . . ?
C226 C227 H22H 109.5 . . ?
C226 C227 H22I 109.5 . . ?
C226 C227 H22J 109.5 . . ?
H22H C227 H22I 109.5 . . ?
H22H C227 H22J 109.5 . . ?
H22I C227 H22J 109.5 . . ?
C221 C228 H22K 109.5 . . ?
C221 C228 H22L 109.5 . . ?
H22K C228 H22L 108.1 . . ?
C229 C228 C221 110.83(14) . . ?
C229 C228 H22K 109.5 . . ?
C229 C228 H22L 109.5 . . ?
C230 C229 C228 121.65(17) . . ?
C234 C229 C228 120.07(16) . . ?
C234 C229 C230 118.24(17) . . ?
O19 C230 C229 116.43(17) . . ?
O19 C230 C231 123.43(16) . . ?
C231 C230 C229 120.12(17) . . ?
C230 C231 H231 119.3 . . ?
C232 C231 C230 121.40(17) . . ?
C232 C231 H231 119.3 . . ?
C231 C232 C233 118.38(17) . . ?
C231 C232 C239 119.54(16) . . ?
C233 C232 C239 122.08(17) . . ?
O20 C233 C232 116.61(17) . . ?
O20 C233 C234 123.36(17) . . ?
C234 C233 C232 120.03(17) . . ?
C229 C234 C233 121.81(17) . . ?
C229 C234 H234 119.1 . . ?
C233 C234 H234 119.1 . . ?
O19 C235 H23A 109.9 . . ?
O19 C235 H23B 109.9 . . ?
O19 C235 C236 108.77(18) . . ?
H23A C235 H23B 108.3 . . ?
C236 C235 H23A 109.9 . . ?
C236 C235 H23B 109.9 . . ?
C235 C236 H23C 109.5 . . ?
C235 C236 H23D 109.5 . . ?
C235 C236 H23E 109.5 . . ?
H23C C236 H23D 109.5 . . ?
H23C C236 H23E 109.5 . . ?
H23D C236 H23E 109.5 . . ?
O20 C237 H23F 110.1 . . ?
O20 C237 H23G 110.1 . . ?
O20 C237 C238 107.85(18) . . ?
H23F C237 H23G 108.4 . . ?
C238 C237 H23F 110.1 . . ?
C238 C237 H23G 110.1 . . ?
C237 C238 H23H 109.5 . . ?
C237 C238 H23I 109.5 . . ?
C237 C238 H23J 109.5 . . ?
H23H C238 H23I 109.5 . . ?
H23H C238 H23J 109.5 . . ?
H23I C238 H23J 109.5 . . ?
C232 C239 H23K 109.1 . . ?
C232 C239 H23L 109.1 . . ?
C232 C239 C240 112.29(14) . . ?
H23K C239 H23L 107.9 . . ?
C240 C239 H23K 109.1 . . ?
C240 C239 H23L 109.1 . . ?
C241 C240 C239 121.88(17) . . ?
C241 C240 C245 117.72(17) . . ?
C245 C240 C239 120.35(17) . . ?
O21 C241 C240 118.19(16) . . ?
O21 C241 C242 121.27(17) . . ?
C240 C241 C242 120.54(17) . . ?
C241 C242 H242 119.2 . . ?
C243 C242 C241 121.67(17) . . ?
C243 C242 H242 119.2 . . ?
C242 C243 C244 117.84(16) . . ?
C242 C243 C250 121.62(16) . . ?
C244 C243 C250 120.54(17) . . ?
O22 C244 C243 116.22(16) . . ?
O22 C244 C245 123.37(17) . . ?
C245 C244 C243 120.37(18) . . ?
C240 C245 C244 121.69(18) . . ?
C240 C245 H245 119.2 . . ?
C244 C245 H245 119.2 . . ?
C243 C250 H25A 109.3 . . ?
C243 C250 H25B 109.3 . . ?
C243 C250 C251 111.77(14) . . ?
H25A C250 H25B 107.9 . . ?
C251 C250 H25A 109.3 . . ?
C251 C250 H25B 109.3 . . ?
C252 C251 C250 121.64(17) . . ?
C256 C251 C250 120.41(17) . . ?
C256 C251 C252 117.93(17) . . ?
O23 C252 C251 116.03(16) . . ?
O23 C252 C253 123.46(16) . . ?
C253 C252 C251 120.50(17) . . ?
C252 C253 H253 119.2 . . ?
C254 C253 C252 121.57(17) . . ?
C254 C253 H253 119.2 . . ?
C253 C254 C255 118.17(17) . . ?
C253 C254 C261 121.01(16) . . ?
C255 C254 C261 120.82(16) . . ?
O24 C255 C254 115.61(17) . . ?
O24 C255 C256 123.96(17) . . ?
C256 C255 C254 120.43(17) . . ?
C251 C256 H256 119.3 . . ?
C255 C256 C251 121.34(18) . . ?
C255 C256 H256 119.3 . . ?
O23 C257 H25C 110.2 . . ?
O23 C257 H25D 110.2 . . ?
O23 C257 C258 107.42(16) . . ?
H25C C257 H25D 108.5 . . ?
C258 C257 H25C 110.2 . . ?
C258 C257 H25D 110.2 . . ?
C257 C258 H25E 109.5 . . ?
C257 C258 H25F 109.5 . . ?
C257 C258 H25G 109.5 . . ?
H25E C258 H25F 109.5 . . ?
H25E C258 H25G 109.5 . . ?
H25F C258 H25G 109.5 . . ?
O24 C259 H25H 110.5 . . ?
O24 C259 H25I 110.5 . . ?
O24 C259 C260 106.1(2) . . ?
H25H C259 H25I 108.7 . . ?
C260 C259 H25H 110.5 . . ?
C260 C259 H25I 110.5 . . ?
C259 C260 H26A 109.5 . . ?
C259 C260 H26B 109.5 . . ?
C259 C260 H26C 109.5 . . ?
H26A C260 H26B 109.5 . . ?
H26A C260 H26C 109.5 . . ?
H26B C260 H26C 109.5 . . ?
C178 C261 C254 113.79(14) . . ?
C178 C261 H26D 108.8 . . ?
C178 C261 H26E 108.8 . . ?
C254 C261 H26D 108.8 . . ?
C254 C261 H26E 108.8 . . ?
H26D C261 H26E 107.7 . . ?
C306 O25 C311 117.21(14) . . ?
C309 O26 C313 118.97(17) . . ?
C317 O27 C322 118.10(14) . . ?
C320 O28 C324 116.89(14) . . ?
C328 O29 C333 116.23(15) . . ?
C331 O30 C335 117.85(16) . . ?
C339 O31 C344 117.78(14) . . ?
C342 O32 C346 117.89(16) . . ?
C289 N8 C292 121.23(15) . . ?
C289 N8 C298 119.13(14) . . ?
C298 N8 C292 118.76(14) . . ?
C263 C262 C267 118.49(16) . . ?
C263 C262 C304 122.62(15) . . ?
C267 C262 C304 118.85(15) . . ?
C262 C263 C264 118.21(16) . . ?
C262 C263 C268 126.09(14) . . ?
C264 C263 C268 115.66(14) . . ?
C263 C264 H264 118.4 . . ?
C265 C264 C263 123.28(16) . . ?
C265 C264 H264 118.4 . . ?
C264 C265 C266 117.83(16) . . ?
C264 C265 C348 118.08(16) . . ?
C266 C265 C348 123.98(16) . . ?
C265 C266 C286 124.95(15) . . ?
C267 C266 C265 118.30(16) . . ?
C267 C266 C286 116.75(15) . . ?
C262 C267 C266 123.74(16) . . ?
C262 C267 H267 118.1 . . ?
C266 C267 H267 118.1 . . ?
C269 C268 C263 115.1(4) . . ?
C273 C268 C263 124.7(4) . . ?
C273 C268 C269 120.2(5) . . ?
C422 C268 C263 123.34(19) . . ?
C426 C268 C263 119.76(19) . . ?
C426 C268 C422 116.8(2) . . ?
C271 N7 C280 115.9(4) . . ?
C274 N7 C271 124.5(5) . . ?
C274 N7 C280 119.5(5) . . ?
C268 C269 H269 120.2 . . ?
C270 C269 C268 119.6(7) . . ?
C270 C269 H269 120.2 . . ?
C269 C270 H270 119.9 . . ?
C271 C270 C269 120.3(7) . . ?
C271 C270 H270 119.9 . . ?
C270 C271 N7 120.0(7) . . ?
C270 C271 C272 120.1(5) . . ?
C272 C271 N7 119.9(7) . . ?
C271 C272 H272 120.6 . . ?
C273 C272 C271 118.7(6) . . ?
C273 C272 H272 120.6 . . ?
C268 C273 C272 121.1(6) . . ?
C268 C273 H273 119.5 . . ?
C272 C273 H273 119.5 . . ?
N7 C274 C275 120.0(7) . . ?
C279 C274 N7 121.4(7) . . ?
C279 C274 C275 118.6(6) . . ?
C274 C275 H275 119.7 . . ?
C276 C275 C274 120.6(7) . . ?
C276 C275 H275 119.7 . . ?
C275 C276 H276 119.8 . . ?
C277 C276 C275 120.4(8) . . ?
C277 C276 H276 119.8 . . ?
C276 C277 H277 120.5 . . ?
C278 C277 C276 119.0(7) . . ?
C278 C277 H277 120.5 . . ?
C277 C278 H278 119.2 . . ?
C277 C278 C279 121.5(8) . . ?
C279 C278 H278 119.2 . . ?
C274 C279 H279 120.1 . . ?
C278 C279 C274 119.9(7) . . ?
C278 C279 H279 120.1 . . ?
C281 C280 N7 117.3(7) . . ?
C285 C280 N7 124.0(7) . . ?
C285 C280 C281 118.7(6) . . ?
C280 C281 H281 120.0 . . ?
C282 C281 C280 120.0(7) . . ?
C282 C281 H281 120.0 . . ?
C281 C282 H282 119.5 . . ?
C283 C282 C281 121.0(8) . . ?
C283 C282 H282 119.5 . . ?
C282 C283 H283 120.3 . . ?
C282 C283 C284 119.5(8) . . ?
C284 C283 H283 120.3 . . ?
C283 C284 H284 120.1 . . ?
C285 C284 C283 119.7(8) . . ?
C285 C284 H284 120.1 . . ?
C280 C285 C284 121.1(7) . . ?
C280 C285 H285 119.5 . . ?
C284 C285 H285 119.5 . . ?
C287 C286 C266 124.18(16) . . ?
C287 C286 C291 116.56(16) . . ?
C291 C286 C266 119.05(15) . . ?
C286 C287 H287 119.1 . . ?
C288 C287 C286 121.73(16) . . ?
C288 C287 H287 119.1 . . ?
C287 C288 H288 119.5 . . ?
C287 C288 C289 120.93(16) . . ?
C289 C288 H288 119.5 . . ?
C288 C289 N8 120.48(16) . . ?
C290 C289 N8 121.52(16) . . ?
C290 C289 C288 117.98(16) . . ?
C289 C290 H290 119.8 . . ?
C291 C290 C289 120.44(16) . . ?
C291 C290 H290 119.8 . . ?
C286 C291 H291 118.9 . . ?
C290 C291 C286 122.22(16) . . ?
C290 C291 H291 118.9 . . ?
C293 C292 N8 120.51(16) . . ?
C297 C292 N8 120.64(17) . . ?
C297 C292 C293 118.85(17) . . ?
C292 C293 H293 119.9 . . ?
C294 C293 C292 120.24(18) . . ?
C294 C293 H293 119.9 . . ?
C293 C294 H294 119.7 . . ?
C295 C294 C293 120.65(19) . . ?
C295 C294 H294 119.7 . . ?
C294 C295 H295 120.3 . . ?
C296 C295 C294 119.35(19) . . ?
C296 C295 H295 120.3 . . ?
C295 C296 H296 119.7 . . ?
C295 C296 C297 120.52(19) . . ?
C297 C296 H296 119.7 . . ?
C292 C297 H297 119.8 . . ?
C296 C297 C292 120.37(19) . . ?
C296 C297 H297 119.8 . . ?
C299 C298 N8 121.22(16) . . ?
C299 C298 C303 118.86(17) . . ?
C303 C298 N8 119.93(16) . . ?
C298 C299 H299 119.9 . . ?
C300 C299 C298 120.24(17) . . ?
C300 C299 H299 119.9 . . ?
C299 C300 H300 119.6 . . ?
C299 C300 C301 120.77(18) . . ?
C301 C300 H300 119.6 . . ?
C300 C301 H301 120.4 . . ?
C302 C301 C300 119.30(18) . . ?
C302 C301 H301 120.4 . . ?
C301 C302 H302 119.8 . . ?
C301 C302 C303 120.36(18) . . ?
C303 C302 H302 119.8 . . ?
C298 C303 H303 119.8 . . ?
C302 C303 C298 120.46(17) . . ?
C302 C303 H303 119.8 . . ?
C262 C304 H30A 108.8 . . ?
C262 C304 H30B 108.8 . . ?
H30A C304 H30B 107.7 . . ?
C305 C304 C262 113.80(14) . . ?
C305 C304 H30A 108.8 . . ?
C305 C304 H30B 108.8 . . ?
C306 C305 C304 121.53(16) . . ?
C310 C305 C304 120.21(16) . . ?
C310 C305 C306 118.25(17) . . ?
O25 C306 C305 116.70(16) . . ?
O25 C306 C307 123.52(16) . . ?
C307 C306 C305 119.76(16) . . ?
C306 C307 H307 119.0 . . ?
C308 C307 C306 122.04(17) . . ?
C308 C307 H307 119.0 . . ?
C307 C308 C309 118.15(17) . . ?
C307 C308 C315 119.91(16) . . ?
C309 C308 C315 121.93(17) . . ?
O26 C309 C308 115.92(17) . . ?
O26 C309 C310 124.47(17) . . ?
C310 C309 C308 119.61(17) . . ?
C305 C310 C309 122.17(17) . . ?
C305 C310 H310 118.9 . . ?
C309 C310 H310 118.9 . . ?
O25 C311 H31A 110.0 . . ?
O25 C311 H31B 110.0 . . ?
O25 C311 C312 108.28(16) . . ?
H31A C311 H31B 108.4 . . ?
C312 C311 H31A 110.0 . . ?
C312 C311 H31B 110.0 . . ?
C311 C312 H31C 109.5 . . ?
C311 C312 H31D 109.5 . . ?
C311 C312 H31E 109.5 . . ?
H31C C312 H31D 109.5 . . ?
H31C C312 H31E 109.5 . . ?
H31D C312 H31E 109.5 . . ?
O26 C313 H31F 109.1 . . ?
O26 C313 H31G 109.1 . . ?
O26 C313 C314 112.5(2) . . ?
H31F C313 H31G 107.8 . . ?
C314 C313 H31F 109.1 . . ?
C314 C313 H31G 109.1 . . ?
C313 C314 H31H 109.5 . . ?
C313 C314 H31I 109.5 . . ?
C313 C314 H31J 109.5 . . ?
H31H C314 H31I 109.5 . . ?
H31H C314 H31J 109.5 . . ?
H31I C314 H31J 109.5 . . ?
C308 C315 H31K 109.3 . . ?
C308 C315 H31L 109.3 . . ?
H31K C315 H31L 108.0 . . ?
C316 C315 C308 111.47(14) . . ?
C316 C315 H31K 109.3 . . ?
C316 C315 H31L 109.3 . . ?
C317 C316 C315 121.49(16) . . ?
C321 C316 C315 119.99(16) . . ?
C321 C316 C317 118.45(16) . . ?
O27 C317 C316 116.61(15) . . ?
O27 C317 C318 123.16(16) . . ?
C318 C317 C316 120.21(16) . . ?
C317 C318 H318 119.3 . . ?
C319 C318 C317 121.32(16) . . ?
C319 C318 H318 119.3 . . ?
C318 C319 C320 118.45(16) . . ?
C318 C319 C326 119.27(16) . . ?
C320 C319 C326 122.28(16) . . ?
O28 C320 C319 116.82(15) . . ?
O28 C320 C321 123.22(16) . . ?
C321 C320 C319 119.95(16) . . ?
C316 C321 C320 121.61(16) . . ?
C316 C321 H321 119.2 . . ?
C320 C321 H321 119.2 . . ?
O27 C322 H32A 109.8 . . ?
O27 C322 H32B 109.8 . . ?
O27 C322 C323 109.20(17) . . ?
H32A C322 H32B 108.3 . . ?
C323 C322 H32A 109.8 . . ?
C323 C322 H32B 109.8 . . ?
C322 C323 H32C 109.5 . . ?
C322 C323 H32D 109.5 . . ?
C322 C323 H32E 109.5 . . ?
H32C C323 H32D 109.5 . . ?
H32C C323 H32E 109.5 . . ?
H32D C323 H32E 109.5 . . ?
O28 C324 H32F 111.2 . . ?
O28 C324 H32G 111.2 . . ?
O28 C324 H32H 110.0 . . ?
O28 C324 H32I 110.0 . . ?
O28 C324 C325 102.7(7) . . ?
O28 C324 C399 108.6(3) . . ?
H32F C324 H32G 109.1 . . ?
H32H C324 H32I 108.3 . . ?
C325 C324 H32F 111.2 . . ?
C325 C324 H32G 111.2 . . ?
C399 C324 H32H 110.0 . . ?
C399 C324 H32I 110.0 . . ?
C319 C326 H32J 109.2 . . ?
C319 C326 H32K 109.2 . . ?
H32J C326 H32K 107.9 . . ?
C327 C326 C319 111.96(15) . . ?
C327 C326 H32J 109.2 . . ?
C327 C326 H32K 109.2 . . ?
C328 C327 C326 122.22(16) . . ?
C328 C327 C332 118.00(17) . . ?
C332 C327 C326 119.74(16) . . ?
O29 C328 C329 121.94(17) . . ?
C327 C328 O29 117.37(16) . . ?
C327 C328 C329 120.69(16) . . ?
C328 C329 H329 119.2 . . ?
C330 C329 C328 121.52(17) . . ?
C330 C329 H329 119.2 . . ?
C329 C330 C331 117.99(17) . . ?
C329 C330 C337 121.00(17) . . ?
C331 C330 C337 121.01(16) . . ?
O30 C331 C330 116.23(16) . . ?
O30 C331 C332 123.19(17) . . ?
C332 C331 C330 120.58(17) . . ?
C327 C332 H332 119.4 . . ?
C331 C332 C327 121.13(17) . . ?
C331 C332 H332 119.4 . . ?
O29 C333 H33A 109.9 . . ?
O29 C333 H33B 109.9 . . ?
O29 C333 C334 108.98(19) . . ?
H33A C333 H33B 108.3 . . ?
C334 C333 H33A 109.9 . . ?
C334 C333 H33B 109.9 . . ?
C333 C334 H33C 109.5 . . ?
C333 C334 H33D 109.5 . . ?
C333 C334 H33E 109.5 . . ?
H33C C334 H33D 109.5 . . ?
H33C C334 H33E 109.5 . . ?
H33D C334 H33E 109.5 . . ?
O30 C335 H33F 110.3 . . ?
O30 C335 H33G 110.3 . . ?
O30 C335 C336 106.9(2) . . ?
H33F C335 H33G 108.6 . . ?
C336 C335 H33F 110.3 . . ?
C336 C335 H33G 110.3 . . ?
C335 C336 H33H 109.5 . . ?
C335 C336 H33I 109.5 . . ?
C335 C336 H33J 109.5 . . ?
H33H C336 H33I 109.5 . . ?
H33H C336 H33J 109.5 . . ?
H33I C336 H33J 109.5 . . ?
C330 C337 H33K 109.0 . . ?
C330 C337 H33L 109.0 . . ?
C330 C337 C338 113.05(14) . . ?
H33K C337 H33L 107.8 . . ?
C338 C337 H33K 109.0 . . ?
C338 C337 H33L 109.0 . . ?
C339 C338 C337 121.82(16) . . ?
C343 C338 C337 120.01(17) . . ?
C343 C338 C339 118.16(17) . . ?
O31 C339 C338 116.84(16) . . ?
O31 C339 C340 123.10(16) . . ?
C340 C339 C338 120.06(16) . . ?
C339 C340 H340 119.1 . . ?
C341 C340 C339 121.71(17) . . ?
C341 C340 H340 119.1 . . ?
C340 C341 C342 118.04(17) . . ?
C340 C341 C348 120.01(16) . . ?
C342 C341 C348 121.94(16) . . ?
O32 C342 C341 116.11(16) . . ?
O32 C342 C343 123.66(17) . . ?
C343 C342 C341 120.22(17) . . ?
C338 C343 C342 121.78(17) . . ?
C338 C343 H343 119.1 . . ?
C342 C343 H343 119.1 . . ?
O31 C344 H34A 110.1 . . ?
O31 C344 H34B 110.1 . . ?
O31 C344 C345 107.82(16) . . ?
H34A C344 H34B 108.5 . . ?
C345 C344 H34A 110.1 . . ?
C345 C344 H34B 110.1 . . ?
C344 C345 H34C 109.5 . . ?
C344 C345 H34D 109.5 . . ?
C344 C345 H34E 109.5 . . ?
H34C C345 H34D 109.5 . . ?
H34C C345 H34E 109.5 . . ?
H34D C345 H34E 109.5 . . ?
O32 C346 H34F 110.3 . . ?
O32 C346 H34G 110.3 . . ?
O32 C346 C347 106.9(2) . . ?
H34F C346 H34G 108.6 . . ?
C347 C346 H34F 110.3 . . ?
C347 C346 H34G 110.3 . . ?
C346 C347 H34H 109.5 . . ?
C346 C347 H34I 109.5 . . ?
C346 C347 H34J 109.5 . . ?
H34H C347 H34I 109.5 . . ?
H34H C347 H34J 109.5 . . ?
H34I C347 H34J 109.5 . . ?
C265 C348 H34K 109.2 . . ?
C265 C348 H34L 109.2 . . ?
C341 C348 C265 112.20(14) . . ?
C341 C348 H34K 109.2 . . ?
C341 C348 H34L 109.2 . . ?
H34K C348 H34L 107.9 . . ?
C324 C325 H32L 109.5 . . ?
C324 C325 H32M 109.5 . . ?
C324 C325 H32N 109.5 . . ?
H32L C325 H32M 109.5 . . ?
H32L C325 H32N 109.5 . . ?
H32M C325 H32N 109.5 . . ?
C324 C399 H39A 109.5 . . ?
C324 C399 H39B 109.5 . . ?
C324 C399 H39C 109.5 . . ?
H39A C399 H39B 109.5 . . ?
H39A C399 H39C 109.5 . . ?
H39B C399 H39C 109.5 . . ?
O33 C350 C349 122.8(3) . . ?
O33 C350 C351 119.4(3) . . ?
C349 C350 C351 117.7(2) . . ?
O33A C350 C400 115.5(9) . . ?
O33A C350 C401 117.6(9) . . ?
C401 C350 C400 121.4(5) . . ?
H35D C353 H35E 109.5 . . ?
H35D C353 H35F 109.5 . . ?
H35E C353 H35F 109.5 . . ?
H35G C353 H35H 109.5 . . ?
H35G C353 H35I 109.5 . . ?
H35H C353 H35I 109.5 . . ?
C352 C353 H35D 109.5 . . ?
C352 C353 H35E 109.5 . . ?
C352 C353 H35F 109.5 . . ?
C402 C353 H35G 109.5 . . ?
C402 C353 H35H 109.5 . . ?
C402 C353 H35I 109.5 . . ?
C350 C349 H34M 109.5 . . ?
C350 C349 H34N 109.5 . . ?
C350 C349 H34O 109.5 . . ?
H34M C349 H34N 109.5 . . ?
H34M C349 H34O 109.5 . . ?
H34N C349 H34O 109.5 . . ?
C350 C351 H35J 107.2 . . ?
C350 C351 H35K 107.2 . . ?
H35J C351 H35K 106.9 . . ?
C352 C351 C350 120.4(3) . . ?
C352 C351 H35J 107.2 . . ?
C352 C351 H35K 107.2 . . ?
C353 C352 H35L 108.0 . . ?
C353 C352 H35M 108.0 . . ?
C351 C352 C353 117.1(4) . . ?
C351 C352 H35L 108.0 . . ?
C351 C352 H35M 108.0 . . ?
H35L C352 H35M 107.3 . . ?
C350 C400 H40H 109.5 . . ?
C350 C400 H40I 109.5 . . ?
C350 C400 H40J 109.5 . . ?
H40H C400 H40I 109.5 . . ?
H40H C400 H40J 109.5 . . ?
H40I C400 H40J 109.5 . . ?
C350 C401 H40K 110.1 . . ?
C350 C401 H40L 110.1 . . ?
C350 C401 C402 108.1(6) . . ?
H40K C401 H40L 108.4 . . ?
C402 C401 H40K 110.1 . . ?
C402 C401 H40L 110.1 . . ?
C353 C402 H40M 108.3 . . ?
C353 C402 H40N 108.3 . . ?
C401 C402 C353 115.9(7) . . ?
C401 C402 H40M 108.3 . . ?
C401 C402 H40N 108.3 . . ?
H40M C402 H40N 107.4 . . ?
O34 C355 C354 119.7(4) . . ?
O34 C355 C356 115.6(4) . . ?
C354 C355 C356 121.1(4) . . ?
O34A C355 C403 118.2(6) . . ?
O34A C355 C404 112.6(5) . . ?
C403 C355 C404 119.5(5) . . ?
H35N C358 H35O 109.5 . . ?
H35N C358 H35P 109.4 . . ?
H35O C358 H35P 109.4 . . ?
H35Q C358 H35R 109.5 . . ?
H35Q C358 H35S 109.4 . . ?
H35R C358 H35S 109.4 . . ?
C357 C358 H35N 109.8 . . ?
C357 C358 H35O 109.5 . . ?
C357 C358 H35P 109.1 . . ?
C405 C358 H35Q 109.4 . . ?
C405 C358 H35R 109.6 . . ?
C405 C358 H35S 109.5 . . ?
C355 C354 H35T 109.4 . . ?
C355 C354 H35U 109.3 . . ?
C355 C354 H35V 109.6 . . ?
H35T C354 H35U 109.5 . . ?
H35T C354 H35V 109.5 . . ?
H35U C354 H35V 109.5 . . ?
C355 C356 H35W 103.6 . . ?
C355 C356 H35X 103.6 . . ?
H35W C356 H35X 105.3 . . ?
C357 C356 C355 134.5(5) . . ?
C357 C356 H35W 103.6 . . ?
C357 C356 H35X 103.6 . . ?
C358 C357 H35Y 100.9 . . ?
C358 C357 H 100.9 . . ?
C356 C357 C358 144.0(7) . . ?
C356 C357 H35Y 100.9 . . ?
C356 C357 H 100.9 . . ?
H35Y C357 H 104.4 . . ?
H36A C363 H36B 109.5 . . ?
H36A C363 H36C 109.5 . . ?
H36B C363 H36C 109.5 . . ?
H36D C363 H36E 109.5 . . ?
H36D C363 H36F 109.5 . . ?
H36E C363 H36F 109.5 . . ?
H36G C363 H36H 109.5 . . ?
H36G C363 H36I 109.5 . . ?
H36H C363 H36I 109.5 . . ?
C362 C363 H36A 109.5 . . ?
C362 C363 H36B 109.5 . . ?
C362 C363 H36C 109.5 . . ?
C409 C363 H36D 109.5 . . ?
C409 C363 H36E 109.5 . . ?
C409 C363 H36F 109.5 . . ?
C419 C363 H36G 109.5 . . ?
C419 C363 H36H 109.5 . . ?
C419 C363 H36I 109.5 . . ?
H35A C359 H35B 109.5 . . ?
H35A C359 H35C 109.5 . . ?
H35B C359 H35C 109.5 . . ?
C360 C359 H35A 109.5 . . ?
C360 C359 H35B 109.5 . . ?
C360 C359 H35C 109.5 . . ?
O35 C360 C359 122.7(7) . . ?
O35 C360 C361 116.6(7) . . ?
C359 C360 C361 120.7(7) . . ?
C360 C361 H36J 108.3 . . ?
C360 C361 H36K 108.3 . . ?
C360 C361 C362 116.1(5) . . ?
H36J C361 H36K 107.4 . . ?
C362 C361 H36J 108.3 . . ?
C362 C361 H36K 108.3 . . ?
C363 C362 H36L 109.1 . . ?
C363 C362 H36M 109.1 . . ?
C361 C362 C363 112.5(5) . . ?
C361 C362 H36L 109.1 . . ?
C361 C362 H36M 109.1 . . ?
H36L C362 H36M 107.8 . . ?
H36N C368 H36O 109.5 . . ?
H36N C368 H36P 109.5 . . ?
H36O C368 H36P 109.5 . . ?
H36Q C368 H36R 109.5 . . ?
H36Q C368 H36S 109.5 . . ?
H36R C368 H36S 109.5 . . ?
C367 C368 H36N 109.5 . . ?
C367 C368 H36O 109.5 . . ?
C367 C368 H36P 109.5 . . ?
C413 C368 H36Q 109.5 . . ?
C413 C368 H36R 109.5 . . ?
C413 C368 H36S 109.5 . . ?
H36T C364 H36U 109.5 . . ?
H36T C364 H36V 109.5 . . ?
H36U C364 H36V 109.5 . . ?
C365 C364 H36T 109.5 . . ?
C365 C364 H36U 109.5 . . ?
C365 C364 H36V 109.5 . . ?
O36 C365 C364 121.9(6) . . ?
O36 C365 C366 115.7(8) . . ?
C364 C365 C366 122.1(7) . . ?
C365 C366 H36W 107.9 . . ?
C365 C366 H36X 107.9 . . ?
H36W C366 H36X 107.2 . . ?
C367 C366 C365 117.5(8) . . ?
C367 C366 H36W 107.9 . . ?
C367 C366 H36X 107.9 . . ?
C368 C367 H36Y 108.0 . . ?
C368 C367 HA 108.0 . . ?
C366 C367 C368 117.1(6) . . ?
C366 C367 H36Y 108.0 . . ?
C366 C367 HA 108.0 . . ?
H36Y C367 HA 107.3 . . ?
C14A C13A N1 121.1(2) . . ?
C14A C13A C18A 118.6(3) . . ?
C18A C13A N1 120.3(3) . . ?
C13A C14A H14K 119.8 . . ?
C15A C14A C13A 120.3(3) . . ?
C15A C14A H14K 119.8 . . ?
C14A C15A H15J 119.8 . . ?
C16A C15A C14A 120.4(3) . . ?
C16A C15A H15J 119.8 . . ?
C15A C16A H16K 120.3 . . ?
C17A C16A C15A 119.5(3) . . ?
C17A C16A H16K 120.3 . . ?
C16A C17A H17M 119.5 . . ?
C16A C17A C18A 121.1(3) . . ?
C18A C17A H17M 119.5 . . ?
C13A C18A H18A 120.0 . . ?
C17A C18A C13A 120.1(3) . . ?
C17A C18A H18A 120.0 . . ?
C20A C19A N1 121.0(3) . . ?
C24A C19A N1 120.0(3) . . ?
C24A C19A C20A 119.0(3) . . ?
C19A C20A H20A 120.0 . . ?
C21A C20A C19A 120.0(3) . . ?
C21A C20A H20A 120.0 . . ?
C20A C21A H21C 119.8 . . ?
C22A C21A C20A 120.4(3) . . ?
C22A C21A H21C 119.8 . . ?
C21A C22A H22M 120.2 . . ?
C21A C22A C23A 119.7(3) . . ?
C23A C22A H22M 120.2 . . ?
C22A C23A H23M 119.8 . . ?
C24A C23A C22A 120.3(3) . . ?
C24A C23A H23M 119.8 . . ?
C19A C24A H24K 119.7 . . ?
C23A C24A C19A 120.6(3) . . ?
C23A C24A H24K 119.7 . . ?
O6 C74A H74C 110.2 . . ?
O6 C74A H74D 110.2 . . ?
O6 C74A C75A 107.4(6) . . ?
H74C C74A H74D 108.5 . . ?
C75A C74A H74C 110.2 . . ?
C75A C74A H74D 110.2 . . ?
C74A C75A H75D 109.5 . . ?
C74A C75A H75E 109.5 . . ?
C74A C75A H75F 109.5 . . ?
H75D C75A H75E 109.5 . . ?
H75D C75A H75F 109.5 . . ?
H75E C75A H75F 109.5 . . ?
C97A N3A C375 118.5(4) . . ?
C369 N3A C97A 124.3(4) . . ?
C369 N3A C375 117.0(3) . . ?
C94 C95A H95A 119.0 . . ?
C96A C95A C94 122.0(5) . . ?
C96A C95A H95A 119.0 . . ?
C95A C96A H96A 119.6 . . ?
C95A C96A C97A 120.8(5) . . ?
C97A C96A H96A 119.6 . . ?
C96A C97A N3A 119.7(5) . . ?
C98A C97A N3A 122.2(5) . . ?
C98A C97A C96A 118.0(4) . . ?
C97A C98A H98A 119.5 . . ?
C97A C98A C99A 120.9(5) . . ?
C99A C98A H98A 119.5 . . ?
C94 C99A H99A 118.9 . . ?
C98A C99A C94 122.2(5) . . ?
C98A C99A H99A 118.9 . . ?
N3A C369 C370 120.8(6) . . ?
C374 C369 N3A 120.2(5) . . ?
C374 C369 C370 119.0(6) . . ?
C369 C370 H370 119.8 . . ?
C371 C370 C369 120.5(7) . . ?
C371 C370 H370 119.8 . . ?
C370 C371 H371 119.8 . . ?
C370 C371 C372 120.4(8) . . ?
C372 C371 H371 119.8 . . ?
C371 C372 H372 120.4 . . ?
C373 C372 C371 119.2(8) . . ?
C373 C372 H372 120.4 . . ?
C372 C373 H373 120.1 . . ?
C372 C373 C374 119.7(8) . . ?
C374 C373 H373 120.1 . . ?
C369 C374 C373 121.2(7) . . ?
C369 C374 H374 119.4 . . ?
C373 C374 H374 119.4 . . ?
C376 C375 N3A 121.7(5) . . ?
C380 C375 N3A 118.8(5) . . ?
C380 C375 C376 119.4(5) . . ?
C375 C376 H376 120.5 . . ?
C375 C376 C377 119.0(5) . . ?
C377 C376 H376 120.5 . . ?
C376 C377 H377 119.9 . . ?
C378 C377 C376 120.1(6) . . ?
C378 C377 H377 119.9 . . ?
C377 C378 H378 119.8 . . ?
C379 C378 C377 120.4(6) . . ?
C379 C378 H378 119.8 . . ?
C378 C379 H379 119.7 . . ?
C378 C379 C380 120.5(6) . . ?
C380 C379 H379 119.7 . . ?
C375 C380 C379 120.5(6) . . ?
C375 C380 H380 119.7 . . ?
C379 C380 H380 119.7 . . ?
O10 C381 H38A 110.7 . . ?
O10 C381 H38B 110.7 . . ?
O10 C381 C382 105.2(7) . . ?
H38A C381 H38B 108.8 . . ?
C382 C381 H38A 110.7 . . ?
C382 C381 H38B 110.7 . . ?
C381 C382 H38C 109.5 . . ?
C381 C382 H38D 109.5 . . ?
C381 C382 H38E 109.5 . . ?
H38C C382 H38D 109.5 . . ?
H38C C382 H38E 109.5 . . ?
H38D C382 H38E 109.5 . . ?
O16 C383 H38F 109.8 . . ?
O16 C383 H38G 109.8 . . ?
O16 C383 C384 109.4(9) . . ?
H38F C383 H38G 108.3 . . ?
C384 C383 H38F 109.8 . . ?
C384 C383 H38G 109.8 . . ?
C383 C384 H38H 109.5 . . ?
C383 C384 H38I 109.5 . . ?
C383 C384 H38J 109.5 . . ?
H38H C384 H38I 109.5 . . ?
H38H C384 H38J 109.5 . . ?
H38I C384 H38J 109.5 . . ?
O13 C420 H42A 109.8 . . ?
O13 C420 H42B 109.8 . . ?
O13 C420 C421 109.3(9) . . ?
H42A C420 H42B 108.3 . . ?
C421 C420 H42A 109.8 . . ?
C421 C420 H42B 109.8 . . ?
C420 C421 H42C 109.5 . . ?
C420 C421 H42D 109.5 . . ?
C420 C421 H42E 109.5 . . ?
H42C C421 H42D 109.5 . . ?
H42C C421 H42E 109.5 . . ?
H42D C421 H42E 109.5 . . ?
C386 C385 N5 121.5(6) . . ?
C386 C385 C390 117.8(5) . . ?
C390 C385 N5 120.8(6) . . ?
C385 C386 H386 119.1 . . ?
C387 C386 C385 121.8(6) . . ?
C387 C386 H386 119.1 . . ?
C386 C387 H387 119.8 . . ?
C388 C387 C386 120.3(7) . . ?
C388 C387 H387 119.8 . . ?
C387 C388 H388 120.5 . . ?
C387 C388 C389 119.0(6) . . ?
C389 C388 H388 120.5 . . ?
C388 C389 H389 119.4 . . ?
C388 C389 C390 121.2(6) . . ?
C390 C389 H389 119.4 . . ?
C385 C390 C389 119.9(6) . . ?
C385 C390 H390 120.0 . . ?
C389 C390 H390 120.0 . . ?
C392 C391 N5 122.9(6) . . ?
C392 C391 C396 120.1(5) . . ?
C396 C391 N5 117.0(6) . . ?
C391 C392 H392 120.5 . . ?
C391 C392 C393 119.1(6) . . ?
C393 C392 H392 120.5 . . ?
C392 C393 H393 120.0 . . ?
C394 C393 C392 120.0(6) . . ?
C394 C393 H393 120.0 . . ?
C393 C394 H394 119.4 . . ?
C395 C394 C393 121.2(6) . . ?
C395 C394 H394 119.4 . . ?
C394 C395 H395 120.1 . . ?
C394 C395 C396 119.8(7) . . ?
C396 C395 H395 120.1 . . ?
C391 C396 H396 120.1 . . ?
C395 C396 C391 119.9(6) . . ?
C395 C396 H396 120.1 . . ?
O22 C397 H39D 110.6 . . ?
O22 C397 H39E 110.6 . . ?
O22 C397 C398 105.7(5) . . ?
H39D C397 H39E 108.7 . . ?
C398 C397 H39D 110.6 . . ?
C398 C397 H39E 110.6 . . ?
C397 C398 H39F 109.5 . . ?
C397 C398 H39G 109.5 . . ?
C397 C398 H39H 109.5 . . ?
H39F C398 H39G 109.5 . . ?
H39F C398 H39H 109.5 . . ?
H39G C398 H39H 109.5 . . ?
O21 C414 H41A 109.6 . . ?
O21 C414 H41B 109.6 . . ?
O21 C414 C415 110.4(10) . . ?
H41A C414 H41B 108.1 . . ?
C415 C414 H41A 109.6 . . ?
C415 C414 H41B 109.6 . . ?
C414 C415 H41C 109.5 . . ?
C414 C415 H41D 109.5 . . ?
C414 C415 H41E 109.5 . . ?
H41C C415 H41D 109.5 . . ?
H41C C415 H41E 109.5 . . ?
H41D C415 H41E 109.5 . . ?
C424 N7A C433 117.2(2) . . ?
C427 N7A C424 121.6(2) . . ?
C427 N7A C433 119.88(19) . . ?
C268 C422 H422 119.4 . . ?
C423 C422 C268 121.2(2) . . ?
C423 C422 H422 119.4 . . ?
C422 C423 H423 119.5 . . ?
C422 C423 C424 121.0(2) . . ?
C424 C423 H423 119.5 . . ?
C423 C424 N7A 121.7(3) . . ?
C423 C424 C425 118.1(2) . . ?
C425 C424 N7A 120.1(3) . . ?
C424 C425 H425 119.6 . . ?
C426 C425 C424 120.8(3) . . ?
C426 C425 H425 119.6 . . ?
C268 C426 H426 118.9 . . ?
C425 C426 C268 122.1(2) . . ?
C425 C426 H426 118.9 . . ?
C428 C427 N7A 119.5(2) . . ?
C432 C427 N7A 121.9(3) . . ?
C432 C427 C428 118.5(3) . . ?
C427 C428 H428 119.9 . . ?
C429 C428 C427 120.3(3) . . ?
C429 C428 H428 119.9 . . ?
C428 C429 H429 119.6 . . ?
C430 C429 C428 120.7(3) . . ?
C430 C429 H429 119.6 . . ?
C429 C430 H430 120.5 . . ?
C431 C430 C429 118.9(3) . . ?
C431 C430 H430 120.5 . . ?
C430 C431 H431 119.5 . . ?
C430 C431 C432 121.1(3) . . ?
C432 C431 H431 119.5 . . ?
C427 C432 C431 120.5(3) . . ?
C427 C432 H432 119.8 . . ?
C431 C432 H432 119.8 . . ?
C434 C433 N7A 119.1(3) . . ?
C438 C433 N7A 121.8(3) . . ?
C438 C433 C434 119.1(3) . . ?
C433 C434 H434 119.9 . . ?
C435 C434 C433 120.1(3) . . ?
C435 C434 H434 119.9 . . ?
C434 C435 H435 119.7 . . ?
C434 C435 C436 120.5(3) . . ?
C436 C435 H435 119.7 . . ?
C435 C436 H436 120.2 . . ?
C435 C436 C437 119.5(3) . . ?
C437 C436 H436 120.2 . . ?
C436 C437 H437 119.8 . . ?
C438 C437 C436 120.3(3) . . ?
C438 C437 H437 119.8 . . ?
C433 C438 H438 119.8 . . ?
C437 C438 C433 120.4(3) . . ?
C437 C438 H438 119.8 . . ?
C355 C403 H40O 110.2 . . ?
C355 C403 H40P 109.0 . . ?
C355 C403 H40Q 109.2 . . ?
H40O C403 H40P 109.5 . . ?
H40O C403 H40Q 109.4 . . ?
H40P C403 H40Q 109.5 . . ?
C355 C404 H40R 101.8 . . ?
C355 C404 H40S 101.8 . . ?
H40R C404 H40S 104.7 . . ?
C405 C404 C355 140.9(7) . . ?
C405 C404 H40R 101.8 . . ?
C405 C404 H40S 101.8 . . ?
C358 C405 H40T 102.5 . . ?
C358 C405 H40U 102.5 . . ?
C404 C405 C358 138.4(7) . . ?
C404 C405 H40T 102.5 . . ?
C404 C405 H40U 102.5 . . ?
H40T C405 H40U 104.9 . . ?
H40A C406 H40B 109.5 . . ?
H40A C406 H40C 109.5 . . ?
H40B C406 H40C 109.5 . . ?
C407 C406 H40A 109.5 . . ?
C407 C406 H40B 109.5 . . ?
C407 C406 H40C 109.5 . . ?
O35A C407 C406 124.2(5) . . ?
O35A C407 C408 116.0(6) . . ?
C406 C407 C408 119.9(5) . . ?
C407 C408 H40D 107.9 . . ?
C407 C408 H40E 107.9 . . ?
H40D C408 H40E 107.2 . . ?
C409 C408 C407 117.7(5) . . ?
C409 C408 H40D 107.9 . . ?
C409 C408 H40E 107.9 . . ?
C363 C409 H40F 109.4 . . ?
C363 C409 H40G 109.4 . . ?
C408 C409 C363 111.0(4) . . ?
C408 C409 H40F 109.4 . . ?
C408 C409 H40G 109.4 . . ?
H40F C409 H40G 108.0 . . ?
H41F C416 H41G 109.5 . . ?
H41F C416 H41H 109.5 . . ?
H41G C416 H41H 109.5 . . ?
C417 C416 H41F 109.5 . . ?
C417 C416 H41G 109.5 . . ?
C417 C416 H41H 109.5 . . ?
O35B C417 C416 121.6(6) . . ?
O35B C417 C418 116.2(6) . . ?
C416 C417 C418 120.8(6) . . ?
C417 C418 H41I 107.5 . . ?
C417 C418 H41J 107.5 . . ?
C417 C418 C419 119.4(5) . . ?
H41I C418 H41J 107.0 . . ?
C419 C418 H41I 107.5 . . ?
C419 C418 H41J 107.5 . . ?
C363 C419 H41K 109.2 . . ?
C363 C419 H41L 109.2 . . ?
C418 C419 C363 112.0(4) . . ?
C418 C419 H41K 109.2 . . ?
C418 C419 H41L 109.2 . . ?
H41K C419 H41L 107.9 . . ?
H41M C410 H41N 109.5 . . ?
H41M C410 H41O 109.5 . . ?
H41N C410 H41O 109.5 . . ?
C411 C410 H41M 109.5 . . ?
C411 C410 H41N 109.5 . . ?
C411 C410 H41O 109.5 . . ?
O36A C411 C410 119.8(4) . . ?
O36A C411 C412 119.0(5) . . ?
C410 C411 C412 121.0(4) . . ?
C411 C412 H41P 107.9 . . ?
C411 C412 H41Q 107.9 . . ?
H41P C412 H41Q 107.2 . . ?
C413 C412 C411 117.5(5) . . ?
C413 C412 H41P 107.9 . . ?
C413 C412 H41Q 107.9 . . ?
C368 C413 H41R 109.0 . . ?
C368 C413 H41S 109.0 . . ?
C412 C413 C368 113.1(4) . . ?
C412 C413 H41R 109.0 . . ?
C412 C413 H41S 109.0 . . ?
H41R C413 H41S 107.8 . . ?

loop_
_geom_bond_atom_site_label_1
_geom_bond_atom_site_label_2
_geom_bond_distance
_geom_bond_site_symmetry_2
_geom_bond_publ_flag
O1 C45 1.382(2) . ?
O1 C50 1.424(2) . ?
O2 C48 1.379(2) . ?
O2 C52 1.420(3) . ?
O3 C56 1.383(2) . ?
O3 C61 1.411(2) . ?
O4 C59 1.376(2) . ?
O4 C63 1.431(2) . ?
O5 C67 1.383(2) . ?
O5 C72 1.406(2) . ?
O6 C74 1.444(5) . ?
O6 C70 1.376(2) . ?
O6 C74A 1.444(7) . ?
C74 H74A 0.9900 . ?
C74 H74B 0.9900 . ?
C74 C75 1.496(6) . ?
C75 H75A 0.9800 . ?
C75 H75B 0.9800 . ?
C75 H75C 0.9800 . ?
O7 C78 1.382(2) . ?
O7 C83 1.430(2) . ?
O8 C81 1.377(2) . ?
O8 C85 1.428(3) . ?
N1 C13 1.412(7) . ?
N1 C19 1.417(7) . ?
N1 C10 1.425(2) . ?
N1 C13A 1.417(3) . ?
N1 C19A 1.420(3) . ?
C13 C14 1.394(8) . ?
C13 C18 1.391(8) . ?
C14 H14 0.9500 . ?
C14 C15 1.384(8) . ?
C15 H15 0.9500 . ?
C15 C16 1.376(9) . ?
C16 H16 0.9500 . ?
C16 C17 1.360(9) . ?
C17 H17 0.9500 . ?
C17 C18 1.377(8) . ?
C18 H18 0.9500 . ?
C19 C20 1.390(8) . ?
C19 C24 1.390(8) . ?
C20 H20 0.9500 . ?
C20 C21 1.377(9) . ?
C21 H21 0.9500 . ?
C21 C22 1.372(9) . ?
C22 H22 0.9500 . ?
C22 C23 1.375(9) . ?
C23 H23 0.9500 . ?
C23 C24 1.373(8) . ?
C24 H24 0.9500 . ?
N2 C28 1.419(2) . ?
N2 C31 1.421(2) . ?
N2 C37 1.427(2) . ?
C1 C2 1.401(3) . ?
C1 C6 1.389(2) . ?
C1 C43 1.522(3) . ?
C2 C3 1.405(3) . ?
C2 C7 1.493(2) . ?
C3 H3 0.9500 . ?
C3 C4 1.395(2) . ?
C4 C5 1.404(3) . ?
C4 C87 1.522(3) . ?
C5 C6 1.402(3) . ?
C5 C25 1.492(2) . ?
C6 H6 0.9500 . ?
C7 C8 1.397(3) . ?
C7 C12 1.384(3) . ?
C8 H8 0.9500 . ?
C8 C9 1.379(3) . ?
C9 H9 0.9500 . ?
C9 C10 1.384(3) . ?
C10 C11 1.373(3) . ?
C11 H11 0.9500 . ?
C11 C12 1.385(3) . ?
C12 H12 0.9500 . ?
C25 C26 1.394(2) . ?
C25 C30 1.393(2) . ?
C26 H26 0.9500 . ?
C26 C27 1.388(2) . ?
C27 H27 0.9500 . ?
C27 C28 1.391(2) . ?
C28 C29 1.392(2) . ?
C29 H29 0.9500 . ?
C29 C30 1.385(2) . ?
C30 H30 0.9500 . ?
C31 C32 1.396(3) . ?
C31 C36 1.388(3) . ?
C32 H32 0.9500 . ?
C32 C33 1.386(3) . ?
C33 H33 0.9500 . ?
C33 C34 1.375(3) . ?
C34 H34 0.9500 . ?
C34 C35 1.380(3) . ?
C35 H35 0.9500 . ?
C35 C36 1.389(3) . ?
C36 H36 0.9500 . ?
C37 C38 1.390(2) . ?
C37 C42 1.388(3) . ?
C38 H38 0.9500 . ?
C38 C39 1.386(3) . ?
C39 H39 0.9500 . ?
C39 C40 1.377(3) . ?
C40 H40 0.9500 . ?
C40 C41 1.380(3) . ?
C41 H41 0.9500 . ?
C41 C42 1.383(3) . ?
C42 H42 0.9500 . ?
C43 H43C 0.9900 . ?
C43 H43D 0.9900 . ?
C43 C44 1.514(3) . ?
C44 C45 1.398(3) . ?
C44 C49 1.393(3) . ?
C45 C46 1.385(3) . ?
C46 H46 0.9500 . ?
C46 C47 1.389(3) . ?
C47 C48 1.394(3) . ?
C47 C54 1.519(3) . ?
C48 C49 1.394(3) . ?
C49 H49 0.9500 . ?
C50 H50A 0.9900 . ?
C50 H50B 0.9900 . ?
C50 C51 1.504(3) . ?
C51 H51A 0.9800 . ?
C51 H51B 0.9800 . ?
C51 H51C 0.9800 . ?
C52 H52A 0.9900 . ?
C52 H52B 0.9900 . ?
C52 C53 1.502(3) . ?
C53 H53A 0.9800 . ?
C53 H53B 0.9800 . ?
C53 H53C 0.9800 . ?
C54 H54A 0.9900 . ?
C54 H54B 0.9900 . ?
C54 C55 1.509(3) . ?
C55 C56 1.393(3) . ?
C55 C60 1.385(3) . ?
C56 C57 1.394(3) . ?
C57 H57 0.9500 . ?
C57 C58 1.390(3) . ?
C58 C59 1.397(3) . ?
C58 C65 1.513(3) . ?
C59 C60 1.393(3) . ?
C60 H60 0.9500 . ?
C61 H61A 0.9900 . ?
C61 H61B 0.9900 . ?
C61 C62 1.503(3) . ?
C62 H62A 0.9800 . ?
C62 H62B 0.9800 . ?
C62 H62C 0.9800 . ?
C63 H63A 0.9900 . ?
C63 H63B 0.9900 . ?
C63 C64 1.498(3) . ?
C64 H64A 0.9800 . ?
C64 H64B 0.9800 . ?
C64 H64C 0.9800 . ?
C65 H65A 0.9900 . ?
C65 H65B 0.9900 . ?
C65 C66 1.517(2) . ?
C66 C67 1.395(3) . ?
C66 C71 1.391(3) . ?
C67 C68 1.391(3) . ?
C68 H68 0.9500 . ?
C68 C69 1.388(3) . ?
C69 C70 1.396(3) . ?
C69 C76 1.521(2) . ?
C70 C71 1.392(3) . ?
C71 H71 0.9500 . ?
C72 H72A 0.9900 . ?
C72 H72B 0.9900 . ?
C72 C73 1.493(3) . ?
C73 H73A 0.9800 . ?
C73 H73B 0.9800 . ?
C73 H73C 0.9800 . ?
C76 H76A 0.9900 . ?
C76 H76B 0.9900 . ?
C76 C77 1.514(2) . ?
C77 C78 1.397(3) . ?
C77 C82 1.390(3) . ?
C78 C79 1.394(2) . ?
C79 H79 0.9500 . ?
C79 C80 1.388(2) . ?
C80 C81 1.395(3) . ?
C80 C87 1.517(2) . ?
C81 C82 1.393(3) . ?
C82 H82 0.9500 . ?
C83 H83A 0.9900 . ?
C83 H83B 0.9900 . ?
C83 C84 1.504(3) . ?
C84 H84A 0.9800 . ?
C84 H84B 0.9800 . ?
C84 H84C 0.9800 . ?
C85 H85A 0.9900 . ?
C85 H85B 0.9900 . ?
C85 C86 1.510(3) . ?
C86 H86A 0.9800 . ?
C86 H86B 0.9800 . ?
C86 H86C 0.9800 . ?
C87 H87A 0.9900 . ?
C87 H87B 0.9900 . ?
O9 C132 1.379(2) . ?
O9 C139 1.424(2) . ?
O10 C137 1.446(4) . ?
O10 C135 1.380(2) . ?
O10 C439 1.467(8) . ?
O10 C381 1.479(8) . ?
C137 H13A 0.9900 . ?
C137 H13B 0.9900 . ?
C137 C138 1.497(7) . ?
C138 H13C 0.9800 . ?
C138 H13D 0.9800 . ?
C138 H13E 0.9800 . ?
O11 C143 1.387(2) . ?
O11 C148 1.407(2) . ?
O12 C146 1.380(2) . ?
O12 C150 1.427(2) . ?
O13 C159 1.412(3) . ?
O13 C154 1.387(2) . ?
O13 C420 1.378(9) . ?
C159 H15A 0.9900 . ?
C159 H15B 0.9900 . ?
C159 C160 1.499(4) . ?
C160 H16A 0.9800 . ?
C160 H16B 0.9800 . ?
C160 H16C 0.9800 . ?
O14 C157 1.375(2) . ?
O14 C161 1.432(3) . ?
O15 C165 1.381(2) . ?
O15 C170 1.424(2) . ?
O16 C172 1.431(4) . ?
O16 C168 1.376(2) . ?
O16 C383 1.427(8) . ?
C172 H17A 0.9900 . ?
C172 H17B 0.9900 . ?
C172 C173 1.500(10) . ?
C173 H17C 0.9800 . ?
C173 H17D 0.9800 . ?
C173 H17E 0.9800 . ?
N4 C115 1.422(2) . ?
N4 C118 1.422(2) . ?
N4 C124 1.424(2) . ?
C88 C89 1.390(2) . ?
C88 C93 1.391(2) . ?
C88 C130 1.527(2) . ?
C89 C90 1.415(2) . ?
C89 C94 1.484(2) . ?
C90 H90 0.9500 . ?
C90 C91 1.392(2) . ?
C91 C92 1.409(2) . ?
C91 C174 1.520(2) . ?
C92 C93 1.400(2) . ?
C92 C112 1.487(2) . ?
C93 H93 0.9500 . ?
C94 C95 1.403(5) . ?
C94 C99 1.389(5) . ?
C94 C95A 1.407(6) . ?
C94 C99A 1.399(6) . ?
N3 C97 1.412(4) . ?
N3 C100 1.396(6) . ?
N3 C106 1.440(5) . ?
C95 H95 0.9500 . ?
C95 C96 1.382(5) . ?
C96 H96 0.9500 . ?
C96 C97 1.395(6) . ?
C97 C98 1.385(6) . ?
C98 H98 0.9500 . ?
C98 C99 1.389(5) . ?
C99 H99 0.9500 . ?
C100 C101 1.394(6) . ?
C100 C105 1.389(7) . ?
C101 H101 0.9500 . ?
C101 C102 1.375(9) . ?
C102 H102 0.9500 . ?
C102 C103 1.416(12) . ?
C103 H103 0.9500 . ?
C103 C104 1.392(9) . ?
C104 H104 0.9500 . ?
C104 C105 1.398(6) . ?
C105 H105 0.9500 . ?
C106 C107 1.386(6) . ?
C106 C111 1.370(6) . ?
C107 H107 0.9500 . ?
C107 C108 1.414(7) . ?
C108 H108 0.9500 . ?
C108 C109 1.365(7) . ?
C109 H109 0.9500 . ?
C109 C110 1.361(7) . ?
C110 H110 0.9500 . ?
C110 C111 1.383(7) . ?
C111 H111 0.9500 . ?
C112 C113 1.398(2) . ?
C112 C117 1.398(3) . ?
C113 H113 0.9500 . ?
C113 C114 1.382(3) . ?
C114 H114 0.9500 . ?
C114 C115 1.391(3) . ?
C115 C116 1.398(2) . ?
C116 H116 0.9500 . ?
C116 C117 1.383(3) . ?
C117 H117 0.9500 . ?
C118 C119 1.392(3) . ?
C118 C123 1.390(3) . ?
C119 H119 0.9500 . ?
C119 C120 1.385(3) . ?
C120 H120 0.9500 . ?
C120 C121 1.382(3) . ?
C121 H121 0.9500 . ?
C121 C122 1.381(3) . ?
C122 H122 0.9500 . ?
C122 C123 1.385(3) . ?
C123 H123 0.9500 . ?
C124 C125 1.393(2) . ?
C124 C129 1.391(2) . ?
C125 H125 0.9500 . ?
C125 C126 1.380(3) . ?
C126 H126 0.9500 . ?
C126 C127 1.380(3) . ?
C127 H127 0.9500 . ?
C127 C128 1.378(3) . ?
C128 H128 0.9500 . ?
C128 C129 1.388(3) . ?
C129 H129 0.9500 . ?
C130 H13F 0.9900 . ?
C130 H13G 0.9900 . ?
C130 C131 1.512(3) . ?
C131 C132 1.402(2) . ?
C131 C136 1.389(3) . ?
C132 C133 1.388(3) . ?
C133 H133 0.9500 . ?
C133 C134 1.389(3) . ?
C134 C135 1.399(3) . ?
C134 C141 1.517(3) . ?
C135 C136 1.391(3) . ?
C136 H136 0.9500 . ?
C139 H13H 0.9900 . ?
C139 H13I 0.9900 . ?
C139 C140 1.504(3) . ?
C140 H14A 0.9800 . ?
C140 H14B 0.9800 . ?
C140 H14C 0.9800 . ?
C141 H14D 0.9900 . ?
C141 H14E 0.9900 . ?
C141 C142 1.514(2) . ?
C142 C143 1.395(2) . ?
C142 C147 1.389(3) . ?
C143 C144 1.393(3) . ?
C144 H144 0.9500 . ?
C144 C145 1.390(3) . ?
C145 C146 1.392(2) . ?
C145 C152 1.521(2) . ?
C146 C147 1.393(2) . ?
C147 H147 0.9500 . ?
C148 H14F 0.9900 . ?
C148 H14G 0.9900 . ?
C148 C149 1.503(3) . ?
C149 H14H 0.9800 . ?
C149 H14I 0.9800 . ?
C149 H14J 0.9800 . ?
C150 H15C 0.9900 . ?
C150 H15D 0.9900 . ?
C150 C151 1.507(3) . ?
C151 H15E 0.9800 . ?
C151 H15F 0.9800 . ?
C151 H15G 0.9800 . ?
C152 H15H 0.9900 . ?
C152 H15I 0.9900 . ?
C152 C153 1.514(2) . ?
C153 C154 1.394(3) . ?
C153 C158 1.388(3) . ?
C154 C155 1.388(3) . ?
C155 H155 0.9500 . ?
C155 C156 1.388(3) . ?
C156 C157 1.398(3) . ?
C156 C163 1.515(3) . ?
C157 C158 1.393(3) . ?
C158 H158 0.9500 . ?
C161 H16D 0.9900 . ?
C161 H16E 0.9900 . ?
C161 C162 1.490(3) . ?
C162 H16F 0.9800 . ?
C162 H16G 0.9800 . ?
C162 H16H 0.9800 . ?
C163 H16I 0.9900 . ?
C163 H16J 0.9900 . ?
C163 C164 1.520(3) . ?
C164 C165 1.397(3) . ?
C164 C169 1.386(3) . ?
C165 C166 1.393(3) . ?
C166 H166 0.9500 . ?
C166 C167 1.391(2) . ?
C167 C168 1.391(3) . ?
C167 C174 1.520(2) . ?
C168 C169 1.395(3) . ?
C169 H169 0.9500 . ?
C170 H17F 0.9900 . ?
C170 H17G 0.9900 . ?
C170 C171 1.505(3) . ?
C171 H17H 0.9800 . ?
C171 H17I 0.9800 . ?
C171 H17J 0.9800 . ?
C174 H17K 0.9900 . ?
C174 H17L 0.9900 . ?
C439 H43A 0.9900 . ?
C439 H43B 0.9900 . ?
C439 C440 1.479(9) . ?
C440 H44A 0.9800 . ?
C440 H44B 0.9800 . ?
C440 H44C 0.9800 . ?
O17 C219 1.381(2) . ?
O17 C224 1.425(2) . ?
O18 C222 1.378(2) . ?
O18 C226 1.423(3) . ?
O19 C230 1.380(2) . ?
O19 C235 1.410(2) . ?
O20 C233 1.380(2) . ?
O20 C237 1.430(2) . ?
O21 C246 1.410(4) . ?
O21 C241 1.386(2) . ?
O21 C414 1.404(9) . ?
C246 H24A 0.9900 . ?
C246 H24B 0.9900 . ?
C246 C247 1.468(7) . ?
C247 H24C 0.9800 . ?
C247 H24D 0.9800 . ?
C247 H24E 0.9800 . ?
O22 C248 1.462(4) . ?
O22 C244 1.377(2) . ?
O22 C397 1.475(6) . ?
C248 H24F 0.9900 . ?
C248 H24G 0.9900 . ?
C248 C249 1.490(5) . ?
C249 H24H 0.9800 . ?
C249 H24I 0.9800 . ?
C249 H24J 0.9800 . ?
O23 C252 1.382(2) . ?
O23 C257 1.425(2) . ?
O24 C255 1.375(2) . ?
O24 C259 1.427(3) . ?
N5 C187 1.421(4) . ?
N5 C193 1.437(4) . ?
N5 C184 1.426(2) . ?
N5 C385 1.411(6) . ?
N5 C391 1.410(5) . ?
C187 C188 1.372(5) . ?
C187 C192 1.394(5) . ?
C188 H188 0.9500 . ?
C188 C189 1.382(5) . ?
C189 H189 0.9500 . ?
C189 C190 1.369(6) . ?
C190 H190 0.9500 . ?
C190 C191 1.375(6) . ?
C191 H191 0.9500 . ?
C191 C192 1.390(5) . ?
C192 H192 0.9500 . ?
C193 C194 1.393(5) . ?
C193 C198 1.390(5) . ?
C194 H194 0.9500 . ?
C194 C195 1.386(5) . ?
C195 H195 0.9500 . ?
C195 C196 1.376(6) . ?
C196 H196 0.9500 . ?
C196 C197 1.364(6) . ?
C197 H197 0.9500 . ?
C197 C198 1.390(5) . ?
C198 H198 0.9500 . ?
N6 C202 1.417(2) . ?
N6 C205 1.425(2) . ?
N6 C211 1.422(2) . ?
C175 C176 1.398(3) . ?
C175 C180 1.393(2) . ?
C175 C217 1.521(3) . ?
C176 C177 1.399(3) . ?
C176 C181 1.496(2) . ?
C177 H177 0.9500 . ?
C177 C178 1.395(2) . ?
C178 C179 1.407(3) . ?
C178 C261 1.516(3) . ?
C179 C180 1.398(3) . ?
C179 C199 1.489(2) . ?
C180 H180 0.9500 . ?
C181 C182 1.397(3) . ?
C181 C186 1.395(3) . ?
C182 H182 0.9500 . ?
C182 C183 1.382(3) . ?
C183 H183 0.9500 . ?
C183 C184 1.393(3) . ?
C184 C185 1.379(3) . ?
C185 H185 0.9500 . ?
C185 C186 1.389(3) . ?
C186 H186 0.9500 . ?
C199 C200 1.397(2) . ?
C199 C204 1.396(2) . ?
C200 H200 0.9500 . ?
C200 C201 1.385(2) . ?
C201 H201 0.9500 . ?
C201 C202 1.393(2) . ?
C202 C203 1.396(2) . ?
C203 H203 0.9500 . ?
C203 C204 1.384(2) . ?
C204 H204 0.9500 . ?
C205 C206 1.391(2) . ?
C205 C210 1.393(2) . ?
C206 H206 0.9500 . ?
C206 C207 1.382(3) . ?
C207 H207 0.9500 . ?
C207 C208 1.381(3) . ?
C208 H208 0.9500 . ?
C208 C209 1.379(3) . ?
C209 H209 0.9500 . ?
C209 C210 1.383(3) . ?
C210 H210 0.9500 . ?
C211 C212 1.391(3) . ?
C211 C216 1.392(3) . ?
C212 H212 0.9500 . ?
C212 C213 1.386(3) . ?
C213 H213 0.9500 . ?
C213 C214 1.382(3) . ?
C214 H214 0.9500 . ?
C214 C215 1.375(3) . ?
C215 H215 0.9500 . ?
C215 C216 1.387(3) . ?
C216 H216 0.9500 . ?
C217 H21A 0.9900 . ?
C217 H21B 0.9900 . ?
C217 C218 1.517(2) . ?
C218 C219 1.400(2) . ?
C218 C223 1.389(3) . ?
C219 C220 1.384(3) . ?
C220 H220 0.9500 . ?
C220 C221 1.390(3) . ?
C221 C222 1.394(3) . ?
C221 C228 1.519(2) . ?
C222 C223 1.395(3) . ?
C223 H223 0.9500 . ?
C224 H22A 0.9900 . ?
C224 H22B 0.9900 . ?
C224 C225 1.505(3) . ?
C225 H22C 0.9800 . ?
C225 H22D 0.9800 . ?
C225 H22E 0.9800 . ?
C226 H22F 0.9900 . ?
C226 H22G 0.9900 . ?
C226 C227 1.500(3) . ?
C227 H22H 0.9800 . ?
C227 H22I 0.9800 . ?
C227 H22J 0.9800 . ?
C228 H22K 0.9900 . ?
C228 H22L 0.9900 . ?
C228 C229 1.513(3) . ?
C229 C230 1.397(2) . ?
C229 C234 1.385(3) . ?
C230 C231 1.394(3) . ?
C231 H231 0.9500 . ?
C231 C232 1.392(3) . ?
C232 C233 1.393(2) . ?
C232 C239 1.518(3) . ?
C233 C234 1.393(3) . ?
C234 H234 0.9500 . ?
C235 H23A 0.9900 . ?
C235 H23B 0.9900 . ?
C235 C236 1.501(3) . ?
C236 H23C 0.9800 . ?
C236 H23D 0.9800 . ?
C236 H23E 0.9800 . ?
C237 H23F 0.9900 . ?
C237 H23G 0.9900 . ?
C237 C238 1.499(3) . ?
C238 H23H 0.9800 . ?
C238 H23I 0.9800 . ?
C238 H23J 0.9800 . ?
C239 H23K 0.9900 . ?
C239 H23L 0.9900 . ?
C239 C240 1.519(2) . ?
C240 C241 1.389(3) . ?
C240 C245 1.389(3) . ?
C241 C242 1.390(3) . ?
C242 H242 0.9500 . ?
C242 C243 1.387(3) . ?
C243 C244 1.391(3) . ?
C243 C250 1.515(2) . ?
C244 C245 1.391(3) . ?
C245 H245 0.9500 . ?
C250 H25A 0.9900 . ?
C250 H25B 0.9900 . ?
C250 C251 1.517(3) . ?
C251 C252 1.399(3) . ?
C251 C256 1.395(3) . ?
C252 C253 1.390(3) . ?
C253 H253 0.9500 . ?
C253 C254 1.387(2) . ?
C254 C255 1.398(3) . ?
C254 C261 1.517(3) . ?
C255 C256 1.393(3) . ?
C256 H256 0.9500 . ?
C257 H25C 0.9900 . ?
C257 H25D 0.9900 . ?
C257 C258 1.505(3) . ?
C258 H25E 0.9800 . ?
C258 H25F 0.9800 . ?
C258 H25G 0.9800 . ?
C259 H25H 0.9900 . ?
C259 H25I 0.9900 . ?
C259 C260 1.507(3) . ?
C260 H26A 0.9800 . ?
C260 H26B 0.9800 . ?
C260 H26C 0.9800 . ?
C261 H26D 0.9900 . ?
C261 H26E 0.9900 . ?
O25 C306 1.379(2) . ?
O25 C311 1.426(2) . ?
O26 C309 1.382(2) . ?
O26 C313 1.436(3) . ?
O27 C317 1.384(2) . ?
O27 C322 1.402(2) . ?
O28 C320 1.385(2) . ?
O28 C324 1.434(2) . ?
O29 C328 1.391(2) . ?
O29 C333 1.405(2) . ?
O30 C331 1.373(2) . ?
O30 C335 1.431(3) . ?
O31 C339 1.382(2) . ?
O31 C344 1.430(2) . ?
O32 C342 1.378(2) . ?
O32 C346 1.430(3) . ?
N8 C289 1.419(2) . ?
N8 C292 1.425(2) . ?
N8 C298 1.424(2) . ?
C262 C263 1.386(2) . ?
C262 C267 1.388(2) . ?
C262 C304 1.522(2) . ?
C263 C264 1.419(2) . ?
C263 C268 1.486(2) . ?
C264 H264 0.9500 . ?
C264 C265 1.390(2) . ?
C265 C266 1.407(2) . ?
C265 C348 1.522(2) . ?
C266 C267 1.398(2) . ?
C266 C286 1.488(2) . ?
C267 H267 0.9500 . ?
C268 C269 1.387(8) . ?
C268 C273 1.387(8) . ?
C268 C422 1.406(3) . ?
C268 C426 1.397(3) . ?
N7 C271 1.418(6) . ?
N7 C274 1.387(7) . ?
N7 C280 1.459(7) . ?
C269 H269 0.9500 . ?
C269 C270 1.389(8) . ?
C270 H270 0.9500 . ?
C270 C271 1.399(8) . ?
C271 C272 1.401(8) . ?
C272 H272 0.9500 . ?
C272 C273 1.390(8) . ?
C273 H273 0.9500 . ?
C274 C275 1.391(8) . ?
C274 C279 1.387(8) . ?
C275 H275 0.9500 . ?
C275 C276 1.381(8) . ?
C276 H276 0.9500 . ?
C276 C277 1.379(9) . ?
C277 H277 0.9500 . ?
C277 C278 1.367(10) . ?
C278 H278 0.9500 . ?
C278 C279 1.381(9) . ?
C279 H279 0.9500 . ?
C280 C281 1.397(8) . ?
C280 C285 1.369(8) . ?
C281 H281 0.9500 . ?
C281 C282 1.372(9) . ?
C282 H282 0.9500 . ?
C282 C283 1.366(10) . ?
C283 H283 0.9500 . ?
C283 C284 1.383(9) . ?
C284 H284 0.9500 . ?
C284 C285 1.381(8) . ?
C285 H285 0.9500 . ?
C286 C287 1.400(2) . ?
C286 C291 1.401(2) . ?
C287 H287 0.9500 . ?
C287 C288 1.381(2) . ?
C288 H288 0.9500 . ?
C288 C289 1.401(2) . ?
C289 C290 1.395(2) . ?
C290 H290 0.9500 . ?
C290 C291 1.384(2) . ?
C291 H291 0.9500 . ?
C292 C293 1.393(3) . ?
C292 C297 1.390(3) . ?
C293 H293 0.9500 . ?
C293 C294 1.385(3) . ?
C294 H294 0.9500 . ?
C294 C295 1.383(3) . ?
C295 H295 0.9500 . ?
C295 C296 1.379(3) . ?
C296 H296 0.9500 . ?
C296 C297 1.388(3) . ?
C297 H297 0.9500 . ?
C298 C299 1.391(2) . ?
C298 C303 1.392(2) . ?
C299 H299 0.9500 . ?
C299 C300 1.379(3) . ?
C300 H300 0.9500 . ?
C300 C301 1.384(3) . ?
C301 H301 0.9500 . ?
C301 C302 1.381(3) . ?
C302 H302 0.9500 . ?
C302 C303 1.384(3) . ?
C303 H303 0.9500 . ?
C304 H30A 0.9900 . ?
C304 H30B 0.9900 . ?
C304 C305 1.517(3) . ?
C305 C306 1.395(2) . ?
C305 C310 1.390(3) . ?
C306 C307 1.393(3) . ?
C307 H307 0.9500 . ?
C307 C308 1.391(3) . ?
C308 C309 1.400(3) . ?
C308 C315 1.516(3) . ?
C309 C310 1.391(3) . ?
C310 H310 0.9500 . ?
C311 H31A 0.9900 . ?
C311 H31B 0.9900 . ?
C311 C312 1.505(3) . ?
C312 H31C 0.9800 . ?
C312 H31D 0.9800 . ?
C312 H31E 0.9800 . ?
C313 H31F 0.9900 . ?
C313 H31G 0.9900 . ?
C313 C314 1.489(4) . ?
C314 H31H 0.9800 . ?
C314 H31I 0.9800 . ?
C314 H31J 0.9800 . ?
C315 H31K 0.9900 . ?
C315 H31L 0.9900 . ?
C315 C316 1.515(2) . ?
C316 C317 1.392(2) . ?
C316 C321 1.385(2) . ?
C317 C318 1.391(2) . ?
C318 H318 0.9500 . ?
C318 C319 1.390(2) . ?
C319 C320 1.395(2) . ?
C319 C326 1.521(2) . ?
C320 C321 1.392(2) . ?
C321 H321 0.9500 . ?
C322 H32A 0.9900 . ?
C322 H32B 0.9900 . ?
C322 C323 1.502(3) . ?
C323 H32C 0.9800 . ?
C323 H32D 0.9800 . ?
C323 H32E 0.9800 . ?
C324 H32F 0.9900 . ?
C324 H32G 0.9900 . ?
C324 H32H 0.9900 . ?
C324 H32I 0.9900 . ?
C324 C325 1.542(8) . ?
C324 C399 1.527(4) . ?
C326 H32J 0.9900 . ?
C326 H32K 0.9900 . ?
C326 C327 1.513(2) . ?
C327 C328 1.391(3) . ?
C327 C332 1.396(2) . ?
C328 C329 1.392(3) . ?
C329 H329 0.9500 . ?
C329 C330 1.385(2) . ?
C330 C331 1.399(3) . ?
C330 C337 1.519(3) . ?
C331 C332 1.393(3) . ?
C332 H332 0.9500 . ?
C333 H33A 0.9900 . ?
C333 H33B 0.9900 . ?
C333 C334 1.499(3) . ?
C334 H33C 0.9800 . ?
C334 H33D 0.9800 . ?
C334 H33E 0.9800 . ?
C335 H33F 0.9900 . ?
C335 H33G 0.9900 . ?
C335 C336 1.504(3) . ?
C336 H33H 0.9800 . ?
C336 H33I 0.9800 . ?
C336 H33J 0.9800 . ?
C337 H33K 0.9900 . ?
C337 H33L 0.9900 . ?
C337 C338 1.519(3) . ?
C338 C339 1.399(3) . ?
C338 C343 1.387(3) . ?
C339 C340 1.393(3) . ?
C340 H340 0.9500 . ?
C340 C341 1.392(2) . ?
C341 C342 1.396(3) . ?
C341 C348 1.515(3) . ?
C342 C343 1.393(3) . ?
C343 H343 0.9500 . ?
C344 H34A 0.9900 . ?
C344 H34B 0.9900 . ?
C344 C345 1.502(3) . ?
C345 H34C 0.9800 . ?
C345 H34D 0.9800 . ?
C345 H34E 0.9800 . ?
C346 H34F 0.9900 . ?
C346 H34G 0.9900 . ?
C346 C347 1.514(3) . ?
C347 H34H 0.9800 . ?
C347 H34I 0.9800 . ?
C347 H34J 0.9800 . ?
C348 H34K 0.9900 . ?
C348 H34L 0.9900 . ?
C325 H32L 0.9800 . ?
C325 H32M 0.9800 . ?
C325 H32N 0.9800 . ?
C399 H39A 0.9800 . ?
C399 H39B 0.9800 . ?
C399 H39C 0.9800 . ?
C350 O33 1.223(6) . ?
C350 C349 1.468(4) . ?
C350 C351 1.527(4) . ?
C350 O33A 1.195(17) . ?
C350 C400 1.466(9) . ?
C350 C401 1.451(9) . ?
C353 H35D 0.9800 . ?
C353 H35E 0.9800 . ?
C353 H35F 0.9800 . ?
C353 H35G 0.9800 . ?
C353 H35H 0.9800 . ?
C353 H35I 0.9800 . ?
C353 C352 1.454(5) . ?
C353 C402 1.573(10) . ?
C349 H34M 0.9800 . ?
C349 H34N 0.9800 . ?
C349 H34O 0.9800 . ?
C351 H35J 0.9900 . ?
C351 H35K 0.9900 . ?
C351 C352 1.432(5) . ?
C352 H35L 0.9900 . ?
C352 H35M 0.9900 . ?
C400 H40H 0.9800 . ?
C400 H40I 0.9800 . ?
C400 H40J 0.9800 . ?
C401 H40K 0.9900 . ?
C401 H40L 0.9900 . ?
C401 C402 1.558(13) . ?
C402 H40M 0.9900 . ?
C402 H40N 0.9900 . ?
C355 O34 1.229(5) . ?
C355 C354 1.394(5) . ?
C355 C356 1.524(5) . ?
C355 O34A 1.239(6) . ?
C355 C403 1.385(6) . ?
C355 C404 1.544(6) . ?
C358 H35N 0.9800 . ?
C358 H35O 0.9798 . ?
C358 H35P 0.9803 . ?
C358 H35Q 0.9803 . ?
C358 H35R 0.9797 . ?
C358 H35S 0.9808 . ?
C358 C357 1.514(6) . ?
C358 C405 1.554(5) . ?
C354 H35T 0.9808 . ?
C354 H35U 0.9799 . ?
C354 H35V 0.9796 . ?
C356 H35W 0.9900 . ?
C356 H35X 0.9900 . ?
C356 C357 1.145(6) . ?
C357 H35Y 0.9900 . ?
C357 H 0.9900 . ?
C363 H36A 0.9800 . ?
C363 H36B 0.9800 . ?
C363 H36C 0.9800 . ?
C363 H36D 0.9800 . ?
C363 H36E 0.9800 . ?
C363 H36F 0.9800 . ?
C363 H36G 0.9800 . ?
C363 H36H 0.9800 . ?
C363 H36I 0.9800 . ?
C363 C362 1.532(6) . ?
C363 C409 1.499(5) . ?
C363 C419 1.554(6) . ?
O35 C360 1.204(8) . ?
C359 H35A 0.9800 . ?
C359 H35B 0.9800 . ?
C359 H35C 0.9800 . ?
C359 C360 1.447(7) . ?
C360 C361 1.496(6) . ?
C361 H36J 0.9900 . ?
C361 H36K 0.9900 . ?
C361 C362 1.506(6) . ?
C362 H36L 0.9900 . ?
C362 H36M 0.9900 . ?
C368 H36N 0.9800 . ?
C368 H36O 0.9800 . ?
C368 H36P 0.9800 . ?
C368 H36Q 0.9800 . ?
C368 H36R 0.9800 . ?
C368 H36S 0.9800 . ?
C368 C367 1.487(6) . ?
C368 C413 1.542(5) . ?
O36 C365 1.233(8) . ?
C364 H36T 0.9800 . ?
C364 H36U 0.9800 . ?
C364 H36V 0.9800 . ?
C364 C365 1.415(9) . ?
C365 C366 1.498(8) . ?
C366 H36W 0.9900 . ?
C366 H36X 0.9900 . ?
C366 C367 1.435(7) . ?
C367 H36Y 0.9900 . ?
C367 HA 0.9900 . ?
C13A C14A 1.385(4) . ?
C13A C18A 1.393(3) . ?
C14A H14K 0.9500 . ?
C14A C15A 1.382(4) . ?
C15A H15J 0.9500 . ?
C15A C16A 1.379(5) . ?
C16A H16K 0.9500 . ?
C16A C17A 1.359(5) . ?
C17A H17M 0.9500 . ?
C17A C18A 1.378(4) . ?
C18A H18A 0.9500 . ?
C19A C20A 1.388(4) . ?
C19A C24A 1.385(4) . ?
C20A H20A 0.9500 . ?
C20A C21A 1.382(4) . ?
C21A H21C 0.9500 . ?
C21A C22A 1.373(5) . ?
C22A H22M 0.9500 . ?
C22A C23A 1.380(5) . ?
C23A H23M 0.9500 . ?
C23A C24A 1.367(4) . ?
C24A H24K 0.9500 . ?
C74A H74C 0.9900 . ?
C74A H74D 0.9900 . ?
C74A C75A 1.493(7) . ?
C75A H75D 0.9800 . ?
C75A H75E 0.9800 . ?
C75A H75F 0.9800 . ?
N3A C97A 1.410(5) . ?
N3A C369 1.394(6) . ?
N3A C375 1.442(6) . ?
C95A H95A 0.9500 . ?
C95A C96A 1.379(6) . ?
C96A H96A 0.9500 . ?
C96A C97A 1.401(7) . ?
C97A C98A 1.382(6) . ?
C98A H98A 0.9500 . ?
C98A C99A 1.386(6) . ?
C99A H99A 0.9500 . ?
C369 C370 1.396(7) . ?
C369 C374 1.390(8) . ?
C370 H370 0.9500 . ?
C370 C371 1.381(9) . ?
C371 H371 0.9500 . ?
C371 C372 1.418(13) . ?
C372 H372 0.9500 . ?
C372 C373 1.384(10) . ?
C373 H373 0.9500 . ?
C373 C374 1.399(7) . ?
C374 H374 0.9500 . ?
C375 C376 1.386(7) . ?
C375 C380 1.378(7) . ?
C376 H376 0.9500 . ?
C376 C377 1.413(7) . ?
C377 H377 0.9500 . ?
C377 C378 1.368(7) . ?
C378 H378 0.9500 . ?
C378 C379 1.352(8) . ?
C379 H379 0.9500 . ?
C379 C380 1.383(8) . ?
C380 H380 0.9500 . ?
C381 H38A 0.9900 . ?
C381 H38B 0.9900 . ?
C381 C382 1.487(9) . ?
C382 H38C 0.9800 . ?
C382 H38D 0.9800 . ?
C382 H38E 0.9800 . ?
C383 H38F 0.9900 . ?
C383 H38G 0.9900 . ?
C383 C384 1.496(12) . ?
C384 H38H 0.9800 . ?
C384 H38I 0.9800 . ?
C384 H38J 0.9800 . ?
C420 H42A 0.9900 . ?
C420 H42B 0.9900 . ?
C420 C421 1.505(10) . ?
C421 H42C 0.9800 . ?
C421 H42D 0.9800 . ?
C421 H42E 0.9800 . ?
C385 C386 1.380(7) . ?
C385 C390 1.391(7) . ?
C386 H386 0.9500 . ?
C386 C387 1.378(7) . ?
C387 H387 0.9500 . ?
C387 C388 1.369(8) . ?
C388 H388 0.9500 . ?
C388 C389 1.372(8) . ?
C389 H389 0.9500 . ?
C389 C390 1.393(8) . ?
C390 H390 0.9500 . ?
C391 C392 1.383(7) . ?
C391 C396 1.406(7) . ?
C392 H392 0.9500 . ?
C392 C393 1.388(8) . ?
C393 H393 0.9500 . ?
C393 C394 1.382(9) . ?
C394 H394 0.9500 . ?
C394 C395 1.366(9) . ?
C395 H395 0.9500 . ?
C395 C396 1.374(8) . ?
C396 H396 0.9500 . ?
C397 H39D 0.9900 . ?
C397 H39E 0.9900 . ?
C397 C398 1.494(7) . ?
C398 H39F 0.9800 . ?
C398 H39G 0.9800 . ?
C398 H39H 0.9800 . ?
C414 H41A 0.9900 . ?
C414 H41B 0.9900 . ?
C414 C415 1.468(11) . ?
C415 H41C 0.9800 . ?
C415 H41D 0.9800 . ?
C415 H41E 0.9800 . ?
N7A C424 1.425(3) . ?
N7A C427 1.403(3) . ?
N7A C433 1.444(4) . ?
C422 H422 0.9500 . ?
C422 C423 1.387(3) . ?
C423 H423 0.9500 . ?
C423 C424 1.401(4) . ?
C424 C425 1.387(4) . ?
C425 H425 0.9500 . ?
C425 C426 1.382(3) . ?
C426 H426 0.9500 . ?
C427 C428 1.392(4) . ?
C427 C432 1.382(4) . ?
C428 H428 0.9500 . ?
C428 C429 1.385(4) . ?
C429 H429 0.9500 . ?
C429 C430 1.378(5) . ?
C430 H430 0.9500 . ?
C430 C431 1.370(5) . ?
C431 H431 0.9500 . ?
C431 C432 1.382(5) . ?
C432 H432 0.9500 . ?
C433 C434 1.392(4) . ?
C433 C438 1.381(4) . ?
C434 H434 0.9500 . ?
C434 C435 1.372(5) . ?
C435 H435 0.9500 . ?
C435 C436 1.373(5) . ?
C436 H436 0.9500 . ?
C436 C437 1.382(5) . ?
C437 H437 0.9500 . ?
C437 C438 1.372(4) . ?
C438 H438 0.9500 . ?
C403 H40O 0.9797 . ?
C403 H40P 0.9798 . ?
C403 H40Q 0.9796 . ?
C404 H40R 0.9900 . ?
C404 H40S 0.9900 . ?
C404 C405 1.119(6) . ?
C405 H40T 0.9900 . ?
C405 H40U 0.9900 . ?
O35A C407 1.211(7) . ?
C406 H40A 0.9800 . ?
C406 H40B 0.9800 . ?
C406 H40C 0.9800 . ?
C406 C407 1.432(8) . ?
C407 C408 1.494(6) . ?
C408 H40D 0.9900 . ?
C408 H40E 0.9900 . ?
C408 C409 1.490(5) . ?
C409 H40F 0.9900 . ?
C409 H40G 0.9900 . ?
O35B C417 1.283(8) . ?
C416 H41F 0.9800 . ?
C416 H41G 0.9800 . ?
C416 H41H 0.9800 . ?
C416 C417 1.380(8) . ?
C417 C418 1.496(7) . ?
C418 H41I 0.9900 . ?
C418 H41J 0.9900 . ?
C418 C419 1.496(6) . ?
C419 H41K 0.9900 . ?
C419 H41L 0.9900 . ?
O36A C411 1.215(6) . ?
C410 H41M 0.9800 . ?
C410 H41N 0.9800 . ?
C410 H41O 0.9800 . ?
C410 C411 1.430(7) . ?
C411 C412 1.485(6) . ?
C412 H41P 0.9900 . ?
C412 H41Q 0.9900 . ?
C412 C413 1.463(5) . ?
C413 H41R 0.9900 . ?
C413 H41S 0.9900 . ?

loop_
_geom_torsion_atom_site_label_1
_geom_torsion_atom_site_label_2
_geom_torsion_atom_site_label_3
_geom_torsion_atom_site_label_4
_geom_torsion
_geom_torsion_site_symmetry_1
_geom_torsion_site_symmetry_2
_geom_torsion_site_symmetry_3
_geom_torsion_site_symmetry_4
_geom_torsion_publ_flag
O1 C45 C46 C47 179.41(17) . . . . ?
O2 C48 C49 C44 -179.64(18) . . . . ?
O3 C56 C57 C58 179.57(15) . . . . ?
O4 C59 C60 C55 -178.42(16) . . . . ?
O5 C67 C68 C69 178.34(17) . . . . ?
O6 C70 C71 C66 -179.84(18) . . . . ?
C74 O6 C70 C69 174.1(9) . . . . ?
C74 O6 C70 C71 -7.2(10) . . . . ?
O7 C78 C79 C80 -178.37(16) . . . . ?
O8 C81 C82 C77 -176.19(17) . . . . ?
N1 C13 C14 C15 180.0(3) . . . . ?
N1 C13 C18 C17 -179.7(4) . . . . ?
N1 C19 C20 C21 179.9(3) . . . . ?
N1 C19 C24 C23 -180.0(4) . . . . ?
N1 C10 C11 C12 177.3(2) . . . . ?
N1 C13A C14A C15A -179.6(2) . . . . ?
N1 C13A C18A C17A -179.2(2) . . . . ?
N1 C19A C20A C21A -179.6(2) . . . . ?
N1 C19A C24A C23A 179.5(2) . . . . ?
C13 N1 C19 C20 45.6(8) . . . . ?
C13 N1 C19 C24 -134.5(9) . . . . ?
C13 N1 C10 C9 46.8(5) . . . . ?
C13 N1 C10 C11 -131.5(5) . . . . ?
C13 C14 C15 C16 0.1(7) . . . . ?
C14 C13 C18 C17 0.4(6) . . . . ?
C14 C15 C16 C17 -0.4(9) . . . . ?
C15 C16 C17 C18 0.7(9) . . . . ?
C16 C17 C18 C13 -0.7(9) . . . . ?
C18 C13 C14 C15 -0.1(4) . . . . ?
C19 N1 C13 C14 -152.0(11) . . . . ?
C19 N1 C13 C18 28.1(11) . . . . ?
C19 N1 C10 C9 -144.5(5) . . . . ?
C19 N1 C10 C11 37.3(6) . . . . ?
C19 C20 C21 C22 0.4(7) . . . . ?
C20 C19 C24 C23 0.0(7) . . . . ?
C20 C21 C22 C23 -0.7(9) . . . . ?
C21 C22 C23 C24 0.7(9) . . . . ?
C22 C23 C24 C19 -0.3(9) . . . . ?
C24 C19 C20 C21 0.0(4) . . . . ?
N2 C28 C29 C30 177.76(17) . . . . ?
N2 C31 C32 C33 179.27(16) . . . . ?
N2 C31 C36 C35 -178.34(17) . . . . ?
N2 C37 C38 C39 -179.51(18) . . . . ?
N2 C37 C42 C41 -179.85(18) . . . . ?
C1 C2 C3 C4 -2.4(3) . . . . ?
C1 C2 C7 C8 67.7(3) . . . . ?
C1 C2 C7 C12 -115.7(2) . . . . ?
C1 C43 C44 C45 84.7(2) . . . . ?
C1 C43 C44 C49 -95.1(2) . . . . ?
C2 C1 C6 C5 -2.2(3) . . . . ?
C2 C1 C43 C44 92.3(2) . . . . ?
C2 C3 C4 C5 -1.8(3) . . . . ?
C2 C3 C4 C87 176.72(16) . . . . ?
C2 C7 C8 C9 175.5(2) . . . . ?
C2 C7 C12 C11 -175.5(2) . . . . ?
C3 C2 C7 C8 -109.4(2) . . . . ?
C3 C2 C7 C12 67.2(2) . . . . ?
C3 C4 C5 C6 3.9(2) . . . . ?
C3 C4 C5 C25 -174.68(16) . . . . ?
C3 C4 C87 C80 -90.78(19) . . . . ?
C4 C5 C6 C1 -2.0(3) . . . . ?
C4 C5 C25 C26 49.4(3) . . . . ?
C4 C5 C25 C30 -136.17(19) . . . . ?
C5 C4 C87 C80 87.6(2) . . . . ?
C5 C25 C26 C27 175.37(18) . . . . ?
C5 C25 C30 C29 -173.22(18) . . . . ?
C6 C1 C2 C3 4.3(3) . . . . ?
C6 C1 C2 C7 -172.77(16) . . . . ?
C6 C1 C43 C44 -87.6(2) . . . . ?
C6 C5 C25 C26 -129.16(19) . . . . ?
C6 C5 C25 C30 45.2(2) . . . . ?
C7 C2 C3 C4 174.79(16) . . . . ?
C7 C8 C9 C10 0.2(4) . . . . ?
C8 C7 C12 C11 1.2(3) . . . . ?
C8 C9 C10 N1 -177.3(2) . . . . ?
C8 C9 C10 C11 1.0(4) . . . . ?
C9 C10 C11 C12 -1.0(4) . . . . ?
C10 N1 C13 C14 16.0(12) . . . . ?
C10 N1 C13 C18 -163.8(12) . . . . ?
C10 N1 C19 C20 -122.3(7) . . . . ?
C10 N1 C19 C24 57.6(7) . . . . ?
C10 N1 C13A C14A 30.3(3) . . . . ?
C10 N1 C13A C18A -149.3(3) . . . . ?
C10 N1 C19A C20A -137.9(2) . . . . ?
C10 N1 C19A C24A 41.6(3) . . . . ?
C10 C11 C12 C7 -0.1(4) . . . . ?
C12 C7 C8 C9 -1.2(3) . . . . ?
C25 C5 C6 C1 176.67(16) . . . . ?
C25 C26 C27 C28 -2.7(3) . . . . ?
C26 C25 C30 C29 1.5(3) . . . . ?
C26 C27 C28 N2 -175.43(17) . . . . ?
C26 C27 C28 C29 2.2(3) . . . . ?
C27 C28 C29 C30 0.2(3) . . . . ?
C28 N2 C31 C32 45.4(2) . . . . ?
C28 N2 C31 C36 -135.22(18) . . . . ?
C28 N2 C37 C38 -141.76(18) . . . . ?
C28 N2 C37 C42 38.2(3) . . . . ?
C28 C29 C30 C25 -2.1(3) . . . . ?
C30 C25 C26 C27 0.9(3) . . . . ?
C31 N2 C28 C27 -158.96(17) . . . . ?
C31 N2 C28 C29 23.5(3) . . . . ?
C31 N2 C37 C38 52.3(2) . . . . ?
C31 N2 C37 C42 -127.72(19) . . . . ?
C31 C32 C33 C34 -0.8(3) . . . . ?
C32 C31 C36 C35 1.1(3) . . . . ?
C32 C33 C34 C35 0.8(3) . . . . ?
C33 C34 C35 C36 0.2(3) . . . . ?
C34 C35 C36 C31 -1.1(3) . . . . ?
C36 C31 C32 C33 -0.2(3) . . . . ?
C37 N2 C28 C27 35.5(3) . . . . ?
C37 N2 C28 C29 -142.01(18) . . . . ?
C37 N2 C31 C32 -149.06(17) . . . . ?
C37 N2 C31 C36 30.4(2) . . . . ?
C37 C38 C39 C40 -0.9(3) . . . . ?
C38 C37 C42 C41 0.1(3) . . . . ?
C38 C39 C40 C41 0.5(3) . . . . ?
C39 C40 C41 C42 0.1(3) . . . . ?
C40 C41 C42 C37 -0.4(3) . . . . ?
C42 C37 C38 C39 0.6(3) . . . . ?
C43 C1 C2 C3 -175.61(16) . . . . ?
C43 C1 C2 C7 7.3(3) . . . . ?
C43 C1 C6 C5 177.73(16) . . . . ?
C43 C44 C45 O1 1.6(3) . . . . ?
C43 C44 C45 C46 -179.02(17) . . . . ?
C43 C44 C49 C48 178.52(17) . . . . ?
C44 C45 C46 C47 0.0(3) . . . . ?
C45 O1 C50 C51 -179.53(16) . . . . ?
C45 C44 C49 C48 -1.3(3) . . . . ?
C45 C46 C47 C48 -0.4(3) . . . . ?
C45 C46 C47 C54 176.80(17) . . . . ?
C46 C47 C48 O2 -179.51(16) . . . . ?
C46 C47 C48 C49 0.0(3) . . . . ?
C46 C47 C54 C55 -84.7(2) . . . . ?
C47 C48 C49 C44 0.9(3) . . . . ?
C47 C54 C55 C56 90.4(2) . . . . ?
C47 C54 C55 C60 -86.6(2) . . . . ?
C48 O2 C52 C53 172.4(2) . . . . ?
C48 C47 C54 C55 92.4(2) . . . . ?
C49 C44 C45 O1 -178.58(16) . . . . ?
C49 C44 C45 C46 0.8(3) . . . . ?
C50 O1 C45 C44 -172.90(16) . . . . ?
C50 O1 C45 C46 7.7(3) . . . . ?
C52 O2 C48 C47 -170.45(18) . . . . ?
C52 O2 C48 C49 10.1(3) . . . . ?
C54 C47 C48 O2 3.3(3) . . . . ?
C54 C47 C48 C49 -177.21(17) . . . . ?
C54 C55 C56 O3 3.4(2) . . . . ?
C54 C55 C56 C57 -178.10(16) . . . . ?
C54 C55 C60 C59 176.74(16) . . . . ?
C55 C56 C57 C58 1.2(3) . . . . ?
C56 O3 C61 C62 171.43(16) . . . . ?
C56 C55 C60 C59 -0.4(3) . . . . ?
C56 C57 C58 C59 0.0(2) . . . . ?
C56 C57 C58 C65 -179.67(15) . . . . ?
C57 C58 C59 O4 178.62(14) . . . . ?
C57 C58 C59 C60 -1.5(2) . . . . ?
C57 C58 C65 C66 -88.4(2) . . . . ?
C58 C59 C60 C55 1.7(3) . . . . ?
C58 C65 C66 C67 90.3(2) . . . . ?
C58 C65 C66 C71 -88.1(2) . . . . ?
C59 O4 C63 C64 -178.31(17) . . . . ?
C59 C58 C65 C66 91.9(2) . . . . ?
C60 C55 C56 O3 -179.49(15) . . . . ?
C60 C55 C56 C57 -1.0(3) . . . . ?
C61 O3 C56 C55 -161.20(17) . . . . ?
C61 O3 C56 C57 20.4(2) . . . . ?
C63 O4 C59 C58 176.51(15) . . . . ?
C63 O4 C59 C60 -3.4(2) . . . . ?
C65 C58 C59 O4 -1.7(2) . . . . ?
C65 C58 C59 C60 178.26(15) . . . . ?
C65 C66 C67 O5 4.6(3) . . . . ?
C65 C66 C67 C68 -174.61(17) . . . . ?
C65 C66 C71 C70 176.44(18) . . . . ?
C66 C67 C68 C69 -2.5(3) . . . . ?
C67 O5 C72 C73 -155.2(2) . . . . ?
C67 C66 C71 C70 -1.9(3) . . . . ?
C67 C68 C69 C70 -0.7(3) . . . . ?
C67 C68 C69 C76 178.09(17) . . . . ?
C68 C69 C70 O6 -178.77(16) . . . . ?
C68 C69 C70 C71 2.5(3) . . . . ?
C68 C69 C76 C77 -91.5(2) . . . . ?
C69 C70 C71 C66 -1.2(3) . . . . ?
C69 C76 C77 C78 89.5(2) . . . . ?
C69 C76 C77 C82 -88.3(2) . . . . ?
C70 O6 C74 C75 -178.5(5) . . . . ?
C70 O6 C74A C75A -173.8(9) . . . . ?
C70 C69 C76 C77 87.3(2) . . . . ?
C71 C66 C67 O5 -177.03(17) . . . . ?
C71 C66 C67 C68 3.8(3) . . . . ?
C72 O5 C67 C66 143.6(2) . . . . ?
C72 O5 C67 C68 -37.2(3) . . . . ?
C76 C69 C70 O6 2.5(3) . . . . ?
C76 C69 C70 C71 -176.27(18) . . . . ?
C76 C77 C78 O7 2.2(2) . . . . ?
C76 C77 C78 C79 -178.28(15) . . . . ?
C76 C77 C82 C81 176.10(16) . . . . ?
C77 C78 C79 C80 2.1(3) . . . . ?
C78 O7 C83 C84 172.08(15) . . . . ?
C78 C77 C82 C81 -1.8(3) . . . . ?
C78 C79 C80 C81 -1.5(3) . . . . ?
C78 C79 C80 C87 177.81(16) . . . . ?
C79 C80 C81 O8 177.98(16) . . . . ?
C79 C80 C81 C82 -0.7(3) . . . . ?
C79 C80 C87 C4 -88.2(2) . . . . ?
C80 C81 C82 C77 2.4(3) . . . . ?
C81 O8 C85 C86 173.80(19) . . . . ?
C81 C80 C87 C4 91.1(2) . . . . ?
C82 C77 C78 O7 180.00(15) . . . . ?
C82 C77 C78 C79 -0.5(2) . . . . ?
C83 O7 C78 C77 -171.87(16) . . . . ?
C83 O7 C78 C79 8.6(2) . . . . ?
C85 O8 C81 C80 175.23(19) . . . . ?
C85 O8 C81 C82 -6.1(3) . . . . ?
C87 C4 C5 C6 -174.50(16) . . . . ?
C87 C4 C5 C25 6.9(3) . . . . ?
C87 C80 C81 O8 -1.3(2) . . . . ?
C87 C80 C81 C82 179.97(16) . . . . ?
O9 C132 C133 C134 -178.75(15) . . . . ?
O10 C135 C136 C131 178.93(17) . . . . ?
C137 O10 C135 C134 175.1(3) . . . . ?
C137 O10 C135 C136 -4.0(4) . . . . ?
O11 C143 C144 C145 -178.37(16) . . . . ?
O12 C146 C147 C142 178.72(16) . . . . ?
O13 C154 C155 C156 -177.66(17) . . . . ?
C159 O13 C154 C153 -132.4(2) . . . . ?
C159 O13 C154 C155 47.7(3) . . . . ?
O14 C157 C158 C153 -179.70(17) . . . . ?
O15 C165 C166 C167 178.66(15) . . . . ?
O16 C168 C169 C164 177.78(17) . . . . ?
C172 O16 C168 C167 -178.9(4) . . . . ?
C172 O16 C168 C169 1.7(4) . . . . ?
N4 C115 C116 C117 175.02(16) . . . . ?
N4 C118 C119 C120 -179.37(17) . . . . ?
N4 C118 C123 C122 178.27(17) . . . . ?
N4 C124 C125 C126 -179.92(17) . . . . ?
N4 C124 C129 C128 179.06(16) . . . . ?
C88 C89 C90 C91 2.0(3) . . . . ?
C88 C89 C94 C95 -57.5(6) . . . . ?
C88 C89 C94 C99 121.4(7) . . . . ?
C88 C89 C94 C95A -47.4(7) . . . . ?
C88 C89 C94 C99A 130.9(8) . . . . ?
C88 C130 C131 C132 -83.7(2) . . . . ?
C88 C130 C131 C136 97.0(2) . . . . ?
C89 C88 C93 C92 2.7(3) . . . . ?
C89 C88 C130 C131 -88.3(2) . . . . ?
C89 C90 C91 C92 2.6(3) . . . . ?
C89 C90 C91 C174 -174.77(16) . . . . ?
C89 C94 C95 C96 -179.6(6) . . . . ?
C89 C94 C99 C98 -179.7(6) . . . . ?
C89 C94 C95A C96A -178.7(7) . . . . ?
C89 C94 C99A C98A -179.5(8) . . . . ?
C90 C89 C94 C95 117.8(6) . . . . ?
C90 C89 C94 C99 -63.3(6) . . . . ?
C90 C89 C94 C95A 128.0(8) . . . . ?
C90 C89 C94 C99A -53.7(8) . . . . ?
C90 C91 C92 C93 -4.4(2) . . . . ?
C90 C91 C92 C112 174.92(16) . . . . ?
C90 C91 C174 C167 90.61(19) . . . . ?
C91 C92 C93 C88 1.9(3) . . . . ?
C91 C92 C112 C113 135.94(18) . . . . ?
C91 C92 C112 C117 -50.4(3) . . . . ?
C92 C91 C174 C167 -86.7(2) . . . . ?
C92 C112 C113 C114 171.74(16) . . . . ?
C92 C112 C117 C116 -174.28(17) . . . . ?
C93 C88 C89 C90 -4.5(2) . . . . ?
C93 C88 C89 C94 170.70(15) . . . . ?
C93 C88 C130 C131 89.3(2) . . . . ?
C93 C92 C112 C113 -44.7(2) . . . . ?
C93 C92 C112 C117 128.99(19) . . . . ?
C94 C89 C90 C91 -173.69(16) . . . . ?
C94 C95 C96 C97 -0.8(13) . . . . ?
C94 C95A C96A C97A -4.2(16) . . . . ?
N3 C97 C98 C99 -179.3(8) . . . . ?
N3 C100 C101 C102 -179.6(3) . . . . ?
N3 C100 C105 C104 179.6(3) . . . . ?
N3 C106 C107 C108 -179.9(3) . . . . ?
N3 C106 C111 C110 -179.6(3) . . . . ?
C95 C94 C99 C98 -0.8(12) . . . . ?
C95 C96 C97 N3 179.9(8) . . . . ?
C95 C96 C97 C98 -0.5(12) . . . . ?
C96 C97 C98 C99 1.1(12) . . . . ?
C97 N3 C100 C101 -150.4(5) . . . . ?
C97 N3 C100 C105 29.0(5) . . . . ?
C97 N3 C106 C107 72.3(5) . . . . ?
C97 N3 C106 C111 -107.4(6) . . . . ?
C97 C98 C99 C94 -0.5(13) . . . . ?
C99 C94 C95 C96 1.5(12) . . . . ?
C100 N3 C97 C96 46.3(9) . . . . ?
C100 N3 C97 C98 -133.2(7) . . . . ?
C100 N3 C106 C107 -121.2(4) . . . . ?
C100 N3 C106 C111 59.0(4) . . . . ?
C100 C101 C102 C103 0.0(6) . . . . ?
C101 C100 C105 C104 -1.0(5) . . . . ?
C101 C102 C103 C104 -1.2(7) . . . . ?
C102 C103 C104 C105 1.2(7) . . . . ?
C103 C104 C105 C100 -0.1(7) . . . . ?
C105 C100 C101 C102 1.0(4) . . . . ?
C106 N3 C97 C96 -148.1(7) . . . . ?
C106 N3 C97 C98 32.4(9) . . . . ?
C106 N3 C100 C101 44.0(4) . . . . ?
C106 N3 C100 C105 -136.6(4) . . . . ?
C106 C107 C108 C109 -0.2(6) . . . . ?
C107 C106 C111 C110 0.7(5) . . . . ?
C107 C108 C109 C110 0.2(7) . . . . ?
C108 C109 C110 C111 0.3(7) . . . . ?
C109 C110 C111 C106 -0.7(7) . . . . ?
C111 C106 C107 C108 -0.2(4) . . . . ?
C112 C92 C93 C88 -177.54(16) . . . . ?
C112 C113 C114 C115 2.5(3) . . . . ?
C113 C112 C117 C116 -0.5(3) . . . . ?
C113 C114 C115 N4 -177.78(16) . . . . ?
C113 C114 C115 C116 0.3(3) . . . . ?
C114 C115 C116 C117 -3.1(3) . . . . ?
C115 N4 C118 C119 -44.8(2) . . . . ?
C115 N4 C118 C123 136.00(18) . . . . ?
C115 N4 C124 C125 -36.4(2) . . . . ?
C115 N4 C124 C129 143.77(17) . . . . ?
C115 C116 C117 C112 3.2(3) . . . . ?
C117 C112 C113 C114 -2.4(3) . . . . ?
C118 N4 C115 C114 -24.7(2) . . . . ?
C118 N4 C115 C116 157.31(17) . . . . ?
C118 N4 C124 C125 130.97(18) . . . . ?
C118 N4 C124 C129 -48.8(2) . . . . ?
C118 C119 C120 C121 1.2(3) . . . . ?
C119 C118 C123 C122 -0.9(3) . . . . ?
C119 C120 C121 C122 -1.2(3) . . . . ?
C120 C121 C122 C123 0.1(3) . . . . ?
C121 C122 C123 C118 1.0(3) . . . . ?
C123 C118 C119 C120 -0.2(3) . . . . ?
C124 N4 C115 C114 142.51(17) . . . . ?
C124 N4 C115 C116 -35.5(2) . . . . ?
C124 N4 C118 C119 147.86(17) . . . . ?
C124 N4 C118 C123 -31.3(2) . . . . ?
C124 C125 C126 C127 0.7(3) . . . . ?
C125 C124 C129 C128 -0.7(3) . . . . ?
C125 C126 C127 C128 -0.3(3) . . . . ?
C126 C127 C128 C129 -0.5(3) . . . . ?
C127 C128 C129 C124 1.1(3) . . . . ?
C129 C124 C125 C126 -0.1(3) . . . . ?
C130 C88 C89 C90 173.09(16) . . . . ?
C130 C88 C89 C94 -11.7(3) . . . . ?
C130 C88 C93 C92 -174.99(16) . . . . ?
C130 C131 C132 O9 -1.5(2) . . . . ?
C130 C131 C132 C133 179.73(15) . . . . ?
C130 C131 C136 C135 -179.56(17) . . . . ?
C131 C132 C133 C134 -0.1(3) . . . . ?
C132 O9 C139 C140 176.04(14) . . . . ?
C132 C131 C136 C135 1.2(3) . . . . ?
C132 C133 C134 C135 1.1(3) . . . . ?
C132 C133 C134 C141 -178.91(15) . . . . ?
C133 C134 C135 O10 179.84(16) . . . . ?
C133 C134 C135 C136 -1.0(3) . . . . ?
C133 C134 C141 C142 80.1(2) . . . . ?
C134 C135 C136 C131 -0.2(3) . . . . ?
C134 C141 C142 C143 -86.8(2) . . . . ?
C134 C141 C142 C147 91.8(2) . . . . ?
C135 O10 C137 C138 82.3(5) . . . . ?
C135 O10 C439 C440 -106.6(13) . . . . ?
C135 O10 C381 C382 177.3(11) . . . . ?
C135 C134 C141 C142 -100.0(2) . . . . ?
C136 C131 C132 O9 177.70(15) . . . . ?
C136 C131 C132 C133 -1.0(2) . . . . ?
C139 O9 C132 C131 176.87(14) . . . . ?
C139 O9 C132 C133 -4.4(2) . . . . ?
C141 C134 C135 O10 -0.1(3) . . . . ?
C141 C134 C135 C136 179.07(16) . . . . ?
C141 C142 C143 O11 -4.1(3) . . . . ?
C141 C142 C143 C144 177.26(17) . . . . ?
C141 C142 C147 C146 -176.85(17) . . . . ?
C142 C143 C144 C145 0.2(3) . . . . ?
C143 O11 C148 C149 -174.64(17) . . . . ?
C143 C142 C147 C146 1.9(3) . . . . ?
C143 C144 C145 C146 0.7(3) . . . . ?
C143 C144 C145 C152 -178.43(16) . . . . ?
C144 C145 C146 O12 179.95(15) . . . . ?
C144 C145 C146 C147 -0.3(3) . . . . ?
C144 C145 C152 C153 85.9(2) . . . . ?
C145 C146 C147 C142 -1.0(3) . . . . ?
C145 C152 C153 C154 -91.3(2) . . . . ?
C145 C152 C153 C158 86.2(2) . . . . ?
C146 O12 C150 C151 176.7(2) . . . . ?
C146 C145 C152 C153 -93.2(2) . . . . ?
C147 C142 C143 O11 177.20(16) . . . . ?
C147 C142 C143 C144 -1.4(3) . . . . ?
C148 O11 C143 C142 166.51(18) . . . . ?
C148 O11 C143 C144 -14.9(3) . . . . ?
C150 O12 C146 C145 -173.48(17) . . . . ?
C150 O12 C146 C147 6.8(3) . . . . ?
C152 C145 C146 O12 -0.9(2) . . . . ?
C152 C145 C146 C147 178.82(16) . . . . ?
C152 C153 C154 O13 -5.9(3) . . . . ?
C152 C153 C154 C155 173.98(16) . . . . ?
C152 C153 C158 C157 -175.94(17) . . . . ?
C153 C154 C155 C156 2.5(3) . . . . ?
C154 O13 C159 C160 154.5(2) . . . . ?
C154 O13 C420 C421 -61(2) . . . . ?
C154 C153 C158 C157 1.7(3) . . . . ?
C154 C155 C156 C157 0.7(3) . . . . ?
C154 C155 C156 C163 -179.08(16) . . . . ?
C155 C156 C157 O14 178.47(16) . . . . ?
C155 C156 C157 C158 -2.5(3) . . . . ?
C155 C156 C163 C164 92.3(2) . . . . ?
C156 C157 C158 C153 1.4(3) . . . . ?
C156 C163 C164 C165 -93.1(2) . . . . ?
C156 C163 C164 C169 85.5(2) . . . . ?
C157 O14 C161 C162 179.1(2) . . . . ?
C157 C156 C163 C164 -87.4(2) . . . . ?
C158 C153 C154 O13 176.54(16) . . . . ?
C158 C153 C154 C155 -3.6(3) . . . . ?
C161 O14 C157 C156 -171.7(2) . . . . ?
C161 O14 C157 C158 9.3(3) . . . . ?
C163 C156 C157 O14 -1.8(3) . . . . ?
C163 C156 C157 C158 177.18(17) . . . . ?
C163 C164 C165 O15 -0.8(2) . . . . ?
C163 C164 C165 C166 179.92(15) . . . . ?
C163 C164 C169 C168 -178.12(16) . . . . ?
C164 C165 C166 C167 -2.1(3) . . . . ?
C165 O15 C170 C171 -171.48(16) . . . . ?
C165 C164 C169 C168 0.4(3) . . . . ?
C165 C166 C167 C168 1.0(3) . . . . ?
C165 C166 C167 C174 -178.10(15) . . . . ?
C166 C167 C168 O16 -178.56(16) . . . . ?
C166 C167 C168 C169 0.9(3) . . . . ?
C166 C167 C174 C91 89.4(2) . . . . ?
C167 C168 C169 C164 -1.6(3) . . . . ?
C168 O16 C172 C173 -175.9(4) . . . . ?
C168 O16 C383 C384 91.0(16) . . . . ?
C168 C167 C174 C91 -89.7(2) . . . . ?
C169 C164 C165 O15 -179.36(15) . . . . ?
C169 C164 C165 C166 1.4(2) . . . . ?
C170 O15 C165 C164 168.97(16) . . . . ?
C170 O15 C165 C166 -11.8(2) . . . . ?
C174 C91 C92 C93 172.83(16) . . . . ?
C174 C91 C92 C112 -7.8(3) . . . . ?
C174 C167 C168 O16 0.5(2) . . . . ?
C174 C167 C168 C169 179.92(16) . . . . ?
C439 O10 C135 C134 -142.9(6) . . . . ?
C439 O10 C135 C136 37.9(6) . . . . ?
O17 C219 C220 C221 -179.46(16) . . . . ?
O18 C222 C223 C218 178.36(18) . . . . ?
O19 C230 C231 C232 179.15(15) . . . . ?
O20 C233 C234 C229 -179.27(16) . . . . ?
O21 C241 C242 C243 178.24(17) . . . . ?
C246 O21 C241 C240 124.6(3) . . . . ?
C246 O21 C241 C242 -55.6(3) . . . . ?
O22 C244 C245 C240 -178.54(19) . . . . ?
C248 O22 C244 C243 150.6(4) . . . . ?
C248 O22 C244 C245 -31.9(5) . . . . ?
O23 C252 C253 C254 -178.57(16) . . . . ?
O24 C255 C256 C251 -176.61(17) . . . . ?
N5 C187 C188 C189 -179.7(2) . . . . ?
N5 C187 C192 C191 179.8(3) . . . . ?
N5 C193 C194 C195 179.9(2) . . . . ?
N5 C193 C198 C197 -178.9(3) . . . . ?
N5 C184 C185 C186 178.9(2) . . . . ?
N5 C385 C386 C387 -179.8(3) . . . . ?
N5 C385 C390 C389 180.0(4) . . . . ?
N5 C391 C392 C393 179.6(3) . . . . ?
N5 C391 C396 C395 -179.3(4) . . . . ?
C187 N5 C193 C194 48.9(3) . . . . ?
C187 N5 C193 C198 -130.4(4) . . . . ?
C187 N5 C184 C183 47.2(3) . . . . ?
C187 N5 C184 C185 -132.5(2) . . . . ?
C187 C188 C189 C190 -0.1(5) . . . . ?
C188 C187 C192 C191 -0.4(5) . . . . ?
C188 C189 C190 C191 -0.3(6) . . . . ?
C189 C190 C191 C192 0.3(6) . . . . ?
C190 C191 C192 C187 0.0(6) . . . . ?
C192 C187 C188 C189 0.5(3) . . . . ?
C193 N5 C187 C188 -141.3(4) . . . . ?
C193 N5 C187 C192 38.5(4) . . . . ?
C193 N5 C184 C183 -146.3(3) . . . . ?
C193 N5 C184 C185 33.9(4) . . . . ?
C193 C194 C195 C196 -0.8(5) . . . . ?
C194 C193 C198 C197 1.7(4) . . . . ?
C194 C195 C196 C197 1.1(6) . . . . ?
C195 C196 C197 C198 -0.1(6) . . . . ?
C196 C197 C198 C193 -1.4(6) . . . . ?
C198 C193 C194 C195 -0.7(3) . . . . ?
N6 C202 C203 C204 178.70(17) . . . . ?
N6 C205 C206 C207 -179.84(17) . . . . ?
N6 C205 C210 C209 -179.02(17) . . . . ?
N6 C211 C212 C213 -177.77(17) . . . . ?
N6 C211 C216 C215 178.91(16) . . . . ?
C175 C176 C177 C178 -2.2(3) . . . . ?
C175 C176 C181 C182 61.4(3) . . . . ?
C175 C176 C181 C186 -120.7(2) . . . . ?
C175 C217 C218 C219 87.4(2) . . . . ?
C175 C217 C218 C223 -92.3(2) . . . . ?
C176 C175 C180 C179 -2.3(3) . . . . ?
C176 C175 C217 C218 90.6(2) . . . . ?
C176 C177 C178 C179 -2.4(3) . . . . ?
C176 C177 C178 C261 175.46(16) . . . . ?
C176 C181 C182 C183 177.3(2) . . . . ?
C176 C181 C186 C185 -176.36(19) . . . . ?
C177 C176 C181 C182 -116.2(2) . . . . ?
C177 C176 C181 C186 61.6(2) . . . . ?
C177 C178 C179 C180 4.6(2) . . . . ?
C177 C178 C179 C199 -175.11(16) . . . . ?
C177 C178 C261 C254 -91.4(2) . . . . ?
C178 C179 C180 C175 -2.4(3) . . . . ?
C178 C179 C199 C200 50.2(3) . . . . ?
C178 C179 C199 C204 -135.00(19) . . . . ?
C179 C178 C261 C254 86.4(2) . . . . ?
C179 C199 C200 C201 176.14(18) . . . . ?
C179 C199 C204 C203 -173.57(18) . . . . ?
C180 C175 C176 C177 4.4(3) . . . . ?
C180 C175 C176 C181 -173.21(16) . . . . ?
C180 C175 C217 C218 -86.8(2) . . . . ?
C180 C179 C199 C200 -129.51(19) . . . . ?
C180 C179 C199 C204 45.3(2) . . . . ?
C181 C176 C177 C178 175.59(17) . . . . ?
C181 C182 C183 C184 -1.1(4) . . . . ?
C182 C181 C186 C185 1.6(3) . . . . ?
C182 C183 C184 N5 -178.0(2) . . . . ?
C182 C183 C184 C185 1.8(4) . . . . ?
C183 C184 C185 C186 -0.8(3) . . . . ?
C184 N5 C187 C188 24.8(3) . . . . ?
C184 N5 C187 C192 -155.4(4) . . . . ?
C184 N5 C193 C194 -117.8(3) . . . . ?
C184 N5 C193 C198 62.8(3) . . . . ?
C184 N5 C385 C386 31.3(6) . . . . ?
C184 N5 C385 C390 -148.7(7) . . . . ?
C184 N5 C391 C392 -131.3(5) . . . . ?
C184 N5 C391 C396 49.1(5) . . . . ?
C184 C185 C186 C181 -0.9(3) . . . . ?
C186 C181 C182 C183 -0.6(3) . . . . ?
C199 C179 C180 C175 177.35(16) . . . . ?
C199 C200 C201 C202 -3.5(3) . . . . ?
C200 C199 C204 C203 1.6(3) . . . . ?
C200 C201 C202 N6 -175.96(17) . . . . ?
C200 C201 C202 C203 2.9(3) . . . . ?
C201 C202 C203 C204 -0.1(3) . . . . ?
C202 N6 C205 C206 37.0(3) . . . . ?
C202 N6 C205 C210 -143.24(17) . . . . ?
C202 N6 C211 C212 -133.28(18) . . . . ?
C202 N6 C211 C216 47.6(2) . . . . ?
C202 C203 C204 C199 -2.2(3) . . . . ?
C204 C199 C200 C201 1.2(3) . . . . ?
C205 N6 C202 C201 35.5(3) . . . . ?
C205 N6 C202 C203 -143.22(18) . . . . ?
C205 N6 C211 C212 32.3(2) . . . . ?
C205 N6 C211 C216 -146.84(17) . . . . ?
C205 C206 C207 C208 -1.3(3) . . . . ?
C206 C205 C210 C209 0.8(3) . . . . ?
C206 C207 C208 C209 1.0(3) . . . . ?
C207 C208 C209 C210 0.1(3) . . . . ?
C208 C209 C210 C205 -1.0(3) . . . . ?
C210 C205 C206 C207 0.4(3) . . . . ?
C211 N6 C202 C201 -159.08(17) . . . . ?
C211 N6 C202 C203 22.1(3) . . . . ?
C211 N6 C205 C206 -128.82(18) . . . . ?
C211 N6 C205 C210 51.0(2) . . . . ?
C211 C212 C213 C214 -1.2(3) . . . . ?
C212 C211 C216 C215 -0.3(3) . . . . ?
C212 C213 C214 C215 -0.2(3) . . . . ?
C213 C214 C215 C216 1.3(3) . . . . ?
C214 C215 C216 C211 -1.1(3) . . . . ?
C216 C211 C212 C213 1.4(3) . . . . ?
C217 C175 C176 C177 -173.04(16) . . . . ?
C217 C175 C176 C181 9.3(3) . . . . ?
C217 C175 C180 C179 175.31(16) . . . . ?
C217 C218 C219 O17 0.2(3) . . . . ?
C217 C218 C219 C220 179.25(16) . . . . ?
C217 C218 C223 C222 179.60(17) . . . . ?
C218 C219 C220 C221 1.5(3) . . . . ?
C219 O17 C224 C225 177.93(16) . . . . ?
C219 C218 C223 C222 -0.2(3) . . . . ?
C219 C220 C221 C222 -0.8(3) . . . . ?
C219 C220 C221 C228 176.87(16) . . . . ?
C220 C221 C222 O18 -178.03(16) . . . . ?
C220 C221 C222 C223 -0.4(3) . . . . ?
C220 C221 C228 C229 -86.0(2) . . . . ?
C221 C222 C223 C218 0.9(3) . . . . ?
C221 C228 C229 C230 90.2(2) . . . . ?
C221 C228 C229 C234 -87.5(2) . . . . ?
C222 O18 C226 C227 171.4(2) . . . . ?
C222 C221 C228 C229 91.6(2) . . . . ?
C223 C218 C219 O17 179.92(16) . . . . ?
C223 C218 C219 C220 -1.0(3) . . . . ?
C224 O17 C219 C218 -171.06(16) . . . . ?
C224 O17 C219 C220 9.9(2) . . . . ?
C226 O18 C222 C221 -162.45(19) . . . . ?
C226 O18 C222 C223 20.0(3) . . . . ?
C228 C221 C222 O18 4.3(3) . . . . ?
C228 C221 C222 C223 -177.99(17) . . . . ?
C228 C229 C230 O19 3.0(2) . . . . ?
C228 C229 C230 C231 -178.73(15) . . . . ?
C228 C229 C234 C233 177.77(16) . . . . ?
C229 C230 C231 C232 1.0(3) . . . . ?
C230 O19 C235 C236 172.18(16) . . . . ?
C230 C229 C234 C233 0.0(3) . . . . ?
C230 C231 C232 C233 0.1(2) . . . . ?
C230 C231 C232 C239 -179.47(15) . . . . ?
C231 C232 C233 O20 179.19(14) . . . . ?
C231 C232 C233 C234 -1.1(2) . . . . ?
C231 C232 C239 C240 -89.2(2) . . . . ?
C232 C233 C234 C229 1.1(3) . . . . ?
C232 C239 C240 C241 87.9(2) . . . . ?
C232 C239 C240 C245 -89.7(2) . . . . ?
C233 O20 C237 C238 -176.58(17) . . . . ?
C233 C232 C239 C240 91.2(2) . . . . ?
C234 C229 C230 O19 -179.35(15) . . . . ?
C234 C229 C230 C231 -1.0(2) . . . . ?
C235 O19 C230 C229 -161.34(17) . . . . ?
C235 O19 C230 C231 20.4(2) . . . . ?
C237 O20 C233 C232 175.69(15) . . . . ?
C237 O20 C233 C234 -4.0(2) . . . . ?
C239 C232 C233 O20 -1.2(2) . . . . ?
C239 C232 C233 C234 178.47(15) . . . . ?
C239 C240 C241 O21 6.4(3) . . . . ?
C239 C240 C241 C242 -173.43(17) . . . . ?
C239 C240 C245 C244 174.94(19) . . . . ?
C240 C241 C242 C243 -2.0(3) . . . . ?
C241 O21 C246 C247 -152.3(4) . . . . ?
C241 O21 C414 C415 -79.3(18) . . . . ?
C241 C240 C245 C244 -2.8(3) . . . . ?
C241 C242 C243 C244 -1.9(3) . . . . ?
C241 C242 C243 C250 177.52(17) . . . . ?
C242 C243 C244 O22 -178.96(17) . . . . ?
C242 C243 C244 C245 3.4(3) . . . . ?
C242 C243 C250 C251 -88.7(2) . . . . ?
C243 C244 C245 C240 -1.1(3) . . . . ?
C243 C250 C251 C252 89.6(2) . . . . ?
C243 C250 C251 C256 -88.7(2) . . . . ?
C244 O22 C248 C249 -175.0(4) . . . . ?
C244 O22 C397 C398 178.1(6) . . . . ?
C244 C243 C250 C251 90.7(2) . . . . ?
C245 C240 C241 O21 -175.96(17) . . . . ?
C245 C240 C241 C242 4.2(3) . . . . ?
C250 C243 C244 O22 1.6(3) . . . . ?
C250 C243 C244 C245 -176.04(18) . . . . ?
C250 C251 C252 O23 1.4(2) . . . . ?
C250 C251 C252 C253 -179.55(15) . . . . ?
C250 C251 C256 C255 177.04(17) . . . . ?
C251 C252 C253 C254 2.5(3) . . . . ?
C252 O23 C257 C258 170.91(15) . . . . ?
C252 C251 C256 C255 -1.3(3) . . . . ?
C252 C253 C254 C255 -1.2(3) . . . . ?
C252 C253 C254 C261 179.06(16) . . . . ?
C253 C254 C255 O24 177.97(16) . . . . ?
C253 C254 C255 C256 -1.3(3) . . . . ?
C253 C254 C261 C178 -89.0(2) . . . . ?
C254 C255 C256 C251 2.6(3) . . . . ?
C255 O24 C259 C260 173.9(2) . . . . ?
C255 C254 C261 C178 91.2(2) . . . . ?
C256 C251 C252 O23 179.80(15) . . . . ?
C256 C251 C252 C253 -1.2(2) . . . . ?
C257 O23 C252 C251 -169.37(16) . . . . ?
C257 O23 C252 C253 11.6(2) . . . . ?
C259 O24 C255 C254 176.6(2) . . . . ?
C259 O24 C255 C256 -4.2(3) . . . . ?
C261 C178 C179 C180 -173.21(16) . . . . ?
C261 C178 C179 C199 7.1(3) . . . . ?
C261 C254 C255 O24 -2.3(3) . . . . ?
C261 C254 C255 C256 178.41(17) . . . . ?
O25 C306 C307 C308 -179.05(15) . . . . ?
O26 C309 C310 C305 178.03(17) . . . . ?
O27 C317 C318 C319 -178.43(16) . . . . ?
O28 C320 C321 C316 177.97(16) . . . . ?
O29 C328 C329 C330 -177.89(16) . . . . ?
O30 C331 C332 C327 -179.06(17) . . . . ?
O31 C339 C340 C341 178.64(15) . . . . ?
O32 C342 C343 C338 177.45(16) . . . . ?
N8 C289 C290 C291 -178.54(16) . . . . ?
N8 C292 C293 C294 -179.13(16) . . . . ?
N8 C292 C297 C296 178.18(17) . . . . ?
N8 C298 C299 C300 179.12(17) . . . . ?
N8 C298 C303 C302 179.55(17) . . . . ?
C262 C263 C264 C265 -0.2(3) . . . . ?
C262 C263 C268 C269 -64.5(6) . . . . ?
C262 C263 C268 C273 116.2(6) . . . . ?
C262 C263 C268 C422 -52.6(3) . . . . ?
C262 C263 C268 C426 130.1(2) . . . . ?
C262 C304 C305 C306 -85.7(2) . . . . ?
C262 C304 C305 C310 95.81(19) . . . . ?
C263 C262 C267 C266 2.3(3) . . . . ?
C263 C262 C304 C305 -87.1(2) . . . . ?
C263 C264 C265 C266 3.3(3) . . . . ?
C263 C264 C265 C348 -173.16(16) . . . . ?
C263 C268 C269 C270 -179.46(9) . . . . ?
C263 C268 C273 C272 179.27(15) . . . . ?
C263 C268 C422 C423 -177.28(11) . . . . ?
C263 C268 C426 C425 176.72(16) . . . . ?
C264 C263 C268 C269 113.3(6) . . . . ?
C264 C263 C268 C273 -65.9(6) . . . . ?
C264 C263 C268 C422 125.3(2) . . . . ?
C264 C263 C268 C426 -52.0(3) . . . . ?
C264 C265 C266 C267 -3.6(2) . . . . ?
C264 C265 C266 C286 176.72(16) . . . . ?
C264 C265 C348 C341 87.2(2) . . . . ?
C265 C266 C267 C262 0.9(3) . . . . ?
C265 C266 C286 C287 -49.1(3) . . . . ?
C265 C266 C286 C291 136.28(18) . . . . ?
C266 C265 C348 C341 -89.1(2) . . . . ?
C266 C286 C287 C288 -175.68(17) . . . . ?
C266 C286 C291 C290 172.76(16) . . . . ?
C267 C262 C263 C264 -2.6(2) . . . . ?
C267 C262 C263 C268 175.22(16) . . . . ?
C267 C262 C304 C305 90.8(2) . . . . ?
C267 C266 C286 C287 131.22(18) . . . . ?
C267 C266 C286 C291 -43.4(2) . . . . ?
C268 C263 C264 C265 -178.22(16) . . . . ?
C268 C269 C270 C271 0.16(11) . . . . ?
C268 C422 C423 C424 0.09(15) . . . . ?
N7 C271 C272 C273 -179.78(15) . . . . ?
N7 C274 C275 C276 179.9(2) . . . . ?
N7 C274 C279 C278 -179.8(3) . . . . ?
N7 C280 C281 C282 180.00(19) . . . . ?
N7 C280 C285 C284 -180.0(3) . . . . ?
C269 C268 C273 C272 0.0(2) . . . . ?
C269 C270 C271 N7 179.66(10) . . . . ?
C269 C270 C271 C272 -0.07(15) . . . . ?
C270 C271 C272 C273 -0.1(2) . . . . ?
C271 N7 C274 C275 33.6(8) . . . . ?
C271 N7 C274 C279 -146.7(7) . . . . ?
C271 N7 C280 C281 -128.9(7) . . . . ?
C271 N7 C280 C285 51.1(8) . . . . ?
C271 C272 C273 C268 0.1(2) . . . . ?
C273 C268 C269 C270 -0.14(14) . . . . ?
C274 N7 C271 C270 41.7(8) . . . . ?
C274 N7 C271 C272 -138.6(8) . . . . ?
C274 N7 C280 C281 55.0(8) . . . . ?
C274 N7 C280 C285 -125.0(7) . . . . ?
C274 C275 C276 C277 -0.1(2) . . . . ?
C275 C274 C279 C278 -0.1(3) . . . . ?
C275 C276 C277 C278 0.0(3) . . . . ?
C276 C277 C278 C279 0.1(4) . . . . ?
C277 C278 C279 C274 0.0(4) . . . . ?
C279 C274 C275 C276 0.1(3) . . . . ?
C280 N7 C271 C270 -134.2(7) . . . . ?
C280 N7 C271 C272 45.5(7) . . . . ?
C280 N7 C274 C275 -150.7(7) . . . . ?
C280 N7 C274 C279 29.1(8) . . . . ?
C280 C281 C282 C283 0.0(2) . . . . ?
C281 C280 C285 C284 0.0(3) . . . . ?
C281 C282 C283 C284 -0.1(3) . . . . ?
C282 C283 C284 C285 0.1(4) . . . . ?
C283 C284 C285 C280 -0.1(4) . . . . ?
C285 C280 C281 C282 0.0(3) . . . . ?
C286 C266 C267 C262 -179.40(16) . . . . ?
C286 C287 C288 C289 3.6(3) . . . . ?
C287 C286 C291 C290 -2.3(3) . . . . ?
C287 C288 C289 N8 175.42(16) . . . . ?
C287 C288 C289 C290 -3.0(3) . . . . ?
C288 C289 C290 C291 -0.1(3) . . . . ?
C289 N8 C292 C293 -42.7(2) . . . . ?
C289 N8 C292 C297 137.99(18) . . . . ?
C289 N8 C298 C299 -38.3(2) . . . . ?
C289 N8 C298 C303 141.77(17) . . . . ?
C289 C290 C291 C286 2.8(3) . . . . ?
C291 C286 C287 C288 -0.9(3) . . . . ?
C292 N8 C289 C288 157.01(16) . . . . ?
C292 N8 C289 C290 -24.6(2) . . . . ?
C292 N8 C298 C299 131.03(18) . . . . ?
C292 N8 C298 C303 -48.9(2) . . . . ?
C292 C293 C294 C295 0.9(3) . . . . ?
C293 C292 C297 C296 -1.2(3) . . . . ?
C293 C294 C295 C296 -1.0(3) . . . . ?
C294 C295 C296 C297 0.1(3) . . . . ?
C295 C296 C297 C292 1.0(3) . . . . ?
C297 C292 C293 C294 0.2(3) . . . . ?
C298 N8 C289 C288 -33.9(2) . . . . ?
C298 N8 C289 C290 144.46(17) . . . . ?
C298 N8 C292 C293 148.20(17) . . . . ?
C298 N8 C292 C297 -31.1(2) . . . . ?
C298 C299 C300 C301 1.8(3) . . . . ?
C299 C298 C303 C302 -0.4(3) . . . . ?
C299 C300 C301 C302 -1.2(3) . . . . ?
C300 C301 C302 C303 -0.2(3) . . . . ?
C301 C302 C303 C298 0.9(3) . . . . ?
C303 C298 C299 C300 -1.0(3) . . . . ?
C304 C262 C263 C264 175.28(16) . . . . ?
C304 C262 C263 C268 -6.9(3) . . . . ?
C304 C262 C267 C266 -175.66(16) . . . . ?
C304 C305 C306 O25 -0.2(2) . . . . ?
C304 C305 C306 C307 -178.85(15) . . . . ?
C304 C305 C310 C309 179.83(16) . . . . ?
C305 C306 C307 C308 -0.5(2) . . . . ?
C306 O25 C311 C312 177.19(14) . . . . ?
C306 C305 C310 C309 1.2(3) . . . . ?
C306 C307 C308 C309 0.4(2) . . . . ?
C306 C307 C308 C315 -178.55(15) . . . . ?
C307 C308 C309 O26 -178.93(15) . . . . ?
C307 C308 C309 C310 0.5(3) . . . . ?
C307 C308 C315 C316 84.62(19) . . . . ?
C308 C309 C310 C305 -1.4(3) . . . . ?
C308 C315 C316 C317 -86.6(2) . . . . ?
C308 C315 C316 C321 90.2(2) . . . . ?
C309 O26 C313 C314 80.3(3) . . . . ?
C309 C308 C315 C316 -94.3(2) . . . . ?
C310 C305 C306 O25 178.34(15) . . . . ?
C310 C305 C306 C307 -0.3(2) . . . . ?
C311 O25 C306 C305 175.48(14) . . . . ?
C311 O25 C306 C307 -6.0(2) . . . . ?
C313 O26 C309 C308 -177.12(19) . . . . ?
C313 O26 C309 C310 3.5(3) . . . . ?
C315 C308 C309 O26 0.0(2) . . . . ?
C315 C308 C309 C310 179.46(16) . . . . ?
C315 C316 C317 O27 -6.0(2) . . . . ?
C315 C316 C317 C318 175.82(16) . . . . ?
C315 C316 C321 C320 -175.22(16) . . . . ?
C316 C317 C318 C319 -0.4(3) . . . . ?
C317 O27 C322 C323 -173.62(17) . . . . ?
C317 C316 C321 C320 1.7(3) . . . . ?
C317 C318 C319 C320 1.1(3) . . . . ?
C317 C318 C319 C326 -178.12(16) . . . . ?
C318 C319 C320 O28 -179.45(16) . . . . ?
C318 C319 C320 C321 -0.5(3) . . . . ?
C318 C319 C326 C327 84.3(2) . . . . ?
C319 C320 C321 C316 -0.9(3) . . . . ?
C319 C326 C327 C328 -90.8(2) . . . . ?
C319 C326 C327 C332 86.9(2) . . . . ?
C320 O28 C324 C325 -163.0(9) . . . . ?
C320 O28 C324 C399 172.9(6) . . . . ?
C320 C319 C326 C327 -94.9(2) . . . . ?
C321 C316 C317 O27 177.16(15) . . . . ?
C321 C316 C317 C318 -1.0(3) . . . . ?
C322 O27 C317 C316 162.24(17) . . . . ?
C322 O27 C317 C318 -19.6(3) . . . . ?
C324 O28 C320 C319 -173.70(18) . . . . ?
C324 O28 C320 C321 7.4(3) . . . . ?
C326 C319 C320 O28 -0.2(2) . . . . ?
C326 C319 C320 C321 178.74(16) . . . . ?
C326 C327 C328 O29 -4.8(2) . . . . ?
C326 C327 C328 C329 174.71(16) . . . . ?
C326 C327 C332 C331 -176.89(17) . . . . ?
C327 C328 C329 C330 2.6(3) . . . . ?
C328 O29 C333 C334 157.4(2) . . . . ?
C328 C327 C332 C331 0.9(3) . . . . ?
C328 C329 C330 C331 0.1(3) . . . . ?
C328 C329 C330 C337 -179.72(16) . . . . ?
C329 C330 C331 O30 178.52(16) . . . . ?
C329 C330 C331 C332 -2.2(3) . . . . ?
C329 C330 C337 C338 92.7(2) . . . . ?
C330 C331 C332 C327 1.7(3) . . . . ?
C330 C337 C338 C339 -91.2(2) . . . . ?
C330 C337 C338 C343 87.9(2) . . . . ?
C331 O30 C335 C336 176.9(2) . . . . ?
C331 C330 C337 C338 -87.1(2) . . . . ?
C332 C327 C328 O29 177.41(16) . . . . ?
C332 C327 C328 C329 -3.0(3) . . . . ?
C333 O29 C328 C327 -139.5(2) . . . . ?
C333 O29 C328 C329 41.0(3) . . . . ?
C335 O30 C331 C330 -171.12(19) . . . . ?
C335 O30 C331 C332 9.6(3) . . . . ?
C337 C330 C331 O30 -1.7(3) . . . . ?
C337 C330 C331 C332 177.61(17) . . . . ?
C337 C338 C339 O31 -0.6(2) . . . . ?
C337 C338 C339 C340 179.83(15) . . . . ?
C337 C338 C343 C342 -178.17(16) . . . . ?
C338 C339 C340 C341 -1.8(3) . . . . ?
C339 O31 C344 C345 -173.54(15) . . . . ?
C339 C338 C343 C342 0.9(3) . . . . ?
C339 C340 C341 C342 1.1(2) . . . . ?
C339 C340 C341 C348 -177.54(15) . . . . ?
C340 C341 C342 O32 -178.58(15) . . . . ?
C340 C341 C342 C343 0.5(2) . . . . ?
C340 C341 C348 C265 87.93(19) . . . . ?
C341 C342 C343 C338 -1.6(3) . . . . ?
C342 O32 C346 C347 -172.7(2) . . . . ?
C342 C341 C348 C265 -90.70(19) . . . . ?
C343 C338 C339 O31 -179.68(15) . . . . ?
C343 C338 C339 C340 0.7(2) . . . . ?
C344 O31 C339 C338 171.78(16) . . . . ?
C344 O31 C339 C340 -8.6(2) . . . . ?
C346 O32 C342 C341 -179.33(18) . . . . ?
C346 O32 C342 C343 1.6(3) . . . . ?
C348 C265 C266 C267 172.67(16) . . . . ?
C348 C265 C266 C286 -7.0(3) . . . . ?
C348 C341 C342 O32 0.1(2) . . . . ?
C348 C341 C342 C343 179.20(16) . . . . ?
C350 C351 C352 C353 -177.6(3) . . . . ?
C350 C401 C402 C353 -171.0(6) . . . . ?
O33 C350 C351 C352 -165.7(5) . . . . ?
C349 C350 C351 C352 11.0(6) . . . . ?
O33A C350 C401 C402 150.0(10) . . . . ?
C400 C350 C401 C402 -57.3(7) . . . . ?
C355 C356 C357 C358 134.7(11) . . . . ?
C355 C404 C405 C358 -121.5(12) . . . . ?
O34 C355 C356 C357 -171.7(9) . . . . ?
C354 C355 C356 C357 29.7(11) . . . . ?
O35 C360 C361 C362 127.6(11) . . . . ?
C359 C360 C361 C362 -52.4(11) . . . . ?
C360 C361 C362 C363 177.7(8) . . . . ?
O36 C365 C366 C367 -131.9(14) . . . . ?
C364 C365 C366 C367 53.9(18) . . . . ?
C365 C366 C367 C368 -174.0(8) . . . . ?
C13A N1 C10 C9 49.7(3) . . . . ?
C13A N1 C10 C11 -128.6(2) . . . . ?
C13A N1 C19A C20A 41.5(2) . . . . ?
C13A N1 C19A C24A -139.0(2) . . . . ?
C13A C14A C15A C16A -0.6(5) . . . . ?
C14A C13A C18A C17A 1.1(4) . . . . ?
C14A C15A C16A C17A -0.2(6) . . . . ?
C15A C16A C17A C18A 1.4(6) . . . . ?
C16A C17A C18A C13A -1.9(5) . . . . ?
C18A C13A C14A C15A 0.1(3) . . . . ?
C19A N1 C10 C9 -130.9(2) . . . . ?
C19A N1 C10 C11 50.8(3) . . . . ?
C19A N1 C13A C14A -149.0(2) . . . . ?
C19A N1 C13A C18A 31.3(3) . . . . ?
C19A C20A C21A C22A 0.0(4) . . . . ?
C20A C19A C24A C23A -1.0(4) . . . . ?
C20A C21A C22A C23A -0.7(5) . . . . ?
C21A C22A C23A C24A 0.5(5) . . . . ?
C22A C23A C24A C19A 0.4(4) . . . . ?
C24A C19A C20A C21A 0.9(3) . . . . ?
C74A O6 C70 C69 155.3(13) . . . . ?
C74A O6 C70 C71 -26.0(13) . . . . ?
N3A C97A C98A C99A -177.6(10) . . . . ?
N3A C369 C370 C371 -179.5(3) . . . . ?
N3A C369 C374 C373 180.0(4) . . . . ?
N3A C375 C376 C377 -179.8(3) . . . . ?
N3A C375 C380 C379 -179.7(4) . . . . ?
C95A C94 C99A C98A -1.0(15) . . . . ?
C95A C96A C97A N3A 179.6(10) . . . . ?
C95A C96A C97A C98A 3.3(16) . . . . ?
C96A C97A C98A C99A -1.3(16) . . . . ?
C97A N3A C369 C370 -131.5(7) . . . . ?
C97A N3A C369 C374 48.3(7) . . . . ?
C97A N3A C375 C376 52.6(7) . . . . ?
C97A N3A C375 C380 -127.1(7) . . . . ?
C97A C98A C99A C94 0.3(17) . . . . ?
C99A C94 C95A C96A 3.0(14) . . . . ?
C369 N3A C97A C96A 22.9(13) . . . . ?
C369 N3A C97A C98A -160.9(9) . . . . ?
C369 N3A C375 C376 -121.6(4) . . . . ?
C369 N3A C375 C380 58.7(5) . . . . ?
C369 C370 C371 C372 -0.6(6) . . . . ?
C370 C369 C374 C373 -0.2(6) . . . . ?
C370 C371 C372 C373 -0.1(8) . . . . ?
C371 C372 C373 C374 0.6(8) . . . . ?
C372 C373 C374 C369 -0.5(7) . . . . ?
C374 C369 C370 C371 0.7(4) . . . . ?
C375 N3A C97A C96A -150.8(9) . . . . ?
C375 N3A C97A C98A 25.4(12) . . . . ?
C375 N3A C369 C370 42.2(4) . . . . ?
C375 N3A C369 C374 -137.9(5) . . . . ?
C375 C376 C377 C378 -0.6(6) . . . . ?
C376 C375 C380 C379 0.6(6) . . . . ?
C376 C377 C378 C379 0.7(8) . . . . ?
C377 C378 C379 C380 -0.1(8) . . . . ?
C378 C379 C380 C375 -0.5(8) . . . . ?
C380 C375 C376 C377 0.0(4) . . . . ?
C381 O10 C135 C134 -169.5(9) . . . . ?
C381 O10 C135 C136 11.3(9) . . . . ?
C383 O16 C168 C167 167.3(7) . . . . ?
C383 O16 C168 C169 -12.1(8) . . . . ?
C420 O13 C154 C153 -91.9(11) . . . . ?
C420 O13 C154 C155 88.3(12) . . . . ?
C385 N5 C184 C183 49.4(4) . . . . ?
C385 N5 C184 C185 -130.4(4) . . . . ?
C385 N5 C391 C392 41.6(6) . . . . ?
C385 N5 C391 C396 -138.1(6) . . . . ?
C385 C386 C387 C388 -0.5(6) . . . . ?
C386 C385 C390 C389 0.0(6) . . . . ?
C386 C387 C388 C389 0.5(8) . . . . ?
C387 C388 C389 C390 -0.3(9) . . . . ?
C388 C389 C390 C385 0.0(8) . . . . ?
C390 C385 C386 C387 0.2(4) . . . . ?
C391 N5 C184 C183 -137.2(4) . . . . ?
C391 N5 C184 C185 43.1(4) . . . . ?
C391 N5 C385 C386 -141.7(7) . . . . ?
C391 N5 C385 C390 38.3(7) . . . . ?
C391 C392 C393 C394 0.3(6) . . . . ?
C392 C391 C396 C395 1.0(6) . . . . ?
C392 C393 C394 C395 -0.2(8) . . . . ?
C393 C394 C395 C396 0.5(9) . . . . ?
C394 C395 C396 C391 -0.8(8) . . . . ?
C396 C391 C392 C393 -0.7(4) . . . . ?
C397 O22 C244 C243 -177.2(7) . . . . ?
C397 O22 C244 C245 0.4(8) . . . . ?
C414 O21 C241 C240 137.5(7) . . . . ?
C414 O21 C241 C242 -42.7(8) . . . . ?
N7A C424 C425 C426 -177.69(18) . . . . ?
N7A C427 C428 C429 179.95(15) . . . . ?
N7A C427 C432 C431 -179.58(19) . . . . ?
N7A C433 C434 C435 179.10(15) . . . . ?
N7A C433 C438 C437 -178.72(19) . . . . ?
C422 C268 C426 C425 -0.7(3) . . . . ?
C422 C423 C424 N7A 176.98(14) . . . . ?
C422 C423 C424 C425 0.4(2) . . . . ?
C423 C424 C425 C426 -1.1(3) . . . . ?
C424 N7A C427 C428 45.8(3) . . . . ?
C424 N7A C427 C432 -134.2(2) . . . . ?
C424 N7A C433 C434 -139.6(2) . . . . ?
C424 N7A C433 C438 38.6(3) . . . . ?
C424 C425 C426 C268 1.2(3) . . . . ?
C426 C268 C422 C423 0.1(2) . . . . ?
C427 N7A C424 C423 24.6(3) . . . . ?
C427 N7A C424 C425 -158.9(2) . . . . ?
C427 N7A C433 C434 53.2(3) . . . . ?
C427 N7A C433 C438 -128.5(2) . . . . ?
C427 C428 C429 C430 0.10(17) . . . . ?
C428 C427 C432 C431 0.3(3) . . . . ?
C428 C429 C430 C431 -0.6(3) . . . . ?
C429 C430 C431 C432 1.0(3) . . . . ?
C430 C431 C432 C427 -0.9(3) . . . . ?
C432 C427 C428 C429 0.0(2) . . . . ?
C433 N7A C424 C423 -142.4(2) . . . . ?
C433 N7A C424 C425 34.1(3) . . . . ?
C433 N7A C427 C428 -147.6(2) . . . . ?
C433 N7A C427 C432 32.4(3) . . . . ?
C433 C434 C435 C436 -0.67(18) . . . . ?
C434 C433 C438 C437 -0.4(3) . . . . ?
C434 C435 C436 C437 0.2(3) . . . . ?
C435 C436 C437 C438 0.1(3) . . . . ?
C436 C437 C438 C433 0.0(3) . . . . ?
C438 C433 C434 C435 0.8(2) . . . . ?
O34A C355 C404 C405 -173.1(14) . . . . ?
C403 C355 C404 C405 -27.7(17) . . . . ?
O35A C407 C408 C409 171.8(8) . . . . ?
C406 C407 C408 C409 -7.9(8) . . . . ?
C407 C408 C409 C363 173.9(5) . . . . ?
O35B C417 C418 C419 177.0(8) . . . . ?
C416 C417 C418 C419 10.3(15) . . . . ?
C417 C418 C419 C363 175.3(7) . . . . ?
O36A C411 C412 C413 154.6(7) . . . . ?
C410 C411 C412 C413 -31.1(10) . . . . ?
C411 C412 C413 C368 -175.9(4) . . . . ?

loop_
_smtbx_masks_void_nr
_smtbx_masks_void_average_x
_smtbx_masks_void_average_y
_smtbx_masks_void_average_z
_smtbx_masks_void_volume
_smtbx_masks_void_count_electrons
_smtbx_masks_void_content
1 0.000 0.131 0.750 44.1 2.2 ?
2 0.000 0.313 0.250 316.1 51.6 '1.625 C3H6O'
3 0.000 0.315 0.750 14.8 0.0 ?
4 0.000 0.687 0.750 316.1 51.6 '1.625 C3H6O'
5 0.000 0.685 0.250 14.8 0.0 ?
6 0.000 0.869 0.250 44.1 2.2 ?
7 0.096 0.177 0.781 18.7 0.0 ?
8 0.096 0.823 0.281 18.7 0.0 ?
9 0.225 0.126 0.232 220.1 43.1 '1.344 C3H6O'
10 0.225 0.874 0.732 220.1 43.1 '1.344 C3H6O'
11 0.275 0.374 0.768 220.1 43.1 '1.344 C3H6O'
12 0.275 0.626 0.268 220.1 43.1 '1.344 C3H6O'
13 0.500 0.187 0.750 316.1 51.6 '1.625 C3H6O'
14 0.404 0.323 0.219 18.7 -0.0 ?
15 0.404 0.677 0.719 18.7 0.0 ?
16 0.500 0.813 0.250 316.1 51.6 '1.625 C3H6O'
17 0.500 0.369 0.250 44.1 2.2 ?
18 0.500 0.631 0.750 44.1 2.2 ?
19 0.500 0.185 0.250 14.8 0.0 ?
20 0.500 0.815 0.750 14.8 0.0 ?
21 0.596 0.323 0.281 18.7 0.0 ?
22 0.596 0.677 0.781 18.7 0.0 ?
23 0.725 0.374 0.732 220.1 43.1 '1.344 C3H6O'
24 0.725 0.626 0.232 220.1 43.1 '1.344 C3H6O'
25 0.775 0.126 0.268 220.1 43.1 '1.344 C3H6O'
26 0.775 0.874 0.768 220.1 43.1 '1.344 C3H6O'
27 0.904 0.177 0.719 18.7 0.0 ?
28 0.904 0.823 0.219 18.7 -0.0 ?
